data_4126424
loop_
_publ_author_name
'Ren, Liting'
'Yuan, Peng'
'Su, Haifeng'
'Malola, Sami'
'Lin, Shuichao'
'Tang, Zichao'
'Teo, Boon K.'
'H\"akkinen, Hannu'
'Zheng, Lansun'
'Zheng, Nanfeng'

_publ_section_title
;
 Bulky Surface Ligands Promote Surface Reactivities of
 [Ag141X12(S-Adm)40](3+) (X = Cl, Br, I) Nanoclusters: Models for
 Multiple-Twinned Nanoparticles.
;
_journal_name_full 'Journal of the American Chemical Society'
_journal_paper_doi 10.1021/jacs.7b07926
_journal_year 2017
_chemical_formula_moiety 'C400 H600 Ag141 Cl12 S40'
_chemical_formula_sum 'C400 H600 Ag141 Cl12 S40'
_chemical_formula_weight 22326.23
_space_group_crystal_system orthorhombic
_space_group_IT_number 60
_space_group_name_Hall '-P 2n 2ab'
_space_group_name_H-M_alt 'P b c n'
_symmetry_space_group_name_Hall '-P 2n 2ab'
_symmetry_space_group_name_H-M 'P b c n'
_atom_sites_solution_hydrogens geom
_audit_creation_date 2017-03-29
_audit_creation_method
;
Olex2 1.2
(compiled 2016.09.09 svn.r3337 for OlexSys, GUI svn.r5227)
;
_cell_angle_alpha 90
_cell_angle_beta 90
_cell_angle_gamma 90
_cell_formula_units_Z 4
_cell_length_a 28.3815(6)
_cell_length_b 47.0310(7)
_cell_length_c 46.147(2)
_cell_measurement_reflns_used 14979
_cell_measurement_temperature 100.01(10)
_cell_measurement_theta_max 27.4620
_cell_measurement_theta_min 3.2950
_cell_volume 61597(3)
_computing_cell_refinement
;
CrysAlisPro, Agilent Technologies,
Version 1.171.37.35 (release 13-08-2014 CrysAlis171 .NET)
(compiled Aug 13 2014,18:06:01)
;
_computing_data_collection
;
CrysAlisPro, Agilent Technologies,
Version 1.171.37.35 (release 13-08-2014 CrysAlis171 .NET)
(compiled Aug 13 2014,18:06:01)
;
_computing_data_reduction
;
CrysAlisPro, Agilent Technologies,
Version 1.171.37.35 (release 13-08-2014 CrysAlis171 .NET)
(compiled Aug 13 2014,18:06:01)
;
_computing_molecular_graphics 'Olex2 (Dolomanov et al., 2009)'
_computing_publication_material 'Olex2 (Dolomanov et al., 2009)'
_computing_structure_refinement 'ShelXL (Sheldrick, 2015)'
_diffrn_ambient_environment N~2~
_diffrn_ambient_temperature 100.01(10)
_diffrn_detector 'CCD plate'
_diffrn_detector_area_resol_mean 10.4741
_diffrn_detector_type Atlas
_diffrn_measured_fraction_theta_full 0.810
_diffrn_measured_fraction_theta_max 0.953
_diffrn_measurement_details
;
#__ type_ start__ end____ width___ exp.time_
  1 omega    4.00  106.00   0.5000   45.0000
omega____ theta____ kappa____ phi______ frames
    -       24.3610   77.0000   60.0000 204
;
_diffrn_measurement_device 'four-circle diffractometer'
_diffrn_measurement_device_type 'SuperNova, Dual, Cu at zero, Atlas'
_diffrn_measurement_method '\w scans'
_diffrn_orient_matrix_UB_11 -0.0241006000
_diffrn_orient_matrix_UB_12 0.0002597000
_diffrn_orient_matrix_UB_13 -0.0042530000
_diffrn_orient_matrix_UB_21 -0.0059241000
_diffrn_orient_matrix_UB_22 0.0068032000
_diffrn_orient_matrix_UB_23 0.0132158000
_diffrn_orient_matrix_UB_31 0.0034301000
_diffrn_orient_matrix_UB_32 0.0134785000
_diffrn_orient_matrix_UB_33 -0.0064650000
_diffrn_radiation_monochromator mirror
_diffrn_radiation_probe x-ray
_diffrn_radiation_type MoK\a
_diffrn_radiation_wavelength 0.71073
_diffrn_reflns_av_R_equivalents 0.0804
_diffrn_reflns_av_unetI/netI 0.1276
_diffrn_reflns_Laue_measured_fraction_full 0.810
_diffrn_reflns_Laue_measured_fraction_max 0.953
_diffrn_reflns_limit_h_max 30
_diffrn_reflns_limit_h_min -17
_diffrn_reflns_limit_k_max 20
_diffrn_reflns_limit_k_min -53
_diffrn_reflns_limit_l_max 22
_diffrn_reflns_limit_l_min -51
_diffrn_reflns_number 86023
_diffrn_reflns_point_group_measured_fraction_full 0.810
_diffrn_reflns_point_group_measured_fraction_max 0.953
_diffrn_reflns_theta_full 25.242
_diffrn_reflns_theta_max 23.817
_diffrn_reflns_theta_min 3.142
_diffrn_source 'SuperNova (Mo) X-ray Source'
_exptl_absorpt_coefficient_mu 4.582
_exptl_absorpt_correction_T_max 1.00000
_exptl_absorpt_correction_T_min 0.41641
_exptl_absorpt_correction_type multi-scan
_exptl_absorpt_process_details
;
CrysAlisPro, Agilent Technologies,
Version 1.171.37.35 (release 13-08-2014 CrysAlis171 .NET)
(compiled Aug 13 2014,18:06:01)
Empirical absorption correction using spherical harmonics,
 implemented in SCALE3 ABSPACK scaling algorithm.
;
_exptl_crystal_colour black
_exptl_crystal_colour_primary black
_exptl_crystal_density_diffrn 2.407
_exptl_crystal_description block
_exptl_crystal_F_000 41884
_exptl_crystal_size_max 0.6
_exptl_crystal_size_mid 0.5
_exptl_crystal_size_min 0.4
_refine_diff_density_max 3.129
_refine_diff_density_min -2.430
_refine_diff_density_rms 0.344
_refine_ls_extinction_method none
_refine_ls_goodness_of_fit_ref 1.015
_refine_ls_hydrogen_treatment constr
_refine_ls_matrix_type full
_refine_ls_number_parameters 2290
_refine_ls_number_reflns 45130
_refine_ls_number_restraints 204
_refine_ls_restrained_S_all 1.014
_refine_ls_R_factor_all 0.1089
_refine_ls_R_factor_gt 0.0740
_refine_ls_shift/su_max 0.010
_refine_ls_shift/su_mean 0.000
_refine_ls_structure_factor_coef Fsqd
_refine_ls_weighting_details
;
 w=1/[\s^2^(Fo^2^)+(0.0993P)^2^]
 where P=(Fo^2^+2Fc^2^)/3
;
_refine_ls_weighting_scheme calc
_refine_ls_wR_factor_gt 0.1817
_refine_ls_wR_factor_ref 0.2214
_reflns_Friedel_coverage 0.000
_reflns_number_gt 28144
_reflns_number_total 45130
_reflns_threshold_expression 'I > 2\s(I)'
_cod_data_source_file ja7b07926_si_003.cif
_cod_data_source_block rlt150924-2a_sqd
_cod_original_cell_volume 61598(4)
_cod_database_code 4126424
_shelxl_version_number 2013-2
_shelx_space_group_comment
;
The symmetry employed for this shelxl refinement is uniquely defined
by the following loop, which should always be used as a source of
symmetry information in preference to the above space-group names.
They are only intended as comments.
;
_reflns_odcompleteness_completeness 90.07
_reflns_odcompleteness_iscentric 1
_reflns_odcompleteness_theta 27.42
_olex2_refinement_description
;
1. Fixed Uiso
 At 1.2 times of:
  All C(H) groups, All C(H,H) groups
2. Restrained distances
 C151-C9CA
 1.554 with sigma of 0.02
 C9CA-C2AA
 1.527 with sigma of 0.02
 C3AA-C215
 1.511 with sigma of 0.02
 C3AA-C195
 2.506 with sigma of 0.02
 C3AA-C1AA
 1.546 with sigma of 0.02
 C1AA-C5AA
 1.504 with sigma of 0.02
 C2AA-C214
 1.511 with sigma of 0.02
 C214-C1AA
 1.546 with sigma of 0.02
 C4AA-C2AA
 1.536 with sigma of 0.02
 C2AA-C9CA
 1.527 with sigma of 0.02
 C260-C197
 1.54 with sigma of 0.02
 C260-C190
 1.54 with sigma of 0.02
 C260-C163
 1.54 with sigma of 0.02
 C9CA-C214
 2.506 with sigma of 0.04
 C9CA-C5AA
 2.507 with sigma of 0.04
 C9CA-C195
 2.537 with sigma of 0.04
 C9CA-C4AA
 2.495 with sigma of 0.04
 C3AA-C214
 2.512 with sigma of 0.04
 C3AA-C4AA
 2.483 with sigma of 0.04
 C3AA-C5AA
 2.491 with sigma of 0.04
 C1AA-C215
 2.491 with sigma of 0.04
 C1AA-C4AA
 2.92 with sigma of 0.04
 C1AA-C2AA
 2.491 with sigma of 0.04
 C1AA-C195
 2.945 with sigma of 0.04
 C1AA-C9CA
 2.945 with sigma of 0.04
 C2AA-C5AA
 2.9 with sigma of 0.04
 C2AA-C195
 2.95 with sigma of 0.04
 C2AA-C1AA
 2.491 with sigma of 0.04
 C2AA-C215
 2.512 with sigma of 0.04
 C2AA-C3AA
 2.931 with sigma of 0.04
3. Uiso/Uaniso restraints and constraints
Uanis(C214) \\sim Ueq, Uanis(C164) \\sim Ueq, Uanis(C119) \\sim Ueq,
Uanis(C184) \\sim Ueq, Uanis(C200) \\sim Ueq, Uanis(C26) \\sim Ueq, Uanis(C260)
\\sim Ueq, Uanis(C13) \\sim Ueq: with sigma of 0.01 and sigma for terminal
atoms of 0.02
Uanis(C184) \\sim Ueq, Uanis(C164) \\sim Ueq, Uanis(C214) \\sim Ueq,
Uanis(C202) \\sim Ueq, Uanis(C260) \\sim Ueq, Uanis(C78) \\sim Ueq, Uanis(C43)
\\sim Ueq, Uanis(C149) \\sim Ueq, Uanis(C26) \\sim Ueq, Uanis(C21) \\sim Ueq,
Uanis(C182) \\sim Ueq, Uanis(C17) \\sim Ueq, Uanis(C69) \\sim Ueq, Uanis(C177)
\\sim Ueq, Uanis(C99) \\sim Ueq: with sigma of 0.01 and sigma for terminal
atoms of 0.02
: with sigma of 0.01 and sigma for terminal atoms of 0.02
: with sigma of 0.01 and sigma for terminal atoms of 0.02
Uanis(C5) \\sim Ueq, Uanis(C28) \\sim Ueq, Uanis(C107) \\sim Ueq: with sigma of
0.01 and sigma for terminal atoms of 0.02
Uanis(C15) \\sim Ueq, Uanis(C5BA) \\sim Ueq, Uanis(C147) \\sim Ueq, Uanis(C227)
\\sim Ueq, Uanis(C104) \\sim Ueq, Uanis(C151) \\sim Ueq: with sigma of 0.01 and
sigma for terminal atoms of 0.02
Uanis(C146) \\sim Ueq, Uanis(C86) \\sim Ueq: with sigma of 0.01 and sigma for
terminal atoms of 0.02
4.a Ternary CH refined with riding coordinates:
 C8AA(H8AA), C17(H17), C28(H28), C35(H35), C38(H38), C39(H39), C41(H41),
 C42(H42), C43(H43), C50(H50), C52(H52), C56(H56), C60(H60), C69(H69), C70(H70),
  C78(H78), C81(H81), C83(H83), C88(H88), C91(H91), C94(H94), C95(H95),
 C100(H100), C102(H102), C105(H105), C106(H106), C111(H111), C113(H113),
 C114(H114), C116(H116), C118(H118), C120(H120), C136(H136), C137(H137),
 C139(H139), C140(H140), C141(H141), C144(H144), C149(H149), C150(H150),
 C157(H157), C160(H160), C168(H168), C172(H172), C178(H178), C187(H187),
 C199(H199), C205(H205), C216(H216), C226(H226), C235(H235), C243(H243),
 C245(H245), C253(H253), C260(H260), C263(H263), C271(H271), C2AA(H2AA),
 C215(H215), C1AA(H1AA)
4.b Secondary CH2 refined with riding coordinates:
 C3(H3A,H3B), C5(H5A,H5B), C11(H11A,H11B), C13(H13A,H13B), C14(H14A,H14B),
 C19(H19A,H19B), C21(H21A,H21B), C22(H22A,H22B), C23(H23A,H23B), C27(H27A,H27B),
  C29(H29A,H29B), C32(H32A,H32B), C33(H33A,H33B), C34(H34A,H34B), C36(H36A,
 H36B), C40(H40A,H40B), C44(H44A,H44B), C45(H45A,H45B), C47(H47A,H47B),
 C48(H48A,H48B), C49(H49A,H49B), C51(H51A,H51B), C54(H54A,H54B), C59(H59A,H59B),
  C61(H61A,H61B), C64(H64A,H64B), C65(H65A,H65B), C66(H66A,H66B), C67(H67A,
 H67B), C68(H68A,H68B), C71(H71A,H71B), C72(H72A,H72B), C73(H73A,H73B),
 C74(H74A,H74B), C75(H75A,H75B), C76(H76A,H76B), C77(H77A,H77B), C79(H79A,H79B),
  C80(H80A,H80B), C82(H82A,H82B), C84(H84A,H84B), C85(H85A,H85B), C86(H86A,
 H86B), C87(H87A,H87B), C5BA(H5BA,H5BB), C90(H90A,H90B), C92(H92A,H92B),
 C93(H93A,H93B), C96(H96A,H96B), C97(H97A,H97B), C98(H98A,H98B), C99(H99A,H99B),
  C101(H10A,H10B), C103(H10C,H10D), C104(H10E,H10F), C107(H10G,H10H), C108(H10I,
 H10J), C109(H10K,H10L), C110(H11C,H11D), C112(H11E,H11F), C117(H11G,H11H),
 C119(H11I,H11J), C122(H12A,H12B), C123(H12C,H12D), C124(H12E,H12F), C125(H12G,
 H12H), C127(H12I,H12J), C128(H12K,H12L), C129(H12M,H12N), C130(H13C,H13D),
 C131(H13E,H13F), C132(H13G,H13H), C134(H13I,H13J), C135(H13K,H13L), C138(H13M,
 H13N), C142(H14C,H14D), C143(H14E,H14F), C146(H14G,H14H), C147(H14I,H14J),
 C148(H14K,H14L), C152(H15A,H15B), C153(H15C,H15D), C155(H15E,H15F), C156(H15G,
 H15H), C158(H15I,H15J), C159(H15K,H15L), C163(H16A,H16B), C164(H16C,H16D),
 C165(H16E,H16F), C169(H16G,H16H), C170(H17A,H17B), C171(H17C,H17D), C173(H17E,
 H17F), C174(H17G,H17H), C176(H17I,H17J), C177(H17K,H17L), C179(H17M,H17N),
 C182(H18A,H18B), C184(H18C,H18D), C185(H18E,H18F), C189(H18G,H18H), C190(H19C,
 H19D), C193(H19E,H19F), C195(H19G,H19H), C197(H19I,H19J), C198(H19K,H19L),
 C200(H20A,H20B), C202(H20C,H20D), C209(H20E,H20F), C214(H21C,H21D), C220(H22C,
 H22D), C227(H22E,H22F), C232(H23C,H23D), C241(H24A,H24B), C269(H26A,H26B),
 C9CA(H9CA,H9CB), C5AA(H5AA,H5AB), C4AA(H4AA,H4AB), C3AA(H3AA,H3AB), C7AA(H7AA,
 H7AB)
;
_olex2_submission_special_instructions 'No special instructions were received'
_platon_squeeze_void_probe_radius 1.20

loop_
_space_group_symop_operation_xyz
'x, y, z'
'-x+1/2, -y+1/2, z+1/2'
'x+1/2, -y+1/2, -z'
'-x, y, -z+1/2'
'-x, -y, -z'
'x-1/2, y-1/2, -z-1/2'
'-x-1/2, y-1/2, z'
'x, -y, z-1/2'

loop_
_atom_site_label
_atom_site_type_symbol
_atom_site_fract_x
_atom_site_fract_y
_atom_site_fract_z
_atom_site_U_iso_or_equiv
_atom_site_adp_type
_atom_site_occupancy
_atom_site_site_symmetry_order
_atom_site_calc_flag
_atom_site_refinement_flags_posn
_atom_site_refinement_flags_adp
_atom_site_refinement_flags_occupancy
_atom_site_disorder_assembly
_atom_site_disorder_group
Ag1 Ag 0.03535(4) 0.67336(2) 0.23068(3) 0.0193(3) Uani 1 1 d . . . . .
Ag2 Ag 0.05694(4) 0.72622(2) 0.21006(3) 0.0230(3) Uani 1 1 d . . . . .
Ag24 Ag 0.04972(4) 0.60274(2) 0.32204(3) 0.0230(3) Uani 1 1 d . . . . .
Ag3 Ag 0.0000 0.62066(3) 0.2500 0.0237(4) Uani 1 2 d S T P . .
Ag34 Ag -0.04051(4) 0.57982(3) 0.34063(3) 0.0246(3) Uani 1 1 d . . . . .
Ag19 Ag 0.14067(4) 0.68793(3) 0.30933(3) 0.0243(3) Uani 1 1 d . . . . .
Ag25 Ag 0.13580(4) 0.62702(2) 0.30213(3) 0.0233(3) Uani 1 1 d . . . . .
Ag20 Ag 0.19094(4) 0.69597(3) 0.21125(3) 0.0244(3) Uani 1 1 d . . . . .
Ag21 Ag 0.20090(5) 0.71951(3) 0.27012(3) 0.0263(3) Uani 1 1 d . . . . .
Ag36 Ag -0.01905(5) 0.69173(3) 0.11833(3) 0.0259(3) Uani 1 1 d . . . . .
Ag4 Ag 0.11728(4) 0.69601(2) 0.25184(3) 0.0233(3) Uani 1 1 d . . . . .
Ag11 Ag 0.03349(5) 0.73511(3) 0.15141(3) 0.0254(3) Uani 1 1 d . . . . .
Ag12 Ag 0.13071(5) 0.72605(3) 0.16911(3) 0.0252(3) Uani 1 1 d . . . . .
Ag35 Ag -0.01299(4) 0.63613(3) 0.36226(3) 0.0236(3) Uani 1 1 d . . . . .
Ag17 Ag -0.01588(4) 0.57087(2) 0.28078(3) 0.0216(3) Uani 1 1 d . . . . .
Ag22 Ag 0.19103(4) 0.65813(3) 0.26058(3) 0.0252(3) Uani 1 1 d . . . . .
Ag5 Ag -0.05487(4) 0.65705(2) 0.21194(3) 0.0225(3) Uani 1 1 d . . . . .
Ag26 Ag 0.07895(4) 0.65655(2) 0.34617(3) 0.0225(3) Uani 1 1 d . . . . .
Ag6 Ag 0.10493(4) 0.67327(2) 0.19256(3) 0.0217(3) Uani 1 1 d . . . . .
Ag27 Ag 0.17854(4) 0.63447(3) 0.20228(3) 0.0260(3) Uani 1 1 d . . . . .
Ag23 Ag 0.11389(4) 0.74708(2) 0.28689(3) 0.0238(3) Uani 1 1 d . . . . .
Ag18 Ag 0.07954(4) 0.58306(3) 0.26687(3) 0.0244(3) Uani 1 1 d . . . . .
Ag13 Ag 0.14273(5) 0.74847(3) 0.22691(3) 0.0251(3) Uani 1 1 d . . . . .
Ag68 Ag -0.14159(5) 0.56869(3) 0.35199(3) 0.0309(4) Uani 1 1 d . . . . .
Ag7 Ag 0.10443(4) 0.63452(2) 0.24273(3) 0.0220(3) Uani 1 1 d . . . . .
Ag53 Ag 0.14840(5) 0.56730(3) 0.31106(4) 0.0342(4) Uani 1 1 d . . . . .
Ag55 Ag 0.18792(5) 0.65133(3) 0.35000(3) 0.0308(4) Uani 1 1 d . . . . .
Ag8 Ag -0.03383(4) 0.71602(2) 0.22651(3) 0.0238(3) Uani 1 1 d . . . . .
Ag14 Ag 0.08011(5) 0.77834(3) 0.18619(3) 0.0266(3) Uani 1 1 d . . . . .
Ag31 Ag 0.17703(4) 0.59713(3) 0.25364(3) 0.0249(3) Uani 1 1 d . . . . .
Ag15 Ag -0.01786(5) 0.76574(2) 0.19563(3) 0.0240(3) Uani 1 1 d . . . . .
Ag16 Ag 0.04960(5) 0.77301(3) 0.24620(3) 0.0257(3) Uani 1 1 d . . . . .
Ag71 Ag 0.04522(5) 0.65801(3) 0.08195(3) 0.0304(4) Uani 1 1 d . . . . .
Ag48 Ag 0.09682(5) 0.80808(3) 0.28880(4) 0.0331(4) Uani 1 1 d . . . . .
Ag41 Ag 0.23250(5) 0.72445(3) 0.16120(4) 0.0336(4) Uani 1 1 d . . . . .
Ag44 Ag 0.24465(5) 0.74745(3) 0.21954(4) 0.0311(4) Uani 1 1 d . . . . .
Ag42 Ag 0.15739(5) 0.71545(3) 0.10894(4) 0.0341(4) Uani 1 1 d . . . . .
Ag28 Ag -0.10992(4) 0.62661(3) 0.34510(3) 0.0253(3) Uani 1 1 d . . . . .
Ag37 Ag 0.05688(5) 0.72439(3) 0.09115(4) 0.0325(4) Uani 1 1 d . . . . .
Ag45 Ag 0.13337(5) 0.80838(3) 0.22853(4) 0.0362(4) Uani 1 1 d . . . . .
Ag33 Ag 0.03551(4) 0.62654(2) 0.19534(3) 0.0219(3) Uani 1 1 d . . . . .
Ag29 Ag 0.17679(5) 0.67319(3) 0.15329(3) 0.0269(3) Uani 1 1 d . . . . .
Ag32 Ag -0.11070(4) 0.58885(2) 0.29524(3) 0.0238(3) Uani 1 1 d . . . . .
Ag56 Ag 0.18116(5) 0.73953(3) 0.33326(4) 0.0373(4) Uani 1 1 d . . . . .
Ag63 Ag 0.03128(5) 0.58617(3) 0.38337(4) 0.0322(4) Uani 1 1 d . . . . .
Ag9 Ag 0.06718(5) 0.72051(3) 0.33438(3) 0.0257(3) Uani 1 1 d . . . . .
Ag46 Ag 0.19608(5) 0.78084(3) 0.26918(4) 0.0368(4) Uani 1 1 d . . . . .
Ag57 Ag 0.12902(5) 0.69869(3) 0.37934(4) 0.0365(4) Uani 1 1 d . . . . .
Ag50 Ag -0.08098(5) 0.53147(3) 0.31069(4) 0.0328(4) Uani 1 1 d . . . . .
Ag38 Ag 0.01332(5) 0.79504(3) 0.14126(4) 0.0358(4) Uani 1 1 d . . . . .
Ag69 Ag 0.14438(5) 0.64806(3) 0.09930(4) 0.0371(4) Uani 1 1 d . . . . .
Ag51 Ag 0.04269(5) 0.54093(3) 0.32267(4) 0.0341(4) Uani 1 1 d . . . . .
Ag43 Ag 0.18184(5) 0.77838(3) 0.17644(4) 0.0344(4) Uani 1 1 d . . . . .
Ag30 Ag 0.08042(5) 0.68294(3) 0.13468(3) 0.0257(3) Uani 1 1 d . . . . .
Ag10 Ag 0.00647(4) 0.68335(2) 0.17510(3) 0.0224(3) Uani 1 1 d . . . . .
Ag61 Ag 0.23745(5) 0.61862(3) 0.30018(4) 0.0336(4) Uani 1 1 d . . . . .
Ag66 Ag 0.21126(5) 0.57657(3) 0.19700(4) 0.0339(4) Uani 1 1 d . . . . .
Ag39 Ag -0.03465(5) 0.75012(3) 0.11006(4) 0.0385(4) Uani 1 1 d . . . . .
Ag59 Ag 0.27706(5) 0.68788(3) 0.24300(4) 0.0357(4) Uani 1 1 d . . . . .
Ag65 Ag -0.06041(5) 0.64095(3) 0.09335(3) 0.0326(4) Uani 1 1 d . . . . .
Ag40 Ag 0.11006(5) 0.76865(3) 0.12606(3) 0.0327(4) Uani 1 1 d . . . . .
Ag58 Ag 0.24611(5) 0.67980(3) 0.30687(4) 0.0339(4) Uani 1 1 d . . . . .
Ag62 Ag 0.26464(5) 0.62324(3) 0.23365(4) 0.0328(4) Uani 1 1 d . . . . .
Ag60 Ag 0.26517(5) 0.66256(3) 0.18371(4) 0.0336(4) Uani 1 1 d . . . . .
Ag70 Ag -0.07549(5) 0.59949(3) 0.39666(4) 0.0324(4) Uani 1 1 d . . . . .
Ag54 Ag 0.14673(5) 0.54238(3) 0.23609(4) 0.0345(4) Uani 1 1 d . . . . .
Ag52 Ag -0.05024(5) 0.52530(3) 0.24471(4) 0.0315(4) Uani 1 1 d . . . . .
Ag49 Ag 0.09175(5) 0.77956(3) 0.34481(4) 0.0339(4) Uani 1 1 d . . . . .
Ag64 Ag 0.12489(5) 0.60425(3) 0.36461(3) 0.0305(4) Uani 1 1 d . . . . .
Ag47 Ag 0.01067(5) 0.82139(3) 0.21467(4) 0.0365(4) Uani 1 1 d . . . . .
Ag67 Ag 0.21051(5) 0.61518(3) 0.14508(4) 0.0327(4) Uani 1 1 d . . . . .
S72 S -0.17100(16) 0.52992(9) 0.31759(12) 0.0310(12) Uani 1 1 d . . . . .
S73 S 0.04170(17) 0.77824(9) 0.09121(12) 0.0311(12) Uani 1 1 d . . . . .
S74 S 0.27984(15) 0.60994(9) 0.17903(12) 0.0308(12) Uani 1 1 d . . . . .
S75 S 0.00467(17) 0.61067(9) 0.07092(11) 0.0310(12) Uani 1 1 d . . . . .
S76 S 0.17660(16) 0.79286(9) 0.31979(12) 0.0314(12) Uani 1 1 d . . . . .
S77 S 0.11544(17) 0.68926(9) 0.06805(11) 0.0302(11) Uani 1 1 d . . . . .
S78 S 0.03786(16) 0.82794(9) 0.33201(11) 0.0309(12) Uani 1 1 d . . . . .
S79 S 0.22397(17) 0.80070(9) 0.22032(13) 0.0366(13) Uani 1 1 d . . . . .
S80 S 0.08980(16) 0.55057(9) 0.36812(12) 0.0320(12) Uani 1 1 d . . . . .
S81 S 0.30084(17) 0.71041(9) 0.19362(12) 0.0339(12) Uani 1 1 d . . . . .
S82 S 0.20334(17) 0.75898(10) 0.12401(12) 0.0354(12) Uani 1 1 d . . . . .
S83 S 0.12110(18) 0.75139(10) 0.39036(13) 0.0384(13) Uani 1 1 d . . . . .
S84 S 0.21074(17) 0.59147(9) 0.34270(13) 0.0353(13) Uani 1 1 d . . . . .
Cl85 Cl -0.02906(18) 0.69572(11) 0.06251(12) 0.0454(13) Uani 1 1 d . . . . .
S86 S 0.30389(17) 0.64758(10) 0.27715(12) 0.0345(12) Uani 1 1 d . . . . .
Cl87 Cl 0.11621(19) 0.82022(10) 0.15562(13) 0.0465(14) Uani 1 1 d . . . . .
S88 S -0.01040(16) 0.50417(9) 0.29662(12) 0.0310(12) Uani 1 1 d . . . . .
S89 S 0.14606(16) 0.64913(9) 0.40163(12) 0.0320(12) Uani 1 1 d . . . . .
S90 S 0.13079(17) 0.52193(9) 0.28376(12) 0.0343(12) Uani 1 1 d . . . . .
S91 S 0.23495(17) 0.70178(10) 0.35524(13) 0.0362(13) Uani 1 1 d . . . . .
Cl92 Cl 0.25451(17) 0.56692(10) 0.25335(14) 0.0468(15) Uani 1 1 d . . . . .
Cl93 Cl -0.06532(16) 0.54049(10) 0.37781(12) 0.0384(13) Uani 1 1 d . . . . .
S94 S -0.16692(17) 0.59603(10) 0.39869(13) 0.0378(13) Uani 1 1 d . . . . .
S95 S 0.07456(17) 0.84331(9) 0.24495(13) 0.0376(13) Uani 1 1 d . . . . .
Cl96 Cl 0.24276(19) 0.67116(12) 0.11591(15) 0.0591(17) Uani 1 1 d . . . . .
Cl1A Cl 0.28470(17) 0.74248(11) 0.27468(13) 0.0448(14) Uani 1 1 d . . . . .
C3 C -0.0420(6) 0.5796(4) 0.0284(4) 0.034(5) Uiso 1 1 d . . . . .
H3A H -0.0710 0.5891 0.0338 0.041 Uiso 1 1 calc R . . . .
H3B H -0.0382 0.5629 0.0406 0.041 Uiso 1 1 calc R . . . .
C4 C 0.0927(6) 0.5235(3) 0.3973(4) 0.026(4) Uiso 1 1 d . . . . .
C5 C 0.1435(5) 0.4677(3) 0.2631(4) 0.021(4) Uani 1 1 d . U . . .
H5A H 0.1101 0.4654 0.2667 0.025 Uiso 1 1 calc R . . . .
H5B H 0.1478 0.4750 0.2436 0.025 Uiso 1 1 calc R . . . .
C8CA C 0.0001(6) 0.5999(3) 0.0326(4) 0.029(4) Uiso 1 1 d . . . . .
C7 C 0.0410(6) 0.8626(4) 0.3494(5) 0.032(5) Uiso 1 1 d . . . . .
C9 C -0.0168(6) 0.4663(3) 0.3089(5) 0.034(5) Uani 1 1 d . . . . .
C8AA C -0.0696(7) 0.4237(4) 0.3088(5) 0.039(5) Uiso 1 1 d . . . . .
H8AA H -0.1001 0.4160 0.3028 0.047 Uiso 1 1 calc R . . . .
C11 C 0.2170(6) 0.4929(4) 0.2782(4) 0.032(5) Uiso 1 1 d . . . . .
H11A H 0.2321 0.5063 0.2912 0.039 Uiso 1 1 calc R . . . .
H11B H 0.2191 0.5003 0.2586 0.039 Uiso 1 1 calc R . . . .
C13 C 0.1370(7) 0.8854(4) 0.2609(5) 0.043(5) Uani 1 1 d . U . . .
H13A H 0.1626 0.8719 0.2594 0.052 Uiso 1 1 calc R . . . .
H13B H 0.1237 0.8842 0.2802 0.052 Uiso 1 1 calc R . . . .
C14 C -0.1696(7) 0.4878(5) 0.3589(5) 0.048(6) Uani 1 1 d . . . . .
H14A H -0.1589 0.5026 0.3720 0.058 Uiso 1 1 calc R . . . .
H14B H -0.1422 0.4793 0.3499 0.058 Uiso 1 1 calc R . . . .
C15 C 0.2552(7) 0.5683(4) 0.3604(5) 0.043(5) Uani 1 1 d . U . . .
C16 C 0.0980(6) 0.8786(4) 0.2375(5) 0.035(5) Uani 1 1 d . . . . .
C17 C 0.3605(8) 0.8348(4) 0.2296(6) 0.054(6) Uani 1 1 d . U . . .
H17 H 0.3863 0.8294 0.2426 0.064 Uiso 1 1 calc R . . . .
C18 C 0.0556(7) 0.8030(4) 0.0603(4) 0.037(5) Uani 1 1 d . . . . .
C19 C 0.1582(8) 0.4754(4) 0.3163(5) 0.046(6) Uani 1 1 d . . . . .
H19A H 0.1687 0.4883 0.3314 0.056 Uiso 1 1 calc R . . . .
H19B H 0.1248 0.4719 0.3190 0.056 Uiso 1 1 calc R . . . .
C20 C 0.3644(7) 0.7157(4) 0.1818(5) 0.035(5) Uiso 1 1 d . . . . .
C21 C 0.2196(6) 0.4424(4) 0.2599(5) 0.036(5) Uani 1 1 d . U . . .
H21A H 0.2230 0.4489 0.2400 0.044 Uiso 1 1 calc R . . . .
H21B H 0.2356 0.4243 0.2617 0.044 Uiso 1 1 calc R . . . .
C22 C 0.0016(7) 0.5553(4) -0.0121(5) 0.046(6) Uiso 1 1 d . . . . .
H22A H 0.0006 0.5491 -0.0322 0.055 Uiso 1 1 calc R . . . .
H22B H 0.0047 0.5385 0.0000 0.055 Uiso 1 1 calc R . . . .
C23 C 0.0448(7) 0.5138(4) 0.4067(5) 0.043(6) Uani 1 1 d . . . . .
H23A H 0.0277 0.5066 0.3900 0.052 Uiso 1 1 calc R . . . .
H23B H 0.0274 0.5299 0.4144 0.052 Uiso 1 1 calc R . . . .
C24 C -0.1997(6) 0.5810(3) 0.4289(4) 0.024(4) Uiso 1 1 d . U . . .
C25 C 0.2499(8) 0.7704(5) 0.0976(6) 0.052(6) Uiso 1 1 d . . . . .
C26 C 0.1667(7) 0.4888(3) 0.2866(4) 0.033(5) Uani 1 1 d . U . . .
C27 C 0.2653(7) 0.8064(4) 0.3386(5) 0.052(6) Uani 1 1 d . . . . .
H27A H 0.2762 0.7987 0.3203 0.063 Uiso 1 1 calc R . . . .
H27B H 0.2629 0.7908 0.3523 0.063 Uiso 1 1 calc R . . . .
C28 C 0.0182(7) 0.4173(4) 0.3024(5) 0.043(5) Uani 1 1 d . U . . .
H28 H 0.0429 0.4059 0.2932 0.052 Uiso 1 1 calc R . . . .
C29 C 0.0583(7) 0.9005(4) 0.2413(7) 0.067(9) Uani 1 1 d . . . . .
H29A H 0.0462 0.8995 0.2609 0.080 Uiso 1 1 calc R . . . .
H29B H 0.0327 0.8961 0.2281 0.080 Uiso 1 1 calc R . . . .
C30 C 0.2757(7) 0.8245(4) 0.2147(5) 0.034(5) Uani 1 1 d . . . . .
C31 C 0.2913(6) 0.7098(5) 0.3709(5) 0.045(6) Uani 1 1 d . . . . .
C32 C 0.0236(6) 0.4497(3) 0.2942(5) 0.037(5) Uani 1 1 d . . . . .
H32A H 0.0538 0.4568 0.3010 0.044 Uiso 1 1 calc R . . . .
H32B H 0.0221 0.4521 0.2734 0.044 Uiso 1 1 calc R . . . .
C33 C 0.1196(7) 0.8818(4) 0.2057(5) 0.040(5) Uiso 1 1 d . . . . .
H33A H 0.1453 0.8684 0.2032 0.048 Uiso 1 1 calc R . . . .
H33B H 0.0956 0.8775 0.1914 0.048 Uiso 1 1 calc R . . . .
C34 C 0.2633(7) 0.8546(4) 0.2204(6) 0.048(6) Uani 1 1 d . . . . .
H34A H 0.2534 0.8567 0.2404 0.058 Uiso 1 1 calc R . . . .
H34B H 0.2375 0.8603 0.2080 0.058 Uiso 1 1 calc R . . . .
C35 C -0.0071(8) 0.6168(4) -0.0191(5) 0.048(6) Uani 1 1 d . . . . .
H35 H -0.0112 0.6334 -0.0318 0.058 Uiso 1 1 calc R . . . .
C36 C 0.1221(7) 0.5343(4) 0.4224(5) 0.039(5) Uani 1 1 d . . . . .
H36A H 0.1074 0.5510 0.4308 0.047 Uiso 1 1 calc R . . . .
H36B H 0.1533 0.5396 0.4156 0.047 Uiso 1 1 calc R . . . .
C37 C 0.1804(7) 0.6441(4) 0.4355(5) 0.040(5) Uiso 1 1 d . . . . .
C38 C -0.0172(6) 0.4327(4) 0.3515(5) 0.043(6) Uani 1 1 d . . . . .
H38 H -0.0152 0.4315 0.3727 0.052 Uiso 1 1 calc R . . . .
C39 C 0.1221(7) 0.4726(4) 0.4083(5) 0.048(6) Uani 1 1 d . . . . .
H39 H 0.1371 0.4559 0.3997 0.057 Uiso 1 1 calc R . . . .
C40 C 0.0757(7) 0.8814(4) 0.3313(5) 0.048(6) Uiso 1 1 d . . . . .
H40A H 0.1066 0.8727 0.3305 0.058 Uiso 1 1 calc R . . . .
H40B H 0.0641 0.8839 0.3117 0.058 Uiso 1 1 calc R . . . .
C41 C 0.0479(8) 0.4905(4) 0.4297(7) 0.079(10) Uani 1 1 d . . . . .
H41 H 0.0163 0.4844 0.4354 0.095 Uiso 1 1 calc R . . . .
C42 C 0.1848(7) 0.4481(4) 0.3181(5) 0.040(5) Uiso 1 1 d . . . . .
H42 H 0.1820 0.4410 0.3380 0.048 Uiso 1 1 calc R . . . .
C43 C 0.1697(7) 0.4391(4) 0.2669(5) 0.039(5) Uani 1 1 d . U . . .
H43 H 0.1561 0.4254 0.2533 0.047 Uiso 1 1 calc R . . . .
C44 C -0.0068(7) 0.8775(5) 0.3476(6) 0.056(7) Uani 1 1 d . . . . .
H44A H -0.0308 0.8655 0.3562 0.067 Uiso 1 1 calc R . . . .
H44B H -0.0150 0.8807 0.3274 0.067 Uiso 1 1 calc R . . . .
C45 C 0.2386(8) 0.4520(5) 0.3116(6) 0.061(8) Uani 1 1 d . . . . .
H45A H 0.2526 0.4654 0.3250 0.074 Uiso 1 1 calc R . . . .
H45B H 0.2551 0.4341 0.3131 0.074 Uiso 1 1 calc R . . . .
C46 C 0.1241(8) 0.6937(4) 0.0282(6) 0.063(8) Uani 1 1 d . . . . .
C47 C 0.0213(8) 0.4153(4) 0.3364(5) 0.055(7) Uani 1 1 d . . . . .
H47A H 0.0185 0.3956 0.3423 0.066 Uiso 1 1 calc R . . . .
H47B H 0.0519 0.4221 0.3427 0.066 Uiso 1 1 calc R . . . .
C48 C 0.0480(6) 0.5844(4) 0.0250(5) 0.039(5) Uani 1 1 d . . . . .
H48A H 0.0744 0.5974 0.0274 0.047 Uiso 1 1 calc R . . . .
H48B H 0.0527 0.5682 0.0376 0.047 Uiso 1 1 calc R . . . .
C49 C -0.2064(7) 0.4411(4) 0.3556(5) 0.037(5) Uiso 1 1 d . U . . .
H49A H -0.2209 0.4250 0.3653 0.044 Uiso 1 1 calc R . . . .
H49B H -0.1766 0.4348 0.3475 0.044 Uiso 1 1 calc R . . . .
C50 C -0.0437(7) 0.5706(4) -0.0047(5) 0.050(6) Uani 1 1 d . . . . .
H50 H -0.0706 0.5580 -0.0081 0.060 Uiso 1 1 calc R . . . .
C51 C 0.1140(7) 0.9378(5) 0.2594(6) 0.058(7) Uani 1 1 d . . . . .
H51A H 0.1236 0.9575 0.2582 0.069 Uiso 1 1 calc R . . . .
H51B H 0.1005 0.9345 0.2784 0.069 Uiso 1 1 calc R . . . .
C52 C 0.2412(7) 0.4636(4) 0.2801(5) 0.037(5) Uani 1 1 d . . . . .
H52 H 0.2744 0.4660 0.2749 0.045 Uiso 1 1 calc R . . . .
C53 C 0.3340(6) 0.5989(3) 0.1626(5) 0.034(5) Uani 1 1 d . . . . .
C54 C -0.0651(8) 0.4210(4) 0.3395(5) 0.055(7) Uani 1 1 d . . . . .
H54A H -0.0679 0.4011 0.3447 0.066 Uiso 1 1 calc R . . . .
H54B H -0.0908 0.4311 0.3488 0.066 Uiso 1 1 calc R . . . .
C56 C 0.1379(6) 0.9125(4) 0.2011(4) 0.032(5) Uani 1 1 d . . . . .
H56 H 0.1518 0.9145 0.1818 0.038 Uiso 1 1 calc R . . . .
C57 C -0.2023(7) 0.5011(4) 0.3350(5) 0.035(5) Uiso 1 1 d . . . . .
C58 C 0.1395(7) 0.7697(4) 0.4235(5) 0.038(5) Uani 1 1 d . . . . .
C59 C -0.0060(7) 0.6268(3) 0.0136(5) 0.035(5) Uani 1 1 d . . . . .
H59A H 0.0201 0.6398 0.0168 0.042 Uiso 1 1 calc R . . . .
H59B H -0.0351 0.6365 0.0186 0.042 Uiso 1 1 calc R . . . .
C60 C 0.0781(7) 0.9106(4) 0.3474(6) 0.057(7) Uani 1 1 d . . . . .
H60 H 0.1001 0.9228 0.3368 0.068 Uiso 1 1 calc R . . . .
C61 C -0.0105(7) 0.4642(4) 0.3403(5) 0.038(5) Uiso 1 1 d . U . . .
H61A H -0.0331 0.4765 0.3498 0.045 Uiso 1 1 calc R . . . .
H61B H 0.0209 0.4708 0.3453 0.045 Uiso 1 1 calc R . . . .
C63 C 0.2170(7) 0.8199(4) 0.3346(5) 0.045(6) Uani 1 1 d . . . . .
C64 C 0.1617(7) 0.4273(4) 0.2989(6) 0.057(7) Uani 1 1 d . . . . .
H64A H 0.1284 0.4259 0.3033 0.068 Uiso 1 1 calc R . . . .
H64B H 0.1759 0.4086 0.3011 0.068 Uiso 1 1 calc R . . . .
C65 C -0.0659(6) 0.4549(4) 0.2986(5) 0.045(6) Uani 1 1 d . . . . .
H65A H -0.0910 0.4662 0.3070 0.054 Uiso 1 1 calc R . . . .
H65B H -0.0683 0.4559 0.2776 0.054 Uiso 1 1 calc R . . . .
C66 C 0.1992(7) 0.8332(4) 0.3607(5) 0.047(6) Uani 1 1 d . . . . .
H66A H 0.1939 0.8188 0.3753 0.056 Uiso 1 1 calc R . . . .
H66B H 0.1692 0.8423 0.3566 0.056 Uiso 1 1 calc R . . . .
C67 C 0.1759(6) 0.9189(4) 0.2251(4) 0.035(5) Uiso 1 1 d . . . . .
H67A H 0.2011 0.9050 0.2236 0.042 Uiso 1 1 calc R . . . .
H67B H 0.1894 0.9375 0.2215 0.042 Uiso 1 1 calc R . . . .
C68 C 0.2250(8) 0.8427(4) 0.3105(5) 0.047(6) Uani 1 1 d . . . . .
H68A H 0.2368 0.8334 0.2932 0.057 Uiso 1 1 calc R . . . .
H68B H 0.1951 0.8515 0.3057 0.057 Uiso 1 1 calc R . . . .
C69 C 0.1565(7) 0.9182(4) 0.2546(5) 0.048(6) Uani 1 1 d . U . . .
H69 H 0.1813 0.9229 0.2686 0.058 Uiso 1 1 calc R . . . .
C70 C 0.3013(8) 0.8283(4) 0.3499(5) 0.046(6) Uiso 1 1 d . . . . .
H70 H 0.3311 0.8186 0.3540 0.056 Uiso 1 1 calc R . . . .
C71 C 0.3159(7) 0.8147(5) 0.2358(6) 0.062(7) Uani 1 1 d . . . . .
H71A H 0.3239 0.7949 0.2322 0.074 Uiso 1 1 calc R . . . .
H71B H 0.3058 0.8166 0.2558 0.074 Uiso 1 1 calc R . . . .
C72 C 0.3441(7) 0.8644(5) 0.2372(6) 0.059(7) Uani 1 1 d . . . . .
H72A H 0.3705 0.8775 0.2367 0.070 Uiso 1 1 calc R . . . .
H72B H 0.3306 0.8646 0.2565 0.070 Uiso 1 1 calc R . . . .
C73 C -0.0496(8) 0.5972(5) -0.0219(6) 0.059(7) Uiso 1 1 d . . . . .
H73A H -0.0775 0.6071 -0.0152 0.070 Uiso 1 1 calc R . . . .
H73B H -0.0542 0.5923 -0.0421 0.070 Uiso 1 1 calc R . . . .
C74 C 0.3215(8) 0.7301(5) 0.3500(6) 0.057(6) Uiso 1 1 d . . . . .
H74A H 0.3284 0.7202 0.3321 0.068 Uiso 1 1 calc R . . . .
H74B H 0.3033 0.7470 0.3453 0.068 Uiso 1 1 calc R . . . .
C75 C 0.0749(8) 0.4658(4) 0.4171(5) 0.057(7) Uani 1 1 d . . . . .
H75A H 0.0761 0.4507 0.4314 0.069 Uiso 1 1 calc R . . . .
H75B H 0.0578 0.4586 0.4004 0.069 Uiso 1 1 calc R . . . .
C76 C 0.3232(7) 0.6833(4) 0.3767(5) 0.050(6) Uiso 1 1 d . . . . .
H76A H 0.3072 0.6705 0.3899 0.060 Uiso 1 1 calc R . . . .
H76B H 0.3283 0.6733 0.3586 0.060 Uiso 1 1 calc R . . . .
C77 C 0.2921(9) 0.8198(4) 0.1847(5) 0.062(7) Uani 1 1 d . . . . .
H77A H 0.2671 0.8246 0.1712 0.075 Uiso 1 1 calc R . . . .
H77B H 0.2998 0.7998 0.1820 0.075 Uiso 1 1 calc R . . . .
C78 C -0.1979(8) 0.4642(4) 0.3767(5) 0.048(6) Uani 1 1 d . U . . .
H78 H -0.1776 0.4569 0.3922 0.057 Uiso 1 1 calc R . . . .
C79 C -0.0301(8) 0.4069(4) 0.2935(6) 0.060(7) Uani 1 1 d . . . . .
H79A H -0.0330 0.3869 0.2983 0.072 Uiso 1 1 calc R . . . .
H79B H -0.0336 0.4089 0.2727 0.072 Uiso 1 1 calc R . . . .
C80 C 0.1324(8) 0.6644(5) 0.0148(6) 0.061(7) Uiso 1 1 d . . . . .
H80A H 0.1066 0.6519 0.0198 0.073 Uiso 1 1 calc R . . . .
H80B H 0.1612 0.6563 0.0226 0.073 Uiso 1 1 calc R . . . .
C81 C 0.1260(7) 0.5103(4) 0.4455(6) 0.052(7) Uani 1 1 d . . . . .
H81 H 0.1439 0.5173 0.4621 0.063 Uiso 1 1 calc R . . . .
C82 C 0.1217(8) 0.7520(5) 0.4500(5) 0.057(7) Uani 1 1 d . . . . .
H82A H 0.1336 0.7327 0.4491 0.068 Uiso 1 1 calc R . . . .
H82B H 0.0876 0.7514 0.4503 0.068 Uiso 1 1 calc R . . . .
C83 C 0.3691(9) 0.6912(5) 0.3892(6) 0.069(7) Uiso 1 1 d . . . . .
H83 H 0.3882 0.6743 0.3933 0.082 Uiso 1 1 calc R . . . .
C84 C 0.2663(8) 0.7437(5) 0.0824(5) 0.055(6) Uiso 1 1 d . U . . .
H84A H 0.2402 0.7347 0.0724 0.066 Uiso 1 1 calc R . . . .
H84B H 0.2792 0.7303 0.0962 0.066 Uiso 1 1 calc R . . . .
C85 C 0.3190(10) 0.8705(6) 0.1810(7) 0.086(9) Uiso 1 1 d . . . . .
H85A H 0.2913 0.8735 0.1690 0.103 Uiso 1 1 calc R . . . .
H85B H 0.3430 0.8841 0.1754 0.103 Uiso 1 1 calc R . . . .
C86 C 0.1225(7) 0.7277(4) -0.0227(5) 0.050(6) Uani 1 1 d . U . . .
H86A H 0.1163 0.7451 -0.0121 0.061 Uiso 1 1 calc R . . . .
H86B H 0.1255 0.7326 -0.0430 0.061 Uiso 1 1 calc R . . . .
C87 C 0.0369(8) 0.6011(5) -0.0273(5) 0.055(7) Uani 1 1 d . . . . .
H87A H 0.0639 0.6136 -0.0254 0.066 Uiso 1 1 calc R . . . .
H87B H 0.0349 0.5951 -0.0474 0.066 Uiso 1 1 calc R . . . .
C88 C 0.1417(8) 0.7682(4) 0.4783(5) 0.058(7) Uani 1 1 d . . . . .
H88 H 0.1327 0.7572 0.4955 0.070 Uiso 1 1 calc R . . . .
C5BA C 0.1188(7) 0.4969(4) 0.3854(5) 0.046(6) Uani 1 1 d . U . . .
H5BA H 0.1504 0.5023 0.3795 0.056 Uiso 1 1 calc R . . . .
H5BB H 0.1023 0.4899 0.3685 0.056 Uiso 1 1 calc R . . . .
C90 C 0.2826(9) 0.8412(6) 0.3783(6) 0.075(8) Uiso 1 1 d . . . . .
H90A H 0.3049 0.8551 0.3857 0.090 Uiso 1 1 calc R . . . .
H90B H 0.2788 0.8264 0.3927 0.090 Uiso 1 1 calc R . . . .
C91 C 0.1366(8) 0.6663(5) -0.0195(5) 0.051(6) Uani 1 1 d . . . . .
H91 H 0.1437 0.6477 -0.0281 0.061 Uiso 1 1 calc R . . . .
C92 C 0.0911(9) 0.6785(5) -0.0312(7) 0.074(8) Uiso 1 1 d . . . . .
H92A H 0.0651 0.6664 -0.0256 0.089 Uiso 1 1 calc R . . . .
H92B H 0.0925 0.6791 -0.0522 0.089 Uiso 1 1 calc R . . . .
C93 C 0.1631(8) 0.7137(5) 0.0213(6) 0.063(7) Uani 1 1 d . . . . .
H93A H 0.1921 0.7072 0.0302 0.075 Uiso 1 1 calc R . . . .
H93B H 0.1558 0.7324 0.0289 0.075 Uiso 1 1 calc R . . . .
C94 C 0.2600(9) 0.8658(4) 0.3200(6) 0.069(8) Uani 1 1 d . . . . .
H94 H 0.2643 0.8802 0.3049 0.083 Uiso 1 1 calc R . . . .
C95 C 0.2344(8) 0.8558(5) 0.3726(6) 0.063(7) Uiso 1 1 d . . . . .
H95 H 0.2222 0.8644 0.3904 0.075 Uiso 1 1 calc R . . . .
C96 C 0.1925(7) 0.7719(5) 0.4244(6) 0.067(8) Uani 1 1 d . . . . .
H96A H 0.2030 0.7826 0.4076 0.081 Uiso 1 1 calc R . . . .
H96B H 0.2058 0.7530 0.4231 0.081 Uiso 1 1 calc R . . . .
C97 C 0.0568(10) 0.8604(5) 0.3803(6) 0.076(8) Uiso 1 1 d . . . . .
H97A H 0.0870 0.8507 0.3809 0.091 Uiso 1 1 calc R . . . .
H97B H 0.0344 0.8488 0.3909 0.091 Uiso 1 1 calc R . . . .
C98 C 0.2405(10) 0.8789(5) 0.3484(5) 0.068(8) Uani 1 1 d . . . . .
H98A H 0.2103 0.8878 0.3445 0.082 Uiso 1 1 calc R . . . .
H98B H 0.2620 0.8935 0.3552 0.082 Uiso 1 1 calc R . . . .
C99 C 0.3953(9) 0.7116(6) 0.3703(7) 0.081(8) Uani 1 1 d . U . . .
H99A H 0.4018 0.7026 0.3518 0.097 Uiso 1 1 calc R . . . .
H99B H 0.4252 0.7161 0.3793 0.097 Uiso 1 1 calc R . . . .
C100 C -0.2383(8) 0.4514(4) 0.3314(5) 0.054(7) Uani 1 1 d . . . . .
H100 H -0.2449 0.4358 0.3179 0.065 Uiso 1 1 calc R . . . .
C101 C 0.1960(8) 0.7710(6) 0.4778(5) 0.064(7) Uani 1 1 d . . . . .
H10A H 0.2063 0.7811 0.4950 0.076 Uiso 1 1 calc R . . . .
H10B H 0.2101 0.7522 0.4781 0.076 Uiso 1 1 calc R . . . .
C102 C -0.2792(10) 0.5645(6) 0.4500(7) 0.080(8) Uiso 1 1 d . . . . .
H102 H -0.3130 0.5627 0.4463 0.096 Uiso 1 1 calc R . . . .
C103 C -0.2849(7) 0.4659(4) 0.3408(5) 0.052(7) Uani 1 1 d . . . . .
H10C H -0.2988 0.4757 0.3245 0.062 Uiso 1 1 calc R . . . .
H10D H -0.3071 0.4517 0.3475 0.062 Uiso 1 1 calc R . . . .
C104 C 0.2953(10) 0.5843(6) 0.3701(8) 0.101(10) Uani 1 1 d . U . . .
H10E H 0.2854 0.5974 0.3852 0.121 Uiso 1 1 calc R . . . .
H10F H 0.3075 0.5954 0.3541 0.121 Uiso 1 1 calc R . . . .
C105 C 0.3065(8) 0.8734(5) 0.2146(5) 0.053(6) Uiso 1 1 d . U . . .
H105 H 0.2977 0.8932 0.2185 0.064 Uiso 1 1 calc R . . . .
C106 C 0.0825(8) 0.7091(5) -0.0193(5) 0.056(7) Uani 1 1 d . . . . .
H106 H 0.0542 0.7175 -0.0280 0.067 Uiso 1 1 calc R . . . .
C107 C -0.2124(9) 0.4761(5) 0.3153(6) 0.067(7) Uani 1 1 d . U . . .
H10G H -0.1830 0.4690 0.3075 0.080 Uiso 1 1 calc R . . . .
H10H H -0.2318 0.4825 0.2993 0.080 Uiso 1 1 calc R . . . .
C108 C 0.1181(9) 0.7989(4) 0.4228(5) 0.061(7) Uani 1 1 d . . . . .
H10I H 0.0840 0.7978 0.4219 0.074 Uiso 1 1 calc R . . . .
H10J H 0.1295 0.8096 0.4063 0.074 Uiso 1 1 calc R . . . .
C109 C -0.1889(8) 0.5984(5) 0.4571(6) 0.063(7) Uiso 1 1 d . . . . .
H10K H -0.2001 0.6178 0.4549 0.076 Uiso 1 1 calc R . . . .
H10L H -0.1552 0.5989 0.4605 0.076 Uiso 1 1 calc R . . . .
C110 C 0.1520(7) 0.4841(5) 0.4320(5) 0.054(6) Uani 1 1 d . . . . .
H11C H 0.1824 0.4899 0.4245 0.065 Uiso 1 1 calc R . . . .
H11D H 0.1570 0.4697 0.4467 0.065 Uiso 1 1 calc R . . . .
C111 C 0.0437(7) 0.5746(5) -0.0075(5) 0.052(6) Uani 1 1 d . . . . .
H111 H 0.0725 0.5646 -0.0132 0.063 Uiso 1 1 calc R . . . .
C112 C 0.1705(10) 0.6679(5) 0.4558(6) 0.081(9) Uani 1 1 d . . . . .
H11E H 0.1368 0.6686 0.4592 0.097 Uiso 1 1 calc R . . . .
H11F H 0.1794 0.6856 0.4465 0.097 Uiso 1 1 calc R . . . .
C113 C 0.1349(9) 0.8131(5) 0.4524(5) 0.060(7) Uani 1 1 d . . . . .
H113 H 0.1216 0.8323 0.4524 0.071 Uiso 1 1 calc R . . . .
C114 C 0.0765(8) 0.9309(4) 0.2351(6) 0.060(8) Uani 1 1 d . . . . .
H114 H 0.0502 0.9443 0.2369 0.071 Uiso 1 1 calc R . . . .
C116 C 0.0852(10) 0.8519(5) 0.0475(5) 0.065(7) Uani 1 1 d . . . . .
H116 H 0.0939 0.8711 0.0540 0.077 Uiso 1 1 calc R . . . .
C117 C 0.0748(7) 0.5012(4) 0.4558(5) 0.049(6) Uiso 1 1 d . . . . .
H11G H 0.0770 0.4863 0.4703 0.059 Uiso 1 1 calc R . . . .
H11H H 0.0586 0.5173 0.4643 0.059 Uiso 1 1 calc R . . . .
C118 C 0.3685(8) 0.7392(6) 0.3648(7) 0.074(9) Uani 1 1 d . . . . .
H118 H 0.3866 0.7521 0.3525 0.089 Uiso 1 1 calc R . . . .
C119 C 0.3932(8) 0.6930(6) 0.1967(7) 0.080(8) Uani 1 1 d . U . . .
H11I H 0.3829 0.6742 0.1907 0.097 Uiso 1 1 calc R . . . .
H11J H 0.3901 0.6945 0.2175 0.097 Uiso 1 1 calc R . . . .
C120 C 0.3309(10) 0.7913(5) 0.0913(6) 0.078(9) Uani 1 1 d . . . . .
H120 H 0.3572 0.7998 0.1020 0.093 Uiso 1 1 calc R . . . .
C122 C -0.2446(8) 0.5106(5) 0.3499(7) 0.079(9) Uani 1 1 d . . . . .
H12A H -0.2646 0.5202 0.3359 0.094 Uiso 1 1 calc R . . . .
H12B H -0.2355 0.5247 0.3643 0.094 Uiso 1 1 calc R . . . .
C123 C 0.3742(9) 0.8304(4) 0.2011(6) 0.071(8) Uani 1 1 d . . . . .
H12C H 0.3817 0.8105 0.1986 0.085 Uiso 1 1 calc R . . . .
H12D H 0.4029 0.8411 0.1976 0.085 Uiso 1 1 calc R . . . .
C124 C 0.3071(10) 0.5513(6) 0.4086(7) 0.082(9) Uani 1 1 d . . . . .
H12E H 0.3291 0.5421 0.4216 0.098 Uiso 1 1 calc R . . . .
H12F H 0.2935 0.5672 0.4190 0.098 Uiso 1 1 calc R . . . .
C125 C 0.0964(8) 0.9329(4) 0.2045(6) 0.063(8) Uani 1 1 d . . . . .
H12G H 0.1067 0.9522 0.2008 0.076 Uiso 1 1 calc R . . . .
H12H H 0.0721 0.9282 0.1906 0.076 Uiso 1 1 calc R . . . .
C127 C 0.0963(8) 0.9074(5) 0.3780(6) 0.066(8) Uani 1 1 d . . . . .
H12I H 0.1263 0.8975 0.3777 0.079 Uiso 1 1 calc R . . . .
H12J H 0.1015 0.9261 0.3864 0.079 Uiso 1 1 calc R . . . .
C128 C 0.1777(8) 0.6864(5) -0.0220(6) 0.070(7) Uiso 1 1 d . . . . .
H12K H 0.2037 0.6786 -0.0109 0.084 Uiso 1 1 calc R . . . .
H12L H 0.1875 0.6870 -0.0421 0.084 Uiso 1 1 calc R . . . .
C129 C 0.0114(8) 0.9034(5) 0.3943(7) 0.084(11) Uani 1 1 d . . . . .
H12M H -0.0102 0.8908 0.4043 0.100 Uiso 1 1 calc R . . . .
H12N H 0.0104 0.9217 0.4039 0.100 Uiso 1 1 calc R . . . .
C130 C -0.2693(8) 0.5844(5) 0.4763(7) 0.085(10) Uani 1 1 d . . . . .
H13C H -0.2879 0.5784 0.4929 0.102 Uiso 1 1 calc R . . . .
H13D H -0.2781 0.6038 0.4715 0.102 Uiso 1 1 calc R . . . .
C131 C 0.0755(8) 0.7043(5) 0.0142(6) 0.062(7) Uani 1 1 d . . . . .
H13E H 0.0512 0.6901 0.0174 0.075 Uiso 1 1 calc R . . . .
H13F H 0.0656 0.7219 0.0233 0.075 Uiso 1 1 calc R . . . .
C132 C 0.3578(10) 0.7096(8) 0.4198(6) 0.114(15) Uani 1 1 d . . . . .
H13G H 0.3397 0.6977 0.4328 0.137 Uiso 1 1 calc R . . . .
H13H H 0.3874 0.7141 0.4292 0.137 Uiso 1 1 calc R . . . .
C134 C 0.3654(10) 0.7143(8) 0.1491(7) 0.110(13) Uani 1 1 d . . . . .
H13I H 0.3443 0.7285 0.1411 0.132 Uiso 1 1 calc R . . . .
H13J H 0.3551 0.6957 0.1427 0.132 Uiso 1 1 calc R . . . .
C135 C 0.2893(8) 0.7833(5) 0.1147(6) 0.064(7) Uiso 1 1 d . . . . .
H13K H 0.3010 0.7699 0.1289 0.077 Uiso 1 1 calc R . . . .
H13L H 0.2786 0.8002 0.1247 0.077 Uiso 1 1 calc R . . . .
C136 C 0.3379(8) 0.8389(5) 0.1779(6) 0.062(7) Uiso 1 1 d . U . . .
H136 H 0.3499 0.8353 0.1583 0.074 Uiso 1 1 calc R . . . .
C137 C 0.3053(9) 0.7530(7) 0.0600(6) 0.089(10) Uani 1 1 d . . . . .
H137 H 0.3145 0.7359 0.0492 0.106 Uiso 1 1 calc R . . . .
C138 C 0.3120(10) 0.8132(6) 0.0711(7) 0.084(9) Uiso 1 1 d . . . . .
H13M H 0.3364 0.8190 0.0576 0.100 Uiso 1 1 calc R . . . .
H13N H 0.3021 0.8299 0.0819 0.100 Uiso 1 1 calc R . . . .
C139 C 0.2663(10) 0.7998(7) 0.0529(7) 0.097(11) Uani 1 1 d . . . . .
H139 H 0.2531 0.8131 0.0387 0.117 Uiso 1 1 calc R . . . .
C140 C 0.1695(10) 0.7154(5) -0.0122(6) 0.075(9) Uani 1 1 d . . . . .
H140 H 0.1959 0.7279 -0.0174 0.091 Uiso 1 1 calc R . . . .
C141 C -0.0046(9) 0.9069(5) 0.3641(6) 0.061(8) Uani 1 1 d . . . . .
H141 H -0.0358 0.9158 0.3639 0.073 Uiso 1 1 calc R . . . .
C142 C 0.2348(9) 0.6453(6) 0.4288(7) 0.081(9) Uiso 1 1 d . . . . .
H14C H 0.2426 0.6636 0.4203 0.097 Uiso 1 1 calc R . . . .
H14D H 0.2429 0.6306 0.4150 0.097 Uiso 1 1 calc R . . . .
C143 C -0.2395(10) 0.4742(6) 0.3891(7) 0.090(9) Uiso 1 1 d . . . . .
H14E H -0.2320 0.4887 0.4033 0.108 Uiso 1 1 calc R . . . .
H14F H -0.2552 0.4587 0.3991 0.108 Uiso 1 1 calc R . . . .
C144 C 0.0619(10) 0.8911(5) 0.3965(6) 0.082(10) Uani 1 1 d . . . . .
H144 H 0.0726 0.8893 0.4166 0.099 Uiso 1 1 calc R . . . .
C146 C 0.0991(9) 0.7902(5) 0.0470(6) 0.071(7) Uani 1 1 d . U . . .
H14G H 0.0933 0.7710 0.0402 0.085 Uiso 1 1 calc R . . . .
H14H H 0.1252 0.7901 0.0606 0.085 Uiso 1 1 calc R . . . .
C147 C 0.1162(10) 0.7986(5) 0.4798(6) 0.081(8) Uani 1 1 d . U . . .
H14I H 0.0822 0.7966 0.4793 0.097 Uiso 1 1 calc R . . . .
H14J H 0.1252 0.8089 0.4971 0.097 Uiso 1 1 calc R . . . .
C148 C 0.2297(9) 0.7904(5) 0.0763(6) 0.070(8) Uani 1 1 d . . . . .
H14K H 0.2181 0.8070 0.0864 0.084 Uiso 1 1 calc R . . . .
H14L H 0.2032 0.7814 0.0667 0.084 Uiso 1 1 calc R . . . .
C149 C 0.2718(12) 0.5326(8) 0.4034(9) 0.106(11) Uani 1 1 d . U . . .
H149 H 0.2585 0.5241 0.4210 0.128 Uiso 1 1 calc R . . . .
C150 C 0.3089(10) 0.5227(6) 0.3536(7) 0.089(9) Uiso 1 1 d . . . . .
H150 H 0.3184 0.5079 0.3398 0.107 Uiso 1 1 calc R . . . .
C151 C 0.3623(8) 0.6370(5) 0.2874(6) 0.057(7) Uani 1 1 d D U . . .
C152 C 0.3507(8) 0.6177(5) 0.1371(8) 0.093(12) Uani 1 1 d . . . . .
H15A H 0.3265 0.6177 0.1223 0.112 Uiso 1 1 calc R . . . .
H15B H 0.3542 0.6370 0.1440 0.112 Uiso 1 1 calc R . . . .
C153 C 0.2320(10) 0.5525(6) 0.3838(7) 0.098(10) Uiso 1 1 d . U . . .
H15C H 0.2083 0.5401 0.3756 0.117 Uiso 1 1 calc R . . . .
H15D H 0.2163 0.5658 0.3966 0.117 Uiso 1 1 calc R . . . .
C155 C 0.0166(9) 0.8055(6) 0.0409(6) 0.081(8) Uiso 1 1 d . . . . .
H15E H -0.0098 0.8140 0.0510 0.097 Uiso 1 1 calc R . . . .
H15F H 0.0072 0.7867 0.0344 0.097 Uiso 1 1 calc R . . . .
C156 C 0.1632(10) 0.6177(6) 0.4512(7) 0.089(10) Uani 1 1 d . . . . .
H15G H 0.1658 0.6012 0.4387 0.107 Uiso 1 1 calc R . . . .
H15H H 0.1304 0.6200 0.4567 0.107 Uiso 1 1 calc R . . . .
C157 C 0.3367(9) 0.5640(5) 0.3826(7) 0.087(11) Uani 1 1 d . . . . .
H157 H 0.3655 0.5740 0.3884 0.104 Uiso 1 1 calc R . . . .
C158 C 0.2816(11) 0.5113(6) 0.3795(7) 0.091(11) Uani 1 1 d . . . . .
H15I H 0.2518 0.5039 0.3727 0.109 Uiso 1 1 calc R . . . .
H15J H 0.2992 0.4956 0.3878 0.109 Uiso 1 1 calc R . . . .
C159 C 0.3332(8) 0.5697(6) 0.1510(8) 0.098(12) Uani 1 1 d . . . . .
H15K H 0.3076 0.5681 0.1372 0.118 Uiso 1 1 calc R . . . .
H15L H 0.3268 0.5566 0.1668 0.118 Uiso 1 1 calc R . . . .
C160 C 0.4341(10) 0.7493(8) 0.1807(10) 0.127(16) Uani 1 1 d . . . . .
H160 H 0.4447 0.7683 0.1866 0.152 Uiso 1 1 calc R . . . .
C163 C -0.2539(10) 0.5329(5) 0.4537(7) 0.111(14) Uani 1 1 d D . . . .
H16A H -0.2698 0.5228 0.4693 0.134 Uiso 1 1 calc R . . . .
H16B H -0.2591 0.5222 0.4361 0.134 Uiso 1 1 calc R . . . .
C164 C 0.3711(10) 0.5987(7) 0.1846(8) 0.104(11) Uani 1 1 d . U . . .
H16C H 0.3623 0.5854 0.1998 0.124 Uiso 1 1 calc R . . . .
H16D H 0.3731 0.6174 0.1933 0.124 Uiso 1 1 calc R . . . .
C165 C 0.0397(11) 0.8536(6) 0.0289(7) 0.109(14) Uani 1 1 d . . . . .
H16E H 0.0422 0.8695 0.0156 0.131 Uiso 1 1 calc R . . . .
H16F H 0.0130 0.8571 0.0415 0.131 Uiso 1 1 calc R . . . .
C168 C 0.4450(12) 0.6984(7) 0.1872(8) 0.109(11) Uiso 1 1 d . . . . .
H168 H 0.4651 0.6836 0.1957 0.131 Uiso 1 1 calc R . . . .
C169 C 0.3093(9) 0.8493(6) 0.3271(8) 0.092(11) Uani 1 1 d . . . . .
H16G H 0.3208 0.8399 0.3098 0.111 Uiso 1 1 calc R . . . .
H16H H 0.3330 0.8629 0.3334 0.111 Uiso 1 1 calc R . . . .
C170 C 0.3438(12) 0.5411(8) 0.3601(8) 0.120(13) Uiso 1 1 d . U . . .
H17A H 0.3526 0.5506 0.3422 0.144 Uiso 1 1 calc R . . . .
H17B H 0.3707 0.5299 0.3661 0.144 Uiso 1 1 calc R . . . .
C171 C 0.0295(12) 0.9252(5) 0.3475(7) 0.100(12) Uani 1 1 d . . . . .
H17C H 0.0319 0.9437 0.3566 0.120 Uiso 1 1 calc R . . . .
H17D H 0.0185 0.9277 0.3278 0.120 Uiso 1 1 calc R . . . .
C172 C -0.2748(14) 0.4873(5) 0.3654(6) 0.111(14) Uani 1 1 d . . . . .
H172 H -0.3037 0.4950 0.3740 0.133 Uiso 1 1 calc R . . . .
C173 C 0.0697(10) 0.8322(6) 0.0759(7) 0.088(9) Uiso 1 1 d . . . . .
H17E H 0.0958 0.8296 0.0893 0.106 Uiso 1 1 calc R . . . .
H17F H 0.0432 0.8404 0.0862 0.106 Uiso 1 1 calc R . . . .
C174 C 0.1255(12) 0.8385(7) 0.0339(8) 0.112(12) Uiso 1 1 d . . . . .
H17G H 0.1488 0.8336 0.0485 0.135 Uiso 1 1 calc R . . . .
H17H H 0.1399 0.8515 0.0202 0.135 Uiso 1 1 calc R . . . .
C176 C 0.1869(12) 0.8168(7) 0.4518(7) 0.122(14) Uani 1 1 d . . . . .
H17I H 0.1969 0.8275 0.4686 0.146 Uiso 1 1 calc R . . . .
H17J H 0.1961 0.8272 0.4346 0.146 Uiso 1 1 calc R . . . .
C177 C 0.2853(8) 0.7265(5) 0.4002(6) 0.066(7) Uani 1 1 d . U . . .
H17K H 0.2671 0.7435 0.3966 0.080 Uiso 1 1 calc R . . . .
H17L H 0.2676 0.7148 0.4136 0.080 Uiso 1 1 calc R . . . .
C178 C 0.2116(13) 0.7864(8) 0.4519(9) 0.117(12) Uiso 1 1 d . U . . .
H178 H 0.2460 0.7881 0.4513 0.140 Uiso 1 1 calc R . . . .
C179 C 0.0699(10) 0.8120(7) 0.0002(8) 0.097(10) Uiso 1 1 d . . . . .
H17M H 0.0785 0.8206 -0.0181 0.116 Uiso 1 1 calc R . . . .
H17N H 0.0616 0.7923 -0.0035 0.116 Uiso 1 1 calc R . . . .
C182 C 0.4318(13) 0.7482(8) 0.1488(9) 0.117(13) Uani 1 1 d . U . . .
H18A H 0.4083 0.7617 0.1421 0.140 Uiso 1 1 calc R . . . .
H18B H 0.4620 0.7540 0.1409 0.140 Uiso 1 1 calc R . . . .
C184 C 0.4605(14) 0.7270(9) 0.1984(10) 0.147(16) Uani 1 1 d . U . . .
H18C H 0.4943 0.7293 0.1960 0.176 Uiso 1 1 calc R . . . .
H18D H 0.4529 0.7288 0.2188 0.176 Uiso 1 1 calc R . . . .
C185 C 0.2730(9) 0.5470(5) 0.3393(6) 0.071(8) Uiso 1 1 d . . . . .
H18E H 0.2897 0.5570 0.3240 0.085 Uiso 1 1 calc R . . . .
H18F H 0.2464 0.5374 0.3305 0.085 Uiso 1 1 calc R . . . .
C187 C 0.0306(11) 0.8260(6) 0.0113(7) 0.088(10) Uani 1 1 d . . . . .
H187 H 0.0048 0.8278 -0.0027 0.105 Uiso 1 1 calc R . . . .
C189 C 0.4337(11) 0.6083(7) 0.1496(7) 0.098(10) Uiso 1 1 d . . . . .
H18G H 0.4637 0.6030 0.1412 0.117 Uiso 1 1 calc R . . . .
H18H H 0.4370 0.6274 0.1574 0.117 Uiso 1 1 calc R . . . .
C190 C -0.1823(11) 0.5493(5) 0.4331(7) 0.105(12) Uani 1 1 d D . . . .
H19C H -0.1907 0.5386 0.4158 0.125 Uiso 1 1 calc R . . . .
H19D H -0.1482 0.5495 0.4344 0.125 Uiso 1 1 calc R . . . .
C193 C 0.3811(11) 0.7445(7) 0.1921(8) 0.109(11) Uiso 1 1 d . . . . .
H19E H 0.3803 0.7453 0.2131 0.130 Uiso 1 1 calc R . . . .
H19F H 0.3606 0.7593 0.1845 0.130 Uiso 1 1 calc R . . . .
C195 C 0.3915(9) 0.6355(6) 0.2606(6) 0.097(10) Uiso 1 1 d D . . . .
H19G H 0.3915 0.6541 0.2515 0.117 Uiso 1 1 calc R . . . .
H19H H 0.3769 0.6223 0.2472 0.117 Uiso 1 1 calc R . . . .
C197 C -0.1984(12) 0.5529(7) 0.4854(7) 0.114(12) Uiso 1 1 d D U . . .
H19I H -0.1654 0.5537 0.4908 0.137 Uiso 1 1 calc R . . . .
H19J H -0.2148 0.5439 0.5014 0.137 Uiso 1 1 calc R . . . .
C198 C -0.2506(11) 0.5778(7) 0.4212(8) 0.116(12) Uiso 1 1 d . U . . .
H19K H -0.2540 0.5652 0.4048 0.140 Uiso 1 1 calc R . . . .
H19L H -0.2638 0.5962 0.4160 0.140 Uiso 1 1 calc R . . . .
C199 C 0.1097(11) 0.8126(6) 0.0189(7) 0.089(9) Uiso 1 1 d . . . . .
H199 H 0.1366 0.8050 0.0081 0.107 Uiso 1 1 calc R . . . .
C200 C 0.3491(11) 0.7633(7) 0.0763(8) 0.106(11) Uani 1 1 d . U . . .
H20A H 0.3748 0.7673 0.0630 0.128 Uiso 1 1 calc R . . . .
H20B H 0.3594 0.7495 0.0905 0.128 Uiso 1 1 calc R . . . .
C202 C 0.1843(12) 0.6386(8) 0.4975(9) 0.128(13) Uani 1 1 d . U . . .
H20C H 0.1509 0.6384 0.5019 0.153 Uiso 1 1 calc R . . . .
H20D H 0.2011 0.6368 0.5158 0.153 Uiso 1 1 calc R . . . .
C205 C -0.2155(11) 0.5831(7) 0.4841(8) 0.105(11) Uiso 1 1 d . . . . .
H205 H -0.2090 0.5931 0.5023 0.126 Uiso 1 1 calc R . . . .
C209 C 0.2463(10) 0.6660(6) 0.4769(7) 0.091(9) Uiso 1 1 d . . . . .
H20E H 0.2649 0.6660 0.4946 0.109 Uiso 1 1 calc R . . . .
H20F H 0.2529 0.6837 0.4669 0.109 Uiso 1 1 calc R . . . .
C214 C 0.4285(11) 0.6087(6) 0.3248(6) 0.119(12) Uani 1 1 d D U . . .
H21C H 0.4045 0.6076 0.3398 0.142 Uiso 1 1 calc R . . A .
H21D H 0.4573 0.6008 0.3327 0.142 Uiso 1 1 calc R . . A .
C216 C 0.3801(10) 0.5604(6) 0.1357(7) 0.084(9) Uiso 1 1 d . . . . .
H216 H 0.3760 0.5410 0.1285 0.101 Uiso 1 1 calc R . . . .
C220 C 0.4494(11) 0.6972(7) 0.1552(7) 0.099(10) Uiso 1 1 d . . . . .
H22C H 0.4393 0.6786 0.1487 0.119 Uiso 1 1 calc R . . . .
H22D H 0.4824 0.6993 0.1501 0.119 Uiso 1 1 calc R . . . .
C226 C 0.4233(10) 0.5899(6) 0.1721(7) 0.089(9) Uiso 1 1 d . . . . .
H226 H 0.4474 0.5905 0.1873 0.107 Uiso 1 1 calc R . . . .
C227 C 0.2865(11) 0.7730(6) 0.0392(7) 0.095(10) Uani 1 1 d . U . . .
H22E H 0.2619 0.7637 0.0281 0.114 Uiso 1 1 calc R . . . .
H22F H 0.3113 0.7784 0.0258 0.114 Uiso 1 1 calc R . . . .
C232 C 0.3905(11) 0.5780(6) 0.1122(7) 0.095(10) Uiso 1 1 d . . . . .
H23C H 0.3657 0.5768 0.0977 0.115 Uiso 1 1 calc R . . . .
H23D H 0.4200 0.5723 0.1033 0.115 Uiso 1 1 calc R . . . .
C235 C 0.3942(11) 0.6087(7) 0.1243(8) 0.098(10) Uiso 1 1 d . . . . .
H235 H 0.4035 0.6219 0.1089 0.118 Uiso 1 1 calc R . . . .
C241 C 0.3577(12) 0.7531(8) 0.3960(6) 0.109(12) Uani 1 1 d . . . . .
H24A H 0.3873 0.7583 0.4052 0.131 Uiso 1 1 calc R . . . .
H24B H 0.3397 0.7705 0.3933 0.131 Uiso 1 1 calc R . . . .
C243 C 0.2642(9) 0.6410(9) 0.4574(7) 0.115(14) Uani 1 1 d . . . . .
H243 H 0.2984 0.6414 0.4542 0.138 Uiso 1 1 calc R . . . .
C245 C 0.3327(13) 0.7350(8) 0.4146(10) 0.112(13) Uiso 1 1 d . U . . .
H245 H 0.3266 0.7447 0.4330 0.134 Uiso 1 1 calc R . . . .
C253 C 0.1952(11) 0.6135(7) 0.4796(8) 0.095(10) Uiso 1 1 d . U . . .
H253 H 0.1870 0.5958 0.4897 0.114 Uiso 1 1 calc R . . . .
C260 C -0.2021(11) 0.5330(7) 0.4601(7) 0.123(13) Uani 1 1 d D U . . .
H260 H -0.1883 0.5142 0.4632 0.147 Uiso 1 1 calc R . . . .
C263 C 0.1957(11) 0.6660(7) 0.4852(8) 0.098(10) Uiso 1 1 d . . . . .
H263 H 0.1876 0.6819 0.4981 0.117 Uiso 1 1 calc R . . . .
C269 C 0.2477(14) 0.6144(9) 0.4723(10) 0.152(16) Uiso 1 1 d . U . . .
H26A H 0.2654 0.6122 0.4902 0.182 Uiso 1 1 calc R . . . .
H26B H 0.2551 0.5982 0.4601 0.182 Uiso 1 1 calc R . . . .
C271 C 0.4202(13) 0.7204(8) 0.1380(10) 0.137(15) Uiso 1 1 d . U . . .
H271 H 0.4238 0.7188 0.1170 0.165 Uiso 1 1 calc R . . . .
C9CA C 0.3867(12) 0.6512(7) 0.3130(8) 0.35(4) Uiso 1 1 d D U . . .
H9CA H 0.3683 0.6480 0.3304 0.426 Uiso 1 1 calc R . . . .
H9CB H 0.3882 0.6715 0.3096 0.426 Uiso 1 1 calc R . . . .
C5AA C 0.3651(11) 0.6035(7) 0.2901(9) 0.18(2) Uiso 1 1 d D U . . .
H5AA H 0.3415 0.5974 0.3039 0.219 Uiso 1 1 calc R . . B .
H5AB H 0.3567 0.5954 0.2714 0.219 Uiso 1 1 calc R . . B .
C4AA C 0.4603(11) 0.6443(6) 0.2873(7) 0.126(13) Uiso 1 1 d D U . . .
H4AA H 0.4541 0.6637 0.2811 0.151 Uiso 1 1 calc R . . . .
H4AB H 0.4942 0.6424 0.2895 0.151 Uiso 1 1 calc R . . . .
C3AA C 0.4451(11) 0.5950(6) 0.2729(7) 0.176(19) Uiso 1 1 d D U . . .
H3AA H 0.4769 0.5886 0.2772 0.211 Uiso 1 1 calc R . . C .
H3AB H 0.4334 0.5841 0.2565 0.211 Uiso 1 1 calc R . . C .
C2AA C 0.4367(11) 0.6396(6) 0.3175(6) 0.162(18) Uiso 1 1 d D U . . .
H2AA H 0.4534 0.6496 0.3330 0.195 Uiso 1 1 calc R . . . .
C215 C 0.4453(11) 0.6259(6) 0.2658(7) 0.110(11) Uiso 1 1 d D . . . .
H215 H 0.4636 0.6291 0.2481 0.132 Uiso 1 1 calc R . . . .
C7AA C 0.4145(12) 0.5595(7) 0.1614(8) 0.120(13) Uiso 1 1 d . . . . .
H7AA H 0.4013 0.5481 0.1769 0.144 Uiso 1 1 calc R . . . .
H7AB H 0.4440 0.5509 0.1554 0.144 Uiso 1 1 calc R . . . .
C1AA C 0.4131(12) 0.5905(5) 0.2994(7) 0.18(2) Uiso 1 1 d D U . D 1
H1AA H 0.4104 0.5704 0.3046 0.214 Uiso 1 1 calc R . . D 1

loop_
_atom_site_aniso_label
_atom_site_aniso_U_11
_atom_site_aniso_U_22
_atom_site_aniso_U_33
_atom_site_aniso_U_23
_atom_site_aniso_U_13
_atom_site_aniso_U_12
Ag1 0.0174(7) 0.0190(6) 0.0214(8) 0.0001(5) -0.0011(6) 0.0001(5)
Ag2 0.0212(7) 0.0214(6) 0.0265(9) 0.0024(6) 0.0023(6) -0.0008(5)
Ag24 0.0191(7) 0.0230(6) 0.0268(9) 0.0017(6) 0.0003(6) 0.0002(5)
Ag3 0.0251(10) 0.0179(8) 0.0281(13) 0.000 0.0023(9) 0.000
Ag34 0.0225(7) 0.0237(6) 0.0275(9) 0.0031(6) 0.0038(6) -0.0013(5)
Ag19 0.0231(7) 0.0224(6) 0.0273(9) 0.0008(6) 0.0010(6) -0.0027(5)
Ag25 0.0204(7) 0.0225(6) 0.0270(9) 0.0003(6) 0.0002(6) 0.0020(5)
Ag20 0.0220(7) 0.0250(6) 0.0262(9) -0.0008(6) 0.0034(6) -0.0033(5)
Ag21 0.0211(7) 0.0254(6) 0.0324(9) 0.0005(6) 0.0021(7) -0.0050(5)
Ag36 0.0278(8) 0.0250(6) 0.0249(9) 0.0002(6) 0.0016(7) 0.0015(6)
Ag4 0.0202(7) 0.0221(6) 0.0276(9) -0.0007(6) -0.0012(6) -0.0027(5)
Ag11 0.0269(8) 0.0228(6) 0.0263(9) 0.0014(6) 0.0006(7) 0.0005(5)
Ag12 0.0236(8) 0.0249(6) 0.0270(9) 0.0004(6) 0.0014(7) -0.0006(5)
Ag35 0.0228(7) 0.0242(6) 0.0237(9) 0.0020(6) 0.0000(6) -0.0037(5)
Ag17 0.0224(7) 0.0178(6) 0.0245(8) 0.0013(6) -0.0012(6) -0.0003(5)
Ag22 0.0204(7) 0.0250(6) 0.0303(9) 0.0000(6) -0.0005(6) -0.0014(5)
Ag5 0.0210(7) 0.0249(6) 0.0216(8) -0.0002(6) -0.0005(6) -0.0016(5)
Ag26 0.0229(7) 0.0234(6) 0.0212(8) -0.0007(6) -0.0014(6) -0.0011(5)
Ag6 0.0185(7) 0.0231(6) 0.0233(8) 0.0000(6) 0.0028(6) -0.0010(5)
Ag27 0.0216(7) 0.0249(6) 0.0316(9) 0.0002(6) 0.0002(7) -0.0011(5)
Ag23 0.0227(7) 0.0221(6) 0.0266(9) -0.0010(6) 0.0010(6) -0.0031(5)
Ag18 0.0209(7) 0.0238(6) 0.0284(9) 0.0000(6) -0.0002(6) 0.0007(5)
Ag13 0.0246(7) 0.0226(6) 0.0280(9) 0.0023(6) -0.0006(7) -0.0035(5)
Ag68 0.0301(8) 0.0287(7) 0.0338(10) 0.0040(7) 0.0022(7) -0.0046(6)
Ag7 0.0179(7) 0.0222(6) 0.0259(9) 0.0003(6) 0.0008(6) 0.0000(5)
Ag53 0.0393(9) 0.0262(7) 0.0371(10) 0.0011(7) -0.0063(8) 0.0018(6)
Ag55 0.0277(8) 0.0334(7) 0.0313(10) 0.0012(7) -0.0019(7) -0.0039(6)
Ag8 0.0212(7) 0.0216(6) 0.0285(9) 0.0023(6) 0.0027(6) 0.0014(5)
Ag14 0.0292(8) 0.0233(6) 0.0273(9) 0.0026(6) -0.0004(7) -0.0024(6)
Ag31 0.0202(7) 0.0250(6) 0.0296(9) 0.0002(6) 0.0004(7) 0.0013(5)
Ag15 0.0264(8) 0.0200(6) 0.0258(9) 0.0017(6) -0.0009(7) 0.0003(5)
Ag16 0.0271(8) 0.0221(6) 0.0279(9) -0.0010(6) -0.0007(7) -0.0022(5)
Ag71 0.0334(8) 0.0302(7) 0.0277(9) -0.0023(6) 0.0035(7) -0.0017(6)
Ag48 0.0356(8) 0.0277(7) 0.0360(10) -0.0003(7) -0.0019(7) -0.0053(6)
Ag41 0.0287(8) 0.0349(7) 0.0371(10) 0.0034(7) 0.0044(7) -0.0025(6)
Ag44 0.0290(8) 0.0271(7) 0.0371(10) 0.0010(7) 0.0024(7) -0.0058(6)
Ag42 0.0358(9) 0.0342(7) 0.0323(10) 0.0013(7) 0.0043(7) -0.0044(6)
Ag28 0.0239(7) 0.0249(6) 0.0273(9) 0.0022(6) 0.0020(7) -0.0025(5)
Ag37 0.0370(9) 0.0294(7) 0.0309(10) 0.0025(7) 0.0020(7) 0.0001(6)
Ag45 0.0410(9) 0.0262(7) 0.0413(11) -0.0020(7) 0.0020(8) -0.0047(6)
Ag33 0.0186(7) 0.0209(6) 0.0263(9) -0.0004(6) 0.0022(6) -0.0006(5)
Ag29 0.0245(8) 0.0261(6) 0.0301(9) 0.0006(6) 0.0018(7) -0.0007(5)
Ag32 0.0210(7) 0.0204(6) 0.0301(9) 0.0014(6) -0.0002(6) -0.0022(5)
Ag56 0.0451(10) 0.0317(7) 0.0351(10) -0.0015(7) -0.0087(8) -0.0036(7)
Ag63 0.0313(8) 0.0305(7) 0.0347(10) 0.0057(7) -0.0036(7) 0.0017(6)
Ag9 0.0257(8) 0.0243(6) 0.0270(9) 0.0008(6) 0.0013(7) -0.0010(5)
Ag46 0.0403(9) 0.0314(7) 0.0387(11) -0.0003(7) 0.0012(8) -0.0105(6)
Ag57 0.0373(9) 0.0314(7) 0.0409(11) -0.0023(7) -0.0091(8) -0.0022(6)
Ag50 0.0310(8) 0.0246(6) 0.0430(10) 0.0037(7) 0.0007(8) 0.0006(6)
Ag38 0.0439(9) 0.0269(7) 0.0364(10) 0.0036(7) 0.0020(8) 0.0045(6)
Ag69 0.0402(9) 0.0357(7) 0.0353(10) 0.0000(7) 0.0041(8) 0.0036(7)
Ag51 0.0376(9) 0.0276(7) 0.0370(10) -0.0009(7) -0.0095(8) 0.0028(6)
Ag43 0.0361(9) 0.0330(7) 0.0341(10) 0.0007(7) 0.0030(8) -0.0055(6)
Ag30 0.0244(8) 0.0266(6) 0.0261(9) 0.0005(6) 0.0027(6) -0.0003(5)
Ag10 0.0218(7) 0.0227(6) 0.0227(8) 0.0004(6) 0.0017(6) 0.0004(5)
Ag61 0.0216(8) 0.0346(7) 0.0446(11) 0.0061(7) -0.0016(7) -0.0013(6)
Ag66 0.0282(8) 0.0311(7) 0.0425(11) -0.0037(7) 0.0010(7) 0.0019(6)
Ag39 0.0366(9) 0.0327(7) 0.0461(11) 0.0027(7) -0.0059(8) 0.0054(6)
Ag59 0.0280(8) 0.0380(8) 0.0412(11) 0.0053(7) -0.0001(8) -0.0024(6)
Ag65 0.0318(8) 0.0358(7) 0.0301(10) -0.0058(7) -0.0028(7) 0.0050(6)
Ag40 0.0351(9) 0.0322(7) 0.0307(10) 0.0056(7) 0.0007(7) -0.0029(6)
Ag58 0.0298(8) 0.0357(7) 0.0362(10) 0.0009(7) -0.0040(7) -0.0051(6)
Ag62 0.0215(8) 0.0375(7) 0.0393(10) 0.0001(7) -0.0025(7) -0.0007(6)
Ag60 0.0259(8) 0.0330(7) 0.0417(11) 0.0018(7) 0.0019(7) -0.0024(6)
Ag70 0.0303(8) 0.0333(7) 0.0336(10) 0.0036(7) 0.0001(7) -0.0037(6)
Ag54 0.0341(8) 0.0255(7) 0.0440(11) 0.0028(7) -0.0025(8) 0.0016(6)
Ag52 0.0287(8) 0.0239(6) 0.0418(10) -0.0020(7) -0.0012(7) -0.0025(6)
Ag49 0.0354(9) 0.0326(7) 0.0338(10) -0.0019(7) -0.0016(8) -0.0055(6)
Ag64 0.0287(8) 0.0306(7) 0.0321(10) 0.0032(7) -0.0013(7) 0.0000(6)
Ag47 0.0383(9) 0.0245(7) 0.0467(11) -0.0017(7) -0.0086(8) 0.0000(6)
Ag67 0.0295(8) 0.0337(7) 0.0348(10) -0.0024(7) 0.0006(7) 0.0014(6)
S72 0.026(3) 0.029(2) 0.038(3) 0.011(2) -0.002(2) -0.0019(19)
S73 0.038(3) 0.025(2) 0.030(3) 0.003(2) -0.004(2) -0.003(2)
S74 0.019(2) 0.031(2) 0.042(3) -0.001(2) -0.002(2) 0.0030(19)
S75 0.039(3) 0.025(2) 0.029(3) -0.002(2) 0.000(2) -0.004(2)
S76 0.028(3) 0.024(2) 0.041(3) -0.002(2) -0.001(2) -0.0101(19)
S77 0.038(3) 0.031(2) 0.022(3) -0.003(2) 0.002(2) -0.005(2)
S78 0.034(3) 0.032(2) 0.027(3) -0.003(2) -0.007(2) 0.005(2)
S79 0.036(3) 0.025(2) 0.049(4) 0.002(2) -0.002(3) -0.005(2)
S80 0.034(3) 0.028(2) 0.034(3) 0.009(2) -0.001(2) -0.003(2)
S81 0.035(3) 0.032(2) 0.035(3) 0.002(2) 0.009(2) 0.002(2)
S82 0.034(3) 0.038(2) 0.035(3) 0.003(2) 0.004(2) -0.008(2)
S83 0.041(3) 0.034(2) 0.040(4) -0.006(2) -0.002(3) 0.000(2)
S84 0.029(3) 0.031(2) 0.045(4) 0.002(2) 0.005(3) 0.002(2)
Cl85 0.047(3) 0.058(3) 0.031(3) -0.004(3) -0.004(3) 0.013(3)
S86 0.031(3) 0.034(2) 0.038(3) -0.002(2) 0.004(2) -0.005(2)
Cl87 0.054(3) 0.033(2) 0.052(4) 0.002(3) 0.004(3) -0.009(2)
S88 0.029(3) 0.026(2) 0.038(3) 0.002(2) -0.001(2) -0.0029(19)
S89 0.031(3) 0.030(2) 0.035(3) 0.000(2) 0.004(2) -0.004(2)
S90 0.035(3) 0.027(2) 0.041(4) -0.003(2) -0.004(3) 0.009(2)
S91 0.030(3) 0.033(2) 0.045(4) 0.001(2) -0.008(3) 0.000(2)
Cl92 0.031(3) 0.042(3) 0.067(4) 0.008(3) 0.001(3) 0.005(2)
Cl93 0.033(3) 0.041(2) 0.041(3) 0.015(2) -0.013(2) -0.004(2)
S94 0.034(3) 0.038(3) 0.042(4) 0.003(2) 0.000(3) -0.007(2)
S95 0.029(3) 0.028(2) 0.056(4) 0.005(2) -0.004(3) -0.009(2)
Cl96 0.047(3) 0.059(3) 0.072(5) -0.005(3) 0.025(3) 0.000(3)
Cl1A 0.028(3) 0.056(3) 0.050(4) 0.007(3) -0.006(3) -0.014(2)
C5 0.013(7) 0.027(7) 0.023(8) 0.000(6) -0.007(6) 0.000(6)
C9 0.036(11) 0.021(8) 0.046(15) -0.009(9) 0.019(11) 0.002(8)
C13 0.048(9) 0.029(7) 0.052(10) 0.004(7) 0.007(8) -0.010(7)
C14 0.027(12) 0.077(15) 0.042(15) 0.026(13) -0.007(11) -0.009(10)
C15 0.035(8) 0.049(8) 0.044(9) 0.017(8) -0.008(8) 0.004(7)
C16 0.023(10) 0.031(9) 0.053(15) 0.006(10) -0.011(10) -0.016(8)
C17 0.052(9) 0.045(9) 0.064(10) 0.007(8) 0.008(8) -0.007(7)
C18 0.039(12) 0.052(12) 0.021(13) 0.012(10) 0.000(10) 0.012(10)
C19 0.062(15) 0.042(11) 0.035(14) -0.005(10) 0.014(12) 0.027(11)
C21 0.040(8) 0.035(7) 0.034(9) -0.009(7) 0.004(7) 0.016(7)
C23 0.041(13) 0.030(10) 0.059(17) 0.000(10) 0.016(12) -0.008(9)
C26 0.052(9) 0.020(7) 0.027(9) -0.002(7) -0.006(7) 0.009(7)
C27 0.060(15) 0.058(13) 0.039(15) -0.018(12) -0.025(12) -0.024(12)
C28 0.058(9) 0.028(7) 0.043(9) -0.003(7) -0.016(8) 0.011(7)
C29 0.025(11) 0.026(10) 0.15(3) 0.016(14) 0.002(15) -0.015(9)
C30 0.035(12) 0.027(9) 0.041(14) -0.015(9) 0.011(11) -0.014(8)
C31 0.018(11) 0.091(16) 0.024(13) -0.010(12) -0.008(9) -0.018(10)
C32 0.036(12) 0.027(9) 0.047(15) 0.015(10) -0.010(11) -0.006(8)
C34 0.042(13) 0.030(10) 0.073(19) -0.016(11) -0.003(12) -0.018(9)
C35 0.075(16) 0.041(11) 0.029(14) 0.012(10) -0.004(12) 0.000(11)
C36 0.037(12) 0.036(10) 0.045(15) -0.013(10) -0.004(11) 0.022(9)
C38 0.027(11) 0.051(12) 0.052(16) 0.024(11) 0.020(11) -0.007(9)
C39 0.052(14) 0.026(10) 0.065(18) 0.009(11) -0.001(13) 0.005(9)
C41 0.061(16) 0.020(10) 0.16(3) 0.024(14) -0.022(19) -0.006(10)
C43 0.044(9) 0.026(7) 0.048(9) 0.001(7) -0.004(8) -0.013(7)
C44 0.041(13) 0.061(14) 0.065(19) -0.008(13) 0.002(13) -0.012(11)
C45 0.062(16) 0.054(13) 0.07(2) -0.022(13) -0.029(15) 0.037(12)
C46 0.074(17) 0.023(10) 0.09(2) -0.022(12) 0.042(16) -0.003(10)
C47 0.068(16) 0.029(10) 0.067(19) 0.025(11) -0.030(14) 0.003(10)
C48 0.041(12) 0.021(9) 0.056(16) 0.006(10) 0.015(11) -0.002(8)
C50 0.030(12) 0.052(12) 0.069(19) -0.028(13) 0.003(12) 0.004(9)
C51 0.047(14) 0.055(13) 0.07(2) -0.026(13) 0.031(14) 0.004(11)
C52 0.036(12) 0.044(11) 0.032(14) 0.003(10) -0.005(10) 0.024(9)
C53 0.011(9) 0.021(8) 0.068(17) -0.002(10) -0.009(10) 0.008(7)
C54 0.058(15) 0.031(10) 0.08(2) -0.004(12) 0.023(14) -0.004(10)
C56 0.038(12) 0.045(11) 0.012(11) 0.010(9) -0.006(9) -0.014(9)
C58 0.036(12) 0.035(10) 0.043(15) 0.016(10) 0.000(11) -0.012(9)
C59 0.040(12) 0.018(8) 0.048(15) -0.010(9) 0.006(11) 0.001(8)
C60 0.040(13) 0.043(12) 0.09(2) -0.008(13) -0.014(14) 0.022(10)
C63 0.049(14) 0.021(9) 0.063(18) 0.011(10) -0.010(13) -0.014(9)
C64 0.040(13) 0.032(10) 0.10(2) 0.021(13) 0.030(14) 0.010(9)
C65 0.027(11) 0.033(10) 0.074(18) -0.002(11) 0.031(12) -0.006(8)
C66 0.056(14) 0.025(9) 0.060(18) -0.019(11) -0.008(13) -0.001(9)
C68 0.064(15) 0.046(12) 0.032(14) -0.010(11) 0.004(12) -0.022(11)
C69 0.035(9) 0.055(9) 0.055(10) -0.006(8) -0.004(8) -0.013(7)
C71 0.050(15) 0.078(16) 0.057(18) -0.023(14) 0.002(13) -0.045(13)
C72 0.035(13) 0.066(14) 0.08(2) 0.024(14) -0.030(13) -0.011(11)
C75 0.094(19) 0.027(10) 0.051(17) 0.019(11) 0.022(15) 0.001(11)
C77 0.093(19) 0.039(12) 0.056(18) -0.003(12) 0.026(16) -0.016(12)
C78 0.057(9) 0.047(8) 0.039(10) 0.010(8) -0.011(8) 0.010(7)
C79 0.098(19) 0.022(9) 0.060(18) -0.002(11) -0.030(16) 0.001(11)
C81 0.027(12) 0.048(12) 0.08(2) -0.018(13) -0.004(12) 0.018(9)
C82 0.049(14) 0.076(16) 0.045(16) -0.020(13) -0.013(12) -0.022(12)
C86 0.043(9) 0.049(8) 0.059(10) 0.006(8) 0.015(8) -0.005(7)
C87 0.056(15) 0.072(15) 0.037(16) -0.031(13) 0.012(12) 0.005(12)
C88 0.085(19) 0.045(12) 0.044(17) 0.002(12) -0.011(14) -0.010(12)
C5BA 0.051(9) 0.045(8) 0.043(10) 0.012(8) -0.015(8) 0.004(7)
C91 0.067(16) 0.063(14) 0.022(14) -0.014(11) 0.004(12) -0.001(12)
C93 0.055(16) 0.072(16) 0.06(2) -0.003(14) 0.012(14) 0.008(13)
C94 0.086(19) 0.037(12) 0.08(2) 0.007(13) 0.029(17) -0.010(12)
C96 0.035(14) 0.082(17) 0.08(2) 0.004(16) -0.005(14) -0.022(12)
C98 0.11(2) 0.049(13) 0.045(18) 0.012(13) -0.008(16) -0.029(14)
C99 0.079(11) 0.089(11) 0.074(12) -0.016(9) -0.013(9) -0.003(9)
C100 0.090(18) 0.018(9) 0.056(17) -0.007(10) -0.036(14) 0.020(10)
C101 0.077(18) 0.095(19) 0.020(14) 0.010(13) -0.019(13) -0.031(15)
C103 0.021(11) 0.061(13) 0.073(19) 0.027(13) 0.017(12) -0.001(10)
C104 0.101(13) 0.098(13) 0.104(14) -0.004(9) -0.009(9) 0.006(9)
C106 0.058(15) 0.066(14) 0.044(17) -0.016(13) -0.022(13) -0.004(12)
C107 0.071(10) 0.060(9) 0.071(11) 0.016(8) 0.005(9) -0.007(8)
C108 0.10(2) 0.038(11) 0.046(17) -0.029(12) -0.008(15) -0.011(12)
C110 0.049(14) 0.060(14) 0.054(18) 0.018(13) -0.002(13) -0.010(11)
C111 0.027(12) 0.093(17) 0.036(15) -0.029(14) 0.002(11) 0.011(11)
C112 0.11(2) 0.067(16) 0.06(2) -0.021(15) 0.038(19) 0.030(16)
C113 0.087(19) 0.059(14) 0.032(16) -0.018(12) -0.020(14) 0.024(13)
C114 0.054(15) 0.022(10) 0.10(2) -0.005(13) -0.024(16) 0.007(10)
C116 0.11(2) 0.059(14) 0.027(15) 0.009(12) 0.000(15) -0.017(15)
C118 0.039(15) 0.090(19) 0.09(3) 0.022(18) -0.006(15) -0.023(13)
C119 0.067(11) 0.083(11) 0.092(12) 0.007(9) -0.002(9) 0.006(8)
C120 0.11(2) 0.054(14) 0.07(2) 0.020(14) -0.024(18) -0.055(15)
C122 0.034(14) 0.081(18) 0.12(3) 0.011(18) 0.029(16) 0.007(12)
C123 0.079(18) 0.035(12) 0.10(3) -0.009(14) -0.020(18) -0.013(12)
C124 0.09(2) 0.073(17) 0.08(2) 0.023(17) -0.013(19) 0.014(16)
C125 0.065(16) 0.046(13) 0.08(2) 0.042(14) -0.004(15) -0.023(12)
C127 0.040(14) 0.057(14) 0.10(2) -0.020(15) -0.035(15) -0.011(11)
C129 0.049(16) 0.060(15) 0.14(3) -0.074(19) 0.041(18) -0.016(12)
C130 0.070(18) 0.057(15) 0.13(3) -0.018(17) 0.061(19) -0.013(13)
C131 0.053(15) 0.063(15) 0.07(2) -0.006(14) -0.014(15) 0.008(12)
C132 0.07(2) 0.22(4) 0.05(2) 0.00(2) -0.006(17) -0.09(2)
C134 0.07(2) 0.19(4) 0.07(2) 0.06(2) 0.040(19) 0.02(2)
C137 0.08(2) 0.14(3) 0.05(2) -0.011(19) 0.034(16) 0.033(19)
C139 0.10(2) 0.12(2) 0.07(3) 0.02(2) 0.02(2) 0.04(2)
C140 0.10(2) 0.063(15) 0.06(2) 0.014(15) 0.040(18) -0.014(15)
C141 0.076(18) 0.056(14) 0.050(18) -0.034(13) -0.033(15) 0.039(13)
C144 0.12(2) 0.079(17) 0.049(19) 0.009(15) 0.018(18) -0.067(18)
C146 0.076(11) 0.067(10) 0.068(11) 0.018(9) 0.008(9) 0.014(8)
C147 0.091(12) 0.076(11) 0.075(12) -0.013(9) -0.007(9) -0.005(9)
C148 0.087(19) 0.065(15) 0.06(2) 0.004(14) 0.047(16) -0.014(14)
C149 0.106(14) 0.109(14) 0.104(14) 0.011(10) -0.004(10) -0.003(9)
C151 0.048(9) 0.067(10) 0.057(10) 0.007(8) 0.001(8) -0.002(8)
C152 0.032(14) 0.057(15) 0.19(4) 0.02(2) 0.020(19) -0.009(11)
C156 0.08(2) 0.09(2) 0.10(3) 0.022(19) -0.01(2) -0.002(16)
C157 0.057(16) 0.080(18) 0.12(3) 0.048(19) -0.058(18) -0.048(14)
C158 0.11(2) 0.078(18) 0.09(3) 0.059(19) -0.03(2) -0.024(17)
C159 0.053(16) 0.09(2) 0.15(3) -0.06(2) 0.06(2) -0.015(14)
C160 0.07(2) 0.12(3) 0.20(5) 0.04(3) 0.02(3) -0.05(2)
C163 0.18(3) 0.038(13) 0.11(3) 0.021(16) 0.11(3) 0.014(17)
C164 0.101(13) 0.101(13) 0.109(14) -0.006(9) -0.008(10) 0.011(9)
C165 0.12(3) 0.10(2) 0.11(3) 0.06(2) 0.06(2) 0.09(2)
C169 0.08(2) 0.074(18) 0.12(3) 0.01(2) -0.02(2) -0.020(15)
C171 0.19(4) 0.029(12) 0.08(2) -0.010(14) -0.03(2) -0.029(18)
C172 0.25(4) 0.028(12) 0.06(2) 0.001(13) 0.06(3) 0.002(18)
C176 0.16(3) 0.12(3) 0.08(3) 0.00(2) -0.03(2) -0.11(3)
C177 0.064(10) 0.072(10) 0.062(11) -0.022(8) -0.008(9) -0.018(8)
C182 0.109(15) 0.123(15) 0.118(16) -0.005(10) -0.004(10) 0.002(9)
C184 0.140(18) 0.153(18) 0.147(18) 0.002(10) -0.009(10) -0.008(10)
C187 0.11(2) 0.073(18) 0.09(3) 0.002(18) 0.00(2) -0.034(17)
C190 0.14(3) 0.047(15) 0.13(3) 0.009(18) -0.02(3) 0.016(16)
C200 0.103(13) 0.111(13) 0.105(14) 0.003(10) 0.008(10) -0.005(9)
C202 0.126(16) 0.134(16) 0.124(16) 0.005(10) -0.007(10) -0.002(10)
C214 0.113(14) 0.125(15) 0.118(15) 0.005(10) -0.011(10) -0.011(9)
C227 0.103(13) 0.093(12) 0.089(13) -0.002(9) 0.011(9) 0.001(9)
C241 0.11(3) 0.18(4) 0.03(2) -0.02(2) -0.019(19) 0.02(3)
C243 0.044(17) 0.24(4) 0.06(2) 0.05(3) 0.022(16) 0.02(2)
C260 0.120(15) 0.122(15) 0.126(16) 0.013(10) 0.004(10) 0.009(10)

loop_
_atom_type_symbol
_atom_type_description
_atom_type_scat_dispersion_real
_atom_type_scat_dispersion_imag
_atom_type_scat_source
C C 0.0033 0.0016 'International Tables Vol C Tables 4.2.6.8 and 6.1.1.4'
H H 0.0000 0.0000 'International Tables Vol C Tables 4.2.6.8 and 6.1.1.4'
Ag Ag -0.8971 1.1015 'International Tables Vol C Tables 4.2.6.8 and 6.1.1.4'
Cl Cl 0.1484 0.1585 'International Tables Vol C Tables 4.2.6.8 and 6.1.1.4'
S S 0.1246 0.1234 'International Tables Vol C Tables 4.2.6.8 and 6.1.1.4'

loop_
_geom_angle_atom_site_label_1
_geom_angle_atom_site_label_2
_geom_angle_atom_site_label_3
_geom_angle
_geom_angle_site_symmetry_1
_geom_angle_site_symmetry_3
Ag1 Ag1 Ag2 113.52(4) 4 .
Ag1 Ag1 Ag3 61.57(3) 4 .
Ag1 Ag1 Ag4 113.46(7) 4 .
Ag1 Ag1 Ag5 61.52(5) 4 .
Ag1 Ag1 Ag5 61.43(6) 4 4
Ag1 Ag1 Ag7 113.62(6) 4 .
Ag1 Ag1 Ag8 61.56(4) 4 .
Ag1 Ag1 Ag8 61.47(5) 4 4
Ag1 Ag1 Ag33 113.37(5) 4 .
Ag1 Ag1 Ag10 113.52(7) 4 .
Ag2 Ag1 Ag3 172.04(6) . .
Ag2 Ag1 Ag4 65.14(5) . .
Ag2 Ag1 Ag5 110.23(6) . .
Ag2 Ag1 Ag5 122.16(6) . 4
Ag2 Ag1 Ag7 121.16(6) . .
Ag2 Ag1 Ag8 58.92(4) . .
Ag2 Ag1 Ag8 66.39(5) . 4
Ag2 Ag1 Ag33 121.57(6) . .
Ag2 Ag1 Ag10 65.42(5) . .
Ag4 Ag1 Ag3 122.11(5) . .
Ag4 Ag1 Ag5 171.96(6) . .
Ag4 Ag1 Ag5 66.61(5) . 4
Ag4 Ag1 Ag8 59.05(4) . 4
Ag4 Ag1 Ag8 109.86(5) . .
Ag4 Ag1 Ag33 121.57(6) . .
Ag5 Ag1 Ag3 62.14(4) . .
Ag5 Ag1 Ag3 62.12(4) 4 .
Ag5 Ag1 Ag5 113.26(6) . 4
Ag5 Ag1 Ag8 62.46(4) . .
Ag5 Ag1 Ag8 113.36(5) . 4
Ag5 Ag1 Ag8 62.40(5) 4 4
Ag5 Ag1 Ag8 113.36(6) 4 .
Ag6 Ag1 Ag1 179.88(8) . 4
Ag6 Ag1 Ag2 66.56(5) . .
Ag6 Ag1 Ag3 118.34(5) . .
Ag6 Ag1 Ag4 66.65(5) . .
Ag6 Ag1 Ag5 118.61(6) . 4
Ag6 Ag1 Ag5 118.38(6) . .
Ag6 Ag1 Ag7 66.36(5) . .
Ag6 Ag1 Ag8 118.64(6) . 4
Ag6 Ag1 Ag8 118.47(6) . .
Ag6 Ag1 Ag33 66.52(5) . .
Ag6 Ag1 Ag10 66.42(5) . .
Ag7 Ag1 Ag3 66.66(4) . .
Ag7 Ag1 Ag4 65.08(4) . .
Ag7 Ag1 Ag5 122.22(5) . .
Ag7 Ag1 Ag5 59.03(5) . 4
Ag7 Ag1 Ag8 171.78(7) . .
Ag7 Ag1 Ag8 110.12(6) . 4
Ag7 Ag1 Ag33 65.38(5) . .
Ag8 Ag1 Ag3 113.52(6) 4 .
Ag8 Ag1 Ag3 113.59(5) . .
Ag8 Ag1 Ag8 61.92(6) . 4
Ag33 Ag1 Ag3 58.82(4) . .
Ag33 Ag1 Ag5 109.93(5) . 4
Ag33 Ag1 Ag5 66.35(5) . .
Ag33 Ag1 Ag8 122.23(6) . .
Ag33 Ag1 Ag8 171.93(7) . 4
Ag10 Ag1 Ag3 109.95(5) . .
Ag10 Ag1 Ag4 121.50(6) . .
Ag10 Ag1 Ag5 58.99(5) . .
Ag10 Ag1 Ag5 171.73(6) . 4
Ag10 Ag1 Ag7 121.34(6) . .
Ag10 Ag1 Ag8 122.10(6) . 4
Ag10 Ag1 Ag8 66.67(5) . .
Ag10 Ag1 Ag33 65.17(5) . .
Ag1 Ag2 Ag4 57.53(4) . .
Ag1 Ag2 Ag11 114.62(6) . .
Ag1 Ag2 Ag12 113.41(5) . .
Ag1 Ag2 Ag6 55.31(4) . .
Ag1 Ag2 Ag13 116.39(6) . .
Ag1 Ag2 Ag8 58.13(4) . 4
Ag1 Ag2 Ag14 176.75(7) . .
Ag1 Ag2 Ag15 119.94(6) . .
Ag1 Ag2 Ag16 119.77(7) . .
Ag1 Ag2 Ag10 57.32(4) . .
Ag4 Ag2 Ag6 60.23(4) . .
Ag4 Ag2 Ag8 54.44(4) . 4
Ag4 Ag2 Ag10 108.08(5) . .
Ag11 Ag2 Ag4 146.91(6) . .
Ag11 Ag2 Ag12 62.12(5) . .
Ag11 Ag2 Ag6 88.36(5) . .
Ag11 Ag2 Ag8 153.86(6) . 4
Ag11 Ag2 Ag15 60.75(5) . .
Ag11 Ag2 Ag10 57.46(4) . .
Ag12 Ag2 Ag4 90.32(5) . .
Ag12 Ag2 Ag6 58.10(4) . .
Ag12 Ag2 Ag8 143.65(6) . 4
Ag12 Ag2 Ag15 113.05(6) . .
Ag12 Ag2 Ag10 89.55(5) . .
Ag6 Ag2 Ag8 103.30(5) . 4
Ag6 Ag2 Ag10 59.88(4) . .
Ag13 Ag2 Ag4 59.05(4) . .
Ag13 Ag2 Ag11 114.99(6) . .
Ag13 Ag2 Ag12 62.31(5) . .
Ag13 Ag2 Ag6 89.42(5) . .
Ag13 Ag2 Ag8 88.79(6) . 4
Ag13 Ag2 Ag14 64.33(5) . .
Ag13 Ag2 Ag15 117.86(5) . .
Ag13 Ag2 Ag16 66.15(5) . .
Ag13 Ag2 Ag10 147.16(6) . .
Ag8 Ag2 Ag1 62.04(4) . .
Ag8 Ag2 Ag4 106.38(6) . .
Ag8 Ag2 Ag11 94.03(6) . .
Ag8 Ag2 Ag12 152.49(7) . .
Ag8 Ag2 Ag6 111.32(5) . .
Ag8 Ag2 Ag13 145.16(7) . .
Ag8 Ag2 Ag8 60.01(6) . 4
Ag8 Ag2 Ag14 119.41(6) . .
Ag8 Ag2 Ag15 59.02(4) . .
Ag8 Ag2 Ag16 84.33(5) . .
Ag8 Ag2 Ag10 64.77(5) . .
Ag14 Ag2 Ag4 123.37(6) . .
Ag14 Ag2 Ag11 62.77(5) . .
Ag14 Ag2 Ag12 63.86(5) . .
Ag14 Ag2 Ag6 121.94(6) . .
Ag14 Ag2 Ag8 125.09(6) . 4
Ag14 Ag2 Ag15 60.96(4) . .
Ag14 Ag2 Ag16 63.48(5) . .
Ag14 Ag2 Ag10 120.19(6) . .
Ag15 Ag2 Ag4 152.34(7) . .
Ag15 Ag2 Ag6 144.69(7) . .
Ag15 Ag2 Ag8 99.46(5) . 4
Ag15 Ag2 Ag10 87.54(5) . .
Ag16 Ag2 Ag4 91.89(6) . .
Ag16 Ag2 Ag11 116.28(6) . .
Ag16 Ag2 Ag12 117.50(6) . .
Ag16 Ag2 Ag6 150.48(7) . .
Ag16 Ag2 Ag8 61.90(5) . 4
Ag16 Ag2 Ag15 64.77(5) . .
Ag16 Ag2 Ag10 146.63(6) . .
Ag10 Ag2 Ag8 108.28(5) . 4
Ag34 Ag24 Ag35 59.42(4) . .
Ag34 Ag24 Ag17 57.69(4) . .
Ag34 Ag24 Ag5 120.85(5) . 4
Ag34 Ag24 Ag53 127.28(5) . .
Ag34 Ag24 Ag63 57.90(5) . .
Ag34 Ag24 Ag51 64.34(5) . .
Ag25 Ag24 Ag34 177.32(7) . .
Ag25 Ag24 Ag35 119.76(5) . .
Ag25 Ag24 Ag17 121.20(6) . .
Ag25 Ag24 Ag5 56.53(4) . 4
Ag25 Ag24 Ag26 61.74(4) . .
Ag25 Ag24 Ag53 54.89(4) . .
Ag25 Ag24 Ag63 124.15(6) . .
Ag25 Ag24 Ag51 117.50(6) . .
Ag25 Ag24 Ag64 65.03(5) . .
Ag35 Ag24 Ag17 106.23(5) . .
Ag35 Ag24 Ag53 149.27(6) . .
Ag17 Ag24 Ag53 100.01(5) . .
Ag5 Ag24 Ag35 84.67(5) 4 .
Ag5 Ag24 Ag17 96.98(5) 4 .
Ag5 Ag24 Ag53 107.97(5) 4 .
Ag26 Ag24 Ag34 117.67(6) . .
Ag26 Ag24 Ag35 58.35(4) . .
Ag26 Ag24 Ag17 147.72(6) . .
Ag26 Ag24 Ag5 56.03(4) . 4
Ag26 Ag24 Ag53 104.96(5) . .
Ag26 Ag24 Ag63 85.04(5) . .
Ag26 Ag24 Ag51 152.93(7) . .
Ag26 Ag24 Ag64 60.40(4) . .
Ag18 Ag24 Ag34 113.97(6) . .
Ag18 Ag24 Ag25 65.52(5) . .
Ag18 Ag24 Ag35 153.99(6) . .
Ag18 Ag24 Ag17 57.50(4) . .
Ag18 Ag24 Ag5 78.13(5) . 4
Ag18 Ag24 Ag26 123.11(6) . .
Ag18 Ag24 Ag53 56.23(4) . .
Ag18 Ag24 Ag63 144.94(6) . .
Ag18 Ag24 Ag51 72.78(5) . .
Ag18 Ag24 Ag64 113.33(6) . .
Ag33 Ag24 Ag34 57.92(4) 4 .
Ag33 Ag24 Ag25 119.41(6) 4 .
Ag33 Ag24 Ag35 56.95(4) 4 .
Ag33 Ag24 Ag17 59.22(4) 4 .
Ag33 Ag24 Ag5 63.22(4) 4 4
Ag33 Ag24 Ag26 90.47(5) 4 .
Ag33 Ag24 Ag18 97.58(6) 4 .
Ag33 Ag24 Ag53 153.75(7) 4 .
Ag33 Ag24 Ag63 103.07(6) 4 .
Ag33 Ag24 Ag51 110.16(6) 4 .
Ag33 Ag24 Ag64 145.53(6) 4 .
Ag63 Ag24 Ag35 56.48(4) . .
Ag63 Ag24 Ag17 110.88(5) . .
Ag63 Ag24 Ag5 136.64(6) . 4
Ag63 Ag24 Ag53 99.37(5) . .
Ag51 Ag24 Ag35 118.25(6) . .
Ag51 Ag24 Ag17 58.35(4) . .
Ag51 Ag24 Ag5 149.06(7) . 4
Ag51 Ag24 Ag53 63.61(4) . .
Ag51 Ag24 Ag63 73.61(5) . .
Ag64 Ag24 Ag34 117.19(6) . .
Ag64 Ag24 Ag35 90.26(5) . .
Ag64 Ag24 Ag17 151.88(5) . .
Ag64 Ag24 Ag5 107.29(5) . 4
Ag64 Ag24 Ag53 59.46(5) . .
Ag64 Ag24 Ag63 59.52(5) . .
Ag64 Ag24 Ag51 93.90(5) . .
Ag1 Ag3 Ag1 56.87(6) . 4
Ag1 Ag3 Ag5 58.77(4) . .
Ag1 Ag3 Ag5 58.82(5) 4 .
Ag1 Ag3 Ag5 58.83(5) . 4
Ag1 Ag3 Ag5 58.77(4) 4 4
Ag1 Ag3 Ag18 135.31(4) 4 .
Ag1 Ag3 Ag18 109.62(4) 4 4
Ag1 Ag3 Ag18 109.62(4) . .
Ag1 Ag3 Ag18 135.31(4) . 4
Ag1 Ag3 Ag7 55.39(4) 4 4
Ag1 Ag3 Ag7 55.39(4) . .
Ag1 Ag3 Ag7 101.10(5) . 4
Ag1 Ag3 Ag7 101.10(5) 4 .
Ag17 Ag3 Ag1 121.49(4) . 4
Ag17 Ag3 Ag1 164.06(4) . .
Ag17 Ag3 Ag1 164.06(4) 4 4
Ag17 Ag3 Ag1 121.49(4) 4 .
Ag17 Ag3 Ag17 64.94(7) 4 .
Ag17 Ag3 Ag5 105.94(4) 4 .
Ag17 Ag3 Ag5 105.94(4) . 4
Ag17 Ag3 Ag5 136.00(4) 4 4
Ag17 Ag3 Ag5 136.00(4) . .
Ag17 Ag3 Ag18 60.57(5) . 4
Ag17 Ag3 Ag18 59.15(4) 4 4
Ag17 Ag3 Ag18 59.14(4) . .
Ag17 Ag3 Ag18 60.57(5) 4 .
Ag17 Ag3 Ag7 113.20(5) 4 4
Ag17 Ag3 Ag7 88.07(4) 4 .
Ag17 Ag3 Ag7 113.20(5) . .
Ag17 Ag3 Ag7 88.07(4) . 4
Ag5 Ag3 Ag5 107.81(7) . 4
Ag5 Ag3 Ag18 156.39(4) . .
Ag5 Ag3 Ag18 156.39(4) 4 4
Ag5 Ag3 Ag18 77.58(3) . 4
Ag5 Ag3 Ag18 77.58(3) 4 .
Ag5 Ag3 Ag7 109.16(5) 4 4
Ag5 Ag3 Ag7 109.16(5) . .
Ag5 Ag3 Ag7 54.57(4) . 4
Ag5 Ag3 Ag7 54.57(4) 4 .
Ag18 Ag3 Ag18 106.95(7) . 4
Ag18 Ag3 Ag7 146.69(5) 4 .
Ag18 Ag3 Ag7 146.69(5) . 4
Ag18 Ag3 Ag7 54.44(3) . .
Ag18 Ag3 Ag7 54.44(3) 4 4
Ag7 Ag3 Ag7 155.34(7) . 4
Ag33 Ag3 Ag1 109.54(6) 4 .
Ag33 Ag3 Ag1 109.54(6) . 4
Ag33 Ag3 Ag1 59.16(4) 4 4
Ag33 Ag3 Ag1 59.16(4) . .
Ag33 Ag3 Ag17 128.18(6) . .
Ag33 Ag3 Ag17 63.43(4) 4 .
Ag33 Ag3 Ag17 128.18(6) 4 4
Ag33 Ag3 Ag17 63.44(4) . 4
Ag33 Ag3 Ag5 107.52(5) . 4
Ag33 Ag3 Ag5 107.52(5) 4 .
Ag33 Ag3 Ag5 65.14(4) 4 4
Ag33 Ag3 Ag5 65.14(4) . .
Ag33 Ag3 Ag18 91.26(4) . .
Ag33 Ag3 Ag18 95.66(4) 4 .
Ag33 Ag3 Ag18 91.26(4) 4 4
Ag33 Ag3 Ag18 95.66(4) . 4
Ag33 Ag3 Ag7 61.22(4) . .
Ag33 Ag3 Ag7 115.99(4) . 4
Ag33 Ag3 Ag7 61.22(4) 4 4
Ag33 Ag3 Ag7 115.99(4) 4 .
Ag33 Ag3 Ag33 168.37(8) 4 .
Ag24 Ag34 Ag35 62.07(4) . .
Ag24 Ag34 Ag68 166.00(6) . .
Ag24 Ag34 Ag28 109.32(5) . .
Ag24 Ag34 Ag32 109.57(6) . .
Ag24 Ag34 Ag51 57.93(4) . .
Ag24 Ag34 Ag70 116.30(6) . .
Ag35 Ag34 Ag68 110.89(5) . .
Ag35 Ag34 Ag28 58.86(4) . .
Ag35 Ag34 Ag51 114.87(5) . .
Ag17 Ag34 Ag24 63.74(5) . .
Ag17 Ag34 Ag35 113.16(5) . .
Ag17 Ag34 Ag68 112.26(6) . .
Ag17 Ag34 Ag28 109.68(6) . .
Ag17 Ag34 Ag32 59.94(5) . .
Ag17 Ag34 Ag50 61.60(5) . .
Ag17 Ag34 Ag51 58.16(5) . .
Ag17 Ag34 Ag70 167.94(6) . .
Ag68 Ag34 Ag51 132.91(5) . .
Ag28 Ag34 Ag68 58.31(4) . .
Ag28 Ag34 Ag51 164.59(6) . .
Ag33 Ag34 Ag24 58.77(4) 4 .
Ag33 Ag34 Ag35 58.14(5) 4 .
Ag33 Ag34 Ag17 61.74(5) 4 .
Ag33 Ag34 Ag68 107.27(6) 4 .
Ag33 Ag34 Ag28 58.93(4) 4 .
Ag33 Ag34 Ag32 59.18(4) 4 .
Ag33 Ag34 Ag63 107.22(6) 4 .
Ag33 Ag34 Ag50 111.02(6) 4 .
Ag33 Ag34 Ag51 105.66(6) 4 .
Ag33 Ag34 Ag70 107.33(5) 4 .
Ag32 Ag34 Ag35 107.09(5) . .
Ag32 Ag34 Ag68 59.48(5) . .
Ag32 Ag34 Ag28 59.22(4) . .
Ag32 Ag34 Ag51 114.43(6) . .
Ag63 Ag34 Ag24 62.35(5) . .
Ag63 Ag34 Ag35 58.68(4) . .
Ag63 Ag34 Ag17 120.35(6) . .
Ag63 Ag34 Ag68 126.02(7) . .
Ag63 Ag34 Ag28 110.44(6) . .
Ag63 Ag34 Ag32 165.43(6) . .
Ag63 Ag34 Ag50 134.05(6) . .
Ag63 Ag34 Ag51 72.69(5) . .
Ag63 Ag34 Ag70 66.25(5) . .
Ag50 Ag34 Ag24 119.96(6) . .
Ag50 Ag34 Ag35 167.22(7) . .
Ag50 Ag34 Ag68 64.02(5) . .
Ag50 Ag34 Ag28 110.65(6) . .
Ag50 Ag34 Ag32 60.13(5) . .
Ag50 Ag34 Ag51 73.24(5) . .
Ag50 Ag34 Ag70 122.41(6) . .
Ag70 Ag34 Ag35 60.23(5) . .
Ag70 Ag34 Ag68 64.54(5) . .
Ag70 Ag34 Ag28 58.43(5) . .
Ag70 Ag34 Ag32 110.90(6) . .
Ag70 Ag34 Ag51 133.07(6) . .
Cl93 Ag34 Ag24 133.78(11) . .
Cl93 Ag34 Ag35 119.06(13) . .
Cl93 Ag34 Ag17 126.18(13) . .
Cl93 Ag34 Ag68 59.95(11) . .
Cl93 Ag34 Ag28 107.47(12) . .
Cl93 Ag34 Ag33 166.13(12) . 4
Cl93 Ag34 Ag32 112.89(11) . .
Cl93 Ag34 Ag63 79.23(11) . .
Cl93 Ag34 Ag50 69.62(12) . .
Cl93 Ag34 Ag51 87.90(12) . .
Cl93 Ag34 Ag70 63.41(12) . .
Ag25 Ag19 Ag21 117.70(6) . .
Ag25 Ag19 Ag22 58.33(4) . .
Ag25 Ag19 Ag5 56.17(4) . 4
Ag25 Ag19 Ag23 148.21(6) . .
Ag25 Ag19 Ag56 153.14(7) . .
Ag25 Ag19 Ag57 105.14(5) . .
Ag25 Ag19 Ag58 85.27(5) . .
Ag21 Ag19 Ag22 59.49(4) . .
Ag21 Ag19 Ag5 121.49(6) . 4
Ag21 Ag19 Ag23 57.99(4) . .
Ag21 Ag19 Ag56 64.89(5) . .
Ag21 Ag19 Ag57 126.44(6) . .
Ag21 Ag19 Ag58 57.10(5) . .
Ag4 Ag19 Ag25 90.83(5) . .
Ag4 Ag19 Ag21 58.09(5) . .
Ag4 Ag19 Ag22 57.34(5) . .
Ag4 Ag19 Ag5 63.71(5) . 4
Ag4 Ag19 Ag26 119.75(6) . .
Ag4 Ag19 Ag23 59.38(4) . .
Ag4 Ag19 Ag55 145.17(6) . .
Ag4 Ag19 Ag56 110.22(6) . .
Ag4 Ag19 Ag9 98.08(6) . .
Ag4 Ag19 Ag57 154.04(6) . .
Ag4 Ag19 Ag58 102.68(6) . .
Ag22 Ag19 Ag23 106.72(6) . .
Ag22 Ag19 Ag57 148.62(6) . .
Ag22 Ag19 Ag58 56.12(5) . .
Ag5 Ag19 Ag22 85.16(5) 4 .
Ag5 Ag19 Ag23 97.33(5) 4 .
Ag5 Ag19 Ag57 108.33(5) 4 .
Ag5 Ag19 Ag58 136.97(6) 4 .
Ag26 Ag19 Ag25 61.70(4) . .
Ag26 Ag19 Ag21 177.84(7) . .
Ag26 Ag19 Ag22 119.74(5) . .
Ag26 Ag19 Ag5 56.37(4) . 4
Ag26 Ag19 Ag23 121.25(5) . .
Ag26 Ag19 Ag55 65.68(5) . .
Ag26 Ag19 Ag56 116.67(6) . .
Ag26 Ag19 Ag57 55.39(4) . .
Ag26 Ag19 Ag58 124.45(6) . .
Ag23 Ag19 Ag57 99.64(5) . .
Ag55 Ag19 Ag25 60.26(5) . .
Ag55 Ag19 Ag21 116.02(6) . .
Ag55 Ag19 Ag22 89.29(5) . .
Ag55 Ag19 Ag5 107.58(5) . 4
Ag55 Ag19 Ag23 151.51(6) . .
Ag55 Ag19 Ag56 93.87(6) . .
Ag55 Ag19 Ag57 59.87(5) . .
Ag55 Ag19 Ag58 59.13(5) . .
Ag56 Ag19 Ag22 119.03(6) . .
Ag56 Ag19 Ag5 148.24(6) . 4
Ag56 Ag19 Ag23 57.85(4) . .
Ag56 Ag19 Ag57 62.44(5) . .
Ag56 Ag19 Ag58 74.20(5) . .
Ag9 Ag19 Ag25 123.24(6) . .
Ag9 Ag19 Ag21 114.29(5) . .
Ag9 Ag19 Ag22 154.90(7) . .
Ag9 Ag19 Ag5 78.35(5) . 4
Ag9 Ag19 Ag26 65.47(5) . .
Ag9 Ag19 Ag23 57.62(4) . .
Ag9 Ag19 Ag55 113.60(6) . .
Ag9 Ag19 Ag56 71.59(5) . .
Ag9 Ag19 Ag57 56.07(5) . .
Ag9 Ag19 Ag58 144.39(6) . .
Ag58 Ag19 Ag23 110.36(5) . .
Ag58 Ag19 Ag57 98.98(6) . .
Ag24 Ag25 Ag19 113.68(6) . .
Ag24 Ag25 Ag22 152.40(7) . .
Ag24 Ag25 Ag26 59.76(4) . .
Ag24 Ag25 Ag18 57.07(4) . .
Ag24 Ag25 Ag7 95.18(5) . .
Ag24 Ag25 Ag53 70.56(5) . .
Ag24 Ag25 Ag55 110.52(6) . .
Ag24 Ag25 Ag31 113.70(5) . .
Ag24 Ag25 Ag61 143.59(6) . .
Ag24 Ag25 Ag64 58.30(5) . .
Ag19 Ag25 Ag26 58.57(4) . .
Ag19 Ag25 Ag18 138.79(6) . .
Ag19 Ag25 Ag7 90.16(5) . .
Ag19 Ag25 Ag55 59.72(5) . .
Ag19 Ag25 Ag31 123.53(6) . .
Ag19 Ag25 Ag61 95.21(5) . .
Ag19 Ag25 Ag64 103.96(6) . .
Ag22 Ag25 Ag19 63.00(5) . .
Ag22 Ag25 Ag26 121.26(5) . .
Ag22 Ag25 Ag18 105.79(6) . .
Ag22 Ag25 Ag7 58.40(5) . .
Ag22 Ag25 Ag55 91.68(5) . .
Ag22 Ag25 Ag31 60.70(5) . .
Ag22 Ag25 Ag61 60.57(5) . .
Ag22 Ag25 Ag64 148.48(6) . .
Ag5 Ag25 Ag24 64.50(5) 4 .
Ag5 Ag25 Ag19 63.98(4) 4 .
Ag5 Ag25 Ag22 92.08(5) 4 .
Ag5 Ag25 Ag26 57.82(5) 4 .
Ag5 Ag25 Ag18 77.80(5) 4 .
Ag5 Ag25 Ag7 57.53(5) 4 .
Ag5 Ag25 Ag53 129.57(6) 4 .
Ag5 Ag25 Ag55 113.64(6) 4 .
Ag5 Ag25 Ag31 113.68(6) 4 .
Ag5 Ag25 Ag61 151.88(6) 4 .
Ag5 Ag25 Ag64 108.17(6) 4 .
Ag26 Ag25 Ag18 113.43(5) . .
Ag26 Ag25 Ag64 57.63(4) . .
Ag18 Ag25 Ag64 102.03(5) . .
Ag7 Ag25 Ag26 115.24(5) . .
Ag7 Ag25 Ag18 54.80(4) . .
Ag7 Ag25 Ag61 106.91(6) . .
Ag7 Ag25 Ag64 153.12(6) . .
Ag53 Ag25 Ag19 162.07(7) . .
Ag53 Ag25 Ag22 121.82(6) . .
Ag53 Ag25 Ag26 115.61(6) . .
Ag53 Ag25 Ag18 58.77(4) . .
Ag53 Ag25 Ag7 107.08(6) . .
Ag53 Ag25 Ag55 102.35(6) . .
Ag53 Ag25 Ag31 65.39(5) . .
Ag53 Ag25 Ag61 75.38(5) . .
Ag53 Ag25 Ag64 62.49(5) . .
Ag55 Ag25 Ag26 64.33(5) . .
Ag55 Ag25 Ag18 159.09(6) . .
Ag55 Ag25 Ag7 146.03(6) . .
Ag55 Ag25 Ag61 64.59(5) . .
Ag55 Ag25 Ag64 58.41(5) . .
Ag31 Ag25 Ag26 170.44(6) . .
Ag31 Ag25 Ag18 58.26(4) . .
Ag31 Ag25 Ag7 56.79(4) . .
Ag31 Ag25 Ag55 125.18(6) . .
Ag31 Ag25 Ag61 60.60(5) . .
Ag31 Ag25 Ag64 126.46(5) . .
Ag61 Ag25 Ag26 128.92(6) . .
Ag61 Ag25 Ag18 113.97(6) . .
Ag61 Ag25 Ag64 94.64(6) . .
Ag21 Ag20 Ag12 118.88(6) . .
Ag4 Ag20 Ag21 57.05(5) . .
Ag4 Ag20 Ag12 90.46(5) . .
Ag4 Ag20 Ag22 58.35(5) . .
Ag4 Ag20 Ag27 90.31(5) . .
Ag4 Ag20 Ag13 58.95(4) . .
Ag4 Ag20 Ag41 145.97(6) . .
Ag4 Ag20 Ag44 107.72(6) . .
Ag4 Ag20 Ag29 120.73(6) . .
Ag4 Ag20 Ag59 107.05(6) . .
Ag4 Ag20 Ag60 145.93(6) . .
Ag22 Ag20 Ag21 60.34(5) . .
Ag22 Ag20 Ag12 144.59(6) . .
Ag22 Ag20 Ag27 60.37(5) . .
Ag22 Ag20 Ag13 109.08(6) . .
Ag22 Ag20 Ag41 154.91(6) . .
Ag22 Ag20 Ag29 119.85(5) . .
Ag22 Ag20 Ag60 90.62(5) . .
Ag6 Ag20 Ag21 120.71(6) . .
Ag6 Ag20 Ag4 63.68(5) . .
Ag6 Ag20 Ag12 58.31(4) . .
Ag6 Ag20 Ag22 90.50(5) . .
Ag6 Ag20 Ag27 58.52(4) . .
Ag6 Ag20 Ag13 89.43(5) . .
Ag6 Ag20 Ag41 106.47(6) . .
Ag6 Ag20 Ag44 145.17(6) . .
Ag6 Ag20 Ag29 57.05(5) . .
Ag6 Ag20 Ag59 147.95(6) . .
Ag6 Ag20 Ag60 106.84(6) . .
Ag27 Ag20 Ag21 120.69(6) . .
Ag27 Ag20 Ag12 108.01(6) . .
Ag13 Ag20 Ag21 59.87(5) . .
Ag13 Ag20 Ag12 59.01(5) . .
Ag13 Ag20 Ag27 144.24(6) . .
Ag13 Ag20 Ag41 89.84(5) . .
Ag13 Ag20 Ag60 154.54(6) . .
Ag41 Ag20 Ag21 121.21(6) . .
Ag41 Ag20 Ag12 59.51(5) . .
Ag41 Ag20 Ag27 112.83(6) . .
Ag41 Ag20 Ag60 67.10(5) . .
Ag44 Ag20 Ag21 60.80(5) . .
Ag44 Ag20 Ag12 89.49(5) . .
Ag44 Ag20 Ag22 114.31(6) . .
Ag44 Ag20 Ag27 154.98(6) . .
Ag44 Ag20 Ag13 60.29(4) . .
Ag44 Ag20 Ag41 60.43(5) . .
Ag44 Ag20 Ag29 120.23(6) . .
Ag44 Ag20 Ag60 97.36(5) . .
Ag29 Ag20 Ag21 177.55(6) . .
Ag29 Ag20 Ag12 59.38(5) . .
Ag29 Ag20 Ag27 59.49(5) . .
Ag29 Ag20 Ag13 118.38(6) . .
Ag29 Ag20 Ag41 59.81(5) . .
Ag29 Ag20 Ag60 60.07(5) . .
Ag59 Ag20 Ag21 59.89(5) . .
Ag59 Ag20 Ag12 153.11(6) . .
Ag59 Ag20 Ag22 61.07(5) . .
Ag59 Ag20 Ag27 92.49(5) . .
Ag59 Ag20 Ag13 112.63(6) . .
Ag59 Ag20 Ag41 96.91(6) . .
Ag59 Ag20 Ag44 66.07(5) . .
Ag59 Ag20 Ag29 122.50(6) . .
Ag59 Ag20 Ag60 62.43(5) . .
Ag60 Ag20 Ag21 122.30(6) . .
Ag60 Ag20 Ag12 112.91(6) . .
Ag60 Ag20 Ag27 59.74(4) . .
Ag19 Ag21 Ag20 109.04(5) . .
Ag19 Ag21 Ag22 62.16(4) . .
Ag19 Ag21 Ag13 109.34(5) . .
Ag19 Ag21 Ag44 165.83(7) . .
Ag19 Ag21 Ag56 57.63(5) . .
Ag19 Ag21 Ag59 116.42(6) . .
Ag20 Ag21 Ag44 58.58(5) . .
Ag20 Ag21 Ag56 163.57(6) . .
Ag4 Ag21 Ag19 58.44(5) . .
Ag4 Ag21 Ag20 58.91(5) . .
Ag4 Ag21 Ag22 58.41(4) . .
Ag4 Ag21 Ag23 61.70(4) . .
Ag4 Ag21 Ag13 59.41(4) . .
Ag4 Ag21 Ag44 107.41(6) . .
Ag4 Ag21 Ag56 104.68(6) . .
Ag4 Ag21 Ag46 110.85(6) . .
Ag4 Ag21 Ag59 107.69(6) . .
Ag4 Ag21 Ag58 108.04(6) . .
Ag22 Ag21 Ag20 58.86(5) . .
Ag22 Ag21 Ag44 111.06(6) . .
Ag22 Ag21 Ag56 114.89(6) . .
Ag23 Ag21 Ag19 63.87(4) . .
Ag23 Ag21 Ag20 109.44(6) . .
Ag23 Ag21 Ag22 113.54(5) . .
Ag23 Ag21 Ag13 59.48(5) . .
Ag23 Ag21 Ag44 111.77(6) . .
Ag23 Ag21 Ag56 57.37(5) . .
Ag23 Ag21 Ag59 168.14(7) . .
Ag13 Ag21 Ag20 59.50(5) . .
Ag13 Ag21 Ag22 107.58(6) . .
Ag13 Ag21 Ag44 59.42(5) . .
Ag13 Ag21 Ag56 113.30(6) . .
Ag44 Ag21 Ag56 132.94(6) . .
Ag46 Ag21 Ag19 119.56(6) . .
Ag46 Ag21 Ag20 110.90(6) . .
Ag46 Ag21 Ag22 167.44(7) . .
Ag46 Ag21 Ag23 61.07(5) . .
Ag46 Ag21 Ag13 59.86(5) . .
Ag46 Ag21 Ag44 64.13(5) . .
Ag46 Ag21 Ag56 72.75(5) . .
Ag46 Ag21 Ag59 122.67(6) . .
Ag59 Ag21 Ag20 58.82(5) . .
Ag59 Ag21 Ag22 60.19(5) . .
Ag59 Ag21 Ag13 111.38(7) . .
Ag59 Ag21 Ag44 64.83(5) . .
Ag59 Ag21 Ag56 133.75(7) . .
Ag58 Ag21 Ag19 63.59(5) . .
Ag58 Ag21 Ag20 110.36(6) . .
Ag58 Ag21 Ag22 58.92(5) . .
Ag58 Ag21 Ag23 121.48(7) . .
Ag58 Ag21 Ag13 166.31(6) . .
Ag58 Ag21 Ag44 125.22(6) . .
Ag58 Ag21 Ag56 73.76(6) . .
Ag58 Ag21 Ag46 133.60(7) . .
Ag58 Ag21 Ag59 65.37(5) . .
Cl1A Ag21 Ag19 134.13(14) . .
Cl1A Ag21 Ag20 108.42(14) . .
Cl1A Ag21 Ag4 166.74(15) . .
Cl1A Ag21 Ag22 120.29(13) . .
Cl1A Ag21 Ag23 124.62(13) . .
Cl1A Ag21 Ag13 112.03(13) . .
Cl1A Ag21 Ag44 59.89(13) . .
Cl1A Ag21 Ag56 87.91(14) . .
Cl1A Ag21 Ag46 68.44(12) . .
Cl1A Ag21 Ag59 64.57(13) . .
Cl1A Ag21 Ag58 79.19(13) . .
Ag11 Ag36 Ag57 114.35(6) . 4
Ag35 Ag36 Ag11 107.69(6) 4 .
Ag35 Ag36 Ag71 59.84(5) 4 .
Ag35 Ag36 Ag37 111.91(6) 4 .
Ag35 Ag36 Ag57 113.19(5) 4 4
Ag35 Ag36 Ag30 59.77(4) 4 .
Ag26 Ag36 Ag11 113.61(6) 4 .
Ag26 Ag36 Ag35 59.59(4) 4 4
Ag26 Ag36 Ag71 112.37(5) 4 .
Ag26 Ag36 Ag37 168.04(7) 4 .
Ag26 Ag36 Ag9 64.14(5) 4 4
Ag26 Ag36 Ag57 56.92(4) 4 4
Ag26 Ag36 Ag30 109.78(6) 4 .
Ag26 Ag36 Ag65 60.97(5) 4 .
Ag71 Ag36 Ag11 110.75(6) . .
Ag71 Ag36 Ag57 133.77(6) . 4
Ag71 Ag36 Ag30 58.50(5) . .
Ag37 Ag36 Ag11 59.16(5) . .
Ag37 Ag36 Ag71 65.31(5) . .
Ag37 Ag36 Ag57 133.74(6) . 4
Ag37 Ag36 Ag30 58.60(5) . .
Ag9 Ag36 Ag11 61.81(5) 4 .
Ag9 Ag36 Ag35 109.52(6) 4 4
Ag9 Ag36 Ag71 165.90(7) 4 .
Ag9 Ag36 Ag37 115.00(6) 4 .
Ag9 Ag36 Ag57 57.25(5) 4 4
Ag9 Ag36 Ag30 108.82(6) 4 .
Ag30 Ag36 Ag11 58.76(4) . .
Ag30 Ag36 Ag57 163.07(7) . 4
Ag10 Ag36 Ag11 58.18(5) . .
Ag10 Ag36 Ag35 59.67(5) . 4
Ag10 Ag36 Ag26 62.03(5) . 4
Ag10 Ag36 Ag71 107.66(6) . .
Ag10 Ag36 Ag37 106.84(6) . .
Ag10 Ag36 Ag9 58.34(5) . 4
Ag10 Ag36 Ag57 104.15(6) . 4
Ag10 Ag36 Ag30 58.92(5) . .
Ag10 Ag36 Ag39 108.15(6) . .
Ag10 Ag36 Ag65 111.58(6) . .
Ag39 Ag36 Ag11 58.26(5) . .
Ag39 Ag36 Ag35 165.94(7) . 4
Ag39 Ag36 Ag26 123.06(6) . 4
Ag39 Ag36 Ag71 123.18(7) . .
Ag39 Ag36 Ag37 62.92(5) . .
Ag39 Ag36 Ag9 64.70(5) . 4
Ag39 Ag36 Ag57 75.28(5) . 4
Ag39 Ag36 Ag30 108.81(6) . .
Ag39 Ag36 Ag65 133.45(7) . .
Ag65 Ag36 Ag11 168.25(7) . .
Ag65 Ag36 Ag35 60.58(5) . 4
Ag65 Ag36 Ag71 65.19(5) . .
Ag65 Ag36 Ag37 124.03(7) . .
Ag65 Ag36 Ag9 119.43(6) . 4
Ag65 Ag36 Ag57 72.37(5) . 4
Ag65 Ag36 Ag30 111.94(5) . .
Cl85 Ag36 Ag11 121.19(13) . .
Cl85 Ag36 Ag35 113.85(12) . 4
Cl85 Ag36 Ag26 122.72(13) . 4
Cl85 Ag36 Ag71 62.69(12) . .
Cl85 Ag36 Ag37 67.54(13) . .
Cl85 Ag36 Ag9 131.21(12) . 4
Cl85 Ag36 Ag57 85.29(12) . 4
Cl85 Ag36 Ag30 111.60(13) . .
Cl85 Ag36 Ag10 170.01(13) . .
Cl85 Ag36 Ag39 77.14(12) . .
Cl85 Ag36 Ag65 67.74(13) . .
Ag1 Ag4 Ag2 57.33(4) . .
Ag1 Ag4 Ag19 119.56(6) . .
Ag1 Ag4 Ag20 113.23(6) . .
Ag1 Ag4 Ag21 176.94(7) . .
Ag1 Ag4 Ag22 116.25(5) . .
Ag1 Ag4 Ag5 57.86(4) . 4
Ag1 Ag4 Ag6 55.17(4) . .
Ag1 Ag4 Ag23 119.56(6) . .
Ag1 Ag4 Ag13 114.39(6) . .
Ag1 Ag4 Ag7 57.45(4) . .
Ag2 Ag4 Ag5 108.13(5) . 4
Ag2 Ag4 Ag6 60.00(4) . .
Ag2 Ag4 Ag7 107.96(5) . .
Ag19 Ag4 Ag2 146.66(6) . .
Ag19 Ag4 Ag20 117.52(6) . .
Ag19 Ag4 Ag22 65.86(5) . .
Ag19 Ag4 Ag5 61.97(5) . 4
Ag19 Ag4 Ag6 150.16(6) . .
Ag19 Ag4 Ag23 65.53(5) . .
Ag19 Ag4 Ag13 116.83(6) . .
Ag19 Ag4 Ag7 91.83(5) . .
Ag20 Ag4 Ag2 89.80(6) . .
Ag20 Ag4 Ag5 142.99(6) . 4
Ag20 Ag4 Ag6 58.05(5) . .
Ag20 Ag4 Ag23 113.44(5) . .
Ag20 Ag4 Ag13 62.42(5) . .
Ag20 Ag4 Ag7 89.79(5) . .
Ag21 Ag4 Ag2 120.57(6) . .
Ag21 Ag4 Ag19 63.46(5) . .
Ag21 Ag4 Ag20 64.04(5) . .
Ag21 Ag4 Ag22 64.10(5) . .
Ag21 Ag4 Ag5 125.09(6) . 4
Ag21 Ag4 Ag6 122.08(6) . .
Ag21 Ag4 Ag23 61.59(5) . .
Ag21 Ag4 Ag13 63.38(5) . .
Ag21 Ag4 Ag7 123.05(6) . .
Ag22 Ag4 Ag2 147.44(7) . .
Ag22 Ag4 Ag20 62.31(5) . .
Ag22 Ag4 Ag5 88.44(5) . 4
Ag22 Ag4 Ag6 89.53(5) . .
Ag22 Ag4 Ag23 118.40(6) . .
Ag22 Ag4 Ag13 115.33(6) . .
Ag22 Ag4 Ag7 58.96(4) . .
Ag6 Ag4 Ag5 102.77(5) . 4
Ag23 Ag4 Ag2 86.91(5) . .
Ag23 Ag4 Ag5 99.96(6) . 4
Ag23 Ag4 Ag6 144.29(6) . .
Ag23 Ag4 Ag7 152.84(7) . .
Ag13 Ag4 Ag2 57.24(4) . .
Ag13 Ag4 Ag5 154.11(6) . 4
Ag13 Ag4 Ag6 88.24(5) . .
Ag13 Ag4 Ag23 60.67(5) . .
Ag13 Ag4 Ag7 146.48(7) . .
Ag7 Ag4 Ag5 54.27(4) . 4
Ag7 Ag4 Ag6 59.89(4) . .
Ag8 Ag4 Ag1 61.90(5) 4 .
Ag8 Ag4 Ag2 64.52(5) 4 .
Ag8 Ag4 Ag19 84.52(6) 4 .
Ag8 Ag4 Ag20 152.64(7) 4 .
Ag8 Ag4 Ag21 119.76(6) 4 .
Ag8 Ag4 Ag22 145.02(7) 4 .
Ag8 Ag4 Ag5 60.24(4) 4 4
Ag8 Ag4 Ag6 111.06(6) 4 .
Ag8 Ag4 Ag23 58.84(4) 4 .
Ag8 Ag4 Ag13 94.00(5) 4 .
Ag8 Ag4 Ag7 106.41(5) 4 .
Ag2 Ag11 Ag36 120.89(6) . .
Ag2 Ag11 Ag12 58.97(5) . .
Ag2 Ag11 Ag14 57.74(5) . .
Ag2 Ag11 Ag15 61.00(5) . .
Ag2 Ag11 Ag37 147.16(6) . .
Ag2 Ag11 Ag9 88.92(5) . 4
Ag2 Ag11 Ag38 110.12(6) . .
Ag2 Ag11 Ag30 91.25(5) . .
Ag2 Ag11 Ag40 106.74(6) . .
Ag36 Ag11 Ag9 58.38(4) . 4
Ag12 Ag11 Ag36 121.54(5) . .
Ag12 Ag11 Ag9 143.67(6) . 4
Ag12 Ag11 Ag38 111.91(6) . .
Ag12 Ag11 Ag40 59.16(5) . .
Ag14 Ag11 Ag36 176.47(7) . .
Ag14 Ag11 Ag12 61.05(4) . .
Ag14 Ag11 Ag9 118.09(6) . 4
Ag14 Ag11 Ag38 60.12(5) . .
Ag14 Ag11 Ag40 60.42(5) . .
Ag15 Ag11 Ag36 117.04(6) . .
Ag15 Ag11 Ag12 110.65(6) . .
Ag15 Ag11 Ag14 59.44(5) . .
Ag15 Ag11 Ag37 151.36(6) . .
Ag15 Ag11 Ag9 58.78(4) . 4
Ag15 Ag11 Ag38 62.13(5) . .
Ag15 Ag11 Ag30 147.33(6) . .
Ag15 Ag11 Ag40 112.79(5) . .
Ag37 Ag11 Ag36 60.02(5) . .
Ag37 Ag11 Ag12 91.53(6) . .
Ag37 Ag11 Ag14 123.09(6) . .
Ag37 Ag11 Ag9 112.71(6) . 4
Ag37 Ag11 Ag38 93.38(6) . .
Ag37 Ag11 Ag40 62.70(5) . .
Ag38 Ag11 Ag36 119.09(6) . .
Ag38 Ag11 Ag9 93.96(5) . 4
Ag38 Ag11 Ag40 63.93(5) . .
Ag30 Ag11 Ag36 60.60(4) . .
Ag30 Ag11 Ag12 60.96(4) . .
Ag30 Ag11 Ag14 122.00(6) . .
Ag30 Ag11 Ag37 59.50(5) . .
Ag30 Ag11 Ag9 107.54(5) . 4
Ag30 Ag11 Ag38 150.09(7) . .
Ag30 Ag11 Ag40 90.49(5) . .
Ag10 Ag11 Ag2 63.71(5) . .
Ag10 Ag11 Ag36 57.20(5) . .
Ag10 Ag11 Ag12 91.32(5) . .
Ag10 Ag11 Ag14 121.41(6) . .
Ag10 Ag11 Ag15 91.13(5) . .
Ag10 Ag11 Ag37 106.75(6) . .
Ag10 Ag11 Ag9 56.79(4) . 4
Ag10 Ag11 Ag38 148.98(7) . .
Ag10 Ag11 Ag30 59.30(4) . .
Ag10 Ag11 Ag39 107.34(6) . .
Ag10 Ag11 Ag40 146.55(6) . .
Ag39 Ag11 Ag2 148.51(7) . .
Ag39 Ag11 Ag36 58.29(5) . .
Ag39 Ag11 Ag12 151.79(7) . .
Ag39 Ag11 Ag14 120.84(6) . .
Ag39 Ag11 Ag15 90.41(6) . .
Ag39 Ag11 Ag37 63.27(5) . .
Ag39 Ag11 Ag9 63.35(5) . 4
Ag39 Ag11 Ag38 60.80(5) . .
Ag39 Ag11 Ag30 110.41(6) . .
Ag39 Ag11 Ag40 95.98(6) . .
Ag40 Ag11 Ag36 122.72(7) . .
Ag40 Ag11 Ag9 156.04(6) . 4
Ag2 Ag12 Ag20 89.42(6) . .
Ag2 Ag12 Ag11 58.91(5) . .
Ag2 Ag12 Ag13 57.85(5) . .
Ag2 Ag12 Ag14 57.19(4) . .
Ag2 Ag12 Ag41 145.12(7) . .
Ag2 Ag12 Ag42 146.08(6) . .
Ag2 Ag12 Ag29 120.37(6) . .
Ag2 Ag12 Ag43 107.05(6) . .
Ag2 Ag12 Ag30 90.21(5) . .
Ag2 Ag12 Ag40 107.99(6) . .
Ag20 Ag12 Ag14 120.32(6) . .
Ag11 Ag12 Ag20 143.60(6) . .
Ag11 Ag12 Ag14 59.48(4) . .
Ag11 Ag12 Ag41 155.41(7) . .
Ag11 Ag12 Ag42 90.22(6) . .
Ag11 Ag12 Ag30 59.30(4) . .
Ag6 Ag12 Ag2 63.29(5) . .
Ag6 Ag12 Ag20 58.17(4) . .
Ag6 Ag12 Ag11 89.46(5) . .
Ag6 Ag12 Ag13 89.87(6) . .
Ag6 Ag12 Ag14 120.46(6) . .
Ag6 Ag12 Ag41 106.51(5) . .
Ag6 Ag12 Ag42 106.46(6) . .
Ag6 Ag12 Ag29 57.09(4) . .
Ag6 Ag12 Ag43 147.49(7) . .
Ag6 Ag12 Ag30 58.17(5) . .
Ag6 Ag12 Ag40 145.91(7) . .
Ag13 Ag12 Ag20 59.87(5) . .
Ag13 Ag12 Ag11 108.54(6) . .
Ag13 Ag12 Ag14 60.47(5) . .
Ag13 Ag12 Ag41 90.46(6) . .
Ag13 Ag12 Ag42 155.44(6) . .
Ag13 Ag12 Ag29 119.47(6) . .
Ag13 Ag12 Ag30 143.80(6) . .
Ag41 Ag12 Ag20 59.71(5) . .
Ag41 Ag12 Ag14 122.48(6) . .
Ag41 Ag12 Ag42 67.63(5) . .
Ag41 Ag12 Ag30 113.28(6) . .
Ag42 Ag12 Ag20 113.24(6) . .
Ag42 Ag12 Ag14 121.44(6) . .
Ag42 Ag12 Ag30 59.68(5) . .
Ag29 Ag12 Ag20 59.61(5) . .
Ag29 Ag12 Ag11 118.83(6) . .
Ag29 Ag12 Ag14 177.40(6) . .
Ag29 Ag12 Ag41 59.96(4) . .
Ag29 Ag12 Ag42 59.86(5) . .
Ag29 Ag12 Ag30 59.54(4) . .
Ag43 Ag12 Ag20 92.32(5) . .
Ag43 Ag12 Ag11 112.71(6) . .
Ag43 Ag12 Ag13 61.28(5) . .
Ag43 Ag12 Ag14 60.12(4) . .
Ag43 Ag12 Ag41 62.40(5) . .
Ag43 Ag12 Ag42 97.30(6) . .
Ag43 Ag12 Ag29 122.35(6) . .
Ag43 Ag12 Ag30 153.74(7) . .
Ag43 Ag12 Ag40 65.72(5) . .
Ag30 Ag12 Ag20 107.84(5) . .
Ag30 Ag12 Ag14 118.77(6) . .
Ag40 Ag12 Ag20 154.90(6) . .
Ag40 Ag12 Ag11 60.77(5) . .
Ag40 Ag12 Ag13 114.00(6) . .
Ag40 Ag12 Ag14 60.42(5) . .
Ag40 Ag12 Ag41 97.66(6) . .
Ag40 Ag12 Ag42 61.06(5) . .
Ag40 Ag12 Ag29 120.91(7) . .
Ag40 Ag12 Ag30 90.46(6) . .
Ag34 Ag35 Ag24 58.51(4) . .
Ag34 Ag35 Ag70 59.62(5) . .
Ag36 Ag35 Ag24 118.24(5) 4 .
Ag36 Ag35 Ag34 176.75(7) 4 .
Ag36 Ag35 Ag71 60.64(5) 4 4
Ag36 Ag35 Ag30 60.82(4) 4 4
Ag36 Ag35 Ag65 59.53(5) 4 4
Ag36 Ag35 Ag70 123.32(6) 4 .
Ag26 Ag35 Ag24 58.63(4) . .
Ag26 Ag35 Ag34 117.03(6) . .
Ag26 Ag35 Ag36 59.74(4) . 4
Ag26 Ag35 Ag71 113.20(6) . 4
Ag26 Ag35 Ag28 147.33(7) . .
Ag26 Ag35 Ag30 110.79(5) . 4
Ag26 Ag35 Ag65 60.66(5) . 4
Ag26 Ag35 Ag70 151.94(6) . .
Ag71 Ag35 Ag24 155.78(6) 4 .
Ag71 Ag35 Ag34 122.31(6) 4 .
Ag71 Ag35 Ag30 59.10(5) 4 4
Ag71 Ag35 Ag65 65.10(5) 4 4
Ag71 Ag35 Ag70 62.69(5) 4 .
Ag28 Ag35 Ag24 108.18(6) . .
Ag28 Ag35 Ag34 61.00(4) . .
Ag28 Ag35 Ag36 121.32(6) . 4
Ag28 Ag35 Ag71 89.89(5) . 4
Ag28 Ag35 Ag30 60.50(4) . 4
Ag28 Ag35 Ag65 151.40(7) . 4
Ag28 Ag35 Ag70 58.93(5) . .
Ag33 Ag35 Ag24 57.35(4) 4 .
Ag33 Ag35 Ag34 57.71(4) 4 .
Ag33 Ag35 Ag36 120.90(6) 4 4
Ag33 Ag35 Ag26 90.90(6) 4 .
Ag33 Ag35 Ag71 146.21(6) 4 4
Ag33 Ag35 Ag28 59.59(5) 4 .
Ag33 Ag35 Ag63 107.27(6) 4 .
Ag33 Ag35 Ag30 91.03(5) 4 4
Ag33 Ag35 Ag10 63.65(5) 4 4
Ag33 Ag35 Ag65 147.90(6) 4 4
Ag33 Ag35 Ag70 106.48(6) 4 .
Ag63 Ag35 Ag24 61.20(5) . .
Ag63 Ag35 Ag34 59.17(5) . .
Ag63 Ag35 Ag36 120.01(6) . 4
Ag63 Ag35 Ag26 87.91(5) . .
Ag63 Ag35 Ag71 97.35(6) . 4
Ag63 Ag35 Ag28 112.73(5) . .
Ag63 Ag35 Ag30 153.90(7) . 4
Ag63 Ag35 Ag65 60.61(5) . 4
Ag63 Ag35 Ag70 66.19(5) . .
Ag30 Ag35 Ag24 144.06(6) 4 .
Ag30 Ag35 Ag34 121.48(6) 4 .
Ag30 Ag35 Ag65 111.94(6) 4 4
Ag30 Ag35 Ag70 91.17(5) 4 .
Ag10 Ag35 Ag24 89.71(5) 4 .
Ag10 Ag35 Ag34 121.35(6) 4 .
Ag10 Ag35 Ag36 57.29(5) 4 4
Ag10 Ag35 Ag26 61.27(4) 4 .
Ag10 Ag35 Ag71 106.41(5) 4 4
Ag10 Ag35 Ag28 90.97(5) 4 .
Ag10 Ag35 Ag63 146.48(6) 4 .
Ag10 Ag35 Ag30 58.57(4) 4 4
Ag10 Ag35 Ag65 108.66(5) 4 4
Ag10 Ag35 Ag70 146.34(6) 4 .
Ag65 Ag35 Ag24 92.92(5) 4 .
Ag65 Ag35 Ag34 119.78(6) 4 .
Ag65 Ag35 Ag70 95.57(6) 4 .
Ag70 Ag35 Ag24 112.57(5) . .
Ag24 Ag17 Ag52 102.00(5) . 4
Ag3 Ag17 Ag24 78.82(4) . .
Ag3 Ag17 Ag34 114.02(5) . .
Ag3 Ag17 Ag17 57.53(3) . 4
Ag3 Ag17 Ag18 63.87(4) . .
Ag3 Ag17 Ag18 63.06(4) . 4
Ag3 Ag17 Ag33 57.52(4) . 4
Ag3 Ag17 Ag32 91.29(4) . .
Ag3 Ag17 Ag50 150.30(5) . .
Ag3 Ag17 Ag51 130.91(5) . .
Ag3 Ag17 Ag52 107.01(5) . 4
Ag3 Ag17 Ag52 112.74(6) . .
Ag34 Ag17 Ag24 58.57(4) . .
Ag34 Ag17 Ag17 170.95(4) . 4
Ag34 Ag17 Ag18 123.13(6) . 4
Ag34 Ag17 Ag33 57.05(4) . 4
Ag34 Ag17 Ag32 60.74(5) . .
Ag34 Ag17 Ag50 59.50(5) . .
Ag34 Ag17 Ag51 64.69(5) . .
Ag34 Ag17 Ag52 125.45(6) . .
Ag34 Ag17 Ag52 127.97(6) . 4
Ag17 Ag17 Ag24 114.19(6) 4 .
Ag17 Ag17 Ag52 56.78(4) 4 4
Ag18 Ag17 Ag24 57.40(4) . .
Ag18 Ag17 Ag24 138.97(5) 4 .
Ag18 Ag17 Ag34 114.74(6) . .
Ag18 Ag17 Ag17 57.74(5) 4 4
Ag18 Ag17 Ag17 59.77(5) . 4
Ag18 Ag17 Ag18 112.48(6) . 4
Ag18 Ag17 Ag33 94.99(5) . 4
Ag18 Ag17 Ag32 151.41(5) . .
Ag18 Ag17 Ag50 95.07(5) 4 .
Ag18 Ag17 Ag50 145.78(6) . .
Ag18 Ag17 Ag51 162.43(6) 4 .
Ag18 Ag17 Ag51 72.75(5) . .
Ag18 Ag17 Ag52 109.99(6) . .
Ag18 Ag17 Ag52 103.13(6) 4 4
Ag18 Ag17 Ag52 58.25(4) . 4
Ag33 Ag17 Ag24 55.69(4) 4 .
Ag33 Ag17 Ag17 114.90(4) 4 4
Ag33 Ag17 Ag18 89.43(5) 4 4
Ag33 Ag17 Ag32 57.99(4) 4 .
Ag33 Ag17 Ag50 105.59(6) 4 .
Ag33 Ag17 Ag51 107.12(6) 4 .
Ag33 Ag17 Ag52 153.05(6) 4 4
Ag32 Ag17 Ag24 106.21(5) . .
Ag32 Ag17 Ag17 120.02(7) . 4
Ag32 Ag17 Ag18 62.55(5) . 4
Ag32 Ag17 Ag50 59.70(4) . .
Ag32 Ag17 Ag51 121.20(6) . .
Ag32 Ag17 Ag52 148.86(6) . 4
Ag50 Ag17 Ag24 113.39(6) . .
Ag50 Ag17 Ag17 129.31(6) . 4
Ag50 Ag17 Ag52 97.05(5) . 4
Ag51 Ag17 Ag24 58.39(4) . .
Ag51 Ag17 Ag17 117.39(6) . 4
Ag51 Ag17 Ag50 75.16(5) . .
Ag51 Ag17 Ag52 64.51(5) . 4
Ag52 Ag17 Ag24 158.47(6) . .
Ag52 Ag17 Ag17 63.39(5) . 4
Ag52 Ag17 Ag18 59.94(5) . 4
Ag52 Ag17 Ag33 145.79(6) . 4
Ag52 Ag17 Ag32 92.05(5) . .
Ag52 Ag17 Ag50 65.95(5) . .
Ag52 Ag17 Ag51 102.52(5) . .
Ag52 Ag17 Ag52 57.91(5) . 4
Ag25 Ag22 Ag19 58.67(4) . .
Ag25 Ag22 Ag20 146.92(6) . .
Ag25 Ag22 Ag21 116.91(6) . .
Ag25 Ag22 Ag27 110.65(5) . .
Ag25 Ag22 Ag31 59.88(4) . .
Ag25 Ag22 Ag61 60.34(5) . .
Ag25 Ag22 Ag59 151.88(7) . .
Ag25 Ag22 Ag62 112.72(5) . .
Ag20 Ag22 Ag19 107.55(5) . .
Ag20 Ag22 Ag21 60.80(5) . .
Ag20 Ag22 Ag27 60.71(5) . .
Ag20 Ag22 Ag31 121.30(6) . .
Ag20 Ag22 Ag61 152.29(6) . .
Ag20 Ag22 Ag59 59.22(5) . .
Ag20 Ag22 Ag62 90.64(6) . .
Ag21 Ag22 Ag19 58.35(4) . .
Ag4 Ag22 Ag19 56.80(5) . .
Ag4 Ag22 Ag25 90.71(5) . .
Ag4 Ag22 Ag20 59.33(5) . .
Ag4 Ag22 Ag21 57.50(4) . .
Ag4 Ag22 Ag27 91.08(6) . .
Ag4 Ag22 Ag7 63.47(4) . .
Ag4 Ag22 Ag31 120.84(6) . .
Ag4 Ag22 Ag61 147.02(7) . .
Ag4 Ag22 Ag59 106.35(6) . .
Ag4 Ag22 Ag58 107.11(6) . .
Ag4 Ag22 Ag62 146.50(7) . .
Ag27 Ag22 Ag19 143.56(6) . .
Ag27 Ag22 Ag21 121.50(6) . .
Ag7 Ag22 Ag19 89.30(5) . .
Ag7 Ag22 Ag25 61.29(5) . .
Ag7 Ag22 Ag20 90.65(5) . .
Ag7 Ag22 Ag21 120.96(6) . .
Ag7 Ag22 Ag27 58.48(5) . .
Ag7 Ag22 Ag31 57.41(4) . .
Ag7 Ag22 Ag61 109.00(5) . .
Ag7 Ag22 Ag59 146.48(7) . .
Ag7 Ag22 Ag58 147.34(7) . .
Ag7 Ag22 Ag62 106.07(6) . .
Ag31 Ag22 Ag19 118.40(6) . .
Ag31 Ag22 Ag21 176.72(7) . .
Ag31 Ag22 Ag27 60.60(5) . .
Ag31 Ag22 Ag61 60.26(5) . .
Ag31 Ag22 Ag59 123.62(6) . .
Ag31 Ag22 Ag62 59.98(4) . .
Ag61 Ag22 Ag19 92.46(6) . .
Ag61 Ag22 Ag21 119.29(6) . .
Ag61 Ag22 Ag27 112.78(6) . .
Ag61 Ag22 Ag59 95.81(5) . .
Ag61 Ag22 Ag62 65.66(5) . .
Ag59 Ag22 Ag19 112.35(6) . .
Ag59 Ag22 Ag21 59.45(4) . .
Ag59 Ag22 Ag27 91.60(6) . .
Ag59 Ag22 Ag62 63.64(5) . .
Ag58 Ag22 Ag19 62.08(5) . .
Ag58 Ag22 Ag25 88.92(6) . .
Ag58 Ag22 Ag20 111.87(6) . .
Ag58 Ag22 Ag21 58.72(5) . .
Ag58 Ag22 Ag27 153.35(6) . .
Ag58 Ag22 Ag31 120.79(6) . .
Ag58 Ag22 Ag61 60.58(5) . .
Ag58 Ag22 Ag59 65.00(5) . .
Ag58 Ag22 Ag62 97.34(6) . .
Ag62 Ag22 Ag19 156.22(7) . .
Ag62 Ag22 Ag21 123.10(6) . .
Ag62 Ag22 Ag27 59.01(5) . .
Ag1 Ag5 Ag1 57.05(5) . 4
Ag1 Ag5 Ag24 135.63(6) 4 4
Ag1 Ag5 Ag24 110.42(5) . 4
Ag1 Ag5 Ag3 59.06(4) 4 .
Ag1 Ag5 Ag3 59.08(4) . .
Ag1 Ag5 Ag19 109.63(5) 4 4
Ag1 Ag5 Ag19 135.09(5) . 4
Ag1 Ag5 Ag4 101.35(5) . 4
Ag1 Ag5 Ag4 55.53(4) 4 4
Ag1 Ag5 Ag8 58.84(4) . .
Ag1 Ag5 Ag8 58.86(4) 4 .
Ag1 Ag5 Ag33 55.74(4) . .
Ag1 Ag5 Ag33 101.54(5) 4 .
Ag24 Ag5 Ag4 145.75(6) 4 4
Ag24 Ag5 Ag33 54.90(4) 4 .
Ag3 Ag5 Ag24 77.79(5) . 4
Ag3 Ag5 Ag19 156.64(6) . 4
Ag3 Ag5 Ag4 109.52(5) . 4
Ag3 Ag5 Ag8 108.13(6) . .
Ag3 Ag5 Ag33 54.66(3) . .
Ag19 Ag5 Ag24 106.29(5) 4 4
Ag19 Ag5 Ag4 54.32(4) 4 4
Ag19 Ag5 Ag33 146.25(6) 4 .
Ag25 Ag5 Ag1 121.51(6) 4 4
Ag25 Ag5 Ag1 165.01(6) 4 .
Ag25 Ag5 Ag24 58.97(4) 4 4
Ag25 Ag5 Ag3 106.60(5) 4 .
Ag25 Ag5 Ag19 59.84(4) 4 4
Ag25 Ag5 Ag4 87.31(5) 4 4
Ag25 Ag5 Ag8 135.07(6) 4 .
Ag25 Ag5 Ag33 113.57(5) 4 .
Ag26 Ag5 Ag1 121.71(6) 4 .
Ag26 Ag5 Ag1 164.44(6) 4 4
Ag26 Ag5 Ag24 59.90(4) 4 4
Ag26 Ag5 Ag3 135.51(6) 4 .
Ag26 Ag5 Ag19 59.11(5) 4 4
Ag26 Ag5 Ag25 64.17(5) 4 4
Ag26 Ag5 Ag4 113.13(6) 4 4
Ag26 Ag5 Ag8 106.37(6) 4 .
Ag26 Ag5 Ag33 87.72(5) 4 .
Ag7 Ag5 Ag1 59.12(5) 4 4
Ag7 Ag5 Ag1 109.83(6) 4 .
Ag7 Ag5 Ag24 95.46(5) 4 4
Ag7 Ag5 Ag3 65.49(4) 4 .
Ag7 Ag5 Ag19 91.16(5) 4 4
Ag7 Ag5 Ag25 63.63(5) 4 4
Ag7 Ag5 Ag4 60.94(4) 4 4
Ag7 Ag5 Ag26 127.66(6) 4 4
Ag7 Ag5 Ag8 107.31(6) 4 .
Ag7 Ag5 Ag33 116.39(5) 4 .
Ag8 Ag5 Ag24 156.96(6) . 4
Ag8 Ag5 Ag19 77.37(4) . 4
Ag8 Ag5 Ag4 54.60(4) . 4
Ag8 Ag5 Ag33 109.54(5) . .
Ag33 Ag5 Ag4 155.95(6) . 4
Ag10 Ag5 Ag1 59.11(5) . .
Ag10 Ag5 Ag1 109.70(6) . 4
Ag10 Ag5 Ag24 91.67(5) . 4
Ag10 Ag5 Ag3 107.55(5) . .
Ag10 Ag5 Ag19 95.42(5) . 4
Ag10 Ag5 Ag25 127.81(7) . 4
Ag10 Ag5 Ag4 116.10(5) . 4
Ag10 Ag5 Ag26 63.75(5) . 4
Ag10 Ag5 Ag7 168.56(7) . 4
Ag10 Ag5 Ag8 65.29(5) . .
Ag10 Ag5 Ag33 61.20(4) . .
Ag24 Ag26 Ag25 58.50(4) . .
Ag24 Ag26 Ag55 103.81(5) . .
Ag24 Ag26 Ag9 139.31(6) . .
Ag24 Ag26 Ag10 90.58(5) . 4
Ag24 Ag26 Ag65 95.52(5) . 4
Ag24 Ag26 Ag64 60.04(4) . .
Ag19 Ag26 Ag24 113.59(6) . .
Ag19 Ag26 Ag25 59.73(4) . .
Ag19 Ag26 Ag36 113.83(5) . 4
Ag19 Ag26 Ag35 152.04(6) . .
Ag19 Ag26 Ag55 57.56(4) . .
Ag19 Ag26 Ag9 56.99(4) . .
Ag19 Ag26 Ag57 69.98(5) . .
Ag19 Ag26 Ag10 94.98(5) . 4
Ag19 Ag26 Ag65 143.76(6) . 4
Ag19 Ag26 Ag64 109.65(6) . .
Ag25 Ag26 Ag55 57.07(4) . .
Ag25 Ag26 Ag9 113.52(6) . .
Ag36 Ag26 Ag24 123.56(6) 4 .
Ag36 Ag26 Ag25 170.57(6) 4 .
Ag36 Ag26 Ag55 126.87(6) 4 .
Ag36 Ag26 Ag9 58.34(4) 4 .
Ag36 Ag26 Ag10 56.68(5) 4 4
Ag36 Ag26 Ag65 59.80(5) 4 4
Ag36 Ag26 Ag64 125.65(6) 4 .
Ag35 Ag26 Ag24 63.02(4) . .
Ag35 Ag26 Ag25 121.18(5) . .
Ag35 Ag26 Ag36 60.67(4) . 4
Ag35 Ag26 Ag55 149.45(6) . .
Ag35 Ag26 Ag9 105.89(5) . .
Ag35 Ag26 Ag57 122.68(6) . .
Ag35 Ag26 Ag10 58.34(4) . 4
Ag35 Ag26 Ag65 60.55(5) . 4
Ag35 Ag26 Ag64 92.78(5) . .
Ag5 Ag26 Ag24 64.07(5) 4 .
Ag5 Ag26 Ag19 64.52(5) 4 .
Ag5 Ag26 Ag25 58.01(5) 4 .
Ag5 Ag26 Ag36 113.60(6) 4 4
Ag5 Ag26 Ag35 91.66(5) 4 .
Ag5 Ag26 Ag55 107.55(6) 4 .
Ag5 Ag26 Ag9 78.09(5) 4 .
Ag5 Ag26 Ag57 129.15(6) 4 .
Ag5 Ag26 Ag10 57.49(5) 4 4
Ag5 Ag26 Ag65 151.61(6) 4 4
Ag5 Ag26 Ag64 113.64(6) 4 .
Ag9 Ag26 Ag55 101.27(5) . .
Ag57 Ag26 Ag24 161.86(6) . .
Ag57 Ag26 Ag25 114.92(6) . .
Ag57 Ag26 Ag36 66.04(5) . 4
Ag57 Ag26 Ag55 62.16(5) . .
Ag57 Ag26 Ag9 58.29(4) . .
Ag57 Ag26 Ag10 107.05(5) . 4
Ag57 Ag26 Ag65 75.80(5) . 4
Ag57 Ag26 Ag64 101.83(6) . .
Ag10 Ag26 Ag25 115.41(6) 4 .
Ag10 Ag26 Ag55 152.21(6) 4 .
Ag10 Ag26 Ag9 54.90(4) 4 .
Ag10 Ag26 Ag65 106.29(6) 4 4
Ag10 Ag26 Ag64 147.09(6) 4 .
Ag65 Ag26 Ag25 129.59(6) 4 .
Ag65 Ag26 Ag55 96.01(6) 4 .
Ag65 Ag26 Ag9 113.17(6) 4 .
Ag64 Ag26 Ag25 63.74(5) . .
Ag64 Ag26 Ag55 58.05(4) . .
Ag64 Ag26 Ag9 157.95(6) . .
Ag64 Ag26 Ag65 65.85(5) . 4
Ag1 Ag6 Ag2 58.13(4) . .
Ag1 Ag6 Ag20 116.45(6) . .
Ag1 Ag6 Ag4 58.18(5) . .
Ag1 Ag6 Ag12 116.74(6) . .
Ag1 Ag6 Ag27 116.74(6) . .
Ag1 Ag6 Ag7 58.31(4) . .
Ag1 Ag6 Ag28 116.83(6) . 4
Ag1 Ag6 Ag33 58.29(4) . .
Ag1 Ag6 Ag29 179.93(9) . .
Ag1 Ag6 Ag30 116.69(6) . .
Ag1 Ag6 Ag10 58.23(5) . .
Ag2 Ag6 Ag4 59.77(4) . .
Ag2 Ag6 Ag33 107.94(5) . .
Ag20 Ag6 Ag2 89.79(5) . .
Ag20 Ag6 Ag4 58.27(5) . .
Ag20 Ag6 Ag12 63.52(5) . .
Ag20 Ag6 Ag27 63.28(4) . .
Ag20 Ag6 Ag7 89.88(5) . .
Ag20 Ag6 Ag28 116.45(6) . 4
Ag20 Ag6 Ag33 148.38(6) . .
Ag20 Ag6 Ag10 148.17(6) . .
Ag12 Ag6 Ag2 58.61(4) . .
Ag12 Ag6 Ag4 90.34(5) . .
Ag12 Ag6 Ag27 116.26(6) . .
Ag12 Ag6 Ag7 148.40(6) . .
Ag12 Ag6 Ag33 148.10(6) . .
Ag12 Ag6 Ag10 89.98(5) . .
Ag27 Ag6 Ag2 147.94(7) . .
Ag27 Ag6 Ag4 89.94(5) . .
Ag27 Ag6 Ag7 58.43(5) . .
Ag27 Ag6 Ag33 90.33(5) . .
Ag27 Ag6 Ag10 148.55(6) . .
Ag7 Ag6 Ag2 107.74(6) . .
Ag7 Ag6 Ag4 59.83(4) . .
Ag7 Ag6 Ag33 60.17(4) . .
Ag7 Ag6 Ag10 108.04(5) . .
Ag28 Ag6 Ag2 148.61(6) 4 .
Ag28 Ag6 Ag4 148.26(6) 4 .
Ag28 Ag6 Ag12 116.14(6) 4 .
Ag28 Ag6 Ag27 63.45(5) 4 .
Ag28 Ag6 Ag7 90.18(5) 4 .
Ag28 Ag6 Ag33 58.54(4) 4 .
Ag28 Ag6 Ag10 90.24(5) 4 .
Ag33 Ag6 Ag4 107.92(6) . .
Ag29 Ag6 Ag2 121.87(5) . .
Ag29 Ag6 Ag20 63.48(5) . .
Ag29 Ag6 Ag4 121.75(6) . .
Ag29 Ag6 Ag12 63.26(5) . .
Ag29 Ag6 Ag27 63.22(5) . .
Ag29 Ag6 Ag7 121.65(6) . .
Ag29 Ag6 Ag28 63.22(5) . 4
Ag29 Ag6 Ag33 121.76(6) . .
Ag29 Ag6 Ag30 63.38(5) . .
Ag29 Ag6 Ag10 121.84(6) . .
Ag30 Ag6 Ag2 90.53(5) . .
Ag30 Ag6 Ag20 116.67(6) . .
Ag30 Ag6 Ag4 148.62(6) . .
Ag30 Ag6 Ag12 63.43(5) . .
Ag30 Ag6 Ag27 116.29(6) . .
Ag30 Ag6 Ag7 148.17(6) . .
Ag30 Ag6 Ag28 63.12(5) . 4
Ag30 Ag6 Ag33 89.80(5) . .
Ag30 Ag6 Ag10 58.47(5) . .
Ag10 Ag6 Ag2 60.09(4) . .
Ag10 Ag6 Ag4 107.88(5) . .
Ag10 Ag6 Ag33 59.93(4) . .
Ag20 Ag27 Ag31 118.27(6) . .
Ag20 Ag27 Ag28 107.83(5) . 4
Ag22 Ag27 Ag20 58.91(5) . .
Ag22 Ag27 Ag31 59.37(5) . .
Ag22 Ag27 Ag28 143.79(6) . 4
Ag22 Ag27 Ag67 154.80(6) . .
Ag6 Ag27 Ag20 58.20(4) . .
Ag6 Ag27 Ag22 89.42(5) . .
Ag6 Ag27 Ag7 63.21(5) . .
Ag6 Ag27 Ag31 120.27(6) . .
Ag6 Ag27 Ag28 58.16(4) . 4
Ag6 Ag27 Ag29 57.02(5) . .
Ag6 Ag27 Ag32 89.61(5) . 4
Ag6 Ag27 Ag66 146.95(6) . .
Ag6 Ag27 Ag62 145.85(6) . .
Ag6 Ag27 Ag60 106.58(5) . .
Ag6 Ag27 Ag67 106.68(6) . .
Ag7 Ag27 Ag20 89.72(5) . .
Ag7 Ag27 Ag22 58.75(5) . .
Ag7 Ag27 Ag31 57.07(4) . .
Ag7 Ag27 Ag28 89.90(5) . 4
Ag7 Ag27 Ag29 120.23(6) . .
Ag7 Ag27 Ag32 58.35(4) . 4
Ag7 Ag27 Ag66 107.31(6) . .
Ag7 Ag27 Ag62 107.47(6) . .
Ag7 Ag27 Ag60 145.51(6) . .
Ag7 Ag27 Ag67 145.95(6) . .
Ag31 Ag27 Ag28 120.74(5) . 4
Ag29 Ag27 Ag20 59.68(5) . .
Ag29 Ag27 Ag22 118.58(6) . .
Ag29 Ag27 Ag31 177.06(7) . .
Ag29 Ag27 Ag28 59.37(5) . 4
Ag29 Ag27 Ag60 60.13(5) . .
Ag29 Ag27 Ag67 59.92(5) . .
Ag32 Ag27 Ag20 143.63(6) 4 .
Ag32 Ag27 Ag22 109.06(6) 4 .
Ag32 Ag27 Ag31 61.04(5) 4 .
Ag32 Ag27 Ag28 59.73(5) 4 4
Ag32 Ag27 Ag29 119.08(6) 4 .
Ag32 Ag27 Ag66 61.09(4) 4 .
Ag32 Ag27 Ag62 114.12(6) 4 .
Ag32 Ag27 Ag60 155.52(6) 4 .
Ag32 Ag27 Ag67 90.69(5) 4 .
Ag66 Ag27 Ag20 154.19(6) . .
Ag66 Ag27 Ag22 113.35(6) . .
Ag66 Ag27 Ag31 60.73(5) . .
Ag66 Ag27 Ag28 91.81(5) . 4
Ag66 Ag27 Ag29 122.09(7) . .
Ag66 Ag27 Ag62 66.29(5) . .
Ag66 Ag27 Ag60 97.53(5) . .
Ag66 Ag27 Ag67 62.17(5) . .
Ag62 Ag27 Ag20 90.45(5) . .
Ag62 Ag27 Ag22 60.49(5) . .
Ag62 Ag27 Ag31 60.06(5) . .
Ag62 Ag27 Ag28 155.03(6) . 4
Ag62 Ag27 Ag29 121.28(6) . .
Ag62 Ag27 Ag60 61.15(5) . .
Ag62 Ag27 Ag67 97.62(6) . .
Ag60 Ag27 Ag20 59.73(4) . .
Ag60 Ag27 Ag22 89.76(5) . .
Ag60 Ag27 Ag31 121.15(6) . .
Ag60 Ag27 Ag28 113.26(6) . 4
Ag60 Ag27 Ag67 67.39(5) . .
Ag67 Ag27 Ag20 113.16(6) . .
Ag67 Ag27 Ag31 122.89(6) . .
Ag67 Ag27 Ag28 59.94(5) . 4
Ag19 Ag23 Ag49 101.74(6) . .
Ag21 Ag23 Ag19 58.14(4) . .
Ag21 Ag23 Ag4 56.71(4) . .
Ag21 Ag23 Ag15 170.50(6) . 4
Ag21 Ag23 Ag48 126.27(6) . .
Ag21 Ag23 Ag46 59.36(4) . .
Ag21 Ag23 Ag49 128.01(6) . .
Ag4 Ag23 Ag19 55.09(4) . .
Ag4 Ag23 Ag15 115.23(5) . 4
Ag4 Ag23 Ag48 147.09(7) . .
Ag4 Ag23 Ag46 105.45(6) . .
Ag4 Ag23 Ag49 152.19(6) . .
Ag13 Ag23 Ag19 105.92(5) . .
Ag13 Ag23 Ag21 60.79(5) . .
Ag13 Ag23 Ag4 58.28(4) . .
Ag13 Ag23 Ag15 120.87(6) . 4
Ag13 Ag23 Ag16 63.02(5) . .
Ag13 Ag23 Ag48 93.09(5) . .
Ag13 Ag23 Ag56 121.70(6) . .
Ag13 Ag23 Ag46 59.73(5) . .
Ag13 Ag23 Ag49 149.46(6) . .
Ag8 Ag23 Ag19 78.47(5) 4 .
Ag8 Ag23 Ag21 113.82(5) 4 .
Ag8 Ag23 Ag4 57.70(4) 4 .
Ag8 Ag23 Ag13 91.75(6) 4 .
Ag8 Ag23 Ag15 57.63(4) 4 4
Ag8 Ag23 Ag16 63.87(5) 4 .
Ag8 Ag23 Ag48 112.94(6) 4 .
Ag8 Ag23 Ag56 129.95(6) 4 .
Ag8 Ag23 Ag9 63.83(5) 4 .
Ag8 Ag23 Ag46 150.92(7) 4 .
Ag8 Ag23 Ag49 106.38(6) 4 .
Ag15 Ag23 Ag19 113.78(5) 4 .
Ag15 Ag23 Ag49 56.13(4) 4 .
Ag16 Ag23 Ag19 139.43(6) . .
Ag16 Ag23 Ag21 123.66(7) . .
Ag16 Ag23 Ag4 90.46(5) . .
Ag16 Ag23 Ag15 58.20(5) . 4
Ag16 Ag23 Ag48 59.90(5) . .
Ag16 Ag23 Ag56 161.93(6) . .
Ag16 Ag23 Ag46 95.31(6) . .
Ag16 Ag23 Ag49 102.80(5) . .
Ag48 Ag23 Ag19 157.80(7) . .
Ag48 Ag23 Ag15 63.17(4) . 4
Ag48 Ag23 Ag46 66.92(5) . .
Ag48 Ag23 Ag49 57.44(5) . .
Ag56 Ag23 Ag19 58.29(4) . .
Ag56 Ag23 Ag21 65.12(5) . .
Ag56 Ag23 Ag4 106.83(6) . .
Ag56 Ag23 Ag15 116.15(6) . 4
Ag56 Ag23 Ag48 102.04(6) . .
Ag56 Ag23 Ag46 75.40(5) . .
Ag56 Ag23 Ag49 64.01(5) . .
Ag9 Ag23 Ag19 57.14(4) . .
Ag9 Ag23 Ag21 113.96(6) . .
Ag9 Ag23 Ag4 94.66(5) . .
Ag9 Ag23 Ag13 151.53(6) . .
Ag9 Ag23 Ag15 59.64(4) . 4
Ag9 Ag23 Ag16 113.03(6) . .
Ag9 Ag23 Ag48 109.35(6) . .
Ag9 Ag23 Ag56 71.57(5) . .
Ag9 Ag23 Ag46 145.11(7) . .
Ag9 Ag23 Ag49 57.72(4) . .
Ag46 Ag23 Ag19 112.82(5) . .
Ag46 Ag23 Ag15 130.06(5) . 4
Ag46 Ag23 Ag49 97.63(5) . .
Ag24 Ag18 Ag3 79.30(4) . .
Ag24 Ag18 Ag25 57.41(4) . .
Ag24 Ag18 Ag17 65.10(5) . .
Ag24 Ag18 Ag17 123.93(6) . 4
Ag24 Ag18 Ag53 69.87(5) . .
Ag24 Ag18 Ag31 113.43(6) . .
Ag24 Ag18 Ag32 155.74(6) . 4
Ag24 Ag18 Ag54 143.93(6) . .
Ag24 Ag18 Ag52 112.74(6) . 4
Ag3 Ag18 Ag25 97.63(5) . .
Ag3 Ag18 Ag32 85.41(4) . 4
Ag3 Ag18 Ag54 136.54(6) . .
Ag17 Ag18 Ag3 56.99(4) . .
Ag17 Ag18 Ag3 56.37(4) 4 .
Ag17 Ag18 Ag25 120.70(6) . .
Ag17 Ag18 Ag25 148.86(6) 4 .
Ag17 Ag18 Ag17 62.49(6) . 4
Ag17 Ag18 Ag53 115.40(6) . .
Ag17 Ag18 Ag53 153.56(6) 4 .
Ag17 Ag18 Ag31 178.25(7) . .
Ag17 Ag18 Ag31 118.54(6) 4 .
Ag17 Ag18 Ag32 120.87(6) . 4
Ag17 Ag18 Ag32 58.66(5) 4 4
Ag17 Ag18 Ag54 125.05(5) . .
Ag17 Ag18 Ag54 84.99(5) 4 .
Ag17 Ag18 Ag52 65.04(4) . 4
Ag7 Ag18 Ag24 98.78(5) . .
Ag7 Ag18 Ag3 64.29(4) . .
Ag7 Ag18 Ag25 59.39(5) . .
Ag7 Ag18 Ag17 91.53(6) . 4
Ag7 Ag18 Ag17 120.84(6) . .
Ag7 Ag18 Ag53 109.48(6) . .
Ag7 Ag18 Ag31 58.11(4) . .
Ag7 Ag18 Ag32 57.36(4) . 4
Ag7 Ag18 Ag54 101.66(6) . .
Ag7 Ag18 Ag52 145.50(7) . 4
Ag53 Ag18 Ag3 147.39(6) . .
Ag53 Ag18 Ag25 56.91(4) . .
Ag53 Ag18 Ag32 119.41(6) . 4
Ag53 Ag18 Ag54 75.39(5) . .
Ag31 Ag18 Ag3 122.14(5) . .
Ag31 Ag18 Ag25 57.64(4) . .
Ag31 Ag18 Ag53 64.40(5) . .
Ag31 Ag18 Ag32 60.03(5) . 4
Ag31 Ag18 Ag54 56.69(4) . .
Ag32 Ag18 Ag25 106.86(5) 4 .
Ag32 Ag18 Ag54 55.27(4) 4 .
Ag54 Ag18 Ag25 110.06(5) . .
Ag52 Ag18 Ag3 106.99(5) 4 .
Ag52 Ag18 Ag25 151.44(6) 4 .
Ag52 Ag18 Ag17 59.70(5) 4 4
Ag52 Ag18 Ag53 94.78(5) 4 .
Ag52 Ag18 Ag31 116.65(6) 4 .
Ag52 Ag18 Ag32 89.63(6) 4 4
Ag52 Ag18 Ag54 60.31(4) 4 .
Ag2 Ag13 Ag20 91.32(5) . .
Ag2 Ag13 Ag21 120.87(6) . .
Ag2 Ag13 Ag4 63.71(5) . .
Ag2 Ag13 Ag12 59.83(5) . .
Ag2 Ag13 Ag23 90.66(5) . .
Ag2 Ag13 Ag14 57.91(4) . .
Ag2 Ag13 Ag16 57.04(4) . .
Ag2 Ag13 Ag44 146.74(7) . .
Ag2 Ag13 Ag45 107.57(6) . .
Ag2 Ag13 Ag46 148.03(7) . .
Ag2 Ag13 Ag43 106.93(6) . .
Ag20 Ag13 Ag21 60.63(5) . .
Ag20 Ag13 Ag14 121.98(6) . .
Ag20 Ag13 Ag16 143.93(6) . .
Ag20 Ag13 Ag43 91.82(6) . .
Ag21 Ag13 Ag14 176.58(7) . .
Ag21 Ag13 Ag16 118.12(6) . .
Ag21 Ag13 Ag43 123.36(6) . .
Ag4 Ag13 Ag20 58.62(4) . .
Ag4 Ag13 Ag21 57.21(4) . .
Ag4 Ag13 Ag12 91.54(5) . .
Ag4 Ag13 Ag23 61.05(5) . .
Ag4 Ag13 Ag14 121.60(6) . .
Ag4 Ag13 Ag16 89.42(5) . .
Ag4 Ag13 Ag44 106.73(5) . .
Ag4 Ag13 Ag45 146.83(7) . .
Ag4 Ag13 Ag46 108.60(6) . .
Ag4 Ag13 Ag43 147.13(7) . .
Ag12 Ag13 Ag20 61.12(5) . .
Ag12 Ag13 Ag21 121.74(6) . .
Ag12 Ag13 Ag14 60.88(5) . .
Ag12 Ag13 Ag16 107.96(6) . .
Ag12 Ag13 Ag44 90.19(6) . .
Ag12 Ag13 Ag46 150.95(7) . .
Ag12 Ag13 Ag43 59.17(5) . .
Ag23 Ag13 Ag20 110.59(6) . .
Ag23 Ag13 Ag21 59.73(5) . .
Ag23 Ag13 Ag12 147.52(6) . .
Ag23 Ag13 Ag14 116.85(6) . .
Ag23 Ag13 Ag16 58.52(5) . .
Ag23 Ag13 Ag44 113.15(6) . .
Ag23 Ag13 Ag46 61.01(5) . .
Ag23 Ag13 Ag43 151.37(6) . .
Ag14 Ag13 Ag16 58.46(5) . .
Ag44 Ag13 Ag20 59.38(4) . .
Ag44 Ag13 Ag21 60.76(5) . .
Ag44 Ag13 Ag14 122.20(6) . .
Ag44 Ag13 Ag16 155.56(6) . .
Ag44 Ag13 Ag43 62.63(5) . .
Ag45 Ag13 Ag20 153.37(6) . .
Ag45 Ag13 Ag21 119.89(6) . .
Ag45 Ag13 Ag12 112.13(6) . .
Ag45 Ag13 Ag23 88.32(6) . .
Ag45 Ag13 Ag14 59.01(5) . .
Ag45 Ag13 Ag16 61.94(5) . .
Ag45 Ag13 Ag44 96.48(5) . .
Ag45 Ag13 Ag46 60.59(5) . .
Ag45 Ag13 Ag43 65.16(5) . .
Ag46 Ag13 Ag20 111.49(6) . .
Ag46 Ag13 Ag21 59.43(5) . .
Ag46 Ag13 Ag14 119.60(6) . .
Ag46 Ag13 Ag16 93.34(6) . .
Ag46 Ag13 Ag44 64.47(5) . .
Ag46 Ag13 Ag43 94.85(6) . .
Ag43 Ag13 Ag14 59.58(5) . .
Ag43 Ag13 Ag16 112.42(6) . .
Ag34 Ag68 Ag50 56.98(4) . .
Ag34 Ag68 Ag66 118.62(6) . 4
Ag34 Ag68 Ag70 57.07(5) . .
Ag28 Ag68 Ag34 60.81(4) . .
Ag28 Ag68 Ag32 60.09(5) . .
Ag28 Ag68 Ag50 106.97(6) . .
Ag28 Ag68 Ag66 90.34(5) . 4
Ag28 Ag68 Ag70 56.70(5) . .
Ag28 Ag68 Ag67 60.65(4) . 4
Ag32 Ag68 Ag34 59.56(5) . .
Ag32 Ag68 Ag50 57.77(5) . .
Ag32 Ag68 Ag66 59.10(5) . 4
Ag32 Ag68 Ag70 105.04(5) . .
Ag32 Ag68 Ag67 89.98(5) . 4
Ag50 Ag68 Ag70 109.37(6) . .
Ag66 Ag68 Ag50 88.43(6) 4 .
Ag66 Ag68 Ag70 145.50(6) 4 .
Ag67 Ag68 Ag34 121.44(6) 4 .
Ag67 Ag68 Ag50 144.73(7) 4 .
Ag67 Ag68 Ag66 60.54(5) 4 4
Ag67 Ag68 Ag70 91.39(5) 4 .
S72 Ag68 Ag34 109.40(12) . .
S72 Ag68 Ag28 134.94(13) . .
S72 Ag68 Ag32 76.87(12) . .
S72 Ag68 Ag50 53.01(11) . .
S72 Ag68 Ag66 53.87(11) . 4
S72 Ag68 Ag70 158.58(12) . .
S72 Ag68 Ag67 110.01(12) . 4
S72 Ag68 Cl93 100.27(15) . .
S72 Ag68 S94 140.68(16) . .
Cl93 Ag68 Ag34 53.93(10) . .
Cl93 Ag68 Ag28 104.64(10) . .
Cl93 Ag68 Ag32 107.63(12) . .
Cl93 Ag68 Ag50 64.33(12) . .
Cl93 Ag68 Ag66 151.60(13) . 4
Cl93 Ag68 Ag70 58.55(11) . .
Cl93 Ag68 Ag67 147.84(13) . 4
S94 Ag68 Ag34 109.01(12) . .
S94 Ag68 Ag28 73.25(11) . .
S94 Ag68 Ag32 131.55(12) . .
S94 Ag68 Ag50 159.43(13) . .
S94 Ag68 Ag66 112.12(13) . 4
S94 Ag68 Ag70 52.81(11) . .
S94 Ag68 Ag67 53.98(12) . 4
S94 Ag68 Cl93 95.43(17) . .
Ag1 Ag7 Ag3 57.95(4) . .
Ag1 Ag7 Ag25 119.50(6) . .
Ag1 Ag7 Ag4 57.47(4) . .
Ag1 Ag7 Ag22 114.90(5) . .
Ag1 Ag7 Ag6 55.32(4) . .
Ag1 Ag7 Ag27 113.68(6) . .
Ag1 Ag7 Ag18 118.98(6) . .
Ag1 Ag7 Ag31 177.28(7) . .
Ag1 Ag7 Ag33 57.37(4) . .
Ag1 Ag7 Ag32 115.72(6) . 4
Ag25 Ag7 Ag3 99.66(5) . .
Ag25 Ag7 Ag4 86.93(5) . .
Ag25 Ag7 Ag6 144.64(6) . .
Ag25 Ag7 Ag33 152.28(6) . .
Ag4 Ag7 Ag3 108.31(5) . .
Ag4 Ag7 Ag6 60.28(4) . .
Ag4 Ag7 Ag33 108.19(5) . .
Ag22 Ag7 Ag3 153.89(6) . .
Ag22 Ag7 Ag25 60.31(5) . .
Ag22 Ag7 Ag4 57.57(4) . .
Ag22 Ag7 Ag6 88.97(5) . .
Ag22 Ag7 Ag33 147.39(6) . .
Ag5 Ag7 Ag1 61.85(5) 4 .
Ag5 Ag7 Ag3 59.95(4) 4 .
Ag5 Ag7 Ag25 58.84(5) 4 .
Ag5 Ag7 Ag4 64.79(5) 4 .
Ag5 Ag7 Ag22 94.15(6) 4 .
Ag5 Ag7 Ag6 111.35(5) 4 .
Ag5 Ag7 Ag27 153.25(6) 4 .
Ag5 Ag7 Ag18 84.21(5) 4 .
Ag5 Ag7 Ag31 119.48(7) 4 .
Ag5 Ag7 Ag33 105.93(5) 4 .
Ag5 Ag7 Ag32 144.60(6) 4 4
Ag6 Ag7 Ag3 102.89(5) . .
Ag6 Ag7 Ag33 60.05(4) . .
Ag27 Ag7 Ag3 143.02(6) . .
Ag27 Ag7 Ag25 113.41(6) . .
Ag27 Ag7 Ag4 90.18(5) . .
Ag27 Ag7 Ag22 62.77(5) . .
Ag27 Ag7 Ag6 58.36(4) . .
Ag27 Ag7 Ag33 90.22(6) . .
Ag18 Ag7 Ag3 61.27(4) . .
Ag18 Ag7 Ag25 65.81(5) . .
Ag18 Ag7 Ag4 146.74(7) . .
Ag18 Ag7 Ag22 116.80(6) . .
Ag18 Ag7 Ag6 149.53(6) . .
Ag18 Ag7 Ag27 117.33(6) . .
Ag18 Ag7 Ag33 91.03(5) . .
Ag18 Ag7 Ag32 65.94(5) . 4
Ag31 Ag7 Ag3 124.72(6) . .
Ag31 Ag7 Ag25 61.36(5) . .
Ag31 Ag7 Ag4 120.53(6) . .
Ag31 Ag7 Ag22 63.00(4) . .
Ag31 Ag7 Ag6 122.33(6) . .
Ag31 Ag7 Ag27 63.99(5) . .
Ag31 Ag7 Ag18 63.73(5) . .
Ag31 Ag7 Ag33 123.28(6) . .
Ag31 Ag7 Ag32 64.77(5) . 4
Ag33 Ag7 Ag3 54.00(3) . .
Ag32 Ag7 Ag3 88.08(5) 4 .
Ag32 Ag7 Ag25 118.81(6) 4 .
Ag32 Ag7 Ag4 147.30(7) 4 .
Ag32 Ag7 Ag22 115.65(6) 4 .
Ag32 Ag7 Ag6 88.99(6) 4 .
Ag32 Ag7 Ag27 62.14(5) 4 .
Ag32 Ag7 Ag33 58.53(4) 4 .
Ag25 Ag53 Ag24 54.55(4) . .
Ag25 Ag53 Ag18 64.32(5) . .
Ag25 Ag53 Ag31 57.76(5) . .
Ag25 Ag53 Ag51 106.24(5) . .
Ag25 Ag53 Ag64 62.41(5) . .
Ag18 Ag53 Ag24 53.90(4) . .
Ag18 Ag53 Ag31 57.64(5) . .
Ag18 Ag53 Ag51 66.37(5) . .
Ag18 Ag53 Ag64 105.73(6) . .
Ag31 Ag53 Ag24 97.18(5) . .
Ag31 Ag53 Ag51 123.20(6) . .
Ag51 Ag53 Ag24 52.50(4) . .
Ag64 Ag53 Ag24 53.87(4) . .
Ag64 Ag53 Ag31 118.96(5) . .
Ag64 Ag53 Ag51 83.40(5) . .
S84 Ag53 Ag24 105.96(12) . .
S84 Ag53 Ag25 74.50(11) . .
S84 Ag53 Ag18 138.44(12) . .
S84 Ag53 Ag31 96.04(13) . .
S84 Ag53 Ag51 134.81(14) . .
S84 Ag53 Ag64 56.24(12) . .
S90 Ag53 Ag24 109.59(12) . .
S90 Ag53 Ag25 137.07(13) . .
S90 Ag53 Ag18 74.56(12) . .
S90 Ag53 Ag31 90.44(14) . .
S90 Ag53 Ag51 65.34(12) . .
S90 Ag53 Ag64 146.06(14) . .
S90 Ag53 S84 142.70(16) . .
Ag19 Ag55 Ag25 60.02(5) . .
Ag19 Ag55 Ag26 56.76(4) . .
Ag19 Ag55 Ag57 66.63(5) . .
Ag19 Ag55 Ag61 91.41(6) . .
Ag19 Ag55 Ag58 62.85(5) . .
Ag19 Ag55 Ag64 108.55(6) . .
Ag19 Ag55 S84 127.38(13) . .
Ag25 Ag55 Ag26 58.61(4) . .
Ag25 Ag55 Ag57 110.00(6) . .
Ag25 Ag55 Ag61 58.01(5) . .
Ag25 Ag55 Ag58 87.13(6) . .
Ag25 Ag55 Ag64 64.18(5) . .
Ag25 Ag55 S84 69.08(12) . .
Ag57 Ag55 Ag26 55.30(4) . .
Ag57 Ag55 Ag61 157.70(7) . .
Ag61 Ag55 Ag26 116.62(6) . .
Ag58 Ag55 Ag26 119.29(6) . .
Ag58 Ag55 Ag57 105.91(6) . .
Ag58 Ag55 Ag61 57.64(5) . .
Ag58 Ag55 Ag64 148.47(7) . .
Ag64 Ag55 Ag26 57.62(4) . .
Ag64 Ag55 Ag57 96.52(6) . .
Ag64 Ag55 Ag61 94.16(5) . .
S84 Ag55 Ag26 106.95(10) . .
S84 Ag55 Ag57 150.13(12) . .
S84 Ag55 Ag61 48.19(11) . .
S84 Ag55 Ag58 103.87(12) . .
S84 Ag55 Ag64 55.26(10) . .
S89 Ag55 Ag19 113.49(12) . .
S89 Ag55 Ag25 116.06(12) . .
S89 Ag55 Ag26 67.06(11) . .
S89 Ag55 Ag57 52.85(10) . .
S89 Ag55 Ag61 147.71(11) . .
S89 Ag55 Ag58 151.85(11) . .
S89 Ag55 Ag64 59.46(10) . .
S89 Ag55 S84 99.52(15) . .
S89 Ag55 S91 99.92(16) . .
S91 Ag55 Ag19 76.47(12) . .
S91 Ag55 Ag25 131.31(13) . .
S91 Ag55 Ag26 114.99(11) . .
S91 Ag55 Ag57 66.46(11) . .
S91 Ag55 Ag61 105.94(13) . .
S91 Ag55 Ag58 52.00(13) . .
S91 Ag55 Ag64 159.28(14) . .
S91 Ag55 S84 137.89(15) . .
Ag1 Ag8 Ag1 56.96(5) . 4
Ag1 Ag8 Ag2 101.39(6) . 4
Ag1 Ag8 Ag2 55.47(4) 4 4
Ag1 Ag8 Ag5 58.73(4) 4 .
Ag1 Ag8 Ag5 58.70(4) . .
Ag1 Ag8 Ag8 59.00(4) 4 4
Ag1 Ag8 Ag8 59.08(4) . 4
Ag1 Ag8 Ag16 109.89(6) 4 4
Ag1 Ag8 Ag16 135.53(6) . 4
Ag1 Ag8 Ag9 135.16(6) 4 4
Ag1 Ag8 Ag9 109.74(6) . 4
Ag1 Ag8 Ag10 55.40(4) . .
Ag1 Ag8 Ag10 101.11(5) 4 .
Ag2 Ag8 Ag1 109.57(6) . 4
Ag2 Ag8 Ag1 59.04(4) . .
Ag2 Ag8 Ag2 116.38(6) . 4
Ag2 Ag8 Ag4 168.24(6) . 4
Ag2 Ag8 Ag5 107.26(5) . .
Ag2 Ag8 Ag23 128.28(6) . 4
Ag2 Ag8 Ag8 65.31(5) . 4
Ag2 Ag8 Ag15 63.56(5) . .
Ag2 Ag8 Ag16 95.78(5) . 4
Ag2 Ag8 Ag9 91.44(6) . 4
Ag2 Ag8 Ag10 61.18(5) . .
Ag2 Ag8 Ag10 155.55(6) 4 .
Ag4 Ag8 Ag1 109.49(5) 4 .
Ag4 Ag8 Ag1 59.05(4) 4 4
Ag4 Ag8 Ag2 61.04(5) 4 4
Ag4 Ag8 Ag5 65.16(4) 4 .
Ag4 Ag8 Ag23 63.46(5) 4 4
Ag4 Ag8 Ag8 107.48(7) 4 4
Ag4 Ag8 Ag15 128.19(6) 4 .
Ag4 Ag8 Ag16 91.43(5) 4 4
Ag4 Ag8 Ag9 95.39(6) 4 4
Ag4 Ag8 Ag10 115.80(6) 4 .
Ag5 Ag8 Ag2 109.16(5) . 4
Ag5 Ag8 Ag16 156.58(6) . 4
Ag5 Ag8 Ag9 77.56(5) . 4
Ag5 Ag8 Ag10 54.42(4) . .
Ag23 Ag8 Ag1 164.43(7) 4 .
Ag23 Ag8 Ag1 121.30(6) 4 4
Ag23 Ag8 Ag2 87.39(5) 4 4
Ag23 Ag8 Ag5 106.39(5) 4 .
Ag23 Ag8 Ag8 135.28(6) 4 4
Ag23 Ag8 Ag15 64.87(5) 4 .
Ag23 Ag8 Ag16 59.97(4) 4 4
Ag23 Ag8 Ag9 59.37(5) 4 4
Ag23 Ag8 Ag10 113.56(6) 4 .
Ag8 Ag8 Ag2 54.68(5) 4 4
Ag8 Ag8 Ag5 107.96(4) 4 .
Ag8 Ag8 Ag16 77.54(4) 4 4
Ag8 Ag8 Ag9 156.75(8) 4 4
Ag8 Ag8 Ag10 109.50(6) 4 .
Ag15 Ag8 Ag1 121.46(6) . .
Ag15 Ag8 Ag1 164.34(7) . 4
Ag15 Ag8 Ag2 113.38(6) . 4
Ag15 Ag8 Ag5 135.77(7) . .
Ag15 Ag8 Ag8 106.03(5) . 4
Ag15 Ag8 Ag16 59.10(5) . 4
Ag15 Ag8 Ag9 60.44(5) . 4
Ag15 Ag8 Ag10 87.93(5) . .
Ag16 Ag8 Ag2 54.63(4) 4 4
Ag16 Ag8 Ag10 146.53(6) 4 .
Ag9 Ag8 Ag2 146.18(6) 4 4
Ag9 Ag8 Ag16 106.63(5) 4 4
Ag9 Ag8 Ag10 54.54(4) 4 .
Ag2 Ag14 Ag11 59.48(5) . .
Ag2 Ag14 Ag12 58.95(4) . .
Ag2 Ag14 Ag13 57.76(4) . .
Ag2 Ag14 Ag15 61.79(4) . .
Ag2 Ag14 Ag16 58.30(5) . .
Ag2 Ag14 Ag45 107.02(6) . .
Ag2 Ag14 Ag38 111.53(6) . .
Ag2 Ag14 Ag43 107.26(6) . .
Ag2 Ag14 Ag40 107.90(6) . .
Ag2 Ag14 Ag47 104.92(6) . .
Ag11 Ag14 Ag12 59.48(4) . .
Ag11 Ag14 Ag13 107.06(5) . .
Ag11 Ag14 Ag16 109.22(5) . .
Ag11 Ag14 Ag38 60.03(5) . .
Ag11 Ag14 Ag43 111.40(6) . .
Ag11 Ag14 Ag40 60.13(5) . .
Ag11 Ag14 Ag47 113.53(6) . .
Ag12 Ag14 Ag47 163.86(6) . .
Ag13 Ag14 Ag12 58.64(5) . .
Ag13 Ag14 Ag47 115.01(6) . .
Ag15 Ag14 Ag11 59.98(4) . .
Ag15 Ag14 Ag12 109.79(5) . .
Ag15 Ag14 Ag13 112.88(6) . .
Ag15 Ag14 Ag16 63.31(5) . .
Ag15 Ag14 Ag38 62.28(5) . .
Ag15 Ag14 Ag43 168.15(6) . .
Ag15 Ag14 Ag40 113.00(6) . .
Ag15 Ag14 Ag47 57.23(4) . .
Ag16 Ag14 Ag12 109.05(6) . .
Ag16 Ag14 Ag13 62.05(5) . .
Ag16 Ag14 Ag38 120.38(6) . .
Ag16 Ag14 Ag43 116.12(6) . .
Ag16 Ag14 Ag40 166.13(6) . .
Ag16 Ag14 Ag47 57.78(5) . .
Ag45 Ag14 Ag11 165.35(6) . .
Ag45 Ag14 Ag12 109.77(6) . .
Ag45 Ag14 Ag13 58.52(5) . .
Ag45 Ag14 Ag15 120.79(7) . .
Ag45 Ag14 Ag16 63.12(5) . .
Ag45 Ag14 Ag38 134.39(6) . .
Ag45 Ag14 Ag43 65.20(5) . .
Ag45 Ag14 Ag40 124.88(6) . .
Ag45 Ag14 Ag47 73.96(5) . .
Ag38 Ag14 Ag12 110.51(6) . .
Ag38 Ag14 Ag13 167.08(6) . .
Ag38 Ag14 Ag43 122.17(7) . .
Ag38 Ag14 Ag40 63.79(5) . .
Ag38 Ag14 Ag47 73.37(5) . .
Ag43 Ag14 Ag12 58.62(4) . .
Ag43 Ag14 Ag13 60.13(5) . .
Ag43 Ag14 Ag40 64.46(5) . .
Ag43 Ag14 Ag47 133.58(6) . .
Ag40 Ag14 Ag12 58.56(5) . .
Ag40 Ag14 Ag13 110.75(6) . .
Ag40 Ag14 Ag47 133.01(6) . .
Cl87 Ag14 Ag2 165.81(13) . .
Cl87 Ag14 Ag11 113.86(14) . .
Cl87 Ag14 Ag12 106.91(13) . .
Cl87 Ag14 Ag13 117.69(13) . .
Cl87 Ag14 Ag15 127.74(13) . .
Cl87 Ag14 Ag16 133.66(13) . .
Cl87 Ag14 Ag45 77.86(13) . .
Cl87 Ag14 Ag38 70.74(13) . .
Cl87 Ag14 Ag43 62.10(12) . .
Cl87 Ag14 Ag40 59.79(13) . .
Cl87 Ag14 Ag47 89.20(12) . .
Ag25 Ag31 Ag22 59.42(4) . .
Ag25 Ag31 Ag27 109.78(5) . .
Ag25 Ag31 Ag18 64.10(5) . .
Ag25 Ag31 Ag53 56.85(4) . .
Ag25 Ag31 Ag32 113.33(5) . 4
Ag25 Ag31 Ag61 60.09(5) . .
Ag25 Ag31 Ag66 168.06(6) . .
Ag25 Ag31 Ag62 112.62(6) . .
Ag22 Ag31 Ag27 60.03(5) . .
Ag22 Ag31 Ag53 112.73(6) . .
Ag22 Ag31 Ag32 107.45(5) . 4
Ag22 Ag31 Ag61 59.98(5) . .
Ag22 Ag31 Ag66 112.04(6) . .
Ag22 Ag31 Ag62 60.33(4) . .
Ag27 Ag31 Ag53 163.32(6) . .
Ag27 Ag31 Ag32 58.40(4) . 4
Ag27 Ag31 Ag66 58.59(5) . .
Ag18 Ag31 Ag22 109.31(5) . .
Ag18 Ag31 Ag27 108.53(6) . .
Ag18 Ag31 Ag53 57.96(5) . .
Ag18 Ag31 Ag32 61.70(5) . 4
Ag18 Ag31 Ag61 118.78(6) . .
Ag18 Ag31 Ag66 115.11(6) . .
Ag18 Ag31 Ag62 166.13(6) . .
Ag7 Ag31 Ag25 61.86(5) . .
Ag7 Ag31 Ag22 59.58(4) . .
Ag7 Ag31 Ag27 58.94(5) . .
Ag7 Ag31 Ag18 58.16(4) . .
Ag7 Ag31 Ag53 104.39(6) . .
Ag7 Ag31 Ag32 57.98(4) . 4
Ag7 Ag31 Ag61 110.59(6) . .
Ag7 Ag31 Ag66 107.07(6) . .
Ag7 Ag31 Ag62 108.08(6) . .
Ag7 Ag31 Ag54 107.52(6) . .
Ag32 Ag31 Ag53 115.07(5) 4 .
Ag61 Ag31 Ag27 112.05(6) . .
Ag61 Ag31 Ag53 71.54(5) . .
Ag61 Ag31 Ag32 167.31(6) . 4
Ag61 Ag31 Ag66 124.74(6) . .
Ag66 Ag31 Ag53 133.91(6) . .
Ag66 Ag31 Ag32 59.46(5) . 4
Ag62 Ag31 Ag27 58.93(5) . .
Ag62 Ag31 Ag53 132.97(6) . .
Ag62 Ag31 Ag32 110.81(6) . 4
Ag62 Ag31 Ag61 65.69(5) . .
Ag62 Ag31 Ag66 65.05(5) . .
Ag54 Ag31 Ag25 122.71(6) . .
Ag54 Ag31 Ag22 165.41(7) . .
Ag54 Ag31 Ag27 108.41(6) . .
Ag54 Ag31 Ag18 64.19(5) . .
Ag54 Ag31 Ag53 75.75(5) . .
Ag54 Ag31 Ag32 58.01(5) . 4
Ag54 Ag31 Ag61 134.51(6) . .
Ag54 Ag31 Ag66 63.19(5) . .
Ag54 Ag31 Ag62 123.36(6) . .
Cl92 Ag31 Ag25 127.44(15) . .
Cl92 Ag31 Ag22 114.85(12) . .
Cl92 Ag31 Ag27 107.87(14) . .
Cl92 Ag31 Ag18 132.55(12) . .
Cl92 Ag31 Ag7 166.80(14) . .
Cl92 Ag31 Ag53 88.79(14) . .
Cl92 Ag31 Ag32 117.28(15) . 4
Cl92 Ag31 Ag61 72.49(14) . .
Cl92 Ag31 Ag66 62.69(15) . .
Cl92 Ag31 Ag62 60.78(12) . .
Cl92 Ag31 Ag54 76.13(12) . .
Ag2 Ag15 Ag23 114.81(5) . 4
Ag2 Ag15 Ag16 55.54(4) . .
Ag2 Ag15 Ag48 153.24(7) . 4
Ag2 Ag15 Ag38 105.72(6) . .
Ag11 Ag15 Ag2 58.25(5) . .
Ag11 Ag15 Ag23 120.41(5) . 4
Ag11 Ag15 Ag16 106.29(5) . .
Ag11 Ag15 Ag48 148.49(7) . 4
Ag11 Ag15 Ag9 62.66(5) . 4
Ag11 Ag15 Ag38 59.30(5) . .
Ag23 Ag15 Ag16 113.72(6) 4 .
Ag23 Ag15 Ag48 57.40(4) 4 4
Ag23 Ag15 Ag38 129.30(6) 4 .
Ag8 Ag15 Ag2 57.42(4) . .
Ag8 Ag15 Ag11 91.43(5) . .
Ag8 Ag15 Ag23 57.50(4) . 4
Ag8 Ag15 Ag14 114.16(6) . .
Ag8 Ag15 Ag16 64.29(5) . 4
Ag8 Ag15 Ag16 78.66(5) . .
Ag8 Ag15 Ag48 107.81(6) . 4
Ag8 Ag15 Ag9 63.15(5) . 4
Ag8 Ag15 Ag38 149.96(6) . .
Ag8 Ag15 Ag49 113.81(6) . 4
Ag8 Ag15 Ag47 130.96(7) . .
Ag14 Ag15 Ag2 57.25(4) . .
Ag14 Ag15 Ag11 60.57(5) . .
Ag14 Ag15 Ag23 170.97(7) . 4
Ag14 Ag15 Ag16 58.92(5) . .
Ag14 Ag15 Ag48 127.22(5) . 4
Ag14 Ag15 Ag9 123.08(6) . 4
Ag14 Ag15 Ag38 59.53(5) . .
Ag14 Ag15 Ag49 124.00(6) . 4
Ag14 Ag15 Ag47 65.59(5) . .
Ag16 Ag15 Ag2 95.28(6) 4 .
Ag16 Ag15 Ag11 152.01(6) 4 .
Ag16 Ag15 Ag23 59.38(5) 4 4
Ag16 Ag15 Ag14 115.03(6) 4 .
Ag16 Ag15 Ag16 57.49(5) 4 .
Ag16 Ag15 Ag48 101.91(6) . 4
Ag16 Ag15 Ag48 58.24(5) 4 4
Ag16 Ag15 Ag9 112.65(6) 4 4
Ag16 Ag15 Ag38 145.72(6) 4 .
Ag16 Ag15 Ag49 110.65(6) 4 4
Ag16 Ag15 Ag47 72.08(5) 4 .
Ag9 Ag15 Ag2 89.60(5) 4 .
Ag9 Ag15 Ag23 58.04(4) 4 4
Ag9 Ag15 Ag16 138.94(6) 4 .
Ag9 Ag15 Ag48 103.54(5) 4 4
Ag9 Ag15 Ag38 94.59(6) 4 .
Ag38 Ag15 Ag16 113.91(6) . .
Ag38 Ag15 Ag48 96.47(5) . 4
Ag49 Ag15 Ag2 145.73(6) 4 .
Ag49 Ag15 Ag11 91.27(6) 4 .
Ag49 Ag15 Ag23 64.87(5) 4 4
Ag49 Ag15 Ag16 158.56(6) 4 .
Ag49 Ag15 Ag48 58.41(5) 4 4
Ag49 Ag15 Ag9 60.30(5) 4 4
Ag49 Ag15 Ag38 64.46(5) 4 .
Ag47 Ag15 Ag2 107.87(6) . .
Ag47 Ag15 Ag11 121.80(6) . .
Ag47 Ag15 Ag23 116.31(6) . 4
Ag47 Ag15 Ag16 59.04(5) . .
Ag47 Ag15 Ag48 62.99(5) . 4
Ag47 Ag15 Ag9 161.68(6) . 4
Ag47 Ag15 Ag38 75.77(5) . .
Ag47 Ag15 Ag49 101.39(5) . 4
Ag2 Ag16 Ag23 90.49(5) . .
Ag2 Ag16 Ag13 56.82(4) . .
Ag2 Ag16 Ag8 63.47(5) . 4
Ag2 Ag16 Ag14 58.22(5) . .
Ag2 Ag16 Ag15 119.70(6) . 4
Ag2 Ag16 Ag15 59.69(5) . .
Ag2 Ag16 Ag16 98.58(5) . 4
Ag2 Ag16 Ag48 145.78(6) . .
Ag2 Ag16 Ag45 102.50(6) . .
Ag2 Ag16 Ag47 110.37(6) . .
Ag2 Ag16 Ag47 153.79(6) . 4
Ag23 Ag16 Ag13 58.47(5) . .
Ag23 Ag16 Ag8 56.17(4) . 4
Ag23 Ag16 Ag14 117.82(6) . .
Ag23 Ag16 Ag15 148.22(5) . .
Ag23 Ag16 Ag48 60.43(5) . .
Ag23 Ag16 Ag45 84.87(5) . .
Ag23 Ag16 Ag47 104.91(6) . 4
Ag23 Ag16 Ag47 153.19(6) . .
Ag13 Ag16 Ag15 106.40(6) . .
Ag13 Ag16 Ag47 149.36(6) . 4
Ag8 Ag16 Ag13 85.00(5) 4 .
Ag8 Ag16 Ag15 97.36(5) 4 .
Ag8 Ag16 Ag45 136.52(6) 4 .
Ag8 Ag16 Ag47 107.63(6) 4 4
Ag14 Ag16 Ag13 59.48(5) . .
Ag14 Ag16 Ag8 121.43(6) . 4
Ag14 Ag16 Ag15 57.77(5) . .
Ag14 Ag16 Ag45 57.37(5) . .
Ag14 Ag16 Ag47 64.62(5) . .
Ag14 Ag16 Ag47 127.01(6) . 4
Ag15 Ag16 Ag23 62.42(5) 4 .
Ag15 Ag16 Ag13 120.55(6) 4 .
Ag15 Ag16 Ag8 56.61(4) 4 4
Ag15 Ag16 Ag14 177.73(6) 4 .
Ag15 Ag16 Ag15 120.69(5) 4 .
Ag15 Ag16 Ag48 64.87(5) 4 .
Ag15 Ag16 Ag45 124.74(6) 4 .
Ag15 Ag16 Ag47 116.30(6) 4 .
Ag15 Ag16 Ag47 54.31(4) 4 4
Ag15 Ag16 Ag47 99.65(5) . 4
Ag16 Ag16 Ag23 123.12(8) 4 .
Ag16 Ag16 Ag13 154.89(5) 4 .
Ag16 Ag16 Ag8 78.44(4) 4 4
Ag16 Ag16 Ag14 114.38(8) 4 .
Ag16 Ag16 Ag15 57.97(6) 4 .
Ag16 Ag16 Ag15 64.54(6) 4 4
Ag16 Ag16 Ag48 112.04(7) 4 .
Ag16 Ag16 Ag45 144.71(4) 4 .
Ag16 Ag16 Ag47 71.70(5) 4 .
Ag16 Ag16 Ag47 55.26(4) 4 4
Ag48 Ag16 Ag13 90.72(5) . .
Ag48 Ag16 Ag8 107.06(6) . 4
Ag48 Ag16 Ag14 117.32(6) . .
Ag48 Ag16 Ag15 151.35(6) . .
Ag48 Ag16 Ag45 60.27(5) . .
Ag48 Ag16 Ag47 59.11(5) . 4
Ag48 Ag16 Ag47 93.99(5) . .
Ag45 Ag16 Ag13 55.98(4) . .
Ag45 Ag16 Ag15 110.58(6) . .
Ag45 Ag16 Ag47 99.94(5) . 4
Ag47 Ag16 Ag13 118.86(6) . .
Ag47 Ag16 Ag8 148.31(6) . 4
Ag47 Ag16 Ag15 57.74(4) . .
Ag47 Ag16 Ag45 74.54(5) . .
Ag47 Ag16 Ag47 63.16(6) . 4
Ag36 Ag71 Ag37 57.13(4) . .
Ag36 Ag71 Ag69 121.30(7) . .
Ag36 Ag71 Ag65 56.74(4) . .
Ag36 Ag71 Ag70 118.46(6) . 4
Ag35 Ag71 Ag36 59.52(5) 4 .
Ag35 Ag71 Ag37 105.18(6) 4 .
Ag35 Ag71 Ag69 90.20(6) 4 .
Ag35 Ag71 Ag65 57.62(5) 4 .
Ag35 Ag71 Ag70 58.96(5) 4 4
Ag69 Ag71 Ag37 91.15(5) . .
Ag69 Ag71 Ag65 145.00(7) . .
Ag69 Ag71 Ag70 60.14(5) . 4
Ag30 Ag71 Ag36 60.89(5) . .
Ag30 Ag71 Ag35 60.47(5) . 4
Ag30 Ag71 Ag37 56.58(5) . .
Ag30 Ag71 Ag69 60.42(5) . .
Ag30 Ag71 Ag65 107.03(6) . .
Ag30 Ag71 Ag70 89.78(6) . 4
Ag30 Ag71 Cl85 105.34(12) . .
Ag65 Ag71 Ag37 109.16(5) . .
Ag70 Ag71 Ag37 144.79(7) 4 .
Ag70 Ag71 Ag65 89.10(5) 4 .
S75 Ag71 Ag36 107.68(12) . .
S75 Ag71 Ag35 74.19(13) . 4
S75 Ag71 Ag37 158.68(12) . .
S75 Ag71 Ag69 110.11(12) . .
S75 Ag71 Ag30 132.74(13) . .
S75 Ag71 Ag65 51.89(11) . .
S75 Ag71 Ag70 53.50(11) . 4
S75 Ag71 S77 143.23(17) . .
S75 Ag71 Cl85 98.28(16) . .
S77 Ag71 Ag36 108.44(11) . .
S77 Ag71 Ag35 131.88(13) . 4
S77 Ag71 Ag37 52.12(11) . .
S77 Ag71 Ag69 54.44(11) . .
S77 Ag71 Ag30 72.99(12) . .
S77 Ag71 Ag65 158.50(12) . .
S77 Ag71 Ag70 112.35(12) . 4
S77 Ag71 Cl85 97.91(16) . .
Cl85 Ag71 Ag36 52.82(12) . .
Cl85 Ag71 Ag35 105.12(12) . 4
Cl85 Ag71 Ag37 60.93(11) . .
Cl85 Ag71 Ag69 150.61(12) . .
Cl85 Ag71 Ag65 60.97(12) . .
Cl85 Ag71 Ag70 149.13(12) . 4
Ag23 Ag48 Ag15 59.43(4) . 4
Ag23 Ag48 Ag45 85.31(5) . .
Ag23 Ag48 Ag46 56.94(4) . .
Ag23 Ag48 Ag49 65.27(5) . .
Ag23 Ag48 Ag47 111.05(5) . 4
Ag15 Ag48 Ag46 116.36(5) 4 .
Ag15 Ag48 Ag47 55.29(4) 4 4
Ag16 Ag48 Ag23 59.67(5) . .
Ag16 Ag48 Ag15 56.89(5) . 4
Ag16 Ag48 Ag45 61.85(5) . .
Ag16 Ag48 Ag46 89.28(5) . .
Ag16 Ag48 Ag49 108.49(6) . .
Ag16 Ag48 Ag47 68.07(5) . 4
Ag45 Ag48 Ag15 118.39(6) . 4
Ag45 Ag48 Ag46 55.49(5) . .
Ag45 Ag48 Ag47 107.02(6) . 4
Ag49 Ag48 Ag15 57.34(5) . 4
Ag49 Ag48 Ag45 148.22(6) . .
Ag49 Ag48 Ag46 96.28(6) . .
Ag49 Ag48 Ag47 95.15(6) . 4
Ag47 Ag48 Ag46 156.93(7) 4 .
S76 Ag48 Ag23 67.99(10) . .
S76 Ag48 Ag15 107.87(10) . 4
S76 Ag48 Ag16 125.55(11) . .
S76 Ag48 Ag45 101.49(12) . .
S76 Ag48 Ag46 47.83(12) . .
S76 Ag48 Ag49 57.60(11) . .
S76 Ag48 Ag47 151.34(13) . 4
S78 Ag48 Ag23 117.10(11) . .
S78 Ag48 Ag15 67.07(10) . 4
S78 Ag48 Ag16 113.70(11) . .
S78 Ag48 Ag45 152.29(12) . .
S78 Ag48 Ag46 149.92(12) . .
S78 Ag48 Ag49 59.09(11) . .
S78 Ag48 Ag47 51.49(11) . 4
S78 Ag48 S76 102.09(16) . .
S95 Ag48 Ag23 128.56(13) . .
S95 Ag48 Ag15 113.73(11) . 4
S95 Ag48 Ag16 74.43(11) . .
S95 Ag48 Ag45 51.28(12) . .
S95 Ag48 Ag46 103.81(13) . .
S95 Ag48 Ag49 159.79(13) . .
S95 Ag48 Ag47 66.92(11) . 4
S95 Ag48 S76 137.62(15) . .
S95 Ag48 S78 101.07(16) . .
Ag20 Ag41 Ag44 59.23(5) . .
Ag20 Ag41 Ag42 105.23(5) . .
Ag20 Ag41 Ag43 90.50(6) . .
Ag20 Ag41 Ag60 56.46(4) . .
Ag12 Ag41 Ag20 60.78(5) . .
Ag12 Ag41 Ag44 89.54(6) . .
Ag12 Ag41 Ag42 56.30(5) . .
Ag12 Ag41 Ag43 58.22(4) . .
Ag12 Ag41 Ag60 105.54(5) . .
Ag44 Ag41 Ag42 144.11(6) . .
Ag44 Ag41 Ag43 61.79(5) . .
Ag44 Ag41 Ag60 90.20(6) . .
Ag29 Ag41 Ag20 59.93(5) . .
Ag29 Ag41 Ag12 59.84(4) . .
Ag29 Ag41 Ag44 119.15(7) . .
Ag29 Ag41 Ag42 56.03(5) . .
Ag29 Ag41 Ag43 118.05(6) . .
Ag29 Ag41 Ag60 56.53(4) . .
Ag43 Ag41 Ag42 88.26(5) . .
Ag43 Ag41 Ag60 145.61(7) . .
Ag60 Ag41 Ag42 108.08(5) . .
S81 Ag41 Ag20 73.92(12) . .
S81 Ag41 Ag12 133.72(13) . .
S81 Ag41 Ag44 57.50(12) . .
S81 Ag41 Ag42 154.99(12) . .
S81 Ag41 Ag29 105.92(12) . .
S81 Ag41 Ag43 116.63(13) . .
S81 Ag41 Ag60 49.89(11) . .
S82 Ag41 Ag20 134.95(13) . .
S82 Ag41 Ag12 75.01(12) . .
S82 Ag41 Ag44 115.50(13) . .
S82 Ag41 Ag42 50.08(12) . .
S82 Ag41 Ag29 105.79(13) . .
S82 Ag41 Ag43 56.88(13) . .
S82 Ag41 Ag60 154.27(14) . .
S82 Ag41 S81 145.67(16) . .
Ag20 Ag44 Ag21 60.62(5) . .
Ag20 Ag44 Ag13 60.33(4) . .
Ag20 Ag44 Ag41 60.33(5) . .
Ag20 Ag44 Ag46 106.73(6) . .
Ag20 Ag44 Ag43 90.29(5) . .
Ag20 Ag44 Ag59 56.79(4) . .
Ag21 Ag44 Ag46 56.93(5) . .
Ag21 Ag44 Ag43 118.90(6) . .
Ag21 Ag44 Ag59 56.89(4) . .
Ag13 Ag44 Ag21 59.82(5) . .
Ag13 Ag44 Ag41 89.81(6) . .
Ag13 Ag44 Ag46 57.57(5) . .
Ag13 Ag44 Ag43 59.10(5) . .
Ag13 Ag44 Ag59 105.39(5) . .
Ag41 Ag44 Ag21 120.94(6) . .
Ag41 Ag44 Ag46 144.66(6) . .
Ag41 Ag44 Ag43 60.36(5) . .
Ag41 Ag44 Ag59 91.26(5) . .
Ag46 Ag44 Ag59 109.10(6) . .
Ag43 Ag44 Ag46 88.86(5) . .
Ag43 Ag44 Ag59 145.47(6) . .
S79 Ag44 Ag20 134.26(12) . .
S79 Ag44 Ag21 109.03(14) . .
S79 Ag44 Ag13 75.86(12) . .
S79 Ag44 Ag41 110.27(14) . .
S79 Ag44 Ag46 52.77(13) . .
S79 Ag44 Ag43 53.82(13) . .
S79 Ag44 Ag59 158.46(15) . .
S79 Ag44 S81 141.66(17) . .
S79 Ag44 Cl1A 99.27(18) . .
S81 Ag44 Ag20 72.93(11) . .
S81 Ag44 Ag21 108.53(12) . .
S81 Ag44 Ag13 131.45(12) . .
S81 Ag44 Ag41 53.93(12) . .
S81 Ag44 Ag46 159.21(14) . .
S81 Ag44 Ag43 111.87(13) . .
S81 Ag44 Ag59 52.60(12) . .
S81 Ag44 Cl1A 96.39(17) . .
Cl1A Ag44 Ag20 105.38(11) . .
Cl1A Ag44 Ag21 54.16(10) . .
Cl1A Ag44 Ag13 107.38(12) . .
Cl1A Ag44 Ag41 148.80(13) . .
Cl1A Ag44 Ag46 63.31(12) . .
Cl1A Ag44 Ag43 150.82(13) . .
Cl1A Ag44 Ag59 59.52(11) . .
Ag12 Ag42 Ag41 56.07(5) . .
Ag12 Ag42 Ag37 89.42(6) . .
Ag12 Ag42 Ag69 105.63(6) . .
Ag12 Ag42 Ag40 58.82(5) . .
Ag37 Ag42 Ag41 144.09(7) . .
Ag37 Ag42 Ag69 89.49(5) . .
Ag29 Ag42 Ag12 59.75(5) . .
Ag29 Ag42 Ag41 56.04(5) . .
Ag29 Ag42 Ag37 117.98(6) . .
Ag29 Ag42 Ag69 56.36(5) . .
Ag29 Ag42 Ag30 59.80(5) . .
Ag29 Ag42 Ag40 118.57(7) . .
Ag69 Ag42 Ag41 107.82(6) . .
Ag30 Ag42 Ag12 60.57(5) . .
Ag30 Ag42 Ag41 104.92(6) . .
Ag30 Ag42 Ag37 58.18(5) . .
Ag30 Ag42 Ag69 56.99(4) . .
Ag30 Ag42 Ag40 89.68(5) . .
Ag40 Ag42 Ag41 89.40(6) . .
Ag40 Ag42 Ag37 61.37(5) . .
Ag40 Ag42 Ag69 145.07(6) . .
S77 Ag42 Ag12 131.70(12) . .
S77 Ag42 Ag41 156.88(12) . .
S77 Ag42 Ag37 54.59(11) . .
S77 Ag42 Ag29 106.22(12) . .
S77 Ag42 Ag69 50.86(11) . .
S77 Ag42 Ag30 72.45(12) . .
S77 Ag42 Ag40 113.32(12) . .
S82 Ag42 Ag12 74.56(13) . .
S82 Ag42 Ag41 49.51(13) . .
S82 Ag42 Ag37 116.94(13) . .
S82 Ag42 Ag29 105.24(14) . .
S82 Ag42 Ag69 153.49(13) . .
S82 Ag42 Ag30 134.36(14) . .
S82 Ag42 Ag40 58.22(12) . .
S82 Ag42 S77 146.83(18) . .
Ag35 Ag28 Ag34 60.14(4) . .
Ag35 Ag28 Ag27 144.06(6) . 4
Ag35 Ag28 Ag29 119.85(5) . 4
Ag35 Ag28 Ag32 108.54(6) . .
Ag35 Ag28 Ag69 91.40(6) . 4
Ag35 Ag28 Ag30 60.14(4) . 4
Ag35 Ag28 Ag67 155.24(7) . 4
Ag6 Ag28 Ag34 120.34(6) 4 .
Ag6 Ag28 Ag35 90.03(5) 4 .
Ag6 Ag28 Ag27 58.39(4) 4 4
Ag6 Ag28 Ag68 145.38(7) 4 .
Ag6 Ag28 Ag33 63.41(5) 4 4
Ag6 Ag28 Ag29 57.14(4) 4 4
Ag6 Ag28 Ag32 89.31(6) 4 .
Ag6 Ag28 Ag69 106.89(6) 4 4
Ag6 Ag28 Ag30 58.34(5) 4 4
Ag6 Ag28 Ag70 147.61(6) 4 .
Ag6 Ag28 Ag67 106.72(6) 4 4
Ag27 Ag28 Ag34 118.72(6) 4 .
Ag68 Ag28 Ag34 60.88(4) . .
Ag68 Ag28 Ag35 114.30(6) . .
Ag68 Ag28 Ag27 89.66(5) . 4
Ag68 Ag28 Ag29 120.42(6) . 4
Ag68 Ag28 Ag32 60.53(5) . .
Ag68 Ag28 Ag69 97.17(6) . 4
Ag68 Ag28 Ag30 155.11(7) . 4
Ag68 Ag28 Ag67 60.53(4) . 4
Ag33 Ag28 Ag34 56.94(4) 4 .
Ag33 Ag28 Ag35 57.97(5) 4 .
Ag33 Ag28 Ag27 90.23(6) 4 4
Ag33 Ag28 Ag68 107.78(6) 4 .
Ag33 Ag28 Ag29 120.55(6) 4 4
Ag33 Ag28 Ag32 58.73(4) 4 .
Ag33 Ag28 Ag69 146.28(6) 4 4
Ag33 Ag28 Ag30 89.87(5) 4 4
Ag33 Ag28 Ag70 107.05(6) 4 .
Ag33 Ag28 Ag67 146.04(7) 4 4
Ag29 Ag28 Ag34 177.30(7) 4 .
Ag29 Ag28 Ag27 59.50(5) 4 4
Ag29 Ag28 Ag32 118.48(6) 4 .
Ag29 Ag28 Ag69 59.87(5) 4 4
Ag29 Ag28 Ag30 59.72(4) 4 4
Ag29 Ag28 Ag67 59.90(4) 4 4
Ag32 Ag28 Ag34 59.72(5) . .
Ag32 Ag28 Ag27 59.00(5) . 4
Ag32 Ag28 Ag69 154.48(6) . 4
Ag32 Ag28 Ag30 143.75(6) . 4
Ag32 Ag28 Ag67 90.16(5) . 4
Ag69 Ag28 Ag34 122.68(6) 4 .
Ag69 Ag28 Ag27 112.70(6) 4 4
Ag69 Ag28 Ag30 60.30(5) 4 4
Ag69 Ag28 Ag67 66.62(5) 4 4
Ag30 Ag28 Ag34 120.26(6) 4 .
Ag30 Ag28 Ag27 108.13(5) 4 4
Ag30 Ag28 Ag67 113.17(6) 4 4
Ag70 Ag28 Ag34 60.07(5) . .
Ag70 Ag28 Ag35 61.25(5) . .
Ag70 Ag28 Ag27 153.41(6) . 4
Ag70 Ag28 Ag68 66.14(5) . .
Ag70 Ag28 Ag29 122.49(7) . 4
Ag70 Ag28 Ag32 112.78(6) . .
Ag70 Ag28 Ag69 62.63(5) . 4
Ag70 Ag28 Ag30 92.32(6) . 4
Ag70 Ag28 Ag67 96.99(6) . 4
Ag67 Ag28 Ag34 121.40(5) 4 .
Ag67 Ag28 Ag27 59.75(5) 4 4
Ag36 Ag37 Ag71 57.56(4) . .
Ag36 Ag37 Ag42 120.62(6) . .
Ag36 Ag37 Ag39 56.57(5) . .
Ag36 Ag37 Ag40 119.90(7) . .
Ag11 Ag37 Ag36 60.83(5) . .
Ag11 Ag37 Ag71 106.00(6) . .
Ag11 Ag37 Ag42 88.83(6) . .
Ag11 Ag37 Ag39 56.80(5) . .
Ag11 Ag37 Ag40 59.07(5) . .
Ag42 Ag37 Ag71 89.88(5) . .
Ag42 Ag37 Ag40 58.50(5) . .
Ag30 Ag37 Ag36 61.09(5) . .
Ag30 Ag37 Ag11 60.13(5) . .
Ag30 Ag37 Ag71 56.65(5) . .
Ag30 Ag37 Ag42 59.53(5) . .
Ag30 Ag37 Ag39 105.76(6) . .
Ag30 Ag37 Ag40 88.77(6) . .
Ag39 Ag37 Ag71 110.28(6) . .
Ag39 Ag37 Ag42 143.31(7) . .
Ag39 Ag37 Ag40 89.97(6) . .
Ag40 Ag37 Ag71 143.05(6) . .
S73 Ag37 Ag36 113.16(12) . .
S73 Ag37 Ag11 77.85(13) . .
S73 Ag37 Ag71 162.57(12) . .
S73 Ag37 Ag42 107.31(12) . .
S73 Ag37 Ag30 134.91(14) . .
S73 Ag37 Ag39 57.05(11) . .
S73 Ag37 Ag40 53.60(12) . .
S73 Ag37 S77 137.85(16) . .
S77 Ag37 Ag36 108.40(11) . .
S77 Ag37 Ag11 130.96(13) . .
S77 Ag37 Ag71 51.64(10) . .
S77 Ag37 Ag42 53.78(11) . .
S77 Ag37 Ag30 72.80(12) . .
S77 Ag37 Ag39 159.99(12) . .
S77 Ag37 Ag40 109.82(12) . .
Ag13 Ag45 Ag14 62.46(5) . .
Ag13 Ag45 Ag16 62.09(4) . .
Ag13 Ag45 Ag48 93.03(6) . .
Ag13 Ag45 Ag46 60.90(5) . .
Ag13 Ag45 Ag43 59.09(5) . .
Ag14 Ag45 Ag16 59.52(5) . .
Ag14 Ag45 Ag48 117.09(6) . .
Ag14 Ag45 Ag46 123.36(6) . .
Ag14 Ag45 Ag43 58.59(5) . .
Ag16 Ag45 Ag43 107.93(6) . .
Ag48 Ag45 Ag16 57.88(5) . .
Ag48 Ag45 Ag43 151.30(6) . .
Ag46 Ag45 Ag16 93.60(6) . .
Ag46 Ag45 Ag48 66.75(6) . .
Ag46 Ag45 Ag43 91.48(6) . .
S79 Ag45 Ag13 76.54(10) . .
S79 Ag45 Ag14 110.67(13) . .
S79 Ag45 Ag16 137.39(11) . .
S79 Ag45 Ag48 118.49(14) . .
S79 Ag45 Ag46 55.17(13) . .
S79 Ag45 Ag43 52.56(13) . .
S95 Ag45 Ag13 137.40(12) . .
S95 Ag45 Ag14 100.52(13) . .
S95 Ag45 Ag16 75.54(11) . .
S95 Ag45 Ag48 58.52(14) . .
S95 Ag45 Ag46 121.11(16) . .
S95 Ag45 Ag43 147.26(16) . .
S95 Ag45 S79 143.20(16) . .
Ag1 Ag33 Ag24 119.56(6) . 4
Ag1 Ag33 Ag34 177.10(6) . 4
Ag1 Ag33 Ag35 116.10(6) . 4
Ag1 Ag33 Ag17 119.99(6) . 4
Ag1 Ag33 Ag5 57.92(4) . .
Ag1 Ag33 Ag6 55.19(4) . .
Ag1 Ag33 Ag7 57.25(4) . .
Ag1 Ag33 Ag28 113.23(5) . 4
Ag1 Ag33 Ag32 114.61(6) . 4
Ag1 Ag33 Ag10 57.30(4) . .
Ag24 Ag33 Ag17 65.08(4) 4 4
Ag24 Ag33 Ag5 61.89(4) 4 .
Ag24 Ag33 Ag6 150.03(6) 4 .
Ag24 Ag33 Ag7 147.01(6) 4 .
Ag24 Ag33 Ag28 117.44(6) 4 4
Ag24 Ag33 Ag32 116.82(5) 4 4
Ag24 Ag33 Ag10 91.74(5) 4 .
Ag3 Ag33 Ag1 62.02(5) . .
Ag3 Ag33 Ag24 84.53(5) . 4
Ag3 Ag33 Ag34 119.63(6) . 4
Ag3 Ag33 Ag35 144.85(6) . 4
Ag3 Ag33 Ag17 59.04(5) . 4
Ag3 Ag33 Ag5 60.20(4) . .
Ag3 Ag33 Ag6 111.20(6) . .
Ag3 Ag33 Ag7 64.78(4) . .
Ag3 Ag33 Ag28 152.68(6) . 4
Ag3 Ag33 Ag32 94.22(6) . 4
Ag3 Ag33 Ag10 106.34(6) . .
Ag34 Ag33 Ag24 63.30(5) 4 4
Ag34 Ag33 Ag35 64.15(5) 4 4
Ag34 Ag33 Ag17 61.21(5) 4 4
Ag34 Ag33 Ag5 124.87(6) 4 .
Ag34 Ag33 Ag6 122.16(6) 4 .
Ag34 Ag33 Ag7 120.81(6) 4 .
Ag34 Ag33 Ag28 64.14(5) 4 4
Ag34 Ag33 Ag32 63.32(5) 4 4
Ag34 Ag33 Ag10 123.09(6) 4 .
Ag35 Ag33 Ag24 65.71(5) 4 4
Ag35 Ag33 Ag17 117.91(6) 4 4
Ag35 Ag33 Ag5 88.31(5) 4 .
Ag35 Ag33 Ag6 89.49(5) 4 .
Ag35 Ag33 Ag7 147.25(6) 4 .
Ag35 Ag33 Ag28 62.44(5) 4 4
Ag35 Ag33 Ag32 115.24(6) 4 4
Ag35 Ag33 Ag10 58.95(4) 4 .
Ag17 Ag33 Ag5 99.71(5) 4 .
Ag17 Ag33 Ag6 144.85(6) 4 .
Ag17 Ag33 Ag7 87.74(5) 4 .
Ag17 Ag33 Ag10 152.44(6) 4 .
Ag6 Ag33 Ag5 102.87(5) . .
Ag6 Ag33 Ag7 59.78(4) . .
Ag7 Ag33 Ag5 108.18(5) . .
Ag28 Ag33 Ag17 113.41(5) 4 4
Ag28 Ag33 Ag5 143.07(6) 4 .
Ag28 Ag33 Ag6 58.04(4) 4 .
Ag28 Ag33 Ag7 89.65(5) 4 .
Ag28 Ag33 Ag10 89.93(5) 4 .
Ag32 Ag33 Ag17 61.08(4) 4 4
Ag32 Ag33 Ag5 154.28(7) 4 .
Ag32 Ag33 Ag6 88.25(5) 4 .
Ag32 Ag33 Ag7 57.53(4) 4 .
Ag32 Ag33 Ag28 62.21(5) 4 4
Ag32 Ag33 Ag10 146.48(6) 4 .
Ag10 Ag33 Ag5 54.25(4) . .
Ag10 Ag33 Ag6 59.90(4) . .
Ag10 Ag33 Ag7 107.70(5) . .
Ag20 Ag29 Ag60 60.13(5) . .
Ag20 Ag29 Ag67 114.75(6) . .
Ag12 Ag29 Ag20 61.02(5) . .
Ag12 Ag29 Ag27 110.42(6) . .
Ag12 Ag29 Ag41 60.20(4) . .
Ag12 Ag29 Ag42 60.39(5) . .
Ag12 Ag29 Ag69 114.92(6) . .
Ag12 Ag29 Ag30 60.96(4) . .
Ag12 Ag29 Ag60 114.40(6) . .
Ag12 Ag29 Ag67 169.10(7) . .
Ag6 Ag29 Ag20 59.47(5) . .
Ag6 Ag29 Ag12 59.66(4) . .
Ag6 Ag29 Ag27 59.76(5) . .
Ag6 Ag29 Ag41 108.79(6) . .
Ag6 Ag29 Ag42 108.98(6) . .
Ag6 Ag29 Ag28 59.65(5) . 4
Ag6 Ag29 Ag69 109.47(6) . .
Ag6 Ag29 Ag30 59.47(5) . .
Ag6 Ag29 Ag60 108.86(7) . .
Ag6 Ag29 Ag67 109.44(6) . .
Ag27 Ag29 Ag20 60.84(5) . .
Ag27 Ag29 Ag41 114.40(6) . .
Ag27 Ag29 Ag42 168.74(7) . .
Ag27 Ag29 Ag69 114.69(6) . .
Ag27 Ag29 Ag60 60.21(5) . .
Ag27 Ag29 Ag67 60.57(5) . .
Ag41 Ag29 Ag20 60.26(5) . .
Ag41 Ag29 Ag69 128.11(7) . .
Ag41 Ag29 Ag60 67.29(5) . .
Ag41 Ag29 Ag67 127.87(6) . .
Ag42 Ag29 Ag20 114.95(6) . .
Ag42 Ag29 Ag41 67.93(5) . .
Ag42 Ag29 Ag69 67.32(5) . .
Ag42 Ag29 Ag60 128.25(6) . .
Ag42 Ag29 Ag67 127.65(7) . .
Ag28 Ag29 Ag20 110.18(6) 4 .
Ag28 Ag29 Ag12 110.23(6) 4 .
Ag28 Ag29 Ag27 61.14(5) 4 .
Ag28 Ag29 Ag41 168.44(7) 4 .
Ag28 Ag29 Ag42 114.26(6) 4 .
Ag28 Ag29 Ag69 60.50(5) 4 .
Ag28 Ag29 Ag30 60.68(4) 4 .
Ag28 Ag29 Ag60 114.89(6) 4 .
Ag28 Ag29 Ag67 60.74(4) 4 .
Ag69 Ag29 Ag20 168.93(6) . .
Ag69 Ag29 Ag60 127.94(6) . .
Ag69 Ag29 Ag67 67.18(5) . .
Ag30 Ag29 Ag20 110.11(6) . .
Ag30 Ag29 Ag27 110.21(6) . .
Ag30 Ag29 Ag41 114.75(6) . .
Ag30 Ag29 Ag42 60.33(5) . .
Ag30 Ag29 Ag69 60.83(5) . .
Ag30 Ag29 Ag60 168.33(7) . .
Ag30 Ag29 Ag67 114.75(6) . .
Ag67 Ag29 Ag60 67.66(5) . .
Cl96 Ag29 Ag20 122.34(16) . .
Cl96 Ag29 Ag12 122.26(14) . .
Cl96 Ag29 Ag6 177.69(14) . .
Cl96 Ag29 Ag27 119.42(15) . .
Cl96 Ag29 Ag41 73.52(14) . .
Cl96 Ag29 Ag42 71.83(15) . .
Cl96 Ag29 Ag28 118.04(14) . 4
Cl96 Ag29 Ag69 68.72(16) . .
Cl96 Ag29 Ag30 119.87(17) . .
Cl96 Ag29 Ag60 71.79(16) . .
Cl96 Ag29 Ag67 68.64(13) . .
Ag34 Ag32 Ag18 117.96(5) . 4
Ag34 Ag32 Ag31 176.23(7) . 4
Ag34 Ag32 Ag66 123.17(6) . 4
Ag17 Ag32 Ag34 59.31(5) . .
Ag17 Ag32 Ag18 58.80(4) . 4
Ag17 Ag32 Ag68 112.99(6) . .
Ag17 Ag32 Ag31 116.93(6) . 4
Ag17 Ag32 Ag28 110.69(6) . .
Ag17 Ag32 Ag50 61.17(4) . .
Ag17 Ag32 Ag66 150.91(6) . 4
Ag27 Ag32 Ag34 122.32(6) 4 .
Ag27 Ag32 Ag17 147.73(6) 4 .
Ag27 Ag32 Ag18 107.52(6) 4 4
Ag27 Ag32 Ag68 90.31(5) 4 .
Ag27 Ag32 Ag31 60.56(5) 4 4
Ag27 Ag32 Ag28 61.27(5) 4 .
Ag27 Ag32 Ag50 150.65(6) 4 .
Ag27 Ag32 Ag66 59.50(4) 4 4
Ag68 Ag32 Ag34 60.96(5) . .
Ag68 Ag32 Ag18 155.83(6) . 4
Ag68 Ag32 Ag31 122.31(6) . 4
Ag68 Ag32 Ag66 62.25(5) . 4
Ag7 Ag32 Ag34 121.39(5) 4 .
Ag7 Ag32 Ag17 91.19(5) 4 .
Ag7 Ag32 Ag27 59.51(4) 4 4
Ag7 Ag32 Ag18 56.69(4) 4 4
Ag7 Ag32 Ag68 146.72(6) 4 .
Ag7 Ag32 Ag31 57.25(4) 4 4
Ag7 Ag32 Ag28 91.51(5) 4 .
Ag7 Ag32 Ag33 63.94(5) 4 4
Ag7 Ag32 Ag50 148.37(7) 4 .
Ag7 Ag32 Ag66 106.95(6) 4 4
Ag7 Ag32 Ag54 107.45(7) 4 4
Ag31 Ag32 Ag18 58.27(5) 4 4
Ag28 Ag32 Ag34 61.06(5) . .
Ag28 Ag32 Ag18 143.74(6) . 4
Ag28 Ag32 Ag68 59.38(5) . .
Ag28 Ag32 Ag31 121.80(5) . 4
Ag28 Ag32 Ag50 111.70(6) . .
Ag28 Ag32 Ag66 91.78(6) . 4
Ag33 Ag32 Ag34 57.50(4) 4 .
Ag33 Ag32 Ag17 60.93(4) 4 .
Ag33 Ag32 Ag27 91.81(5) 4 4
Ag33 Ag32 Ag18 88.92(5) 4 4
Ag33 Ag32 Ag68 107.12(6) 4 .
Ag33 Ag32 Ag31 121.16(6) 4 4
Ag33 Ag32 Ag28 59.07(5) 4 .
Ag33 Ag32 Ag50 109.06(6) 4 .
Ag33 Ag32 Ag66 147.64(6) 4 4
Ag33 Ag32 Ag54 147.81(7) 4 4
Ag50 Ag32 Ag34 59.53(5) . .
Ag50 Ag32 Ag18 93.67(5) . 4
Ag50 Ag32 Ag68 64.35(5) . .
Ag50 Ag32 Ag31 119.44(6) . 4
Ag50 Ag32 Ag66 93.98(5) . 4
Ag66 Ag32 Ag18 112.58(6) 4 4
Ag66 Ag32 Ag31 60.06(5) 4 4
Ag54 Ag32 Ag34 120.23(6) 4 .
Ag54 Ag32 Ag17 89.57(5) 4 .
Ag54 Ag32 Ag27 110.83(6) 4 4
Ag54 Ag32 Ag18 63.08(5) 4 4
Ag54 Ag32 Ag68 95.72(6) 4 .
Ag54 Ag32 Ag31 58.67(5) 4 4
Ag54 Ag32 Ag28 152.18(7) 4 .
Ag54 Ag32 Ag50 60.78(5) 4 .
Ag54 Ag32 Ag66 63.65(5) 4 4
Ag19 Ag56 Ag21 57.48(5) . .
Ag19 Ag56 Ag9 53.25(4) . .
Ag19 Ag56 Ag57 64.61(5) . .
Ag19 Ag56 Ag49 103.94(6) . .
Ag21 Ag56 Ag9 96.16(5) . .
Ag21 Ag56 Ag57 121.30(6) . .
Ag21 Ag56 Ag49 118.42(6) . .
Ag23 Ag56 Ag19 63.87(5) . .
Ag23 Ag56 Ag21 57.51(5) . .
Ag23 Ag56 Ag9 53.66(4) . .
Ag23 Ag56 Ag57 104.97(6) . .
Ag23 Ag56 Ag49 61.82(5) . .
Ag57 Ag56 Ag9 52.33(4) . .
Ag49 Ag56 Ag9 52.47(4) . .
Ag49 Ag56 Ag57 82.93(5) . .
S76 Ag56 Ag19 134.36(13) . .
S76 Ag56 Ag21 94.43(13) . .
S76 Ag56 Ag23 70.73(12) . .
S76 Ag56 Ag9 102.35(11) . .
S76 Ag56 Ag57 135.47(13) . .
S76 Ag56 Ag49 55.31(11) . .
S91 Ag56 Ag19 78.83(12) . .
S91 Ag56 Ag21 93.09(14) . .
S91 Ag56 Ag23 140.81(13) . .
S91 Ag56 Ag9 112.65(12) . .
S91 Ag56 Ag57 66.30(13) . .
S91 Ag56 Ag49 144.74(15) . .
S91 Ag56 S76 143.12(16) . .
Ag24 Ag63 Ag70 107.53(6) . .
Ag34 Ag63 Ag24 59.75(5) . .
Ag34 Ag63 Ag65 123.43(6) . 4
Ag34 Ag63 Ag70 57.92(5) . .
Ag34 Ag63 Ag64 118.39(7) . .
Ag35 Ag63 Ag24 62.32(5) . .
Ag35 Ag63 Ag34 62.15(5) . .
Ag35 Ag63 Ag65 61.28(5) . 4
Ag35 Ag63 Ag70 58.45(4) . .
Ag35 Ag63 Ag64 93.45(5) . .
Ag65 Ag63 Ag24 93.96(5) 4 .
Ag65 Ag63 Ag70 91.45(5) 4 .
Ag65 Ag63 Ag64 66.01(5) 4 .
Ag64 Ag63 Ag24 58.87(5) . .
Ag64 Ag63 Ag70 150.88(6) . .
S75 Ag63 Ag24 136.05(11) 4 .
S75 Ag63 Ag34 109.01(12) 4 .
S75 Ag63 Ag35 74.86(11) 4 .
S75 Ag63 Ag65 54.71(11) 4 4
S75 Ag63 Ag70 51.68(11) 4 .
S75 Ag63 Ag64 117.80(12) 4 .
S80 Ag63 Ag24 77.76(13) . .
S80 Ag63 Ag34 102.30(13) . .
S80 Ag63 Ag35 139.83(14) . .
S80 Ag63 Ag65 121.06(12) . 4
S80 Ag63 Ag70 147.03(12) . .
S80 Ag63 Ag64 59.96(11) . .
S80 Ag63 S75 142.65(17) . 4
Ag19 Ag9 Ag36 113.57(5) . 4
Ag19 Ag9 Ag11 155.54(6) . 4
Ag19 Ag9 Ag26 57.54(4) . .
Ag19 Ag9 Ag23 65.24(5) . .
Ag19 Ag9 Ag8 79.07(5) . 4
Ag19 Ag9 Ag15 123.86(7) . 4
Ag19 Ag9 Ag56 55.16(4) . .
Ag19 Ag9 Ag57 69.86(5) . .
Ag19 Ag9 Ag39 144.07(7) . 4
Ag19 Ag9 Ag49 114.08(6) . .
Ag36 Ag9 Ag11 59.80(4) 4 4
Ag36 Ag9 Ag26 57.52(4) 4 .
Ag36 Ag9 Ag8 121.76(6) 4 4
Ag36 Ag9 Ag56 126.03(6) 4 .
Ag36 Ag9 Ag39 56.06(4) 4 4
Ag11 Ag9 Ag26 106.71(5) 4 .
Ag11 Ag9 Ag56 149.01(6) 4 .
Ag11 Ag9 Ag39 55.08(5) 4 4
Ag26 Ag9 Ag56 99.14(5) . .
Ag23 Ag9 Ag36 178.09(6) . 4
Ag23 Ag9 Ag11 120.59(6) . 4
Ag23 Ag9 Ag26 120.95(6) . .
Ag23 Ag9 Ag8 56.80(4) . 4
Ag23 Ag9 Ag15 62.32(5) . 4
Ag23 Ag9 Ag56 54.76(4) . .
Ag23 Ag9 Ag57 115.04(6) . .
Ag23 Ag9 Ag39 125.81(6) . 4
Ag23 Ag9 Ag49 66.20(5) . .
Ag8 Ag9 Ag11 85.40(5) 4 4
Ag8 Ag9 Ag26 97.59(5) 4 .
Ag8 Ag9 Ag56 108.14(6) 4 .
Ag8 Ag9 Ag39 136.73(6) 4 4
Ag15 Ag9 Ag36 118.24(6) 4 4
Ag15 Ag9 Ag11 58.56(4) 4 4
Ag15 Ag9 Ag26 148.73(6) 4 .
Ag15 Ag9 Ag8 56.41(4) 4 4
Ag15 Ag9 Ag56 105.22(5) 4 .
Ag15 Ag9 Ag57 153.18(6) 4 .
Ag15 Ag9 Ag39 85.45(5) 4 4
Ag15 Ag9 Ag49 59.56(5) 4 .
Ag57 Ag9 Ag36 65.38(5) . 4
Ag57 Ag9 Ag11 119.89(7) . 4
Ag57 Ag9 Ag26 57.48(4) . .
Ag57 Ag9 Ag8 147.39(6) . 4
Ag57 Ag9 Ag56 61.51(5) . .
Ag57 Ag9 Ag39 75.22(6) . 4
Ag10 Ag9 Ag19 98.63(5) 4 .
Ag10 Ag9 Ag36 57.89(5) 4 4
Ag10 Ag9 Ag11 57.32(4) 4 4
Ag10 Ag9 Ag26 59.38(4) 4 .
Ag10 Ag9 Ag23 120.53(7) 4 .
Ag10 Ag9 Ag8 64.13(5) 4 4
Ag10 Ag9 Ag15 91.32(5) 4 4
Ag10 Ag9 Ag56 153.67(6) 4 .
Ag10 Ag9 Ag57 110.31(6) 4 .
Ag10 Ag9 Ag39 101.11(6) 4 4
Ag10 Ag9 Ag49 144.49(6) 4 .
Ag39 Ag9 Ag26 109.26(6) 4 .
Ag39 Ag9 Ag56 100.51(5) 4 .
Ag49 Ag9 Ag36 115.70(6) . 4
Ag49 Ag9 Ag11 88.50(5) . 4
Ag49 Ag9 Ag26 151.68(7) . .
Ag49 Ag9 Ag8 107.53(6) . 4
Ag49 Ag9 Ag56 61.06(4) . .
Ag49 Ag9 Ag57 94.28(6) . .
Ag49 Ag9 Ag39 59.89(5) . 4
Ag21 Ag46 Ag23 59.58(4) . .
Ag21 Ag46 Ag13 60.71(5) . .
Ag21 Ag46 Ag48 115.72(6) . .
Ag21 Ag46 Ag44 58.95(5) . .
Ag21 Ag46 Ag45 119.10(6) . .
Ag23 Ag46 Ag48 56.14(4) . .
Ag23 Ag46 Ag44 106.55(5) . .
Ag13 Ag46 Ag23 59.27(5) . .
Ag13 Ag46 Ag48 86.63(5) . .
Ag13 Ag46 Ag44 57.96(5) . .
Ag44 Ag46 Ag48 142.86(7) . .
Ag45 Ag46 Ag23 86.21(6) . .
Ag45 Ag46 Ag13 58.51(5) . .
Ag45 Ag46 Ag48 57.76(5) . .
Ag45 Ag46 Ag44 91.22(6) . .
S76 Ag46 Ag21 103.02(12) . .
S76 Ag46 Ag23 71.48(11) . .
S76 Ag46 Ag13 129.81(12) . .
S76 Ag46 Ag48 56.43(12) . .
S76 Ag46 Ag44 156.28(13) . .
S76 Ag46 Ag45 111.94(13) . .
S76 Ag46 S79 144.89(15) . .
S79 Ag46 Ag21 111.24(12) . .
S79 Ag46 Ag23 133.34(13) . .
S79 Ag46 Ag13 76.19(12) . .
S79 Ag46 Ag48 111.83(12) . .
S79 Ag46 Ag44 52.99(11) . .
S79 Ag46 Ag45 57.11(12) . .
Ag36 Ag57 Ag19 96.75(5) 4 .
Ag36 Ag57 Ag56 122.74(6) 4 .
Ag26 Ag57 Ag19 54.62(4) . .
Ag26 Ag57 Ag36 57.03(4) . 4
Ag26 Ag57 Ag55 62.54(5) . .
Ag26 Ag57 Ag56 106.61(6) . .
Ag26 Ag57 Ag9 64.23(5) . .
Ag55 Ag57 Ag19 53.50(4) . .
Ag55 Ag57 Ag36 118.46(6) . 4
Ag55 Ag57 Ag56 83.83(5) . .
Ag56 Ag57 Ag19 52.95(4) . .
Ag9 Ag57 Ag19 54.07(5) . .
Ag9 Ag57 Ag36 57.37(5) . 4
Ag9 Ag57 Ag55 105.55(6) . .
Ag9 Ag57 Ag56 66.16(5) . .
S83 Ag57 Ag19 110.85(14) . .
S83 Ag57 Ag36 90.40(13) . 4
S83 Ag57 Ag26 137.25(14) . .
S83 Ag57 Ag55 146.84(14) . .
S83 Ag57 Ag56 65.88(13) . .
S83 Ag57 Ag9 75.20(13) . .
S83 Ag57 S89 144.50(19) . .
S89 Ag57 Ag19 103.46(13) . .
S89 Ag57 Ag36 94.48(11) . 4
S89 Ag57 Ag26 71.60(12) . .
S89 Ag57 Ag55 54.99(12) . .
S89 Ag57 Ag56 135.34(12) . .
S89 Ag57 Ag9 135.54(13) . .
Ag34 Ag50 Ag17 58.90(5) . .
Ag34 Ag50 Ag68 59.00(4) . .
Ag34 Ag50 Ag32 60.34(4) . .
Ag34 Ag50 Ag54 118.11(6) . 4
Ag34 Ag50 Ag52 114.78(6) . .
Ag17 Ag50 Ag68 106.19(5) . .
Ag17 Ag50 Ag52 55.89(4) . .
Ag68 Ag50 Ag52 142.21(6) . .
Ag32 Ag50 Ag17 59.13(4) . .
Ag32 Ag50 Ag68 57.88(5) . .
Ag32 Ag50 Ag52 85.97(5) . .
Ag54 Ag50 Ag17 86.77(6) 4 .
Ag54 Ag50 Ag68 90.03(6) 4 .
Ag54 Ag50 Ag32 57.85(5) 4 .
Ag54 Ag50 Ag52 58.66(5) 4 .
S72 Ag50 Ag34 110.88(12) . .
S72 Ag50 Ag17 134.01(11) . .
S72 Ag50 Ag68 52.48(12) . .
S72 Ag50 Ag32 76.67(10) . .
S72 Ag50 Ag54 57.23(12) . 4
S72 Ag50 Ag52 112.83(14) . .
S88 Ag50 Ag34 102.23(12) . .
S88 Ag50 Ag17 72.30(11) . .
S88 Ag50 Ag68 154.74(14) . .
S88 Ag50 Ag32 130.72(12) . .
S88 Ag50 Ag54 114.77(14) . 4
S88 Ag50 Ag52 58.52(13) . .
S88 Ag50 S72 145.44(15) . .
Ag11 Ag38 Ag14 59.85(5) . .
Ag11 Ag38 Ag15 58.57(5) . .
Ag11 Ag38 Ag40 58.27(4) . .
Ag11 Ag38 Ag49 85.94(5) . 4
Ag14 Ag38 Ag15 58.19(5) . .
Ag14 Ag38 Ag40 58.43(5) . .
Ag14 Ag38 Ag49 114.19(6) . 4
Ag15 Ag38 Ag40 105.51(6) . .
Ag15 Ag38 Ag49 56.00(5) . 4
Ag39 Ag38 Ag11 57.77(5) . .
Ag39 Ag38 Ag14 117.54(6) . .
Ag39 Ag38 Ag15 86.67(6) . .
Ag39 Ag38 Ag40 90.68(6) . .
Ag39 Ag38 Ag49 59.04(5) . 4
Ag40 Ag38 Ag49 142.86(6) . 4
S73 Ag38 Ag11 77.61(11) . .
S73 Ag38 Ag14 110.63(12) . .
S73 Ag38 Ag15 134.71(11) . .
S73 Ag38 Ag39 58.43(11) . .
S73 Ag38 Ag40 52.76(11) . .
S73 Ag38 Ag49 114.24(12) . 4
S78 Ag38 Ag11 130.18(13) 4 .
S78 Ag38 Ag14 101.37(13) 4 .
S78 Ag38 Ag15 72.21(12) 4 .
S78 Ag38 Ag39 115.55(12) 4 .
S78 Ag38 Ag40 153.12(13) 4 .
S78 Ag38 Ag49 58.72(11) 4 4
S78 Ag38 S73 146.17(17) 4 .
Ag71 Ag69 Ag42 89.48(5) . .
Ag71 Ag69 Ag70 61.31(5) . 4
Ag71 Ag69 Ag67 143.74(7) . .
Ag28 Ag69 Ag71 88.50(6) 4 .
Ag28 Ag69 Ag42 104.87(6) 4 .
Ag28 Ag69 Ag30 59.95(5) 4 .
Ag28 Ag69 Ag70 57.80(5) 4 4
Ag28 Ag69 Ag67 56.91(5) 4 .
Ag29 Ag69 Ag71 117.91(6) . .
Ag29 Ag69 Ag42 56.32(5) . .
Ag29 Ag69 Ag28 59.63(5) . 4
Ag29 Ag69 Ag30 59.53(5) . .
Ag29 Ag69 Ag70 117.43(7) . 4
Ag29 Ag69 Ag67 56.55(5) . .
Ag30 Ag69 Ag71 58.39(5) . .
Ag30 Ag69 Ag42 56.32(4) . .
Ag30 Ag69 Ag70 89.31(5) . 4
Ag30 Ag69 Ag67 105.27(6) . .
Ag70 Ag69 Ag42 144.27(6) 4 .
Ag70 Ag69 Ag67 88.48(5) 4 .
Ag67 Ag69 Ag42 108.36(6) . .
S77 Ag69 Ag71 54.65(11) . .
S77 Ag69 Ag42 50.79(11) . .
S77 Ag69 Ag28 130.55(13) . 4
S77 Ag69 Ag29 106.12(12) . .
S77 Ag69 Ag30 72.02(12) . .
S77 Ag69 Ag70 113.69(12) . 4
S77 Ag69 Ag67 157.36(12) . .
S94 Ag69 Ag71 113.74(13) 4 .
S94 Ag69 Ag42 156.51(13) 4 .
S94 Ag69 Ag28 73.68(14) 4 4
S94 Ag69 Ag29 106.36(14) 4 .
S94 Ag69 Ag30 132.45(14) 4 .
S94 Ag69 Ag70 55.16(12) 4 4
S94 Ag69 Ag67 50.55(13) 4 .
S94 Ag69 S77 146.75(19) 4 .
Ag24 Ag51 Ag34 57.74(4) . .
Ag24 Ag51 Ag53 63.89(4) . .
Ag24 Ag51 Ag52 102.40(6) . 4
Ag34 Ag51 Ag53 121.05(5) . .
Ag34 Ag51 Ag52 116.49(6) . 4
Ag17 Ag51 Ag24 63.26(4) . .
Ag17 Ag51 Ag34 57.14(4) . .
Ag17 Ag51 Ag53 103.30(6) . .
Ag17 Ag51 Ag52 60.31(5) . 4
Ag52 Ag51 Ag53 82.39(5) 4 .
S80 Ag51 Ag24 78.06(11) . .
S80 Ag51 Ag34 94.31(12) . .
S80 Ag51 Ag17 139.97(11) . .
S80 Ag51 Ag53 65.50(12) . .
S80 Ag51 Ag52 144.23(13) . 4
S80 Ag51 S88 144.35(16) . .
S88 Ag51 Ag24 134.53(12) . .
S88 Ag51 Ag34 94.29(11) . .
S88 Ag51 Ag17 71.49(11) . .
S88 Ag51 Ag53 134.97(13) . .
S88 Ag51 Ag52 55.59(12) . 4
Ag12 Ag43 Ag13 59.55(5) . .
Ag12 Ag43 Ag14 61.26(5) . .
Ag12 Ag43 Ag41 59.38(4) . .
Ag12 Ag43 Ag44 87.89(5) . .
Ag12 Ag43 Ag45 104.83(6) . .
Ag12 Ag43 Ag40 57.21(5) . .
Ag13 Ag43 Ag41 87.83(5) . .
Ag13 Ag43 Ag44 58.27(5) . .
Ag13 Ag43 Ag45 55.75(5) . .
Ag13 Ag43 Ag40 105.86(6) . .
Ag14 Ag43 Ag13 60.29(5) . .
Ag14 Ag43 Ag41 120.61(6) . .
Ag14 Ag43 Ag44 118.56(6) . .
Ag14 Ag43 Ag45 56.21(5) . .
Ag14 Ag43 Ag40 58.01(5) . .
Ag41 Ag43 Ag44 57.84(5) . .
Ag41 Ag43 Ag45 141.02(7) . .
Ag41 Ag43 Ag40 90.81(6) . .
Ag44 Ag43 Ag45 88.33(6) . .
Ag44 Ag43 Ag40 142.99(6) . .
Ag45 Ag43 Ag40 110.69(6) . .
S79 Ag43 Ag12 132.47(13) . .
S79 Ag43 Ag13 75.36(12) . .
S79 Ag43 Ag14 109.75(13) . .
S79 Ag43 Ag41 107.85(12) . .
S79 Ag43 Ag44 53.75(11) . .
S79 Ag43 Ag45 54.02(12) . .
S79 Ag43 Ag40 161.34(12) . .
S79 Ag43 S82 138.54(17) . .
S79 Ag43 Cl87 106.55(16) . .
S82 Ag43 Ag12 73.44(11) . .
S82 Ag43 Ag13 130.10(11) . .
S82 Ag43 Ag14 111.52(12) . .
S82 Ag43 Ag41 52.12(11) . .
S82 Ag43 Ag44 107.25(12) . .
S82 Ag43 Ag45 164.11(13) . .
S82 Ag43 Ag40 54.68(12) . .
S82 Ag43 Cl87 94.55(17) . .
Cl87 Ag43 Ag12 102.67(11) . .
Cl87 Ag43 Ag13 110.36(12) . .
Cl87 Ag43 Ag14 53.97(11) . .
Cl87 Ag43 Ag41 144.19(13) . .
Cl87 Ag43 Ag44 157.80(13) . .
Cl87 Ag43 Ag45 70.19(13) . .
Cl87 Ag43 Ag40 55.19(11) . .
Ag11 Ag30 Ag36 60.64(4) . .
Ag11 Ag30 Ag12 59.73(4) . .
Ag11 Ag30 Ag35 108.93(5) . 4
Ag11 Ag30 Ag42 90.52(5) . .
Ag11 Ag30 Ag28 144.30(7) . 4
Ag11 Ag30 Ag29 119.22(6) . .
Ag11 Ag30 Ag69 154.72(6) . .
Ag12 Ag30 Ag36 120.35(6) . .
Ag35 Ag30 Ag36 59.41(4) 4 .
Ag35 Ag30 Ag12 144.14(7) 4 .
Ag35 Ag30 Ag28 59.35(4) 4 4
Ag35 Ag30 Ag69 90.62(5) 4 .
Ag6 Ag30 Ag36 120.31(6) . .
Ag6 Ag30 Ag11 89.86(6) . .
Ag6 Ag30 Ag12 58.41(5) . .
Ag6 Ag30 Ag35 89.67(5) . 4
Ag6 Ag30 Ag71 145.77(6) . .
Ag6 Ag30 Ag42 106.71(6) . .
Ag6 Ag30 Ag28 58.53(5) . 4
Ag6 Ag30 Ag37 146.55(6) . .
Ag6 Ag30 Ag29 57.15(5) . .
Ag6 Ag30 Ag69 106.60(6) . .
Ag6 Ag30 Ag10 63.42(5) . .
Ag71 Ag30 Ag36 60.61(5) . .
Ag71 Ag30 Ag11 114.24(6) . .
Ag71 Ag30 Ag12 154.74(6) . .
Ag71 Ag30 Ag35 60.43(5) . 4
Ag71 Ag30 Ag42 97.42(6) . .
Ag71 Ag30 Ag28 90.00(5) . 4
Ag71 Ag30 Ag29 120.82(6) . .
Ag71 Ag30 Ag69 61.19(5) . .
Ag42 Ag30 Ag36 122.59(6) . .
Ag42 Ag30 Ag12 59.75(5) . .
Ag42 Ag30 Ag35 154.81(7) . 4
Ag42 Ag30 Ag28 112.91(6) . 4
Ag42 Ag30 Ag69 66.70(5) . .
Ag28 Ag30 Ag36 118.76(5) 4 .
Ag28 Ag30 Ag12 108.18(6) 4 .
Ag28 Ag30 Ag69 59.75(5) 4 .
Ag37 Ag30 Ag36 60.31(5) . .
Ag37 Ag30 Ag11 60.37(5) . .
Ag37 Ag30 Ag12 91.31(5) . .
Ag37 Ag30 Ag35 113.10(6) . 4
Ag37 Ag30 Ag71 66.77(5) . .
Ag37 Ag30 Ag42 62.29(5) . .
Ag37 Ag30 Ag28 154.27(7) . 4
Ag37 Ag30 Ag29 122.16(6) . .
Ag37 Ag30 Ag69 97.69(6) . .
Ag29 Ag30 Ag36 177.34(7) . .
Ag29 Ag30 Ag12 59.50(4) . .
Ag29 Ag30 Ag35 118.94(5) . 4
Ag29 Ag30 Ag42 59.87(5) . .
Ag29 Ag30 Ag28 59.60(4) . 4
Ag29 Ag30 Ag69 59.64(5) . .
Ag69 Ag30 Ag36 121.78(6) . .
Ag69 Ag30 Ag12 112.60(6) . .
Ag10 Ag30 Ag36 56.90(5) . .
Ag10 Ag30 Ag11 58.23(4) . .
Ag10 Ag30 Ag12 89.95(5) . .
Ag10 Ag30 Ag35 58.88(4) . 4
Ag10 Ag30 Ag71 107.74(6) . .
Ag10 Ag30 Ag42 145.70(6) . .
Ag10 Ag30 Ag28 90.46(5) . 4
Ag10 Ag30 Ag37 106.60(6) . .
Ag10 Ag30 Ag29 120.57(7) . .
Ag10 Ag30 Ag69 146.48(6) . .
Ag1 Ag10 Ag2 57.26(4) . .
Ag1 Ag10 Ag36 177.22(7) . .
Ag1 Ag10 Ag11 115.93(6) . .
Ag1 Ag10 Ag35 114.78(6) . 4
Ag1 Ag10 Ag26 119.55(6) . 4
Ag1 Ag10 Ag6 55.35(4) . .
Ag1 Ag10 Ag8 57.92(4) . .
Ag1 Ag10 Ag33 57.53(4) . .
Ag1 Ag10 Ag9 119.00(6) . 4
Ag1 Ag10 Ag30 113.46(6) . .
Ag2 Ag10 Ag8 54.05(4) . .
Ag36 Ag10 Ag2 123.43(6) . .
Ag36 Ag10 Ag11 64.62(5) . .
Ag36 Ag10 Ag35 63.04(5) . 4
Ag36 Ag10 Ag26 61.29(5) . 4
Ag36 Ag10 Ag6 122.27(6) . .
Ag36 Ag10 Ag8 124.81(6) . .
Ag36 Ag10 Ag33 120.40(6) . .
Ag36 Ag10 Ag9 63.77(5) . 4
Ag36 Ag10 Ag30 64.17(5) . .
Ag11 Ag10 Ag2 58.83(5) . .
Ag11 Ag10 Ag35 115.58(6) . 4
Ag11 Ag10 Ag26 118.55(6) . 4
Ag11 Ag10 Ag6 89.24(5) . .
Ag11 Ag10 Ag8 88.18(5) . .
Ag11 Ag10 Ag33 147.37(6) . .
Ag11 Ag10 Ag30 62.47(5) . .
Ag35 Ag10 Ag2 147.20(6) 4 .
Ag35 Ag10 Ag26 60.39(4) 4 4
Ag35 Ag10 Ag6 88.75(5) 4 .
Ag35 Ag10 Ag8 153.89(6) 4 .
Ag35 Ag10 Ag33 57.40(4) 4 .
Ag5 Ag10 Ag1 61.90(5) . .
Ag5 Ag10 Ag2 106.18(6) . .
Ag5 Ag10 Ag36 119.40(6) . .
Ag5 Ag10 Ag11 144.96(6) . .
Ag5 Ag10 Ag35 93.78(5) . 4
Ag5 Ag10 Ag26 58.76(5) . 4
Ag5 Ag10 Ag6 111.21(6) . .
Ag5 Ag10 Ag8 60.30(4) . .
Ag5 Ag10 Ag33 64.55(4) . .
Ag5 Ag10 Ag9 84.42(5) . 4
Ag5 Ag10 Ag30 152.55(6) . .
Ag26 Ag10 Ag2 152.39(6) 4 .
Ag26 Ag10 Ag6 144.55(5) 4 .
Ag26 Ag10 Ag8 99.70(5) 4 .
Ag26 Ag10 Ag33 86.98(5) 4 .
Ag6 Ag10 Ag2 60.03(4) . .
Ag6 Ag10 Ag8 102.95(6) . .
Ag6 Ag10 Ag33 60.17(4) . .
Ag33 Ag10 Ag2 108.07(6) . .
Ag33 Ag10 Ag8 108.37(6) . .
Ag9 Ag10 Ag2 91.24(5) 4 .
Ag9 Ag10 Ag11 65.88(5) 4 .
Ag9 Ag10 Ag35 116.86(6) 4 4
Ag9 Ag10 Ag26 65.72(4) 4 4
Ag9 Ag10 Ag6 149.71(6) 4 .
Ag9 Ag10 Ag8 61.32(5) 4 .
Ag9 Ag10 Ag33 146.73(6) 4 .
Ag9 Ag10 Ag30 117.71(6) 4 .
Ag30 Ag10 Ag2 90.28(5) . .
Ag30 Ag10 Ag35 62.55(5) . 4
Ag30 Ag10 Ag26 113.37(6) . 4
Ag30 Ag10 Ag6 58.11(5) . .
Ag30 Ag10 Ag8 143.19(6) . .
Ag30 Ag10 Ag33 89.74(5) . .
Ag25 Ag61 Ag22 59.08(4) . .
Ag25 Ag61 Ag55 57.40(5) . .
Ag25 Ag61 Ag31 59.30(5) . .
Ag25 Ag61 Ag62 105.15(6) . .
Ag22 Ag61 Ag55 86.77(5) . .
Ag22 Ag61 Ag31 59.76(5) . .
Ag22 Ag61 Ag62 57.36(5) . .
Ag55 Ag61 Ag62 142.47(6) . .
Ag31 Ag61 Ag55 116.69(6) . .
Ag31 Ag61 Ag62 57.07(5) . .
Ag58 Ag61 Ag25 86.91(5) . .
Ag58 Ag61 Ag22 58.28(5) . .
Ag58 Ag61 Ag55 57.88(5) . .
Ag58 Ag61 Ag31 118.00(6) . .
Ag58 Ag61 Ag62 90.83(6) . .
S84 Ag61 Ag25 74.97(12) . .
S84 Ag61 Ag22 133.64(12) . .
S84 Ag61 Ag55 61.77(12) . .
S84 Ag61 Ag31 103.02(13) . .
S84 Ag61 Ag58 117.09(13) . .
S84 Ag61 Ag62 151.88(13) . .
S84 Ag61 S86 146.61(18) . .
S86 Ag61 Ag25 132.12(13) . .
S86 Ag61 Ag22 74.55(12) . .
S86 Ag61 Ag55 112.20(12) . .
S86 Ag61 Ag31 108.10(14) . .
S86 Ag61 Ag58 56.92(11) . .
S86 Ag61 Ag62 51.84(13) . .
Ag27 Ag66 Ag68 88.18(5) . 4
Ag27 Ag66 Ag31 60.68(5) . .
Ag27 Ag66 Ag32 59.41(4) . 4
Ag27 Ag66 Ag62 56.88(4) . .
Ag27 Ag66 Ag54 104.81(6) . .
Ag27 Ag66 Ag67 59.69(5) . .
Ag27 Ag66 Cl92 101.95(11) . .
Ag68 Ag66 Ag62 142.99(6) 4 .
Ag68 Ag66 Ag54 89.14(5) 4 .
Ag31 Ag66 Ag68 119.12(6) . 4
Ag31 Ag66 Ag62 57.03(5) . .
Ag31 Ag66 Ag54 56.50(5) . .
Ag31 Ag66 Ag67 120.36(6) . .
Ag32 Ag66 Ag68 58.64(5) 4 4
Ag32 Ag66 Ag31 60.47(5) 4 .
Ag32 Ag66 Ag62 105.33(6) 4 .
Ag32 Ag66 Ag54 56.24(4) 4 .
Ag32 Ag66 Ag67 88.36(5) 4 .
Ag54 Ag66 Ag62 109.86(7) . .
Ag67 Ag66 Ag68 58.27(5) . 4
Ag67 Ag66 Ag62 90.59(5) . .
Ag67 Ag66 Ag54 142.21(6) . .
S72 Ag66 Ag27 133.30(12) 4 .
S72 Ag66 Ag68 53.69(12) 4 4
S72 Ag66 Ag31 111.49(13) 4 .
S72 Ag66 Ag32 76.52(11) 4 4
S72 Ag66 Ag62 161.67(14) 4 .
S72 Ag66 Ag54 55.48(12) 4 .
S72 Ag66 Ag67 107.73(14) 4 .
S72 Ag66 S74 139.16(17) 4 .
S72 Ag66 Cl92 106.81(16) 4 .
S74 Ag66 Ag27 72.68(10) . .
S74 Ag66 Ag68 108.70(13) . 4
S74 Ag66 Ag31 109.07(12) . .
S74 Ag66 Ag32 129.78(11) . 4
S74 Ag66 Ag62 53.13(12) . .
S74 Ag66 Ag54 161.71(14) . .
S74 Ag66 Ag67 52.73(12) . .
S74 Ag66 Cl92 93.58(16) . .
Cl92 Ag66 Ag68 157.48(11) . 4
Cl92 Ag66 Ag31 53.04(11) . .
Cl92 Ag66 Ag32 109.38(12) . 4
Cl92 Ag66 Ag62 55.09(10) . .
Cl92 Ag66 Ag54 68.93(11) . .
Cl92 Ag66 Ag67 143.99(11) . .
Ag36 Ag39 Ag37 60.51(5) . .
Ag36 Ag39 Ag9 59.25(5) . 4
Ag36 Ag39 Ag38 124.87(7) . .
Ag36 Ag39 Ag49 116.44(7) . 4
Ag11 Ag39 Ag36 63.45(5) . .
Ag11 Ag39 Ag37 59.93(5) . .
Ag11 Ag39 Ag9 61.57(5) . 4
Ag11 Ag39 Ag38 61.43(5) . .
Ag11 Ag39 Ag49 90.95(6) . 4
Ag37 Ag39 Ag9 108.78(6) . 4
Ag38 Ag39 Ag37 91.83(6) . .
Ag38 Ag39 Ag9 93.28(6) . 4
Ag38 Ag39 Ag49 64.50(5) . 4
Ag49 Ag39 Ag37 149.64(7) 4 .
Ag49 Ag39 Ag9 57.44(5) 4 4
S73 Ag39 Ag36 113.49(11) . .
S73 Ag39 Ag11 77.76(12) . .
S73 Ag39 Ag37 53.44(10) . .
S73 Ag39 Ag9 137.69(13) . 4
S73 Ag39 Ag38 54.71(11) . .
S73 Ag39 Ag49 115.91(12) . 4
S83 Ag39 Ag36 100.51(12) 4 .
S83 Ag39 Ag11 134.44(15) 4 .
S83 Ag39 Ag37 150.97(14) 4 .
S83 Ag39 Ag9 73.50(14) 4 4
S83 Ag39 Ag38 117.14(14) 4 .
S83 Ag39 Ag49 56.67(14) 4 4
S83 Ag39 S73 142.44(16) 4 .
Ag20 Ag59 Ag21 61.29(5) . .
Ag20 Ag59 Ag22 59.71(5) . .
Ag20 Ag59 Ag44 57.14(4) . .
Ag20 Ag59 Ag58 105.07(6) . .
Ag20 Ag59 Ag62 87.82(5) . .
Ag20 Ag59 Ag60 59.51(5) . .
Ag21 Ag59 Ag22 60.36(4) . .
Ag21 Ag59 Ag44 58.28(5) . .
Ag21 Ag59 Ag58 56.12(5) . .
Ag21 Ag59 Ag62 118.60(6) . .
Ag21 Ag59 Ag60 120.77(6) . .
Ag22 Ag59 Ag44 106.11(6) . .
Ag22 Ag59 Ag58 56.06(5) . .
Ag22 Ag59 Ag62 58.24(4) . .
Ag22 Ag59 Ag60 88.23(6) . .
Ag58 Ag59 Ag44 110.75(6) . .
Ag62 Ag59 Ag44 142.71(7) . .
Ag62 Ag59 Ag58 88.85(6) . .
Ag60 Ag59 Ag44 90.38(6) . .
Ag60 Ag59 Ag58 141.82(6) . .
Ag60 Ag59 Ag62 57.98(5) . .
S81 Ag59 Ag20 73.76(12) . .
S81 Ag59 Ag21 111.19(11) . .
S81 Ag59 Ag22 130.79(13) . .
S81 Ag59 Ag44 53.91(11) . .
S81 Ag59 Ag58 163.02(12) . .
S81 Ag59 Ag62 107.92(12) . .
S81 Ag59 Ag60 52.61(11) . .
S86 Ag59 Ag20 131.25(12) . .
S86 Ag59 Ag21 109.42(13) . .
S86 Ag59 Ag22 74.09(11) . .
S86 Ag59 Ag44 162.23(14) . .
S86 Ag59 Ag58 54.03(12) . .
S86 Ag59 Ag62 52.87(12) . .
S86 Ag59 Ag60 107.35(13) . .
S86 Ag59 S81 139.24(16) . .
Ag36 Ag65 Ag35 59.88(4) . 4
Ag36 Ag65 Ag26 59.23(5) . 4
Ag36 Ag65 Ag71 58.07(4) . .
Ag36 Ag65 Ag63 117.85(6) . 4
Ag36 Ag65 Ag64 115.97(6) . 4
Ag35 Ag65 Ag26 58.79(5) 4 4
Ag35 Ag65 Ag71 57.28(5) 4 .
Ag35 Ag65 Ag64 86.60(6) 4 4
Ag26 Ag65 Ag71 105.44(6) 4 .
Ag26 Ag65 Ag64 56.74(4) 4 4
Ag71 Ag65 Ag64 142.11(6) . 4
Ag63 Ag65 Ag35 58.11(5) 4 4
Ag63 Ag65 Ag26 85.48(6) 4 4
Ag63 Ag65 Ag71 90.96(5) 4 .
Ag63 Ag65 Ag64 57.14(5) 4 4
S75 Ag65 Ag36 109.14(11) . .
S75 Ag65 Ag35 74.08(12) . 4
S75 Ag65 Ag26 130.95(13) . 4
S75 Ag65 Ag71 52.04(10) . .
S75 Ag65 Ag63 56.65(12) . 4
S75 Ag65 Ag64 111.19(11) . 4
S89 Ag65 Ag36 103.45(12) 4 .
S89 Ag65 Ag35 130.21(14) 4 4
S89 Ag65 Ag26 72.27(13) 4 4
S89 Ag65 Ag71 155.86(12) 4 .
S89 Ag65 Ag63 112.48(12) 4 4
S89 Ag65 Ag64 57.37(12) 4 4
S89 Ag65 S75 146.80(17) 4 .
Ag11 Ag40 Ag14 59.45(5) . .
Ag11 Ag40 Ag42 89.31(5) . .
Ag11 Ag40 Ag37 58.23(5) . .
Ag11 Ag40 Ag38 57.80(4) . .
Ag11 Ag40 Ag43 105.40(6) . .
Ag12 Ag40 Ag11 60.08(5) . .
Ag12 Ag40 Ag14 61.02(5) . .
Ag12 Ag40 Ag42 60.13(5) . .
Ag12 Ag40 Ag37 89.44(5) . .
Ag12 Ag40 Ag38 107.65(6) . .
Ag12 Ag40 Ag43 57.07(5) . .
Ag14 Ag40 Ag42 121.11(6) . .
Ag14 Ag40 Ag37 117.65(6) . .
Ag14 Ag40 Ag38 57.78(5) . .
Ag14 Ag40 Ag43 57.53(5) . .
Ag42 Ag40 Ag37 60.13(5) . .
Ag42 Ag40 Ag38 143.68(6) . .
Ag42 Ag40 Ag43 91.53(6) . .
Ag37 Ag40 Ag38 87.37(5) . .
Ag37 Ag40 Ag43 145.07(6) . .
Ag38 Ag40 Ag43 110.56(6) . .
S73 Ag40 Ag11 77.50(11) . .
S73 Ag40 Ag12 135.21(11) . .
S73 Ag40 Ag14 110.30(13) . .
S73 Ag40 Ag42 109.05(12) . .
S73 Ag40 Ag37 53.86(10) . .
S73 Ag40 Ag38 53.08(12) . .
S73 Ag40 Ag43 159.34(12) . .
S73 Ag40 S82 138.93(18) . .
S73 Ag40 Cl87 101.63(16) . .
S82 Ag40 Ag11 130.82(12) . .
S82 Ag40 Ag12 72.93(12) . .
S82 Ag40 Ag14 110.16(13) . .
S82 Ag40 Ag42 52.99(11) . .
S82 Ag40 Ag37 110.80(12) . .
S82 Ag40 Ag38 161.81(13) . .
S82 Ag40 Ag43 53.77(12) . .
S82 Ag40 Cl87 95.90(16) . .
Cl87 Ag40 Ag11 108.65(12) . .
Cl87 Ag40 Ag12 104.77(13) . .
Cl87 Ag40 Ag14 54.63(12) . .
Cl87 Ag40 Ag42 147.25(13) . .
Cl87 Ag40 Ag37 152.58(13) . .
Cl87 Ag40 Ag38 66.15(12) . .
Cl87 Ag40 Ag43 57.85(12) . .
Ag19 Ag58 Ag59 107.53(6) . .
Ag21 Ag58 Ag19 59.31(5) . .
Ag21 Ag58 Ag22 62.36(5) . .
Ag21 Ag58 Ag55 117.12(6) . .
Ag21 Ag58 Ag61 123.48(7) . .
Ag21 Ag58 Ag59 58.51(5) . .
Ag22 Ag58 Ag19 61.80(5) . .
Ag22 Ag58 Ag55 92.11(6) . .
Ag22 Ag58 Ag61 61.13(5) . .
Ag22 Ag58 Ag59 58.94(5) . .
Ag55 Ag58 Ag19 58.02(5) . .
Ag55 Ag58 Ag59 150.12(7) . .
Ag61 Ag58 Ag19 92.61(5) . .
Ag61 Ag58 Ag55 64.47(5) . .
Ag61 Ag58 Ag59 92.54(6) . .
S86 Ag58 Ag19 135.49(12) . .
S86 Ag58 Ag21 110.58(14) . .
S86 Ag58 Ag22 75.10(12) . .
S86 Ag58 Ag55 116.53(12) . .
S86 Ag58 Ag61 54.86(11) . .
S86 Ag58 Ag59 52.82(12) . .
S91 Ag58 Ag19 77.69(12) . .
S91 Ag58 Ag21 101.91(12) . .
S91 Ag58 Ag22 139.22(13) . .
S91 Ag58 Ag55 60.28(12) . .
S91 Ag58 Ag61 119.86(13) . .
S91 Ag58 Ag59 147.25(13) . .
S91 Ag58 S86 142.38(17) . .
Ag22 Ag62 Ag61 56.98(5) . .
Ag22 Ag62 Ag66 105.91(5) . .
Ag22 Ag62 Ag59 58.12(4) . .
Ag22 Ag62 Ag60 89.09(5) . .
Ag27 Ag62 Ag22 60.50(5) . .
Ag27 Ag62 Ag31 61.00(5) . .
Ag27 Ag62 Ag61 106.95(6) . .
Ag27 Ag62 Ag66 56.83(4) . .
Ag27 Ag62 Ag59 89.24(5) . .
Ag27 Ag62 Ag60 59.94(5) . .
Ag31 Ag62 Ag22 59.68(4) . .
Ag31 Ag62 Ag61 57.24(5) . .
Ag31 Ag62 Ag66 57.92(5) . .
Ag31 Ag62 Ag59 117.79(6) . .
Ag31 Ag62 Ag60 120.89(6) . .
Ag66 Ag62 Ag61 110.72(6) . .
Ag59 Ag62 Ag61 87.71(6) . .
Ag59 Ag62 Ag66 144.41(7) . .
Ag60 Ag62 Ag61 143.01(6) . .
Ag60 Ag62 Ag66 91.13(6) . .
Ag60 Ag62 Ag59 59.52(5) . .
S74 Ag62 Ag22 130.95(11) . .
S74 Ag62 Ag27 72.68(11) . .
S74 Ag62 Ag31 109.99(11) . .
S74 Ag62 Ag61 161.80(11) . .
S74 Ag62 Ag66 53.19(10) . .
S74 Ag62 Ag59 110.41(11) . .
S74 Ag62 Ag60 53.21(10) . .
S74 Ag62 Cl92 95.88(17) . .
S86 Ag62 Ag22 74.22(12) . .
S86 Ag62 Ag27 132.68(12) . .
S86 Ag62 Ag31 108.05(13) . .
S86 Ag62 Ag61 51.61(12) . .
S86 Ag62 Ag66 159.64(13) . .
S86 Ag62 Ag59 53.29(11) . .
S86 Ag62 Ag60 109.20(12) . .
S86 Ag62 S74 141.63(16) . .
S86 Ag62 Cl92 102.20(17) . .
Cl92 Ag62 Ag22 108.46(12) . .
Cl92 Ag62 Ag27 104.32(12) . .
Cl92 Ag62 Ag31 54.26(10) . .
Cl92 Ag62 Ag61 66.30(13) . .
Cl92 Ag62 Ag66 58.00(13) . .
Cl92 Ag62 Ag59 153.12(15) . .
Cl92 Ag62 Ag60 147.28(15) . .
Ag20 Ag60 Ag27 60.53(4) . .
Ag20 Ag60 Ag41 56.44(4) . .
Ag20 Ag60 Ag59 58.06(5) . .
Ag20 Ag60 Ag62 89.63(6) . .
Ag20 Ag60 Ag67 105.28(5) . .
Ag27 Ag60 Ag41 105.11(5) . .
Ag27 Ag60 Ag59 90.38(6) . .
Ag27 Ag60 Ag62 58.91(5) . .
Ag27 Ag60 Ag67 56.53(5) . .
Ag41 Ag60 Ag67 107.76(6) . .
Ag29 Ag60 Ag20 59.79(5) . .
Ag29 Ag60 Ag27 59.66(5) . .
Ag29 Ag60 Ag41 56.18(4) . .
Ag29 Ag60 Ag59 117.84(6) . .
Ag29 Ag60 Ag62 118.57(6) . .
Ag29 Ag60 Ag67 56.14(4) . .
Ag59 Ag60 Ag41 88.16(5) . .
Ag59 Ag60 Ag67 145.67(6) . .
Ag62 Ag60 Ag41 144.51(7) . .
Ag62 Ag60 Ag59 62.49(5) . .
Ag62 Ag60 Ag67 89.79(5) . .
S74 Ag60 Ag20 133.27(12) . .
S74 Ag60 Ag27 73.73(11) . .
S74 Ag60 Ag41 154.99(14) . .
S74 Ag60 Ag29 105.62(12) . .
S74 Ag60 Ag59 116.69(14) . .
S74 Ag60 Ag62 56.83(13) . .
S74 Ag60 Ag67 50.05(12) . .
S81 Ag60 Ag20 74.29(12) . .
S81 Ag60 Ag27 133.79(13) . .
S81 Ag60 Ag41 50.63(12) . .
S81 Ag60 Ag29 106.31(13) . .
S81 Ag60 Ag59 55.46(13) . .
S81 Ag60 Ag62 114.91(14) . .
S81 Ag60 Ag67 155.21(14) . .
S81 Ag60 S74 146.09(16) . .
Ag34 Ag70 Ag35 60.15(5) . .
Ag34 Ag70 Ag68 58.39(5) . .
Ag34 Ag70 Ag71 118.51(6) . 4
Ag34 Ag70 Ag63 55.83(5) . .
Ag34 Ag70 Ag69 121.05(7) . 4
Ag34 Ag70 Cl93 53.27(11) . .
Ag35 Ag70 Ag68 106.05(6) . .
Ag35 Ag70 Ag71 58.35(5) . 4
Ag35 Ag70 Ag63 55.36(4) . .
Ag35 Ag70 Ag69 88.89(5) . 4
Ag68 Ag70 Ag63 110.77(6) . .
Ag71 Ag70 Ag68 142.89(6) 4 .
Ag71 Ag70 Ag63 88.37(5) 4 .
Ag28 Ag70 Ag34 61.50(5) . .
Ag28 Ag70 Ag35 59.82(5) . .
Ag28 Ag70 Ag68 57.16(4) . .
Ag28 Ag70 Ag71 87.90(5) . 4
Ag28 Ag70 Ag63 104.72(6) . .
Ag28 Ag70 Ag69 59.57(5) . 4
Ag28 Ag70 Cl93 102.05(11) . .
Ag69 Ag70 Ag68 90.15(5) 4 .
Ag69 Ag70 Ag71 58.55(5) 4 4
Ag69 Ag70 Ag63 141.82(6) 4 .
S75 Ag70 Ag34 108.39(13) 4 .
S75 Ag70 Ag35 73.81(12) 4 .
S75 Ag70 Ag68 161.27(12) 4 .
S75 Ag70 Ag71 53.40(10) 4 4
S75 Ag70 Ag28 131.32(12) 4 .
S75 Ag70 Ag63 53.14(12) 4 .
S75 Ag70 Ag69 108.52(11) 4 4
S75 Ag70 Cl93 106.94(14) 4 .
S75 Ag70 S94 140.79(19) 4 .
Cl93 Ag70 Ag35 109.66(12) . .
Cl93 Ag70 Ag68 54.96(10) . .
Cl93 Ag70 Ag71 157.83(11) . 4
Cl93 Ag70 Ag63 70.04(10) . .
Cl93 Ag70 Ag69 143.37(11) . 4
S94 Ag70 Ag34 110.56(14) . .
S94 Ag70 Ag35 131.17(13) . .
S94 Ag70 Ag68 53.07(13) . .
S94 Ag70 Ag71 109.03(12) . 4
S94 Ag70 Ag28 73.63(13) . .
S94 Ag70 Ag63 162.31(13) . .
S94 Ag70 Ag69 52.98(11) . 4
S94 Ag70 Cl93 92.86(15) . .
Ag31 Ag54 Ag18 59.13(4) . .
Ag31 Ag54 Ag50 124.68(6) . 4
Ag31 Ag54 Ag66 60.31(5) . .
Ag31 Ag54 Ag52 115.96(6) . 4
Ag32 Ag54 Ag18 61.65(5) 4 .
Ag32 Ag54 Ag31 63.32(5) 4 .
Ag32 Ag54 Ag50 61.37(5) 4 4
Ag32 Ag54 Ag66 60.11(5) 4 .
Ag32 Ag54 Ag52 91.61(5) 4 4
Ag50 Ag54 Ag18 93.17(5) 4 .
Ag50 Ag54 Ag66 92.26(6) 4 .
Ag50 Ag54 Ag52 65.38(5) 4 4
Ag66 Ag54 Ag18 108.78(5) . .
Ag52 Ag54 Ag18 57.17(4) 4 .
Ag52 Ag54 Ag66 150.74(7) 4 .
S72 Ag54 Ag18 137.70(12) 4 .
S72 Ag54 Ag31 113.02(11) 4 .
S72 Ag54 Ag32 77.56(11) 4 4
S72 Ag54 Ag50 55.19(11) 4 4
S72 Ag54 Ag66 53.21(10) 4 .
S72 Ag54 Ag52 117.26(11) 4 4
S90 Ag54 Ag18 73.26(11) . .
S90 Ag54 Ag31 99.02(13) . .
S90 Ag54 Ag32 134.54(12) . 4
S90 Ag54 Ag50 118.79(13) . 4
S90 Ag54 Ag66 148.91(13) . .
S90 Ag54 Ag52 57.15(12) . 4
S90 Ag54 S72 143.78(15) . 4
Ag17 Ag52 Ag17 59.83(6) . 4
Ag17 Ag52 Ag18 60.37(4) . 4
Ag17 Ag52 Ag50 58.16(5) . .
Ag17 Ag52 Ag50 117.97(6) 4 .
Ag17 Ag52 Ag51 111.54(5) . 4
Ag17 Ag52 Ag51 55.19(4) 4 4
Ag17 Ag52 Ag54 86.50(5) . 4
Ag17 Ag52 Ag52 64.49(5) . 4
Ag18 Ag52 Ag17 56.71(4) 4 4
Ag18 Ag52 Ag50 90.71(5) 4 .
Ag18 Ag52 Ag51 67.92(5) 4 4
Ag18 Ag52 Ag54 62.52(4) 4 4
Ag18 Ag52 Ag52 108.35(4) 4 4
Ag50 Ag52 Ag51 157.97(6) . 4
Ag54 Ag52 Ag17 118.96(5) 4 4
Ag54 Ag52 Ag50 55.96(5) 4 .
Ag54 Ag52 Ag51 106.71(6) 4 4
Ag52 Ag52 Ag17 57.61(4) 4 4
Ag52 Ag52 Ag50 96.25(8) 4 .
Ag52 Ag52 Ag51 95.62(7) 4 4
Ag52 Ag52 Ag54 148.57(9) 4 4
S88 Ag52 Ag17 108.91(10) . 4
S88 Ag52 Ag17 117.17(11) 4 .
S88 Ag52 Ag17 66.81(10) 4 4
S88 Ag52 Ag17 68.73(10) . .
S88 Ag52 Ag18 126.98(11) . 4
S88 Ag52 Ag18 113.00(11) 4 4
S88 Ag52 Ag50 48.02(10) . .
S88 Ag52 Ag50 150.13(12) 4 .
S88 Ag52 Ag51 151.17(11) . 4
S88 Ag52 Ag51 50.85(11) 4 4
S88 Ag52 Ag54 102.10(12) . 4
S88 Ag52 Ag54 151.03(12) 4 4
S88 Ag52 Ag52 60.07(11) 4 4
S88 Ag52 Ag52 57.54(11) . 4
S88 Ag52 S88 102.12(17) 4 .
S90 Ag52 Ag17 112.27(12) 4 4
S90 Ag52 Ag17 128.64(12) 4 .
S90 Ag52 Ag18 73.47(10) 4 4
S90 Ag52 Ag50 104.13(13) 4 .
S90 Ag52 Ag51 65.72(12) 4 4
S90 Ag52 Ag54 50.98(12) 4 4
S90 Ag52 Ag52 159.55(15) 4 4
S90 Ag52 S88 100.06(17) 4 4
S90 Ag52 S88 138.23(15) 4 .
Ag23 Ag49 Ag56 54.17(4) . .
Ag15 Ag49 Ag23 59.00(5) 4 .
Ag15 Ag49 Ag48 64.25(5) 4 .
Ag15 Ag49 Ag56 109.64(6) 4 .
Ag15 Ag49 Ag9 60.14(5) 4 .
Ag15 Ag49 Ag38 59.54(5) 4 4
Ag15 Ag49 Ag39 87.24(6) 4 4
Ag48 Ag49 Ag23 57.29(5) . .
Ag48 Ag49 Ag56 94.81(6) . .
Ag48 Ag49 Ag38 96.99(6) . 4
Ag48 Ag49 Ag39 149.33(7) . 4
Ag9 Ag49 Ag23 56.09(4) . .
Ag9 Ag49 Ag48 107.75(6) . .
Ag9 Ag49 Ag56 66.47(5) . .
Ag9 Ag49 Ag38 91.59(5) . 4
Ag9 Ag49 Ag39 62.67(5) . 4
Ag38 Ag49 Ag23 118.51(6) 4 .
Ag38 Ag49 Ag56 157.45(6) 4 .
Ag39 Ag49 Ag23 118.52(6) 4 .
Ag39 Ag49 Ag56 105.90(6) 4 .
Ag39 Ag49 Ag38 56.46(5) 4 4
S76 Ag49 Ag23 64.99(11) . .
S76 Ag49 Ag15 114.70(13) . 4
S76 Ag49 Ag48 58.57(12) . .
S76 Ag49 Ag56 50.86(10) . .
S76 Ag49 Ag9 111.06(11) . .
S76 Ag49 Ag38 150.23(11) . 4
S76 Ag49 Ag39 151.36(12) . 4
S76 Ag49 S78 101.83(15) . .
S78 Ag49 Ag23 108.92(12) . .
S78 Ag49 Ag15 69.49(11) . 4
S78 Ag49 Ag48 57.79(11) . .
S78 Ag49 Ag56 150.87(12) . .
S78 Ag49 Ag9 127.60(11) . .
S78 Ag49 Ag38 48.41(11) . 4
S78 Ag49 Ag39 103.15(12) . 4
S83 Ag49 Ag23 111.90(12) . .
S83 Ag49 Ag15 129.54(12) . 4
S83 Ag49 Ag48 158.13(13) . .
S83 Ag49 Ag56 65.46(12) . .
S83 Ag49 Ag9 74.07(11) . .
S83 Ag49 Ag38 104.79(13) . 4
S83 Ag49 Ag39 51.49(12) . 4
S83 Ag49 S76 100.02(17) . .
S83 Ag49 S78 138.81(17) . .
Ag24 Ag64 Ag25 56.67(4) . .
Ag24 Ag64 Ag26 59.56(4) . .
Ag24 Ag64 Ag53 66.67(5) . .
Ag24 Ag64 Ag55 108.19(6) . .
Ag24 Ag64 Ag63 61.61(5) . .
Ag24 Ag64 Ag65 90.18(5) . 4
Ag25 Ag64 Ag53 55.11(4) . .
Ag25 Ag64 Ag65 116.04(5) . 4
Ag26 Ag64 Ag25 58.63(4) . .
Ag26 Ag64 Ag53 109.73(6) . .
Ag26 Ag64 Ag55 64.34(5) . .
Ag26 Ag64 Ag63 85.71(5) . .
Ag26 Ag64 Ag65 57.41(5) . 4
Ag53 Ag64 Ag65 156.52(6) . 4
Ag55 Ag64 Ag25 57.42(5) . .
Ag55 Ag64 Ag53 96.26(6) . .
Ag55 Ag64 Ag65 94.69(5) . 4
Ag63 Ag64 Ag25 117.93(6) . .
Ag63 Ag64 Ag53 105.63(6) . .
Ag63 Ag64 Ag55 147.66(6) . .
Ag63 Ag64 Ag65 56.85(4) . 4
S80 Ag64 Ag24 75.42(11) . .
S80 Ag64 Ag25 114.45(13) . .
S80 Ag64 Ag26 129.64(11) . .
S80 Ag64 Ag53 66.74(12) . .
S80 Ag64 Ag55 160.15(12) . .
S80 Ag64 Ag63 51.60(11) . .
S80 Ag64 Ag65 104.90(12) . 4
S80 Ag64 S89 138.36(17) . .
S84 Ag64 Ag24 113.81(13) . .
S84 Ag64 Ag25 68.79(12) . .
S84 Ag64 Ag26 118.80(12) . .
S84 Ag64 Ag53 51.86(12) . .
S84 Ag64 Ag55 62.05(10) . .
S84 Ag64 Ag63 149.91(11) . .
S84 Ag64 Ag65 150.20(12) . 4
S84 Ag64 S80 98.39(15) . .
S84 Ag64 S89 101.75(15) . .
S89 Ag64 Ag24 126.39(11) . .
S89 Ag64 Ag25 106.76(11) . .
S89 Ag64 Ag26 68.59(11) . .
S89 Ag64 Ag53 150.50(12) . .
S89 Ag64 Ag55 55.60(11) . .
S89 Ag64 Ag63 103.61(11) . .
S89 Ag64 Ag65 48.47(10) . 4
Ag14 Ag47 Ag16 96.21(5) . 4
Ag14 Ag47 Ag48 117.81(6) . 4
Ag14 Ag47 Ag47 122.02(6) . 4
Ag15 Ag47 Ag14 57.19(4) . .
Ag15 Ag47 Ag16 53.61(4) . 4
Ag15 Ag47 Ag16 63.22(5) . .
Ag15 Ag47 Ag48 61.72(4) . 4
Ag15 Ag47 Ag47 104.41(5) . 4
Ag16 Ag47 Ag14 57.59(5) . .
Ag16 Ag47 Ag16 53.04(5) . 4
Ag16 Ag47 Ag48 103.85(6) . 4
Ag16 Ag47 Ag47 65.11(5) . 4
Ag48 Ag47 Ag16 52.81(4) 4 4
Ag48 Ag47 Ag47 82.64(6) 4 4
Ag47 Ag47 Ag16 51.73(4) 4 4
S78 Ag47 Ag14 93.62(12) 4 .
S78 Ag47 Ag15 72.71(11) 4 .
S78 Ag47 Ag16 104.91(11) 4 4
S78 Ag47 Ag16 135.46(11) 4 .
S78 Ag47 Ag48 57.16(12) 4 4
S78 Ag47 Ag47 136.44(14) 4 4
S95 Ag47 Ag14 92.57(13) . .
S95 Ag47 Ag15 138.31(12) . .
S95 Ag47 Ag16 110.22(14) . 4
S95 Ag47 Ag16 76.67(12) . .
S95 Ag47 Ag48 144.85(15) . 4
S95 Ag47 Ag47 65.47(14) . 4
S95 Ag47 S78 143.39(17) . 4
Ag27 Ag67 Ag68 89.01(6) . 4
Ag27 Ag67 Ag28 60.31(5) . 4
Ag27 Ag67 Ag69 105.14(5) . .
Ag27 Ag67 Ag66 58.14(5) . .
Ag27 Ag67 Ag60 56.09(4) . .
Ag68 Ag67 Ag28 58.82(4) 4 4
Ag68 Ag67 Ag69 89.97(5) 4 .
Ag68 Ag67 Ag66 61.20(5) 4 .
Ag68 Ag67 Ag60 143.48(7) 4 .
Ag28 Ag67 Ag69 56.46(5) 4 .
Ag28 Ag67 Ag66 89.69(6) 4 .
Ag28 Ag67 Ag60 104.70(5) 4 .
Ag29 Ag67 Ag27 59.51(5) . .
Ag29 Ag67 Ag68 118.16(6) . 4
Ag29 Ag67 Ag28 59.36(4) . 4
Ag29 Ag67 Ag69 56.27(5) . .
Ag29 Ag67 Ag66 117.65(7) . .
Ag29 Ag67 Ag60 56.19(4) . .
Ag69 Ag67 Ag60 107.99(5) . .
Ag66 Ag67 Ag69 144.76(6) . .
Ag66 Ag67 Ag60 88.49(6) . .
S74 Ag67 Ag27 73.35(12) . .
S74 Ag67 Ag68 114.68(12) . 4
S74 Ag67 Ag28 132.72(13) . 4
S74 Ag67 Ag29 105.44(11) . .
S74 Ag67 Ag69 155.09(12) . .
S74 Ag67 Ag66 56.06(12) . .
S74 Ag67 Ag60 49.82(10) . .
S74 Ag67 S94 147.10(16) . 4
S94 Ag67 Ag27 132.52(13) 4 .
S94 Ag67 Ag68 56.43(13) 4 4
S94 Ag67 Ag28 73.37(12) 4 4
S94 Ag67 Ag29 106.01(12) 4 .
S94 Ag67 Ag69 50.46(11) 4 .
S94 Ag67 Ag66 115.09(13) 4 .
S94 Ag67 Ag60 156.13(13) 4 .
Ag68 S72 Ag50 74.51(13) . .
Ag68 S72 Ag66 72.43(13) . 4
Ag68 S72 Ag54 109.83(16) . 4
Ag50 S72 Ag54 67.57(13) . 4
Ag66 S72 Ag50 112.67(17) 4 .
Ag66 S72 Ag54 71.31(13) 4 4
C57 S72 Ag68 114.7(7) . .
C57 S72 Ag50 124.2(6) . .
C57 S72 Ag66 122.6(6) . 4
C57 S72 Ag54 135.4(7) . 4
Ag37 S73 Ag38 110.89(19) . .
Ag37 S73 Ag39 69.51(11) . .
Ag38 S73 Ag39 66.86(13) . .
Ag40 S73 Ag37 72.54(13) . .
Ag40 S73 Ag38 74.16(15) . .
Ag40 S73 Ag39 108.75(18) . .
C18 S73 Ag37 125.1(7) . .
C18 S73 Ag38 123.7(7) . .
C18 S73 Ag39 136.0(6) . .
C18 S73 Ag40 115.2(6) . .
Ag62 S74 Ag66 73.69(14) . .
Ag60 S74 Ag66 115.87(18) . .
Ag60 S74 Ag62 69.96(13) . .
Ag60 S74 Ag67 80.14(14) . .
Ag67 S74 Ag66 71.21(12) . .
Ag67 S74 Ag62 116.28(17) . .
C53 S74 Ag66 126.6(6) . .
C53 S74 Ag62 128.0(7) . .
C53 S74 Ag60 117.5(6) . .
C53 S74 Ag67 115.7(7) . .
Ag71 S75 Ag63 113.54(19) . 4
Ag71 S75 Ag70 73.09(13) . 4
Ag65 S75 Ag71 76.07(13) . .
Ag65 S75 Ag63 68.64(13) . 4
Ag65 S75 Ag70 116.5(2) . 4
Ag70 S75 Ag63 75.18(15) 4 4
C8CA S75 Ag71 117.5(6) . .
C8CA S75 Ag63 128.7(6) . 4
C8CA S75 Ag65 119.4(6) . .
C8CA S75 Ag70 124.0(6) . 4
Ag56 S76 Ag48 114.52(16) . .
Ag56 S76 Ag49 73.84(12) . .
Ag46 S76 Ag48 75.74(15) . .
Ag46 S76 Ag56 89.67(15) . .
Ag46 S76 Ag49 122.90(18) . .
Ag49 S76 Ag48 63.83(11) . .
C63 S76 Ag48 121.4(6) . .
C63 S76 Ag56 123.3(7) . .
C63 S76 Ag46 111.7(8) . .
C63 S76 Ag49 123.2(8) . .
Ag71 S77 Ag37 76.24(14) . .
Ag42 S77 Ag71 117.1(2) . .
Ag42 S77 Ag37 71.63(13) . .
Ag42 S77 Ag69 78.36(15) . .
Ag69 S77 Ag71 70.91(13) . .
Ag69 S77 Ag37 117.5(2) . .
C46 S77 Ag71 114.4(7) . .
C46 S77 Ag42 127.8(7) . .
C46 S77 Ag37 114.9(7) . .
C46 S77 Ag69 126.8(7) . .
Ag48 S78 Ag49 63.12(11) . .
Ag38 S78 Ag48 120.50(17) 4 .
Ag38 S78 Ag49 72.88(13) 4 .
Ag38 S78 Ag47 91.63(16) 4 4
Ag47 S78 Ag48 71.35(14) 4 .
Ag47 S78 Ag49 111.77(17) 4 .
C7 S78 Ag48 126.2(6) . .
C7 S78 Ag38 111.9(7) . 4
C7 S78 Ag49 127.4(6) . .
C7 S78 Ag47 120.1(6) . 4
Ag44 S79 Ag45 111.08(17) . .
Ag44 S79 Ag43 72.43(13) . .
Ag46 S79 Ag44 74.24(14) . .
Ag46 S79 Ag45 67.72(14) . .
Ag46 S79 Ag43 113.54(17) . .
Ag43 S79 Ag45 73.42(14) . .
C30 S79 Ag44 113.8(6) . .
C30 S79 Ag45 135.2(6) . .
C30 S79 Ag46 125.7(7) . .
C30 S79 Ag43 120.0(7) . .
Ag63 S80 Ag51 90.14(16) . .
Ag63 S80 Ag64 68.44(12) . .
Ag51 S80 Ag64 108.11(17) . .
C4 S80 Ag63 106.9(6) . .
C4 S80 Ag51 120.2(6) . .
C4 S80 Ag64 131.6(6) . .
Ag41 S81 Ag44 68.57(13) . .
Ag41 S81 Ag59 115.09(19) . .
Ag59 S81 Ag44 73.50(14) . .
Ag60 S81 Ag41 79.48(16) . .
Ag60 S81 Ag44 115.42(18) . .
Ag60 S81 Ag59 71.93(13) . .
C20 S81 Ag41 121.5(7) . .
C20 S81 Ag44 128.0(6) . .
C20 S81 Ag59 123.4(7) . .
C20 S81 Ag60 116.6(6) . .
Ag41 S82 Ag42 80.42(14) . .
Ag41 S82 Ag43 71.00(15) . .
Ag41 S82 Ag40 114.27(19) . .
Ag42 S82 Ag43 114.24(19) . .
Ag42 S82 Ag40 68.79(13) . .
Ag43 S82 Ag40 71.55(14) . .
C25 S82 Ag41 113.4(7) . .
C25 S82 Ag42 114.6(7) . .
C25 S82 Ag43 130.9(7) . .
C25 S82 Ag40 132.0(8) . .
Ag57 S83 Ag49 111.2(2) . .
Ag39 S83 Ag57 93.63(17) 4 .
Ag39 S83 Ag49 71.83(15) 4 .
C58 S83 Ag57 126.9(6) . .
C58 S83 Ag39 107.7(7) . 4
C58 S83 Ag49 121.6(6) . .
Ag53 S84 Ag55 109.99(17) . .
Ag53 S84 Ag64 71.90(13) . .
Ag61 S84 Ag53 89.35(19) . .
Ag61 S84 Ag55 70.04(12) . .
Ag61 S84 Ag64 117.40(19) . .
Ag64 S84 Ag55 62.68(10) . .
C15 S84 Ag53 117.4(7) . .
C15 S84 Ag55 131.9(7) . .
C15 S84 Ag61 116.5(7) . .
C15 S84 Ag64 125.3(7) . .
Ag36 Cl85 Ag71 64.49(12) . .
Ag61 S86 Ag59 115.31(19) . .
Ag61 S86 Ag58 68.23(13) . .
Ag61 S86 Ag62 76.55(14) . .
Ag59 S86 Ag58 73.15(13) . .
Ag62 S86 Ag59 73.85(15) . .
Ag62 S86 Ag58 113.32(18) . .
C151 S86 Ag61 115.1(8) . .
C151 S86 Ag59 129.6(8) . .
C151 S86 Ag58 127.0(9) . .
C151 S86 Ag62 118.9(8) . .
Ag14 Cl87 Ag43 63.93(12) . .
Ag14 Cl87 Ag40 65.59(11) . .
Ag40 Cl87 Ag43 66.97(12) . .
Ag50 S88 Ag51 90.17(16) . .
Ag50 S88 Ag52 73.47(13) . .
Ag50 S88 Ag52 120.13(18) . 4
Ag51 S88 Ag52 73.56(12) . 4
Ag51 S88 Ag52 113.02(16) . .
Ag52 S88 Ag52 62.39(12) 4 .
C9 S88 Ag50 109.7(6) . .
C9 S88 Ag51 123.4(7) . .
C9 S88 Ag52 123.3(7) . .
C9 S88 Ag52 127.6(6) . 4
Ag55 S89 Ag64 64.94(13) . .
Ag57 S89 Ag55 72.16(14) . .
Ag57 S89 Ag64 113.5(2) . .
Ag65 S89 Ag55 121.9(2) 4 .
Ag65 S89 Ag57 89.63(16) 4 .
Ag65 S89 Ag64 74.16(13) 4 .
C37 S89 Ag55 121.5(7) . .
C37 S89 Ag57 123.1(6) . .
C37 S89 Ag65 114.7(7) . 4
C37 S89 Ag64 122.3(6) . .
Ag53 S90 Ag52 111.61(17) . 4
Ag54 S90 Ag53 94.58(17) . .
Ag54 S90 Ag52 71.87(15) . 4
C26 S90 Ag53 124.2(6) . .
C26 S90 Ag54 106.8(7) . .
C26 S90 Ag52 123.9(6) . 4
Ag56 S91 Ag55 106.06(17) . .
Ag58 S91 Ag55 67.72(13) . .
Ag58 S91 Ag56 90.50(19) . .
C31 S91 Ag55 130.8(8) . .
C31 S91 Ag56 123.1(8) . .
C31 S91 Ag58 109.7(7) . .
Ag31 Cl92 Ag66 64.26(12) . .
Ag31 Cl92 Ag62 64.96(11) . .
Ag62 Cl92 Ag66 66.92(13) . .
Ag34 Cl93 Ag68 66.12(11) . .
Ag34 Cl93 Ag70 63.32(11) . .
Ag68 Cl93 Ag70 66.49(11) . .
Ag69 S94 Ag68 115.9(2) 4 .
Ag69 S94 Ag70 71.86(13) 4 .
Ag69 S94 Ag67 78.98(15) 4 4
Ag70 S94 Ag68 74.12(15) . .
Ag67 S94 Ag68 69.59(15) 4 .
Ag67 S94 Ag70 115.8(2) 4 .
C24 S94 Ag68 125.6(6) . .
C24 S94 Ag69 118.5(6) . 4
C24 S94 Ag70 124.2(6) . .
C24 S94 Ag67 120.0(6) . 4
Ag45 S95 Ag48 70.19(13) . .
Ag45 S95 Ag47 92.54(18) . .
Ag47 S95 Ag48 109.58(16) . .
C16 S95 Ag48 128.2(7) . .
C16 S95 Ag45 107.6(7) . .
C16 S95 Ag47 122.2(7) . .
Ag21 Cl1A Ag44 65.95(13) . .
H3A C3 H3B 108.4 . .
C8CA C3 H3A 110.1 . .
C8CA C3 H3B 110.1 . .
C8CA C3 C50 107.9(16) . .
C50 C3 H3A 110.1 . .
C50 C3 H3B 110.1 . .
C23 C4 S80 112.1(13) . .
C23 C4 C36 112.5(17) . .
C23 C4 C5BA 106.8(14) . .
C36 C4 S80 110.4(12) . .
C36 C4 C5BA 106.2(15) . .
C5BA C4 S80 108.5(13) . .
H5A C5 H5B 108.8 . .
C26 C5 H5A 110.7 . .
C26 C5 H5B 110.7 . .
C43 C5 H5A 110.7 . .
C43 C5 H5B 110.7 . .
C43 C5 C26 105.2(13) . .
C3 C8CA S75 110.1(13) . .
C3 C8CA C48 110.8(14) . .
C3 C8CA C59 110.5(15) . .
C48 C8CA S75 106.1(13) . .
C59 C8CA S75 108.8(12) . .
C59 C8CA C48 110.4(15) . .
C40 C7 S78 107.6(14) . .
C44 C7 S78 110.1(14) . .
C44 C7 C40 105.8(16) . .
C97 C7 S78 111.7(15) . .
C97 C7 C40 111.0(18) . .
C97 C7 C44 110.5(19) . .
C32 C9 S88 106.1(12) . .
C32 C9 C65 110.9(15) . .
C61 C9 S88 110.3(13) . .
C61 C9 C32 108.0(17) . .
C61 C9 C65 112.8(17) . .
C65 C9 S88 108.6(13) . .
C54 C8AA H8AA 109.0 . .
C54 C8AA C65 112.4(18) . .
C54 C8AA C79 110.1(19) . .
C65 C8AA H8AA 109.0 . .
C79 C8AA H8AA 109.0 . .
C79 C8AA C65 107.2(17) . .
H11A C11 H11B 108.5 . .
C26 C11 H11A 110.3 . .
C26 C11 H11B 110.3 . .
C26 C11 C52 107.1(14) . .
C52 C11 H11A 110.3 . .
C52 C11 H11B 110.3 . .
H13A C13 H13B 108.5 . .
C16 C13 H13A 110.2 . .
C16 C13 H13B 110.2 . .
C16 C13 C69 107.6(16) . .
C69 C13 H13A 110.2 . .
C69 C13 H13B 110.2 . .
H14A C14 H14B 108.2 . .
C57 C14 H14A 109.7 . .
C57 C14 H14B 109.7 . .
C57 C14 C78 109.9(15) . .
C78 C14 H14A 109.7 . .
C78 C14 H14B 109.7 . .
C104 C15 S84 111.4(17) . .
C104 C15 C153 113(2) . .
C104 C15 C185 107(2) . .
C153 C15 S84 108.4(17) . .
C153 C15 C185 107(2) . .
C185 C15 S84 109.6(17) . .
C13 C16 S95 108.1(13) . .
C13 C16 C33 109.9(15) . .
C29 C16 S95 108.8(12) . .
C29 C16 C13 107.5(17) . .
C29 C16 C33 108.9(18) . .
C33 C16 S95 113.5(13) . .
C71 C17 H17 109.2 . .
C72 C17 H17 109.2 . .
C72 C17 C71 105.1(18) . .
C123 C17 H17 109.2 . .
C123 C17 C71 108(2) . .
C123 C17 C72 116(2) . .
C146 C18 S73 103.5(14) . .
C146 C18 C173 108.8(19) . .
C155 C18 S73 111.3(16) . .
C155 C18 C146 114(2) . .
C155 C18 C173 113.9(19) . .
C173 C18 S73 104.0(16) . .
H19A C19 H19B 108.3 . .
C26 C19 H19A 109.9 . .
C26 C19 H19B 109.9 . .
C42 C19 H19A 109.9 . .
C42 C19 H19B 109.9 . .
C42 C19 C26 108.8(16) . .
C119 C20 S81 106.9(15) . .
C119 C20 C193 109(2) . .
C134 C20 S81 107.4(16) . .
C134 C20 C119 114(2) . .
C134 C20 C193 110(2) . .
C193 C20 S81 109.0(17) . .
H21A C21 H21B 108.3 . .
C43 C21 H21A 109.8 . .
C43 C21 H21B 109.8 . .
C43 C21 C52 109.2(16) . .
C52 C21 H21A 109.8 . .
C52 C21 H21B 109.8 . .
H22A C22 H22B 108.1 . .
C50 C22 H22A 109.5 . .
C50 C22 H22B 109.5 . .
C50 C22 C111 110.5(17) . .
C111 C22 H22A 109.5 . .
C111 C22 H22B 109.5 . .
C4 C23 H23A 109.4 . .
C4 C23 H23B 109.4 . .
C4 C23 C41 111.4(18) . .
H23A C23 H23B 108.0 . .
C41 C23 H23A 109.4 . .
C41 C23 H23B 109.4 . .
C109 C24 S94 109.6(13) . .
C109 C24 C190 109.2(18) . .
C190 C24 S94 107.5(15) . .
C198 C24 S94 110.6(18) . .
C198 C24 C109 116(2) . .
C198 C24 C190 103.6(19) . .
C84 C25 S82 106.5(15) . .
C135 C25 S82 107.5(18) . .
C135 C25 C84 110.5(19) . .
C148 C25 S82 110.0(15) . .
C148 C25 C84 110(2) . .
C148 C25 C135 112(2) . .
C5 C26 S90 104.2(11) . .
C11 C26 S90 113.3(12) . .
C11 C26 C5 107.3(15) . .
C11 C26 C19 116.0(17) . .
C19 C26 S90 108.6(13) . .
C19 C26 C5 106.6(15) . .
H27A C27 H27B 108.1 . .
C63 C27 H27A 109.5 . .
C63 C27 H27B 109.5 . .
C63 C27 C70 110.8(17) . .
C70 C27 H27A 109.5 . .
C70 C27 H27B 109.5 . .
C32 C28 H28 110.9 . .
C32 C28 C47 106.8(16) . .
C47 C28 H28 110.9 . .
C79 C28 H28 110.9 . .
C79 C28 C32 109.7(16) . .
C79 C28 C47 108(2) . .
C16 C29 H29A 109.5 . .
C16 C29 H29B 109.5 . .
C16 C29 C114 110.7(16) . .
H29A C29 H29B 108.1 . .
C114 C29 H29A 109.5 . .
C114 C29 H29B 109.5 . .
C34 C30 S79 111.2(13) . .
C34 C30 C71 110.1(17) . .
C71 C30 S79 107.9(13) . .
C77 C30 S79 106.7(14) . .
C77 C30 C34 112.8(19) . .
C77 C30 C71 108.0(18) . .
C74 C31 S91 111.1(15) . .
C76 C31 S91 114.7(15) . .
C76 C31 C74 105.4(16) . .
C76 C31 C177 108.2(18) . .
C177 C31 S91 110.9(15) . .
C177 C31 C74 106.0(18) . .
C9 C32 C28 108.1(16) . .
C9 C32 H32A 110.1 . .
C9 C32 H32B 110.1 . .
C28 C32 H32A 110.1 . .
C28 C32 H32B 110.1 . .
H32A C32 H32B 108.4 . .
C16 C33 H33A 109.7 . .
C16 C33 H33B 109.7 . .
H33A C33 H33B 108.2 . .
C56 C33 C16 109.9(16) . .
C56 C33 H33A 109.7 . .
C56 C33 H33B 109.7 . .
C30 C34 H34A 109.8 . .
C30 C34 H34B 109.8 . .
C30 C34 C105 109.3(17) . .
H34A C34 H34B 108.3 . .
C105 C34 H34A 109.8 . .
C105 C34 H34B 109.8 . .
C59 C35 H35 109.7 . .
C73 C35 H35 109.7 . .
C73 C35 C59 106.0(18) . .
C87 C35 H35 109.7 . .
C87 C35 C59 111.7(18) . .
C87 C35 C73 109.8(18) . .
C4 C36 H36A 110.0 . .
C4 C36 H36B 110.0 . .
C4 C36 C81 108.5(16) . .
H36A C36 H36B 108.4 . .
C81 C36 H36A 110.0 . .
C81 C36 H36B 110.0 . .
C112 C37 S89 109.6(16) . .
C112 C37 C142 106(2) . .
C112 C37 C156 105(2) . .
C142 C37 S89 110.2(17) . .
C156 C37 S89 109.6(16) . .
C156 C37 C142 116.0(19) . .
C47 C38 H38 112.2 . .
C47 C38 C54 105.7(18) . .
C47 C38 C61 105.4(15) . .
C54 C38 H38 112.2 . .
C54 C38 C61 108.7(17) . .
C61 C38 H38 112.2 . .
C75 C39 H39 109.9 . .
C75 C39 C5BA 107.4(17) . .
C75 C39 C110 114(2) . .
C5BA C39 H39 109.9 . .
C110 C39 H39 109.9 . .
C110 C39 C5BA 105.5(16) . .
C7 C40 H40A 110.6 . .
C7 C40 H40B 110.6 . .
H40A C40 H40B 108.7 . .
C60 C40 C7 105.8(18) . .
C60 C40 H40A 110.6 . .
C60 C40 H40B 110.6 . .
C23 C41 H41 110.1 . .
C75 C41 C23 108(2) . .
C75 C41 H41 110.1 . .
C117 C41 C23 110.3(17) . .
C117 C41 H41 110.1 . .
C117 C41 C75 107.9(19) . .
C19 C42 H42 107.5 . .
C19 C42 C45 112.3(17) . .
C45 C42 H42 107.5 . .
C64 C42 C19 108.3(17) . .
C64 C42 H42 107.5 . .
C64 C42 C45 113.4(18) . .
C5 C43 H43 108.0 . .
C5 C43 C64 110.0(16) . .
C21 C43 C5 110.2(14) . .
C21 C43 H43 108.0 . .
C21 C43 C64 112.4(17) . .
C64 C43 H43 108.0 . .
C7 C44 H44A 109.7 . .
C7 C44 H44B 109.7 . .
C7 C44 C141 109.9(17) . .
H44A C44 H44B 108.2 . .
C141 C44 H44A 109.7 . .
C141 C44 H44B 109.7 . .
C42 C45 H45A 110.7 . .
C42 C45 H45B 110.7 . .
H45A C45 H45B 108.8 . .
C52 C45 C42 105.5(17) . .
C52 C45 H45A 110.7 . .
C52 C45 H45B 110.7 . .
C80 C46 S77 108.7(17) . .
C80 C46 C131 104(2) . .
C93 C46 S77 112.4(19) . .
C93 C46 C80 111.6(19) . .
C93 C46 C131 111(2) . .
C131 C46 S77 108.6(16) . .
C28 C47 H47A 109.1 . .
C28 C47 H47B 109.1 . .
C38 C47 C28 112.3(17) . .
C38 C47 H47A 109.1 . .
C38 C47 H47B 109.1 . .
H47A C47 H47B 107.9 . .
C8CA C48 H48A 110.5 . .
C8CA C48 H48B 110.5 . .
H48A C48 H48B 108.7 . .
C111 C48 C8CA 106.1(16) . .
C111 C48 H48A 110.5 . .
C111 C48 H48B 110.5 . .
H49A C49 H49B 108.1 . .
C78 C49 H49A 109.6 . .
C78 C49 H49B 109.6 . .
C78 C49 C100 110.2(16) . .
C100 C49 H49A 109.6 . .
C100 C49 H49B 109.6 . .
C3 C50 H50 109.7 . .
C22 C50 C3 108.6(18) . .
C22 C50 H50 109.7 . .
C73 C50 C3 107.0(17) . .
C73 C50 C22 112(2) . .
C73 C50 H50 109.7 . .
H51A C51 H51B 108.5 . .
C69 C51 H51A 110.1 . .
C69 C51 H51B 110.1 . .
C69 C51 C114 107.8(18) . .
C114 C51 H51A 110.1 . .
C114 C51 H51B 110.1 . .
C11 C52 C45 110.3(16) . .
C11 C52 H52 108.3 . .
C21 C52 C11 112.1(15) . .
C21 C52 C45 109.3(17) . .
C21 C52 H52 108.3 . .
C45 C52 H52 108.3 . .
C152 C53 S74 114.9(13) . .
C159 C53 S74 114.1(14) . .
C159 C53 C152 105(2) . .
C164 C53 S74 108.9(19) . .
C164 C53 C152 108(2) . .
C164 C53 C159 105(2) . .
C8AA C54 C38 113.2(19) . .
C8AA C54 H54A 108.9 . .
C8AA C54 H54B 108.9 . .
C38 C54 H54A 108.9 . .
C38 C54 H54B 108.9 . .
H54A C54 H54B 107.7 . .
C33 C56 H56 110.2 . .
C33 C56 C67 108.3(15) . .
C67 C56 H56 110.2 . .
C125 C56 C33 108.2(15) . .
C125 C56 H56 110.2 . .
C125 C56 C67 109.7(17) . .
C14 C57 S72 108.7(13) . .
C107 C57 S72 114.1(16) . .
C107 C57 C14 103.0(17) . .
C122 C57 S72 112.6(15) . .
C122 C57 C14 106(2) . .
C122 C57 C107 111.4(19) . .
C82 C58 S83 108.1(12) . .
C96 C58 S83 110.0(17) . .
C96 C58 C82 109.8(18) . .
C108 C58 S83 107.2(14) . .
C108 C58 C82 111.8(19) . .
C108 C58 C96 109.8(17) . .
C8CA C59 C35 107.3(14) . .
C8CA C59 H59A 110.3 . .
C8CA C59 H59B 110.3 . .
C35 C59 H59A 110.3 . .
C35 C59 H59B 110.3 . .
H59A C59 H59B 108.5 . .
C40 C60 H60 108.0 . .
C127 C60 C40 111.8(18) . .
C127 C60 H60 108.0 . .
C127 C60 C171 110(2) . .
C171 C60 C40 110.7(18) . .
C171 C60 H60 108.0 . .
C9 C61 C38 111.8(17) . .
C9 C61 H61A 109.3 . .
C9 C61 H61B 109.3 . .
C38 C61 H61A 109.3 . .
C38 C61 H61B 109.3 . .
H61A C61 H61B 107.9 . .
C27 C63 S76 108.4(13) . .
C27 C63 C68 104.1(18) . .
C66 C63 S76 112.9(15) . .
C66 C63 C27 113.1(19) . .
C66 C63 C68 110.4(16) . .
C68 C63 S76 107.4(15) . .
C42 C64 C43 105.1(16) . .
C42 C64 H64A 110.7 . .
C42 C64 H64B 110.7 . .
C43 C64 H64A 110.7 . .
C43 C64 H64B 110.7 . .
H64A C64 H64B 108.8 . .
C9 C65 H65A 110.3 . .
C9 C65 H65B 110.3 . .
C8AA C65 C9 107.0(17) . .
C8AA C65 H65A 110.3 . .
C8AA C65 H65B 110.3 . .
H65A C65 H65B 108.6 . .
C63 C66 H66A 109.4 . .
C63 C66 H66B 109.4 . .
C63 C66 C95 111.3(19) . .
H66A C66 H66B 108.0 . .
C95 C66 H66A 109.4 . .
C95 C66 H66B 109.4 . .
C56 C67 H67A 109.0 . .
C56 C67 H67B 109.0 . .
H67A C67 H67B 107.8 . .
C69 C67 C56 112.9(16) . .
C69 C67 H67A 109.0 . .
C69 C67 H67B 109.0 . .
C63 C68 H68A 109.2 . .
C63 C68 H68B 109.2 . .
H68A C68 H68B 107.9 . .
C94 C68 C63 112.0(19) . .
C94 C68 H68A 109.2 . .
C94 C68 H68B 109.2 . .
C13 C69 H69 109.6 . .
C51 C69 C13 105.7(16) . .
C51 C69 H69 109.6 . .
C67 C69 C13 108.0(17) . .
C67 C69 C51 114(2) . .
C67 C69 H69 109.6 . .
C27 C70 H70 108.7 . .
C90 C70 C27 108.8(19) . .
C90 C70 H70 108.7 . .
C169 C70 C27 108(2) . .
C169 C70 H70 108.7 . .
C169 C70 C90 114(2) . .
C17 C71 H71A 110.4 . .
C17 C71 H71B 110.4 . .
C30 C71 C17 106.7(19) . .
C30 C71 H71A 110.4 . .
C30 C71 H71B 110.4 . .
H71A C71 H71B 108.6 . .
C17 C72 H72A 110.1 . .
C17 C72 H72B 110.1 . .
C17 C72 C105 108(2) . .
H72A C72 H72B 108.4 . .
C105 C72 H72A 110.1 . .
C105 C72 H72B 110.1 . .
C35 C73 H73A 109.2 . .
C35 C73 H73B 109.2 . .
C50 C73 C35 112.1(19) . .
C50 C73 H73A 109.2 . .
C50 C73 H73B 109.2 . .
H73A C73 H73B 107.9 . .
C31 C74 H74A 109.5 . .
C31 C74 H74B 109.5 . .
H74A C74 H74B 108.0 . .
C118 C74 C31 111(2) . .
C118 C74 H74A 109.5 . .
C118 C74 H74B 109.5 . .
C39 C75 C41 114.2(18) . .
C39 C75 H75A 108.7 . .
C39 C75 H75B 108.7 . .
C41 C75 H75A 108.7 . .
C41 C75 H75B 108.7 . .
H75A C75 H75B 107.6 . .
C31 C76 H76A 109.1 . .
C31 C76 H76B 109.1 . .
H76A C76 H76B 107.9 . .
C83 C76 C31 112.3(18) . .
C83 C76 H76A 109.1 . .
C83 C76 H76B 109.2 . .
C30 C77 H77A 109.5 . .
C30 C77 H77B 109.5 . .
C30 C77 C136 110.5(19) . .
H77A C77 H77B 108.1 . .
C136 C77 H77A 109.5 . .
C136 C77 H77B 109.5 . .
C14 C78 H78 108.7 . .
C49 C78 C14 104.6(19) . .
C49 C78 H78 108.7 . .
C143 C78 C14 114(2) . .
C143 C78 C49 112(2) . .
C143 C78 H78 108.7 . .
C8AA C79 H79A 109.3 . .
C8AA C79 H79B 109.3 . .
C28 C79 C8AA 111.8(17) . .
C28 C79 H79A 109.3 . .
C28 C79 H79B 109.3 . .
H79A C79 H79B 107.9 . .
C46 C80 H80A 109.3 . .
C46 C80 H80B 109.3 . .
C46 C80 C91 112(2) . .
H80A C80 H80B 108.0 . .
C91 C80 H80A 109.3 . .
C91 C80 H80B 109.3 . .
C36 C81 H81 109.3 . .
C36 C81 C110 109.5(19) . .
C36 C81 C117 109.7(16) . .
C110 C81 H81 109.3 . .
C110 C81 C117 109.9(17) . .
C117 C81 H81 109.3 . .
C58 C82 H82A 110.6 . .
C58 C82 H82B 110.6 . .
C58 C82 C88 105.6(16) . .
H82A C82 H82B 108.7 . .
C88 C82 H82A 110.6 . .
C88 C82 H82B 110.6 . .
C76 C83 H83 111.0 . .
C76 C83 C99 112(2) . .
C76 C83 C132 107(2) . .
C99 C83 H83 111.0 . .
C99 C83 C132 105(2) . .
C132 C83 H83 111.0 . .
C25 C84 H84A 110.3 . .
C25 C84 H84B 110.3 . .
C25 C84 C137 107(2) . .
H84A C84 H84B 108.6 . .
C137 C84 H84A 110.3 . .
C137 C84 H84B 110.3 . .
H85A C85 H85B 109.0 . .
C105 C85 H85A 111.0 . .
C105 C85 H85B 111.0 . .
C136 C85 H85A 111.0 . .
C136 C85 H85B 111.0 . .
C136 C85 C105 104(2) . .
H86A C86 H86B 107.5 . .
C106 C86 H86A 108.5 . .
C106 C86 H86B 108.5 . .
C106 C86 C140 115(2) . .
C140 C86 H86A 108.5 . .
C140 C86 H86B 108.5 . .
C35 C87 H87A 109.6 . .
C35 C87 H87B 109.6 . .
C35 C87 C111 110.4(18) . .
H87A C87 H87B 108.1 . .
C111 C87 H87A 109.6 . .
C111 C87 H87B 109.6 . .
C82 C88 H88 108.4 . .
C101 C88 C82 112(2) . .
C101 C88 H88 108.4 . .
C101 C88 C147 111.9(19) . .
C147 C88 C82 107.2(19) . .
C147 C88 H88 108.4 . .
C4 C5BA C39 112.3(18) . .
C4 C5BA H5BA 109.2 . .
C4 C5BA H5BB 109.1 . .
C39 C5BA H5BA 109.2 . .
C39 C5BA H5BB 109.1 . .
H5BA C5BA H5BB 107.9 . .
C70 C90 H90A 109.8 . .
C70 C90 H90B 109.8 . .
C70 C90 C95 109(2) . .
H90A C90 H90B 108.2 . .
C95 C90 H90A 109.8 . .
C95 C90 H90B 109.8 . .
C80 C91 H91 111.7 . .
C92 C91 C80 108(2) . .
C92 C91 H91 111.7 . .
C128 C91 C80 99.6(19) . .
C128 C91 H91 111.7 . .
C128 C91 C92 113(2) . .
C91 C92 H92A 109.4 . .
C91 C92 H92B 109.4 . .
C91 C92 C106 111(2) . .
H92A C92 H92B 108.0 . .
C106 C92 H92A 109.4 . .
C106 C92 H92B 109.4 . .
C46 C93 H93A 109.8 . .
C46 C93 H93B 109.8 . .
C46 C93 C140 110(2) . .
H93A C93 H93B 108.2 . .
C140 C93 H93A 109.8 . .
C140 C93 H93B 109.8 . .
C68 C94 H94 111.5 . .
C68 C94 C98 107.0(19) . .
C68 C94 C169 106.1(18) . .
C98 C94 H94 111.5 . .
C98 C94 C169 109(2) . .
C169 C94 H94 111.5 . .
C66 C95 H95 110.5 . .
C66 C95 C98 107(2) . .
C90 C95 C66 108.8(19) . .
C90 C95 H95 110.5 . .
C90 C95 C98 109(2) . .
C98 C95 H95 110.5 . .
C58 C96 H96A 108.8 . .
C58 C96 H96B 108.8 . .
C58 C96 C178 114(2) . .
H96A C96 H96B 107.7 . .
C178 C96 H96A 108.8 . .
C178 C96 H96B 108.8 . .
C7 C97 H97A 108.9 . .
C7 C97 H97B 108.9 . .
C7 C97 C144 113(2) . .
H97A C97 H97B 107.7 . .
C144 C97 H97A 108.9 . .
C144 C97 H97B 108.9 . .
C94 C98 C95 111(2) . .
C94 C98 H98A 109.4 . .
C94 C98 H98B 109.4 . .
C95 C98 H98A 109.4 . .
C95 C98 H98B 109.4 . .
H98A C98 H98B 108.0 . .
C83 C99 H99A 108.9 . .
C83 C99 H99B 108.9 . .
C83 C99 C118 113(2) . .
H99A C99 H99B 107.7 . .
C118 C99 H99A 108.9 . .
C118 C99 H99B 108.9 . .
C49 C100 H100 110.1 . .
C49 C100 C103 116(2) . .
C49 C100 C107 107.9(18) . .
C103 C100 H100 110.1 . .
C103 C100 C107 101.9(16) . .
C107 C100 H100 110.1 . .
C88 C101 H10A 109.5 . .
C88 C101 H10B 109.5 . .
H10A C101 H10B 108.1 . .
C178 C101 C88 111(2) . .
C178 C101 H10A 109.5 . .
C178 C101 H10B 109.5 . .
C130 C102 H102 111.4 . .
C130 C102 C163 112(2) . .
C130 C102 C198 108(2) . .
C163 C102 H102 111.4 . .
C198 C102 H102 111.4 . .
C198 C102 C163 102(2) . .
C100 C103 H10C 109.8 . .
C100 C103 H10D 109.8 . .
H10C C103 H10D 108.2 . .
C172 C103 C100 110(2) . .
C172 C103 H10C 109.8 . .
C172 C103 H10D 109.8 . .
C15 C104 H10E 109.2 . .
C15 C104 H10F 109.2 . .
C15 C104 C157 112(2) . .
H10E C104 H10F 107.9 . .
C157 C104 H10E 109.2 . .
C157 C104 H10F 109.2 . .
C34 C105 C72 105.8(19) . .
C34 C105 C85 107(2) . .
C34 C105 H105 108.3 . .
C72 C105 C85 118(2) . .
C72 C105 H105 108.3 . .
C85 C105 H105 108.3 . .
C86 C106 C92 113(2) . .
C86 C106 H106 110.9 . .
C86 C106 C131 107.0(19) . .
C92 C106 H106 110.9 . .
C92 C106 C131 103(2) . .
C131 C106 H106 110.9 . .
C57 C107 C100 113(2) . .
C57 C107 H10G 109.1 . .
C57 C107 H10H 109.1 . .
C100 C107 H10G 109.1 . .
C100 C107 H10H 109.1 . .
H10G C107 H10H 107.8 . .
C58 C108 H10I 110.9 . .
C58 C108 H10J 110.9 . .
C58 C108 C113 104.2(19) . .
H10I C108 H10J 108.9 . .
C113 C108 H10I 110.9 . .
C113 C108 H10J 110.9 . .
C24 C109 H10K 110.0 . .
C24 C109 H10L 110.0 . .
C24 C109 C205 108.5(19) . .
H10K C109 H10L 108.4 . .
C205 C109 H10K 110.0 . .
C205 C109 H10L 110.0 . .
C39 C110 C81 107.9(18) . .
C39 C110 H11C 110.1 . .
C39 C110 H11D 110.1 . .
C81 C110 H11C 110.1 . .
C81 C110 H11D 110.1 . .
H11C C110 H11D 108.4 . .
C22 C111 C48 111.7(18) . .
C22 C111 C87 107.5(18) . .
C22 C111 H111 109.3 . .
C48 C111 H111 109.3 . .
C87 C111 C48 109.6(17) . .
C87 C111 H111 109.3 . .
C37 C112 H11E 108.5 . .
C37 C112 H11F 108.5 . .
C37 C112 C263 115(2) . .
H11E C112 H11F 107.5 . .
C263 C112 H11E 108.5 . .
C263 C112 H11F 108.5 . .
C108 C113 H113 106.0 . .
C147 C113 C108 115(2) . .
C147 C113 H113 106.0 . .
C176 C113 C108 109(2) . .
C176 C113 H113 106.0 . .
C176 C113 C147 114(2) . .
C29 C114 C51 106(2) . .
C29 C114 H114 108.8 . .
C51 C114 H114 108.8 . .
C125 C114 C29 111(2) . .
C125 C114 C51 113.3(19) . .
C125 C114 H114 108.8 . .
C165 C116 H116 109.5 . .
C165 C116 C173 104(2) . .
C173 C116 H116 109.5 . .
C174 C116 H116 109.5 . .
C174 C116 C165 116(2) . .
C174 C116 C173 108(2) . .
C41 C117 C81 108(2) . .
C41 C117 H11G 110.1 . .
C41 C117 H11H 110.1 . .
C81 C117 H11G 110.1 . .
C81 C117 H11H 110.1 . .
H11G C117 H11H 108.4 . .
C74 C118 H118 111.3 . .
C74 C118 C241 110(2) . .
C99 C118 C74 106(2) . .
C99 C118 H118 111.3 . .
C99 C118 C241 107(3) . .
C241 C118 H118 111.3 . .
C20 C119 H11I 110.6 . .
C20 C119 H11J 110.6 . .
C20 C119 C168 106(2) . .
H11I C119 H11J 108.7 . .
C168 C119 H11I 110.6 . .
C168 C119 H11J 110.6 . .
C135 C120 H120 108.0 . .
C138 C120 H120 108.0 . .
C138 C120 C135 108(2) . .
C138 C120 C200 115(3) . .
C200 C120 H120 108.0 . .
C200 C120 C135 109.4(19) . .
C57 C122 H12A 108.1 . .
C57 C122 H12B 108.1 . .
C57 C122 C172 117(2) . .
H12A C122 H12B 107.3 . .
C172 C122 H12A 108.1 . .
C172 C122 H12B 108.1 . .
C17 C123 H12C 108.4 . .
C17 C123 H12D 108.4 . .
C17 C123 C136 116(2) . .
H12C C123 H12D 107.4 . .
C136 C123 H12C 108.4 . .
C136 C123 H12D 108.4 . .
H12E C124 H12F 106.9 . .
C149 C124 H12E 107.2 . .
C149 C124 H12F 107.2 . .
C149 C124 C157 120(3) . .
C157 C124 H12E 107.2 . .
C157 C124 H12F 107.2 . .
C56 C125 H12G 109.7 . .
C56 C125 H12H 109.7 . .
C114 C125 C56 110.0(18) . .
C114 C125 H12G 109.7 . .
C114 C125 H12H 109.7 . .
H12G C125 H12H 108.2 . .
C60 C127 H12I 109.4 . .
C60 C127 H12J 109.4 . .
H12I C127 H12J 108.0 . .
C144 C127 C60 111.0(19) . .
C144 C127 H12I 109.4 . .
C144 C127 H12J 109.4 . .
C91 C128 H12K 108.3 . .
C91 C128 H12L 108.3 . .
H12K C128 H12L 107.4 . .
C140 C128 C91 116(2) . .
C140 C128 H12K 108.3 . .
C140 C128 H12L 108.3 . .
H12M C129 H12N 107.8 . .
C141 C129 H12M 109.0 . .
C141 C129 H12N 109.0 . .
C141 C129 C144 113(2) . .
C144 C129 H12M 109.0 . .
C144 C129 H12N 109.0 . .
C102 C130 H13C 109.8 . .
C102 C130 H13D 109.8 . .
C102 C130 C205 109(2) . .
H13C C130 H13D 108.3 . .
C205 C130 H13C 109.8 . .
C205 C130 H13D 109.8 . .
C46 C131 H13E 109.8 . .
C46 C131 H13F 109.8 . .
C106 C131 C46 109(2) . .
C106 C131 H13E 109.8 . .
C106 C131 H13F 109.8 . .
H13E C131 H13F 108.2 . .
C83 C132 H13G 109.0 . .
C83 C132 H13H 109.0 . .
H13G C132 H13H 107.8 . .
C245 C132 C83 113(3) . .
C245 C132 H13G 109.0 . .
C245 C132 H13H 109.0 . .
C20 C134 H13I 110.0 . .
C20 C134 H13J 110.0 . .
C20 C134 C271 109(3) . .
H13I C134 H13J 108.4 . .
C271 C134 H13I 110.0 . .
C271 C134 H13J 110.0 . .
C25 C135 C120 107(2) . .
C25 C135 H13K 110.4 . .
C25 C135 H13L 110.4 . .
C120 C135 H13K 110.4 . .
C120 C135 H13L 110.4 . .
H13K C135 H13L 108.6 . .
C77 C136 H136 111.2 . .
C85 C136 C77 103.5(19) . .
C85 C136 H136 111.2 . .
C123 C136 C77 105(2) . .
C123 C136 C85 114(2) . .
C123 C136 H136 111.2 . .
C84 C137 H137 107.0 . .
C200 C137 C84 110(2) . .
C200 C137 H137 107.0 . .
C227 C137 C84 111(2) . .
C227 C137 H137 107.0 . .
C227 C137 C200 115(3) . .
C120 C138 H13M 109.8 . .
C120 C138 H13N 109.8 . .
C120 C138 C139 109(2) . .
H13M C138 H13N 108.2 . .
C139 C138 H13M 109.8 . .
C139 C138 H13N 109.8 . .
C138 C139 H139 113.0 . .
C148 C139 C138 106(2) . .
C148 C139 H139 113.0 . .
C227 C139 C138 103(2) . .
C227 C139 H139 113.0 . .
C227 C139 C148 108(3) . .
C86 C140 C93 103(2) . .
C86 C140 H140 111.3 . .
C93 C140 H140 111.3 . .
C128 C140 C86 113(2) . .
C128 C140 C93 106(2) . .
C128 C140 H140 111.3 . .
C44 C141 H141 109.5 . .
C129 C141 C44 112(2) . .
C129 C141 H141 109.5 . .
C129 C141 C171 110(2) . .
C171 C141 C44 106(2) . .
C171 C141 H141 109.5 . .
C37 C142 H14C 109.5 . .
C37 C142 H14D 109.5 . .
C37 C142 C243 111(2) . .
H14C C142 H14D 108.1 . .
C243 C142 H14C 109.5 . .
C243 C142 H14D 109.5 . .
C78 C143 H14E 109.1 . .
C78 C143 H14F 109.1 . .
C78 C143 C172 112(3) . .
H14E C143 H14F 107.9 . .
C172 C143 H14E 109.1 . .
C172 C143 H14F 109.1 . .
C97 C144 H144 112.4 . .
C127 C144 C97 104(2) . .
C127 C144 C129 112(2) . .
C127 C144 H144 112.4 . .
C129 C144 C97 103(2) . .
C129 C144 H144 112.4 . .
C18 C146 H14G 111.3 . .
C18 C146 H14H 111.3 . .
C18 C146 C199 102.1(18) . .
H14G C146 H14H 109.2 . .
C199 C146 H14G 111.3 . .
C199 C146 H14H 111.3 . .
C88 C147 H14I 111.4 . .
C88 C147 H14J 111.4 . .
C113 C147 C88 102(2) . .
C113 C147 H14I 111.4 . .
C113 C147 H14J 111.4 . .
H14I C147 H14J 109.3 . .
C25 C148 C139 113(2) . .
C25 C148 H14K 109.1 . .
C25 C148 H14L 109.1 . .
C139 C148 H14K 109.1 . .
C139 C148 H14L 109.1 . .
H14K C148 H14L 107.8 . .
C124 C149 H149 113.9 . .
C124 C149 C153 103(3) . .
C124 C149 C158 115(3) . .
C153 C149 H149 113.9 . .
C158 C149 H149 113.9 . .
C158 C149 C153 96(3) . .
C158 C150 H150 113.5 . .
C158 C150 C185 104(2) . .
C170 C150 H150 113.5 . .
C170 C150 C158 115(3) . .
C170 C150 C185 96(3) . .
C185 C150 H150 113.5 . .
C195 C151 S86 107.9(16) . .
C195 C151 C9CA 114(2) . .
C195 C151 C5AA 90(2) . .
C9CA C151 S86 120.1(19) . .
C9CA C151 C5AA 111(2) . .
C5AA C151 S86 110.1(16) . .
C53 C152 H15A 108.7 . .
C53 C152 H15B 108.7 . .
H15A C152 H15B 107.6 . .
C235 C152 C53 114(2) . .
C235 C152 H15A 108.7 . .
C235 C152 H15B 108.7 . .
C15 C153 C149 112(2) . .
C15 C153 H15C 109.3 . .
C15 C153 H15D 109.3 . .
C149 C153 H15C 109.3 . .
C149 C153 H15D 109.3 . .
H15C C153 H15D 108.0 . .
C18 C155 H15E 109.3 . .
C18 C155 H15F 109.3 . .
C18 C155 C187 111(2) . .
H15E C155 H15F 108.0 . .
C187 C155 H15E 109.3 . .
C187 C155 H15F 109.3 . .
C37 C156 H15G 110.1 . .
C37 C156 H15H 110.1 . .
C37 C156 C253 108(2) . .
H15G C156 H15H 108.4 . .
C253 C156 H15G 110.1 . .
C253 C156 H15H 110.1 . .
C104 C157 H157 114.8 . .
C124 C157 C104 96(2) . .
C124 C157 H157 114.8 . .
C170 C157 C104 106(3) . .
C170 C157 C124 109(2) . .
C170 C157 H157 114.8 . .
C149 C158 C150 116(2) . .
C149 C158 H15I 108.3 . .
C149 C158 H15J 108.3 . .
C150 C158 H15I 108.3 . .
C150 C158 H15J 108.3 . .
H15I C158 H15J 107.4 . .
C53 C159 H15K 108.7 . .
C53 C159 H15L 108.7 . .
C53 C159 C216 114(2) . .
H15K C159 H15L 107.6 . .
C216 C159 H15K 108.7 . .
C216 C159 H15L 108.7 . .
C182 C160 H160 108.9 . .
C182 C160 C184 122(4) . .
C182 C160 C193 106(3) . .
C184 C160 H160 108.9 . .
C184 C160 C193 101(3) . .
C193 C160 H160 108.9 . .
C102 C163 H16A 108.2 . .
C102 C163 H16B 108.2 . .
H16A C163 H16B 107.4 . .
C260 C163 C102 116(2) . .
C260 C163 H16A 108.2 . .
C260 C163 H16B 108.3 . .
C53 C164 H16C 108.8 . .
C53 C164 H16D 108.8 . .
C53 C164 C226 114(3) . .
H16C C164 H16D 107.7 . .
C226 C164 H16C 108.8 . .
C226 C164 H16D 108.8 . .
C116 C165 H16E 109.0 . .
C116 C165 H16F 109.0 . .
C116 C165 C187 113(2) . .
H16E C165 H16F 107.8 . .
C187 C165 H16E 109.0 . .
C187 C165 H16F 109.0 . .
C119 C168 H168 108.9 . .
C184 C168 C119 109(3) . .
C184 C168 H168 108.9 . .
C220 C168 C119 111(3) . .
C220 C168 H168 108.9 . .
C220 C168 C184 110(3) . .
C70 C169 C94 109(2) . .
C70 C169 H16G 109.8 . .
C70 C169 H16H 109.8 . .
C94 C169 H16G 109.8 . .
C94 C169 H16H 109.8 . .
H16G C169 H16H 108.3 . .
C150 C170 C157 121(3) . .
C150 C170 H17A 107.1 . .
C150 C170 H17B 107.1 . .
C157 C170 H17A 107.1 . .
C157 C170 H17B 107.1 . .
H17A C170 H17B 106.8 . .
C60 C171 H17C 109.9 . .
C60 C171 H17D 109.9 . .
C141 C171 C60 109(2) . .
C141 C171 H17C 109.9 . .
C141 C171 H17D 109.9 . .
H17C C171 H17D 108.3 . .
C103 C172 C122 103(2) . .
C103 C172 C143 111(2) . .
C103 C172 H172 112.6 . .
C122 C172 C143 104(3) . .
C122 C172 H172 112.6 . .
C143 C172 H172 112.6 . .
C18 C173 C116 101(2) . .
C18 C173 H17E 111.6 . .
C18 C173 H17F 111.6 . .
C116 C173 H17E 111.6 . .
C116 C173 H17F 111.6 . .
H17E C173 H17F 109.4 . .
C116 C174 H17G 109.9 . .
C116 C174 H17H 109.9 . .
C116 C174 C199 109(3) . .
H17G C174 H17H 108.3 . .
C199 C174 H17G 109.9 . .
C199 C174 H17H 109.9 . .
C113 C176 H17I 109.8 . .
C113 C176 H17J 109.8 . .
C113 C176 C178 109(2) . .
H17I C176 H17J 108.2 . .
C178 C176 H17I 109.8 . .
C178 C176 H17J 109.8 . .
C31 C177 H17K 108.8 . .
C31 C177 H17L 108.8 . .
H17K C177 H17L 107.7 . .
C245 C177 C31 114(2) . .
C245 C177 H17K 108.8 . .
C245 C177 H17L 108.8 . .
C96 C178 C176 104(3) . .
C96 C178 H178 111.4 . .
C101 C178 C96 110(3) . .
C101 C178 C176 108(3) . .
C101 C178 H178 111.4 . .
C176 C178 H178 111.4 . .
H17M C179 H17N 107.7 . .
C187 C179 H17M 108.8 . .
C187 C179 H17N 108.8 . .
C187 C179 C199 114(3) . .
C199 C179 H17M 108.8 . .
C199 C179 H17N 108.8 . .
C160 C182 H18A 109.0 . .
C160 C182 H18B 109.0 . .
H18A C182 H18B 107.8 . .
C271 C182 C160 113(4) . .
C271 C182 H18A 109.1 . .
C271 C182 H18B 109.1 . .
C160 C184 H18C 110.4 . .
C160 C184 H18D 110.4 . .
C168 C184 C160 107(3) . .
C168 C184 H18C 110.4 . .
C168 C184 H18D 110.4 . .
H18C C184 H18D 108.6 . .
C15 C185 C150 114(2) . .
C15 C185 H18E 108.7 . .
C15 C185 H18F 108.7 . .
C150 C185 H18E 108.7 . .
C150 C185 H18F 108.7 . .
H18E C185 H18F 107.6 . .
C155 C187 H187 113.5 . .
C165 C187 C155 95(2) . .
C165 C187 H187 113.5 . .
C179 C187 C155 102(3) . .
C179 C187 C165 117(3) . .
C179 C187 H187 113.5 . .
H18G C189 H18H 107.7 . .
C226 C189 H18G 108.9 . .
C226 C189 H18H 108.9 . .
C226 C189 C235 114(3) . .
C235 C189 H18G 108.9 . .
C235 C189 H18H 108.9 . .
C24 C190 H19C 108.1 . .
C24 C190 H19D 108.1 . .
H19C C190 H19D 107.3 . .
C260 C190 C24 117(2) . .
C260 C190 H19C 108.1 . .
C260 C190 H19D 108.1 . .
C20 C193 C160 109(3) . .
C20 C193 H19E 110.0 . .
C20 C193 H19F 110.0 . .
C160 C193 H19E 110.0 . .
C160 C193 H19F 110.0 . .
H19E C193 H19F 108.4 . .
C151 C195 H19G 108.6 . .
C151 C195 H19H 108.6 . .
C151 C195 C215 114.5(18) . .
H19G C195 H19H 107.6 . .
C215 C195 H19G 108.6 . .
C215 C195 H19H 108.6 . .
H19I C197 H19J 106.6 . .
C205 C197 H19I 106.7 . .
C205 C197 H19J 106.7 . .
C260 C197 H19I 106.7 . .
C260 C197 H19J 106.7 . .
C260 C197 C205 122(3) . .
C24 C198 C102 108(3) . .
C24 C198 H19K 110.0 . .
C24 C198 H19L 110.0 . .
C102 C198 H19K 110.0 . .
C102 C198 H19L 110.0 . .
H19K C198 H19L 108.4 . .
C146 C199 H199 107.6 . .
C174 C199 C146 102(3) . .
C174 C199 H199 107.6 . .
C179 C199 C146 108(2) . .
C179 C199 C174 123(3) . .
C179 C199 H199 107.6 . .
C120 C200 H20A 111.3 . .
C120 C200 H20B 111.3 . .
C137 C200 C120 102(2) . .
C137 C200 H20A 111.3 . .
C137 C200 H20B 111.3 . .
H20A C200 H20B 109.2 . .
H20C C202 H20D 107.3 . .
C253 C202 H20C 108.2 . .
C253 C202 H20D 108.2 . .
C263 C202 H20C 108.2 . .
C263 C202 H20D 108.2 . .
C263 C202 C253 117(3) . .
C109 C205 H205 111.1 . .
C130 C205 C109 105(2) . .
C130 C205 H205 111.1 . .
C197 C205 C109 107(3) . .
C197 C205 C130 111(3) . .
C197 C205 H205 111.1 . .
H20E C209 H20F 107.2 . .
C243 C209 H20E 107.9 . .
C243 C209 H20F 107.9 . .
C263 C209 H20E 107.9 . .
C263 C209 H20F 107.9 . .
C263 C209 C243 118(3) . .
H21C C214 H21D 107.6 . .
C2AA C214 H21C 108.7 . .
C2AA C214 H21D 108.6 . .
C2AA C214 C1AA 114.4(17) . .
C1AA C214 H21C 108.7 . .
C1AA C214 H21D 108.6 . .
C159 C216 H216 108.2 . .
C232 C216 C159 111(3) . .
C232 C216 H216 108.2 . .
C232 C216 C7AA 119(3) . .
C7AA C216 C159 102(3) . .
C7AA C216 H216 108.2 . .
C168 C220 H22C 108.4 . .
C168 C220 H22D 108.4 . .
C168 C220 C271 115(3) . .
H22C C220 H22D 107.5 . .
C271 C220 H22C 108.4 . .
C271 C220 H22D 108.4 . .
C164 C226 H226 111.7 . .
C189 C226 C164 107(3) . .
C189 C226 H226 111.7 . .
C189 C226 C7AA 112(3) . .
C7AA C226 C164 102(2) . .
C7AA C226 H226 111.7 . .
C137 C227 C139 114(3) . .
C137 C227 H22E 108.9 . .
C137 C227 H22F 108.8 . .
C139 C227 H22E 108.8 . .
C139 C227 H22F 108.8 . .
H22E C227 H22F 107.7 . .
C216 C232 H23C 110.4 . .
C216 C232 H23D 110.4 . .
C216 C232 C235 107(3) . .
H23C C232 H23D 108.6 . .
C235 C232 H23C 110.4 . .
C235 C232 H23D 110.4 . .
C152 C235 C189 108(3) . .
C152 C235 C232 111(3) . .
C152 C235 H235 110.2 . .
C189 C235 H235 110.2 . .
C232 C235 C189 107(3) . .
C232 C235 H235 110.2 . .
C118 C241 H24A 109.0 . .
C118 C241 H24B 109.0 . .
H24A C241 H24B 107.8 . .
C245 C241 C118 113(3) . .
C245 C241 H24A 109.0 . .
C245 C241 H24B 109.0 . .
C142 C243 H243 113.2 . .
C209 C243 C142 102(2) . .
C209 C243 H243 113.2 . .
C269 C243 C142 109(3) . .
C269 C243 C209 105(3) . .
C269 C243 H243 113.2 . .
C132 C245 C177 107(3) . .
C132 C245 H245 109.6 . .
C177 C245 H245 109.6 . .
C241 C245 C132 111(3) . .
C241 C245 C177 110(3) . .
C241 C245 H245 109.6 . .
C156 C253 H253 111.1 . .
C202 C253 C156 104(3) . .
C202 C253 H253 111.1 . .
C202 C253 C269 108(3) . .
C269 C253 C156 112(3) . .
C269 C253 H253 111.1 . .
C163 C260 C190 101(2) . .
C163 C260 C197 103(3) . .
C163 C260 H260 114.8 . .
C190 C260 H260 114.8 . .
C197 C260 C190 107(3) . .
C197 C260 H260 114.8 . .
C112 C263 H263 112.6 . .
C202 C263 C112 107(3) . .
C202 C263 C209 108(3) . .
C202 C263 H263 112.6 . .
C209 C263 C112 103(3) . .
C209 C263 H263 112.6 . .
C243 C269 C253 115(3) . .
C243 C269 H26A 108.4 . .
C243 C269 H26B 108.4 . .
C253 C269 H26A 108.4 . .
C253 C269 H26B 108.4 . .
H26A C269 H26B 107.5 . .
C134 C271 H271 112.9 . .
C182 C271 C134 105(3) . .
C182 C271 C220 110(3) . .
C182 C271 H271 112.9 . .
C220 C271 C134 102(3) . .
C220 C271 H271 112.9 . .
C151 C9CA H9CA 109.3 . .
C151 C9CA H9CB 109.3 . .
C151 C9CA C2AA 111.6(18) . .
H9CA C9CA H9CB 108.0 . .
C2AA C9CA H9CA 109.3 . .
C2AA C9CA H9CB 109.3 . .
C151 C5AA H5AA 108.0 . .
C151 C5AA H5AB 108.0 . .
H5AA C5AA H5AB 107.3 . .
C1AA C5AA C151 117.1(19) . .
C1AA C5AA H5AA 108.0 . .
C1AA C5AA H5AB 108.0 . .
H4AA C4AA H4AB 107.6 . .
C2AA C4AA H4AA 108.6 . .
C2AA C4AA H4AB 108.6 . .
C215 C4AA H4AA 108.6 . .
C215 C4AA H4AB 108.6 . .
C215 C4AA C2AA 114.5(19) . .
H3AA C3AA H3AB 108.4 . .
C215 C3AA H3AA 110.1 . .
C215 C3AA H3AB 110.1 . .
C215 C3AA C1AA 107.9(16) . .
C1AA C3AA H3AA 110.1 . .
C1AA C3AA H3AB 110.1 . .
C214 C2AA C9CA 103.2(19) . .
C214 C2AA C4AA 113.9(19) . .
C214 C2AA H2AA 112.0 . .
C9CA C2AA C4AA 103(2) . .
C9CA C2AA H2AA 112.0 . .
C4AA C2AA H2AA 112.0 . .
C195 C215 H215 109.6 . .
C4AA C215 C195 103(2) . .
C4AA C215 C3AA 117(2) . .
C4AA C215 H215 109.6 . .
C3AA C215 C195 108(2) . .
C3AA C215 H215 109.6 . .
C216 C7AA H7AA 109.9 . .
C216 C7AA H7AB 109.9 . .
C226 C7AA C216 109(3) . .
C226 C7AA H7AA 109.9 . .
C226 C7AA H7AB 109.9 . .
H7AA C7AA H7AB 108.3 . .
C214 C1AA C5AA 104(2) . .
C214 C1AA C3AA 111.7(19) . .
C214 C1AA H1AA 112.1 . .
C5AA C1AA H1AA 112.1 . .
C3AA C1AA C5AA 104(2) . .
C3AA C1AA H1AA 112.1 . .

loop_
_geom_bond_atom_site_label_1
_geom_bond_atom_site_label_2
_geom_bond_distance
_geom_bond_site_symmetry_2
Ag1 Ag1 2.684(3) 4
Ag1 Ag2 2.7316(16) .
Ag1 Ag3 2.8185(18) .
Ag1 Ag4 2.7376(17) .
Ag1 Ag5 2.8093(17) .
Ag1 Ag5 2.8118(19) 4
Ag1 Ag6 2.6449(18) .
Ag1 Ag7 2.7367(16) .
Ag1 Ag8 2.8158(18) 4
Ag1 Ag8 2.8135(16) .
Ag1 Ag33 2.7403(17) .
Ag1 Ag10 2.7332(19) .
Ag2 Ag4 2.9444(19) .
Ag2 Ag11 2.818(2) .
Ag2 Ag12 2.8202(19) .
Ag2 Ag6 2.9510(17) .
Ag2 Ag13 2.7619(18) .
Ag2 Ag8 3.038(2) 4
Ag2 Ag8 2.7283(18) .
Ag2 Ag14 2.7666(17) .
Ag2 Ag15 2.8990(17) .
Ag2 Ag16 2.7688(18) .
Ag2 Ag10 2.9530(18) .
Ag24 Ag34 2.9078(17) .
Ag24 Ag25 2.8490(18) .
Ag24 Ag35 3.0130(19) .
Ag24 Ag17 3.0559(18) .
Ag24 Ag5 3.0007(18) 4
Ag24 Ag26 2.8867(17) .
Ag24 Ag18 2.838(2) .
Ag24 Ag53 3.2982(19) .
Ag24 Ag33 2.7833(17) 4
Ag24 Ag63 2.982(2) .
Ag24 Ag51 2.9140(17) .
Ag24 Ag64 2.901(2) .
Ag3 Ag1 2.8186(18) 4
Ag3 Ag17 2.7756(18) .
Ag3 Ag17 2.7755(18) 4
Ag3 Ag5 2.9048(16) 4
Ag3 Ag5 2.9046(16) .
Ag3 Ag18 2.9717(16) 4
Ag3 Ag18 2.9717(16) .
Ag3 Ag7 3.0534(13) 4
Ag3 Ag7 3.0533(13) .
Ag3 Ag33 2.7302(14) 4
Ag3 Ag33 2.7304(14) .
Ag34 Ag35 2.9360(17) .
Ag34 Ag17 2.880(2) .
Ag34 Ag68 2.9630(18) .
Ag34 Ag28 2.9609(17) .
Ag34 Ag33 2.7579(18) 4
Ag34 Ag32 2.922(2) .
Ag34 Ag63 2.851(2) .
Ag34 Ag50 2.8982(19) .
Ag34 Ag51 3.0995(19) .
Ag34 Ag70 2.920(2) .
Ag34 Cl93 2.619(5) .
Ag19 Ag25 2.8869(17) .
Ag19 Ag21 2.8989(19) .
Ag19 Ag4 2.761(2) .
Ag19 Ag22 3.011(2) .
Ag19 Ag5 3.0004(18) 4
Ag19 Ag26 2.8521(18) .
Ag19 Ag23 3.0644(17) .
Ag19 Ag55 2.878(2) .
Ag19 Ag56 2.9037(18) .
Ag19 Ag9 2.8346(18) .
Ag19 Ag57 3.287(2) .
Ag19 Ag58 3.0191(19) .
Ag25 Ag22 2.8764(19) .
Ag25 Ag5 2.7734(17) 4
Ag25 Ag26 2.9431(19) .
Ag25 Ag18 3.0777(18) .
Ag25 Ag7 2.904(2) .
Ag25 Ag53 2.8610(17) .
Ag25 Ag55 2.894(2) .
Ag25 Ag31 2.8902(19) .
Ag25 Ag61 2.9134(18) .
Ag25 Ag64 3.091(2) .
Ag20 Ag21 2.947(2) .
Ag20 Ag4 2.8069(19) .
Ag20 Ag12 2.9503(19) .
Ag20 Ag22 2.890(2) .
Ag20 Ag6 2.8004(17) .
Ag20 Ag27 2.9431(17) .
Ag20 Ag13 2.9141(18) .
Ag20 Ag41 2.919(2) .
Ag20 Ag44 2.8864(17) .
Ag20 Ag29 2.909(2) .
Ag20 Ag59 2.875(2) .
Ag20 Ag60 2.9193(19) .
Ag21 Ag4 2.7507(17) .
Ag21 Ag22 2.9338(17) .
Ag21 Ag23 2.8944(18) .
Ag21 Ag13 2.9251(19) .
Ag21 Ag44 2.952(2) .
Ag21 Ag56 3.113(2) .
Ag21 Ag46 2.8878(18) .
Ag21 Ag59 2.907(2) .
Ag21 Ag58 2.830(2) .
Ag21 Cl1A 2.621(5) .
Ag36 Ag11 2.9523(18) .
Ag36 Ag35 2.9099(17) 4
Ag36 Ag26 2.8828(18) 4
Ag36 Ag71 2.9430(19) .
Ag36 Ag37 2.9287(19) .
Ag36 Ag9 2.9087(19) 4
Ag36 Ag57 3.140(2) 4
Ag36 Ag30 2.9513(18) .
Ag36 Ag10 2.747(2) .
Ag36 Ag39 2.8078(18) .
Ag36 Ag65 2.8998(19) .
Ag36 Cl85 2.598(6) .
Ag4 Ag22 2.7781(17) .
Ag4 Ag5 3.0476(18) 4
Ag4 Ag6 2.958(2) .
Ag4 Ag23 2.8975(18) .
Ag4 Ag13 2.8167(17) .
Ag4 Ag7 2.9446(16) .
Ag4 Ag8 2.7376(18) 4
Ag11 Ag12 2.9090(18) .
Ag11 Ag14 2.9091(19) .
Ag11 Ag15 2.8919(19) .
Ag11 Ag37 2.903(2) .
Ag11 Ag9 3.0107(18) 4
Ag11 Ag38 2.9142(17) .
Ag11 Ag30 2.8962(17) .
Ag11 Ag10 2.7766(17) .
Ag11 Ag39 2.807(2) .
Ag11 Ag40 2.9290(19) .
Ag12 Ag6 2.8047(17) .
Ag12 Ag13 2.888(2) .
Ag12 Ag14 2.9550(18) .
Ag12 Ag41 2.9130(19) .
Ag12 Ag42 2.921(2) .
Ag12 Ag29 2.9023(18) .
Ag12 Ag43 2.8774(18) .
Ag12 Ag30 2.9448(19) .
Ag12 Ag40 2.882(2) .
Ag35 Ag36 2.9098(17) 4
Ag35 Ag26 2.8783(18) .
Ag35 Ag71 2.920(2) 4
Ag35 Ag28 2.8974(18) .
Ag35 Ag33 2.771(2) 4
Ag35 Ag63 2.8367(18) .
Ag35 Ag30 2.9206(17) 4
Ag35 Ag10 2.8178(18) 4
Ag35 Ag65 2.930(2) 4
Ag35 Ag70 2.9383(19) .
Ag17 Ag17 2.980(3) 4
Ag17 Ag18 2.8415(17) .
Ag17 Ag18 2.9031(19) 4
Ag17 Ag33 2.8948(17) 4
Ag17 Ag32 2.8988(17) .
Ag17 Ag50 2.9588(18) .
Ag17 Ag51 2.9127(19) .
Ag17 Ag52 3.0820(18) 4
Ag17 Ag52 2.8836(18) .
Ag22 Ag27 2.933(2) .
Ag22 Ag7 2.8200(17) .
Ag22 Ag31 2.9137(17) .
Ag22 Ag61 2.920(2) .
Ag22 Ag59 2.9289(19) .
Ag22 Ag58 2.837(2) .
Ag22 Ag62 2.9328(19) .
Ag5 Ag1 2.8116(19) 4
Ag5 Ag24 3.0008(18) 4
Ag5 Ag19 3.0004(18) 4
Ag5 Ag25 2.7735(17) 4
Ag5 Ag4 3.0476(18) 4
Ag5 Ag26 2.767(2) 4
Ag5 Ag7 2.7344(19) 4
Ag5 Ag8 2.9154(17) .
Ag5 Ag33 3.0372(17) .
Ag5 Ag10 2.7296(18) .
Ag26 Ag36 2.8827(18) 4
Ag26 Ag5 2.767(2) 4
Ag26 Ag55 3.1075(18) .
Ag26 Ag9 3.0750(17) .
Ag26 Ag57 2.8790(19) .
Ag26 Ag10 2.9032(18) 4
Ag26 Ag65 2.933(2) 4
Ag26 Ag64 2.9114(18) .
Ag6 Ag27 2.8099(17) .
Ag6 Ag7 2.9463(19) .
Ag6 Ag28 2.8030(18) 4
Ag6 Ag33 2.9545(17) .
Ag6 Ag29 2.7283(19) .
Ag6 Ag30 2.797(2) .
Ag6 Ag10 2.9466(18) .
Ag27 Ag7 2.8119(19) .
Ag27 Ag31 2.950(2) .
Ag27 Ag28 2.951(2) 4
Ag27 Ag29 2.904(2) .
Ag27 Ag32 2.8848(17) 4
Ag27 Ag66 2.8875(18) .
Ag27 Ag62 2.8889(19) .
Ag27 Ag60 2.9198(18) .
Ag27 Ag67 2.935(2) .
Ag23 Ag13 2.887(2) .
Ag23 Ag8 2.7714(17) 4
Ag23 Ag15 2.9748(18) 4
Ag23 Ag16 2.8883(19) .
Ag23 Ag48 2.9106(17) .
Ag23 Ag56 2.890(2) .
Ag23 Ag9 2.8500(19) .
Ag23 Ag46 2.9376(19) .
Ag23 Ag49 3.142(2) .
Ag18 Ag17 2.9031(19) 4
Ag18 Ag7 2.7568(17) .
Ag18 Ag53 2.920(2) .
Ag18 Ag31 2.9098(18) .
Ag18 Ag32 3.012(2) 4
Ag18 Ag54 3.0519(19) .
Ag18 Ag52 2.8906(17) 4
Ag13 Ag14 2.9432(19) .
Ag13 Ag16 3.0182(18) .
Ag13 Ag44 2.9130(19) .
Ag13 Ag45 2.8309(18) .
Ag13 Ag46 2.901(2) .
Ag13 Ag43 2.939(2) .
Ag68 Ag28 2.8858(17) .
Ag68 Ag32 2.920(2) .
Ag68 Ag50 3.107(2) .
Ag68 Ag66 3.026(2) 4
Ag68 Ag70 3.141(2) .
Ag68 Ag67 2.9367(19) 4
Ag68 S72 2.558(5) .
Ag68 Cl93 2.805(5) .
Ag68 S94 2.611(6) .
Ag7 Ag5 2.7345(19) 4
Ag7 Ag31 2.7552(17) .
Ag7 Ag33 2.9580(19) .
Ag7 Ag32 2.7779(18) 4
Ag53 Ag31 3.107(2) .
Ag53 Ag51 3.290(2) .
Ag53 Ag64 3.094(2) .
Ag53 S84 2.560(5) .
Ag53 S90 2.528(5) .
Ag55 Ag57 3.097(2) .
Ag55 Ag61 3.103(2) .
Ag55 Ag58 2.912(2) .
Ag55 Ag64 2.9252(19) .
Ag55 S84 2.909(5) .
Ag55 S89 2.664(5) .
Ag55 S91 2.733(5) .
Ag8 Ag1 2.8156(18) 4
Ag8 Ag2 3.038(2) 4
Ag8 Ag4 2.7376(18) 4
Ag8 Ag23 2.7714(17) 4
Ag8 Ag8 2.896(3) 4
Ag8 Ag15 2.7757(17) .
Ag8 Ag16 2.9952(18) 4
Ag8 Ag9 2.973(2) 4
Ag8 Ag10 3.0489(19) .
Ag14 Ag15 2.8761(18) .
Ag14 Ag16 2.912(2) .
Ag14 Ag45 2.846(2) .
Ag14 Ag38 2.917(2) .
Ag14 Ag43 2.9221(19) .
Ag14 Ag40 2.938(2) .
Ag14 Ag47 3.116(2) .
Ag14 Cl87 2.631(5) .
Ag31 Ag32 2.964(2) 4
Ag31 Ag61 2.928(2) .
Ag31 Ag66 2.952(2) .
Ag31 Ag62 2.9226(19) .
Ag31 Ag54 2.8331(18) .
Ag31 Cl92 2.618(5) .
Ag15 Ag23 2.9750(18) 4
Ag15 Ag16 3.038(2) .
Ag15 Ag16 2.852(2) 4
Ag15 Ag48 3.0827(18) 4
Ag15 Ag9 2.8985(18) 4
Ag15 Ag38 2.996(2) .
Ag15 Ag49 2.882(2) 4
Ag15 Ag47 2.8775(18) .
Ag16 Ag8 2.9952(18) 4
Ag16 Ag15 2.852(2) 4
Ag16 Ag16 2.837(3) 4
Ag16 Ag48 2.895(2) .
Ag16 Ag45 3.0140(19) .
Ag16 Ag47 2.9181(19) .
Ag16 Ag47 3.371(2) 4
Ag71 Ag35 2.920(2) 4
Ag71 Ag37 3.1682(18) .
Ag71 Ag69 2.963(2) .
Ag71 Ag30 2.880(2) .
Ag71 Ag65 3.148(2) .
Ag71 Ag70 3.0473(19) 4
Ag71 S75 2.557(4) .
Ag71 S77 2.558(5) .
Ag71 Cl85 2.897(5) .
Ag48 Ag15 3.0828(18) 4
Ag48 Ag45 2.968(2) .
Ag48 Ag46 3.224(2) .
Ag48 Ag49 2.915(2) .
Ag48 Ag47 3.119(2) 4
Ag48 S76 2.772(5) .
Ag48 S78 2.766(5) .
Ag48 S95 2.691(6) .
Ag41 Ag44 2.922(2) .
Ag41 Ag42 3.247(2) .
Ag41 Ag29 2.9059(18) .
Ag41 Ag43 3.000(2) .
Ag41 Ag60 3.226(2) .
Ag41 S81 2.537(5) .
Ag41 S82 2.504(5) .
Ag44 Ag46 3.101(2) .
Ag44 Ag43 3.041(2) .
Ag44 Ag59 3.141(2) .
Ag44 S79 2.573(5) .
Ag44 S81 2.647(5) .
Ag44 Cl1A 2.797(6) .
Ag42 Ag37 2.998(2) .
Ag42 Ag29 2.905(2) .
Ag42 Ag69 3.2216(19) .
Ag42 Ag30 2.9188(19) .
Ag42 Ag40 2.948(2) .
Ag42 S77 2.549(5) .
Ag42 S82 2.525(5) .
Ag28 Ag6 2.8031(18) 4
Ag28 Ag27 2.951(2) 4
Ag28 Ag33 2.8186(19) 4
Ag28 Ag29 2.8995(17) 4
Ag28 Ag32 2.907(2) .
Ag28 Ag69 2.925(2) 4
Ag28 Ag30 2.9311(18) 4
Ag28 Ag70 2.871(2) .
Ag28 Ag67 2.9402(19) 4
Ag37 Ag30 2.878(2) .
Ag37 Ag39 2.996(2) .
Ag37 Ag40 3.034(2) .
Ag37 S73 2.569(4) .
Ag37 S77 2.575(5) .
Ag45 Ag46 2.892(2) .
Ag45 Ag43 3.108(2) .
Ag45 S79 2.624(5) .
Ag45 S95 2.462(5) .
Ag33 Ag24 2.7833(17) 4
Ag33 Ag34 2.7577(18) 4
Ag33 Ag35 2.771(2) 4
Ag33 Ag17 2.8949(17) 4
Ag33 Ag28 2.8183(19) 4
Ag33 Ag32 2.8083(17) 4
Ag33 Ag10 2.9476(17) .
Ag29 Ag28 2.8997(17) 4
Ag29 Ag69 2.907(2) .
Ag29 Ag30 2.9033(19) .
Ag29 Ag60 2.918(2) .
Ag29 Ag67 2.9159(18) .
Ag29 Cl96 2.547(6) .
Ag32 Ag27 2.8849(17) 4
Ag32 Ag18 3.012(2) 4
Ag32 Ag7 2.7779(18) 4
Ag32 Ag31 2.964(2) 4
Ag32 Ag33 2.8084(17) 4
Ag32 Ag50 2.9159(17) .
Ag32 Ag66 2.9337(18) 4
Ag32 Ag54 2.8129(18) 4
Ag56 Ag9 3.357(2) .
Ag56 Ag57 3.225(2) .
Ag56 Ag49 3.204(2) .
Ag56 S76 2.587(4) .
Ag56 S91 2.552(5) .
Ag63 Ag65 2.9113(19) 4
Ag63 Ag70 3.155(2) .
Ag63 Ag64 2.921(2) .
Ag63 S75 2.611(5) 4
Ag63 S80 2.461(5) .
Ag9 Ag36 2.9088(19) 4
Ag9 Ag11 3.0109(18) 4
Ag9 Ag8 2.973(2) 4
Ag9 Ag15 2.8986(18) 4
Ag9 Ag57 2.905(2) .
Ag9 Ag10 2.7600(17) 4
Ag9 Ag39 3.060(2) 4
Ag9 Ag49 2.9033(18) .
Ag46 S76 2.466(6) .
Ag46 S79 2.565(6) .
Ag57 Ag36 3.140(2) 4
Ag57 S83 2.540(5) .
Ag57 S89 2.593(5) .
Ag50 Ag54 2.899(2) 4
Ag50 Ag52 3.181(2) .
Ag50 S72 2.576(5) .
Ag50 S88 2.466(5) .
Ag38 Ag39 2.896(2) .
Ag38 Ag40 3.094(2) .
Ag38 Ag49 3.136(2) 4
Ag38 S73 2.571(5) .
Ag38 S78 2.455(5) 4
Ag69 Ag28 2.925(2) 4
Ag69 Ag30 2.941(2) .
Ag69 Ag70 3.012(2) 4
Ag69 Ag67 3.221(2) .
Ag69 S77 2.551(5) .
Ag69 S94 2.531(5) 4
Ag51 Ag52 3.202(2) 4
Ag51 S80 2.528(5) .
Ag51 S88 2.589(5) .
Ag43 Ag40 3.125(2) .
Ag43 S79 2.575(6) .
Ag43 S82 2.657(6) .
Ag43 Cl87 2.875(5) .
Ag30 Ag35 2.9207(17) 4
Ag30 Ag28 2.9312(17) 4
Ag30 Ag10 2.8082(19) .
Ag10 Ag35 2.8177(18) 4
Ag10 Ag26 2.9031(18) 4
Ag10 Ag9 2.7599(17) 4
Ag61 Ag58 2.9045(19) .
Ag61 Ag62 3.173(2) .
Ag61 S84 2.461(6) .
Ag61 S86 2.558(5) .
Ag66 Ag68 3.026(2) 4
Ag66 Ag32 2.9336(18) 4
Ag66 Ag62 3.158(2) .
Ag66 Ag54 3.032(2) .
Ag66 Ag67 3.006(2) .
Ag66 S72 2.564(4) 4
Ag66 S74 2.635(5) .
Ag66 Cl92 2.911(6) .
Ag39 Ag9 3.060(2) 4
Ag39 Ag49 2.980(2) 4
Ag39 S73 2.684(5) .
Ag39 S83 2.454(5) 4
Ag59 Ag58 3.099(2) .
Ag59 Ag62 3.091(2) .
Ag59 Ag60 3.003(2) .
Ag59 S81 2.602(5) .
Ag59 S86 2.580(5) .
Ag65 Ag35 2.930(2) 4
Ag65 Ag26 2.934(2) 4
Ag65 Ag63 2.9114(19) 4
Ag65 Ag64 3.177(2) 4
Ag65 S75 2.552(5) .
Ag65 S89 2.472(5) 4
Ag40 S73 2.560(5) .
Ag40 S82 2.688(5) .
Ag40 Cl87 2.788(5) .
Ag58 S86 2.621(5) .
Ag58 S91 2.480(6) .
Ag62 Ag60 2.955(2) .
Ag62 S74 2.633(6) .
Ag62 S86 2.565(5) .
Ag62 Cl92 2.815(5) .
Ag60 Ag67 3.248(2) .
Ag60 S74 2.519(4) .
Ag60 S81 2.510(5) .
Ag70 Ag71 3.0475(19) 4
Ag70 Ag69 3.012(2) 4
Ag70 S75 2.560(5) 4
Ag70 Cl93 2.922(5) .
Ag70 S94 2.602(5) .
Ag54 Ag32 2.8131(18) 4
Ag54 Ag50 2.899(2) 4
Ag54 Ag52 2.988(2) 4
Ag54 S72 2.637(5) 4
Ag54 S90 2.443(6) .
Ag52 Ag17 3.0818(18) 4
Ag52 Ag18 2.8906(17) 4
Ag52 Ag51 3.202(2) 4
Ag52 Ag54 2.988(2) 4
Ag52 Ag52 2.893(3) 4
Ag52 S88 2.829(5) .
Ag52 S88 2.755(5) 4
Ag52 S90 2.642(5) 4
Ag49 Ag15 2.882(2) 4
Ag49 Ag38 3.136(2) 4
Ag49 Ag39 2.980(2) 4
Ag49 S76 2.743(5) .
Ag49 S78 2.805(5) .
Ag49 S83 2.620(6) .
Ag64 Ag65 3.177(2) 4
Ag64 S80 2.719(4) .
Ag64 S84 2.706(5) .
Ag64 S89 2.781(5) .
Ag47 Ag16 3.371(2) 4
Ag47 Ag48 3.118(2) 4
Ag47 Ag47 3.316(4) 4
Ag47 S78 2.575(5) 4
Ag47 S95 2.511(5) .
Ag67 Ag68 2.9368(19) 4
Ag67 Ag28 2.9403(19) 4
Ag67 S74 2.527(5) .
Ag67 S94 2.534(6) 4
S72 Ag66 2.564(4) 4
S72 Ag54 2.637(5) 4
S72 C57 1.809(19) .
S73 C18 1.88(2) .
S74 C53 1.792(18) .
S75 Ag63 2.611(5) 4
S75 Ag70 2.560(5) 4
S75 C8CA 1.85(2) .
S76 C63 1.844(19) .
S77 C46 1.87(3) .
S78 Ag38 2.455(5) 4
S78 Ag47 2.576(5) 4
S78 C7 1.820(18) .
S79 C30 1.866(18) .
S80 C4 1.857(18) .
S81 C20 1.90(2) .
S82 C25 1.87(2) .
S83 Ag39 2.454(5) 4
S83 C58 1.83(2) .
S84 C15 1.859(19) .
S86 C151 1.80(2) .
S88 Ag52 2.755(5) 4
S88 C9 1.879(17) .
S89 Ag65 2.472(5) 4
S89 C37 1.86(2) .
S90 Ag52 2.642(5) 4
S90 C26 1.866(17) .
S91 C31 1.794(18) .
S94 Ag69 2.531(5) 4
S94 Ag67 2.534(6) 4
S94 C24 1.817(18) .
S95 C16 1.822(17) .
C3 H3A 0.9700 .
C3 H3B 0.9700 .
C3 C8CA 1.54(2) .
C3 C50 1.59(3) .
C4 C23 1.50(2) .
C4 C36 1.51(3) .
C4 C5BA 1.55(3) .
C5 H5A 0.9700 .
C5 H5B 0.9700 .
C5 C26 1.61(2) .
C5 C43 1.55(2) .
C8CA C48 1.58(2) .
C8CA C59 1.55(2) .
C7 C40 1.56(3) .
C7 C44 1.53(3) .
C7 C97 1.50(3) .
C9 C32 1.54(3) .
C9 C61 1.46(3) .
C9 C65 1.57(3) .
C8AA H8AA 0.9800 .
C8AA C54 1.43(3) .
C8AA C65 1.55(3) .
C8AA C79 1.54(3) .
C11 H11A 0.9700 .
C11 H11B 0.9700 .
C11 C26 1.49(3) .
C11 C52 1.54(2) .
C13 H13A 0.9700 .
C13 H13B 0.9700 .
C13 C16 1.58(3) .
C13 C69 1.66(3) .
C14 H14A 0.9700 .
C14 H14B 0.9700 .
C14 C57 1.57(3) .
C14 C78 1.60(3) .
C15 C104 1.44(3) .
C15 C153 1.46(3) .
C15 C185 1.49(3) .
C16 C29 1.54(3) .
C16 C33 1.60(3) .
C17 H17 0.9800 .
C17 C71 1.61(3) .
C17 C72 1.51(3) .
C17 C123 1.39(3) .
C18 C146 1.51(3) .
C18 C155 1.43(3) .
C18 C173 1.60(3) .
C19 H19A 0.9700 .
C19 H19B 0.9700 .
C19 C26 1.53(3) .
C19 C42 1.50(2) .
C20 C119 1.51(3) .
C20 C134 1.51(4) .
C20 C193 1.51(3) .
C21 H21A 0.9700 .
C21 H21B 0.9700 .
C21 C43 1.46(2) .
C21 C52 1.50(3) .
C22 H22A 0.9700 .
C22 H22B 0.9700 .
C22 C50 1.51(3) .
C22 C111 1.52(3) .
C23 H23A 0.9700 .
C23 H23B 0.9700 .
C23 C41 1.53(3) .
C24 C109 1.57(3) .
C24 C190 1.58(3) .
C24 C198 1.50(3) .
C25 C84 1.51(3) .
C25 C135 1.50(3) .
C25 C148 1.48(3) .
C27 H27A 0.9700 .
C27 H27B 0.9700 .
C27 C63 1.52(3) .
C27 C70 1.54(3) .
C28 H28 0.9800 .
C28 C32 1.58(2) .
C28 C47 1.58(3) .
C28 C79 1.51(3) .
C29 H29A 0.9700 .
C29 H29B 0.9700 .
C29 C114 1.55(2) .
C30 C34 1.48(2) .
C30 C71 1.57(3) .
C30 C77 1.48(3) .
C31 C74 1.61(3) .
C31 C76 1.56(3) .
C31 C177 1.57(3) .
C32 H32A 0.9700 .
C32 H32B 0.9700 .
C33 H33A 0.9700 .
C33 H33B 0.9700 .
C33 C56 1.55(2) .
C34 H34A 0.9700 .
C34 H34B 0.9700 .
C34 C105 1.53(3) .
C35 H35 0.9800 .
C35 C59 1.58(3) .
C35 C73 1.52(3) .
C35 C87 1.50(3) .
C36 H36A 0.9700 .
C36 H36B 0.9700 .
C36 C81 1.56(3) .
C37 C112 1.48(3) .
C37 C142 1.58(3) .
C37 C156 1.52(3) .
C38 H38 0.9800 .
C38 C47 1.53(3) .
C38 C54 1.57(3) .
C38 C61 1.58(2) .
C39 H39 0.9800 .
C39 C75 1.44(3) .
C39 C5BA 1.56(3) .
C39 C110 1.49(3) .
C40 H40A 0.9700 .
C40 H40B 0.9700 .
C40 C60 1.56(3) .
C41 H41 0.9800 .
C41 C75 1.51(3) .
C41 C117 1.51(3) .
C42 H42 0.9800 .
C42 C45 1.57(3) .
C42 C64 1.47(3) .
C43 H43 0.9800 .
C43 C64 1.59(3) .
C44 H44A 0.9700 .
C44 H44B 0.9700 .
C44 C141 1.58(3) .
C45 H45A 0.9700 .
C45 H45B 0.9700 .
C45 C52 1.55(3) .
C46 C80 1.53(3) .
C46 C93 1.49(3) .
C46 C131 1.60(3) .
C47 H47A 0.9700 .
C47 H47B 0.9700 .
C48 H48A 0.9700 .
C48 H48B 0.9700 .
C48 C111 1.58(3) .
C49 H49A 0.9700 .
C49 H49B 0.9700 .
C49 C78 1.48(3) .
C49 C100 1.52(3) .
C50 H50 0.9800 .
C50 C73 1.49(3) .
C51 H51A 0.9700 .
C51 H51B 0.9700 .
C51 C69 1.54(3) .
C51 C114 1.58(3) .
C52 H52 0.9800 .
C53 C152 1.54(3) .
C53 C159 1.48(3) .
C53 C164 1.46(3) .
C54 H54A 0.9700 .
C54 H54B 0.9700 .
C56 H56 0.9800 .
C56 C67 1.57(2) .
C56 C125 1.53(3) .
C57 C107 1.51(3) .
C57 C122 1.46(3) .
C58 C82 1.56(3) .
C58 C96 1.51(3) .
C58 C108 1.50(3) .
C59 H59A 0.9700 .
C59 H59B 0.9700 .
C60 H60 0.9800 .
C60 C127 1.51(3) .
C60 C171 1.54(3) .
C61 H61A 0.9700 .
C61 H61B 0.9700 .
C63 C66 1.45(3) .
C63 C68 1.56(3) .
C64 H64A 0.9700 .
C64 H64B 0.9700 .
C65 H65A 0.9700 .
C65 H65B 0.9700 .
C66 H66A 0.9700 .
C66 H66B 0.9700 .
C66 C95 1.56(3) .
C67 H67A 0.9700 .
C67 H67B 0.9700 .
C67 C69 1.47(3) .
C68 H68A 0.9700 .
C68 H68B 0.9700 .
C68 C94 1.54(3) .
C69 H69 0.9800 .
C70 H70 0.9800 .
C70 C90 1.54(3) .
C70 C169 1.46(3) .
C71 H71A 0.9700 .
C71 H71B 0.9700 .
C72 H72A 0.9700 .
C72 H72B 0.9700 .
C72 C105 1.55(3) .
C73 H73A 0.9700 .
C73 H73B 0.9700 .
C74 H74A 0.9700 .
C74 H74B 0.9700 .
C74 C118 1.56(3) .
C75 H75A 0.9700 .
C75 H75B 0.9700 .
C76 H76A 0.9700 .
C76 H76B 0.9700 .
C76 C83 1.47(3) .
C77 H77A 0.9700 .
C77 H77B 0.9700 .
C77 C136 1.61(3) .
C78 H78 0.9800 .
C78 C143 1.39(3) .
C79 H79A 0.9700 .
C79 H79B 0.9700 .
C80 H80A 0.9700 .
C80 H80B 0.9700 .
C80 C91 1.59(3) .
C81 H81 0.9800 .
C81 C110 1.56(3) .
C81 C117 1.59(3) .
C82 H82A 0.9700 .
C82 H82B 0.9700 .
C82 C88 1.61(3) .
C83 H83 0.9800 .
C83 C99 1.49(3) .
C83 C132 1.69(4) .
C84 H84A 0.9700 .
C84 H84B 0.9700 .
C84 C137 1.57(3) .
C85 H85A 0.9700 .
C85 H85B 0.9700 .
C85 C105 1.60(4) .
C85 C136 1.59(3) .
C86 H86A 0.9700 .
C86 H86B 0.9700 .
C86 C106 1.44(3) .
C86 C140 1.53(3) .
C87 H87A 0.9700 .
C87 H87B 0.9700 .
C87 C111 1.56(3) .
C88 H88 0.9800 .
C88 C101 1.55(3) .
C88 C147 1.60(3) .
C5BA H5BA 0.9700 .
C5BA H5BB 0.9700 .
C90 H90A 0.9700 .
C90 H90B 0.9700 .
C90 C95 1.55(3) .
C91 H91 0.9800 .
C91 C92 1.51(3) .
C91 C128 1.50(3) .
C92 H92A 0.9700 .
C92 H92B 0.9700 .
C92 C106 1.56(3) .
C93 H93A 0.9700 .
C93 H93B 0.9700 .
C93 C140 1.56(3) .
C94 H94 0.9800 .
C94 C98 1.55(3) .
C94 C169 1.63(3) .
C95 H95 0.9800 .
C95 C98 1.57(3) .
C96 H96A 0.9700 .
C96 H96B 0.9700 .
C96 C178 1.54(4) .
C97 H97A 0.9700 .
C97 H97B 0.9700 .
C97 C144 1.63(3) .
C98 H98A 0.9700 .
C98 H98B 0.9700 .
C99 H99A 0.9700 .
C99 H99B 0.9700 .
C99 C118 1.52(3) .
C100 H100 0.9800 .
C100 C103 1.55(3) .
C100 C107 1.56(3) .
C101 H10A 0.9700 .
C101 H10B 0.9700 .
C101 C178 1.47(4) .
C102 H102 0.9800 .
C102 C130 1.56(4) .
C102 C163 1.66(3) .
C102 C198 1.68(4) .
C103 H10C 0.9700 .
C103 H10D 0.9700 .
C103 C172 1.54(3) .
C104 H10E 0.9700 .
C104 H10F 0.9700 .
C104 C157 1.62(4) .
C105 H105 0.9800 .
C106 H106 0.9800 .
C106 C131 1.58(3) .
C107 H10G 0.9700 .
C107 H10H 0.9700 .
C108 H10I 0.9700 .
C108 H10J 0.9700 .
C108 C113 1.59(3) .
C109 H10K 0.9700 .
C109 H10L 0.9700 .
C109 C205 1.62(4) .
C110 H11C 0.9700 .
C110 H11D 0.9700 .
C111 H111 0.9800 .
C112 H11E 0.9700 .
C112 H11F 0.9700 .
C112 C263 1.54(4) .
C113 H113 0.9800 .
C113 C147 1.53(3) .
C113 C176 1.49(3) .
C114 H114 0.9800 .
C114 C125 1.52(3) .
C116 H116 0.9800 .
C116 C165 1.55(4) .
C116 C173 1.67(4) .
C116 C174 1.45(4) .
C117 H11G 0.9700 .
C117 H11H 0.9700 .
C118 H118 0.9800 .
C118 C241 1.61(4) .
C119 H11I 0.9700 .
C119 H11J 0.9700 .
C119 C168 1.55(4) .
C120 H120 0.9800 .
C120 C135 1.64(3) .
C120 C138 1.49(3) .
C120 C200 1.58(4) .
C122 H12A 0.9700 .
C122 H12B 0.9700 .
C122 C172 1.56(3) .
C123 H12C 0.9700 .
C123 H12D 0.9700 .
C123 C136 1.54(3) .
C124 H12E 0.9700 .
C124 H12F 0.9700 .
C124 C149 1.36(4) .
C124 C157 1.58(4) .
C125 H12G 0.9700 .
C125 H12H 0.9700 .
C127 H12I 0.9700 .
C127 H12J 0.9700 .
C127 C144 1.50(3) .
C128 H12K 0.9700 .
C128 H12L 0.9700 .
C128 C140 1.46(3) .
C129 H12M 0.9700 .
C129 H12N 0.9700 .
C129 C141 1.47(4) .
C129 C144 1.55(4) .
C130 H13C 0.9700 .
C130 H13D 0.9700 .
C130 C205 1.57(4) .
C131 H13E 0.9700 .
C131 H13F 0.9700 .
C132 H13G 0.9700 .
C132 H13H 0.9700 .
C132 C245 1.41(4) .
C134 H13I 0.9700 .
C134 H13J 0.9700 .
C134 C271 1.66(4) .
C135 H13K 0.9700 .
C135 H13L 0.9700 .
C136 H136 0.9800 .
C137 H137 0.9800 .
C137 C200 1.53(4) .
C137 C227 1.45(4) .
C138 H13M 0.9700 .
C138 H13N 0.9700 .
C138 C139 1.67(4) .
C139 H139 0.9800 .
C139 C148 1.56(3) .
C139 C227 1.52(4) .
C140 H140 0.9800 .
C141 H141 0.9800 .
C141 C171 1.50(4) .
C142 H14C 0.9700 .
C142 H14D 0.9700 .
C142 C243 1.57(4) .
C143 H14E 0.9700 .
C143 H14F 0.9700 .
C143 C172 1.61(4) .
C144 H144 0.9800 .
C146 H14G 0.9700 .
C146 H14H 0.9700 .
C146 C199 1.70(4) .
C147 H14I 0.9700 .
C147 H14J 0.9700 .
C148 H14K 0.9700 .
C148 H14L 0.9700 .
C149 H149 0.9800 .
C149 C153 1.72(4) .
C149 C158 1.51(4) .
C150 H150 0.9800 .
C150 C158 1.52(4) .
C150 C170 1.35(4) .
C150 C185 1.67(4) .
C151 C195 1.49(3) .
C151 C9CA 1.522(19) .
C151 C5AA 1.58(4) .
C152 H15A 0.9700 .
C152 H15B 0.9700 .
C152 C235 1.43(4) .
C153 H15C 0.9700 .
C153 H15D 0.9700 .
C155 H15E 0.9700 .
C155 H15F 0.9700 .
C155 C187 1.72(4) .
C156 H15G 0.9700 .
C156 H15H 0.9700 .
C156 C253 1.61(4) .
C157 H157 0.9800 .
C157 C170 1.51(4) .
C158 H15I 0.9700 .
C158 H15J 0.9700 .
C159 H15K 0.9700 .
C159 H15L 0.9700 .
C159 C216 1.57(3) .
C160 H160 0.9800 .
C160 C182 1.47(5) .
C160 C184 1.53(5) .
C160 C193 1.61(4) .
C163 H16A 0.9700 .
C163 H16B 0.9700 .
C163 C260 1.500(19) .
C164 H16C 0.9700 .
C164 H16D 0.9700 .
C164 C226 1.64(4) .
C165 H16E 0.9700 .
C165 H16F 0.9700 .
C165 C187 1.55(4) .
C168 H168 0.9800 .
C168 C184 1.51(5) .
C168 C220 1.48(4) .
C169 H16G 0.9700 .
C169 H16H 0.9700 .
C170 H17A 0.9700 .
C170 H17B 0.9700 .
C171 H17C 0.9700 .
C171 H17D 0.9700 .
C172 H172 0.9800 .
C173 H17E 0.9700 .
C173 H17F 0.9700 .
C174 H17G 0.9700 .
C174 H17H 0.9700 .
C174 C199 1.47(4) .
C176 H17I 0.9700 .
C176 H17J 0.9700 .
C176 C178 1.59(4) .
C177 H17K 0.9700 .
C177 H17L 0.9700 .
C177 C245 1.55(4) .
C178 H178 0.9800 .
C179 H17M 0.9700 .
C179 H17N 0.9700 .
C179 C187 1.39(4) .
C179 C199 1.42(4) .
C182 H18A 0.9700 .
C182 H18B 0.9700 .
C182 C271 1.44(5) .
C184 H18C 0.9700 .
C184 H18D 0.9700 .
C185 H18E 0.9700 .
C185 H18F 0.9700 .
C187 H187 0.9800 .
C189 H18G 0.9700 .
C189 H18H 0.9700 .
C189 C226 1.38(4) .
C189 C235 1.62(4) .
C190 H19C 0.9700 .
C190 H19D 0.9700 .
C190 C260 1.566(19) .
C193 H19E 0.9700 .
C193 H19F 0.9700 .
C195 H19G 0.9700 .
C195 H19H 0.9700 .
C195 C215 1.61(4) .
C197 H19I 0.9700 .
C197 H19J 0.9700 .
C197 C205 1.50(4) .
C197 C260 1.503(19) .
C198 H19K 0.9700 .
C198 H19L 0.9700 .
C199 H199 0.9800 .
C200 H20A 0.9700 .
C200 H20B 0.9700 .
C202 H20C 0.9700 .
C202 H20D 0.9700 .
C202 C253 1.48(4) .
C202 C263 1.45(4) .
C205 H205 0.9800 .
C209 H20E 0.9700 .
C209 H20F 0.9700 .
C209 C243 1.57(4) .
C209 C263 1.49(4) .
C214 H21C 0.9700 .
C214 H21D 0.9700 .
C214 C2AA 1.509(18) .
C214 C1AA 1.515(18) .
C216 H216 0.9800 .
C216 C232 1.40(4) .
C216 C7AA 1.54(4) .
C220 H22C 0.9700 .
C220 H22D 0.9700 .
C220 C271 1.58(4) .
C226 H226 0.9800 .
C226 C7AA 1.53(4) .
C227 H22E 0.9700 .
C227 H22F 0.9700 .
C232 H23C 0.9700 .
C232 H23D 0.9700 .
C232 C235 1.55(4) .
C235 H235 0.9800 .
C241 H24A 0.9700 .
C241 H24B 0.9700 .
C241 C245 1.40(4) .
C243 H243 0.9800 .
C243 C269 1.50(5) .
C245 H245 0.9800 .
C253 H253 0.9800 .
C253 C269 1.53(4) .
C260 H260 0.9800 .
C263 H263 0.9800 .
C269 H26A 0.9700 .
C269 H26B 0.9700 .
C271 H271 0.9800 .
C9CA H9CA 0.9700 .
C9CA H9CB 0.9700 .
C9CA C2AA 1.536(14) .
C5AA H5AA 0.9700 .
C5AA H5AB 0.9700 .
C5AA C1AA 1.553(19) .
C4AA H4AA 0.9700 .
C4AA H4AB 0.9700 .
C4AA C2AA 1.561(18) .
C4AA C215 1.39(3) .
C3AA H3AA 0.9700 .
C3AA H3AB 0.9700 .
C3AA C215 1.489(18) .
C3AA C1AA 1.537(18) .
C2AA H2AA 0.9800 .
C215 H215 0.9800 .
C7AA H7AA 0.9700 .
C7AA H7AB 0.9700 .
C1AA H1AA 0.9800 .

loop_
_geom_torsion_atom_site_label_1
_geom_torsion_atom_site_label_2
_geom_torsion_atom_site_label_3
_geom_torsion_atom_site_label_4
_geom_torsion
_geom_torsion_site_symmetry_1
Ag68 S72 C57 C14 -56.2(15) .
Ag68 S72 C57 C107 -170.5(14) .
Ag68 S72 C57 C122 61.3(19) .
Ag68 S94 C24 C109 155.0(11) .
Ag68 S94 C24 C190 36.4(17) .
Ag68 S94 C24 C198 -76.0(18) .
Ag53 S84 C15 C104 162.9(18) .
Ag53 S84 C15 C153 -72(2) .
Ag53 S84 C15 C185 44.9(18) .
Ag53 S90 C26 C5 -175.2(8) .
Ag53 S90 C26 C11 -58.9(17) .
Ag53 S90 C26 C19 71.6(15) .
Ag55 S84 C15 C104 -28(2) .
Ag55 S84 C15 C153 97.6(18) .
Ag55 S84 C15 C185 -145.6(13) .
Ag55 S89 C37 C112 123.6(15) .
Ag55 S89 C37 C142 6.8(17) .
Ag55 S89 C37 C156 -122.1(16) .
Ag55 S91 C31 C74 133.9(13) .
Ag55 S91 C31 C76 14(2) .
Ag55 S91 C31 C177 -108.5(16) .
Ag71 S75 C8CA C3 -154.8(10) .
Ag71 S75 C8CA C48 85.2(11) .
Ag71 S75 C8CA C59 -33.5(14) .
Ag71 S77 C46 C80 -60.3(18) .
Ag71 S77 C46 C93 175.7(13) .
Ag71 S77 C46 C131 52.7(14) .
Ag48 S76 C63 C27 -156.4(13) .
Ag48 S76 C63 C66 77.6(17) .
Ag48 S76 C63 C68 -44.4(18) .
Ag48 S78 C7 C40 11.6(17) .
Ag48 S78 C7 C44 126.4(13) .
Ag48 S78 C7 C97 -110.5(16) .
Ag48 S95 C16 C13 2.6(18) .
Ag48 S95 C16 C29 -113.8(15) .
Ag48 S95 C16 C33 124.8(12) .
Ag41 S81 C20 C119 -151.1(15) .
Ag41 S81 C20 C134 -28(2) .
Ag41 S81 C20 C193 91.6(19) .
Ag41 S82 C25 C84 60.5(17) .
Ag41 S82 C25 C135 -57.9(16) .
Ag41 S82 C25 C148 179.3(15) .
Ag44 S79 C30 C34 -170.0(14) .
Ag44 S79 C30 C71 -49.3(15) .
Ag44 S79 C30 C77 66.6(16) .
Ag44 S81 C20 C119 122.7(15) .
Ag44 S81 C20 C134 -114.1(18) .
Ag44 S81 C20 C193 5(2) .
Ag42 S77 C46 C80 128.7(14) .
Ag42 S77 C46 C93 5(2) .
Ag42 S77 C46 C131 -118.4(13) .
Ag42 S82 C25 C84 -29.4(18) .
Ag42 S82 C25 C135 -147.9(13) .
Ag42 S82 C25 C148 89.3(17) .
Ag37 S73 C18 C146 -33.1(18) .
Ag37 S73 C18 C155 90.1(17) .
Ag37 S73 C18 C173 -146.8(12) .
Ag37 S77 C46 C80 -145.9(14) .
Ag37 S77 C46 C93 90.1(17) .
Ag37 S77 C46 C131 -32.9(15) .
Ag45 S79 C30 C34 11(2) .
Ag45 S79 C30 C71 131.5(12) .
Ag45 S79 C30 C77 -112.7(14) .
Ag45 S95 C16 C13 -75.7(14) .
Ag45 S95 C16 C29 167.8(15) .
Ag45 S95 C16 C33 46.5(14) .
Ag56 S76 C63 C27 34(2) .
Ag56 S76 C63 C66 -91.6(15) .
Ag56 S76 C63 C68 146.4(12) .
Ag56 S91 C31 C74 -47.4(18) .
Ag56 S91 C31 C76 -166.8(13) .
Ag56 S91 C31 C177 70.3(18) .
Ag63 S75 C8CA C3 19.4(15) 4
Ag63 S75 C8CA C48 -100.6(11) 4
Ag63 S75 C8CA C59 140.7(10) 4
Ag63 S80 C4 C23 47.6(14) .
Ag63 S80 C4 C36 -78.6(12) .
Ag63 S80 C4 C5BA 165.4(11) .
Ag46 S76 C63 C27 -70.3(16) .
Ag46 S76 C63 C66 163.7(13) .
Ag46 S76 C63 C68 41.7(16) .
Ag46 S79 C30 C34 -82.8(18) .
Ag46 S79 C30 C71 38.0(16) .
Ag46 S79 C30 C77 153.8(13) .
Ag57 S83 C58 C82 -46.8(17) .
Ag57 S83 C58 C96 73.1(16) .
Ag57 S83 C58 C108 -167.6(12) .
Ag57 S89 C37 C112 35.3(19) .
Ag57 S89 C37 C142 -81.6(15) .
Ag57 S89 C37 C156 149.6(15) .
Ag50 S72 C57 C14 31.4(17) .
Ag50 S72 C57 C107 -82.9(17) .
Ag50 S72 C57 C122 148.9(16) .
Ag50 S88 C9 C32 169.3(12) .
Ag50 S88 C9 C61 -73.9(15) .
Ag50 S88 C9 C65 50.1(14) .
Ag38 S73 C18 C146 139.8(14) .
Ag38 S73 C18 C155 -97.0(17) .
Ag38 S73 C18 C173 26.1(17) .
Ag38 S78 C7 C40 178.0(11) 4
Ag38 S78 C7 C44 -67.2(16) 4
Ag38 S78 C7 C97 55.9(17) 4
Ag69 S77 C46 C80 23(2) .
Ag69 S77 C46 C93 -100.5(15) .
Ag69 S77 C46 C131 136.4(11) .
Ag69 S94 C24 C109 -26.2(15) 4
Ag69 S94 C24 C190 -144.8(14) 4
Ag69 S94 C24 C198 102.8(17) 4
Ag51 S80 C4 C23 -52.7(15) .
Ag51 S80 C4 C36 -178.9(10) .
Ag51 S80 C4 C5BA 65.1(14) .
Ag51 S88 C9 C32 -86.8(14) .
Ag51 S88 C9 C61 29.9(16) .
Ag51 S88 C9 C65 154.0(11) .
Ag43 S79 C30 C34 107.2(16) .
Ag43 S79 C30 C71 -132.0(12) .
Ag43 S79 C30 C77 -16.1(18) .
Ag43 S82 C25 C84 145.1(13) .
Ag43 S82 C25 C135 27(2) .
Ag43 S82 C25 C148 -96.1(18) .
Ag61 S84 C15 C104 59(2) .
Ag61 S84 C15 C153 -176.1(16) .
Ag61 S84 C15 C185 -59.3(17) .
Ag61 S86 C151 C195 134.2(14) .
Ag61 S86 C151 C9CA -92(2) .
Ag61 S86 C151 C5AA 38(2) .
Ag66 S72 C57 C14 -140.4(12) 4
Ag66 S72 C57 C107 105.2(15) 4
Ag66 S72 C57 C122 -23(2) 4
Ag66 S74 C53 C152 139.7(15) .
Ag66 S74 C53 C159 18(2) .
Ag66 S74 C53 C164 -98.6(17) .
Ag39 S73 C18 C146 -129.5(14) .
Ag39 S73 C18 C155 -6(2) .
Ag39 S73 C18 C173 116.8(14) .
Ag39 S83 C58 C82 62.0(15) 4
Ag39 S83 C58 C96 -178.1(13) 4
Ag39 S83 C58 C108 -58.7(15) 4
Ag59 S81 C20 C119 27.9(19) .
Ag59 S81 C20 C134 151.1(16) .
Ag59 S81 C20 C193 -89.5(19) .
Ag59 S86 C151 C195 -46(2) .
Ag59 S86 C151 C9CA 87(3) .
Ag59 S86 C151 C5AA -142.6(19) .
Ag65 S75 C8CA C3 -65.8(13) .
Ag65 S75 C8CA C48 174.2(8) .
Ag65 S75 C8CA C59 55.4(13) .
Ag65 S89 C37 C112 -71.6(17) 4
Ag65 S89 C37 C142 171.5(13) 4
Ag65 S89 C37 C156 42.7(18) 4
Ag40 S73 C18 C146 52.6(17) .
Ag40 S73 C18 C155 175.8(15) .
Ag40 S73 C18 C173 -61.1(15) .
Ag40 S82 C25 C84 -112.4(15) .
Ag40 S82 C25 C135 129.1(14) .
Ag40 S82 C25 C148 6(2) .
Ag58 S86 C151 C195 -145.1(14) .
Ag58 S86 C151 C9CA -12(3) .
Ag58 S86 C151 C5AA 119(2) .
Ag58 S91 C31 C74 56.8(16) .
Ag58 S91 C31 C76 -62.7(17) .
Ag58 S91 C31 C177 174.4(14) .
Ag62 S74 C53 C152 -122.5(16) .
Ag62 S74 C53 C159 116(2) .
Ag62 S74 C53 C164 -0.8(19) .
Ag62 S86 C151 C195 46.2(18) .
Ag62 S86 C151 C9CA 180(2) .
Ag62 S86 C151 C5AA -50(2) .
Ag60 S74 C53 C152 -37.3(19) .
Ag60 S74 C53 C159 -158.9(19) .
Ag60 S74 C53 C164 84.4(17) .
Ag60 S81 C20 C119 -57.2(18) .
Ag60 S81 C20 C134 66.0(19) .
Ag60 S81 C20 C193 -174.6(17) .
Ag70 S75 C8CA C3 117.7(11) 4
Ag70 S75 C8CA C48 -2.3(14) 4
Ag70 S75 C8CA C59 -121.0(11) 4
Ag70 S94 C24 C109 60.4(14) .
Ag70 S94 C24 C190 -58.2(17) .
Ag70 S94 C24 C198 -170.6(15) .
Ag54 S72 C57 C14 123.3(13) 4
Ag54 S72 C57 C107 9(2) 4
Ag54 S72 C57 C122 -119.2(17) 4
Ag54 S90 C26 C5 -67.3(12) .
Ag54 S90 C26 C11 48.9(15) .
Ag54 S90 C26 C19 179.4(12) .
Ag52 S88 C9 C32 7.8(18) 4
Ag52 S88 C9 C32 86.6(14) .
Ag52 S88 C9 C61 -156.7(12) .
Ag52 S88 C9 C61 124.5(12) 4
Ag52 S88 C9 C65 -32.6(15) .
Ag52 S88 C9 C65 -111.5(12) 4
Ag52 S90 C26 C5 11.8(15) 4
Ag52 S90 C26 C11 128.1(13) 4
Ag52 S90 C26 C19 -101.4(14) 4
Ag49 S76 C63 C27 126.3(14) .
Ag49 S76 C63 C66 0.2(18) .
Ag49 S76 C63 C68 -121.7(14) .
Ag49 S78 C7 C40 93.2(14) .
Ag49 S78 C7 C44 -151.9(12) .
Ag49 S78 C7 C97 -28.9(19) .
Ag49 S83 C58 C82 141.1(12) .
Ag49 S83 C58 C96 -99.0(15) .
Ag49 S83 C58 C108 20.4(17) .
Ag64 S80 C4 C23 123.5(12) .
Ag64 S80 C4 C36 -2.8(16) .
Ag64 S80 C4 C5BA -118.8(12) .
Ag64 S84 C15 C104 -111(2) .
Ag64 S84 C15 C153 14(2) .
Ag64 S84 C15 C185 131.3(14) .
Ag64 S89 C37 C112 -157.9(14) .
Ag64 S89 C37 C142 85.2(15) .
Ag64 S89 C37 C156 -43.6(19) .
Ag47 S78 C7 C40 -76.5(14) 4
Ag47 S78 C7 C44 38.3(17) 4
Ag47 S78 C7 C97 161.4(14) 4
Ag47 S95 C16 C13 179.5(10) .
Ag47 S95 C16 C29 63.1(19) .
Ag47 S95 C16 C33 -58.3(15) .
Ag67 S74 C53 C152 54.8(18) .
Ag67 S74 C53 C159 -67(2) .
Ag67 S74 C53 C164 176.4(15) .
Ag67 S94 C24 C109 -119.7(12) 4
Ag67 S94 C24 C190 121.7(15) 4
Ag67 S94 C24 C198 9.3(19) 4
S72 C57 C107 C100 178.5(14) .
S72 C57 C122 C172 179(2) .
S73 C18 C146 C199 178.7(16) .
S73 C18 C155 C187 -175.6(16) .
S73 C18 C173 C116 176.0(15) .
S74 C53 C152 C235 180(2) .
S74 C53 C159 C216 178(2) .
S74 C53 C164 C226 -178.2(19) .
S75 C8CA C48 C111 178.9(13) .
S75 C8CA C59 C35 177.1(13) .
S76 C63 C66 C95 179.8(15) .
S76 C63 C68 C94 -177.5(15) .
S77 C46 C80 C91 176.1(16) .
S77 C46 C93 C140 177.8(16) .
S77 C46 C131 C106 178.2(15) .
S78 C7 C40 C60 -178.7(13) .
S78 C7 C44 C141 177.0(17) .
S78 C7 C97 C144 178.0(16) .
S79 C30 C34 C105 -178.2(16) .
S79 C30 C71 C17 178.0(15) .
S79 C30 C77 C136 -178.5(15) .
S80 C4 C23 C41 177.3(16) .
S80 C4 C36 C81 -176.8(12) .
S80 C4 C5BA C39 -178.8(14) .
S81 C20 C119 C168 -179(2) .
S81 C20 C134 C271 177(2) .
S81 C20 C193 C160 -177(2) .
S82 C25 C84 C137 179.8(17) .
S82 C25 C135 C120 176.7(15) .
S82 C25 C148 C139 -177.9(19) .
S83 C58 C82 C88 176.7(14) .
S83 C58 C96 C178 -179(2) .
S83 C58 C108 C113 179.0(15) .
S84 C15 C104 C157 -174(2) .
S84 C15 C153 C149 -175(2) .
S84 C15 C185 C150 -173.7(17) .
S86 C151 C195 C215 -179.3(17) .
S86 C151 C9CA C2AA -178.4(19) .
S86 C151 C5AA C1AA -179(2) .
S88 C9 C32 C28 -176.8(13) .
S88 C9 C61 C38 178.2(12) .
S88 C9 C65 C8AA 179.6(14) .
S89 C37 C112 C263 178(2) .
S89 C37 C142 C243 -180(2) .
S89 C37 C156 C253 177.6(18) .
S91 C31 C74 C118 175.1(17) .
S91 C31 C76 C83 179.2(18) .
S91 C31 C177 C245 -178(2) .
S94 C24 C109 C205 -175.8(16) .
S94 C24 C190 C260 174(2) .
S94 C24 C198 C102 -179.0(17) .
S95 C16 C29 C114 -180.0(18) .
S95 C16 C33 C56 179.2(12) .
C3 C8CA C48 C111 59(2) .
C3 C8CA C59 C35 -62(2) .
C3 C50 C73 C35 65(2) .
C4 C23 C41 C75 -59(2) .
C4 C23 C41 C117 59(3) .
C4 C36 C81 C110 62(2) .
C4 C36 C81 C117 -58(2) .
C5 C43 C64 C42 -64.9(19) .
C8CA C3 C50 C22 61(2) .
C8CA C3 C50 C73 -60(2) .
C8CA C48 C111 C22 -58(2) .
C8CA C48 C111 C87 61(2) .
C7 C40 C60 C127 61(2) .
C7 C40 C60 C171 -63(3) .
C7 C44 C141 C129 -55(3) .
C7 C44 C141 C171 65(3) .
C7 C97 C144 C127 -57(3) .
C7 C97 C144 C129 60(3) .
C13 C16 C29 C114 63(3) .
C13 C16 C33 C56 -59.6(19) .
C14 C57 C107 C100 61(2) .
C14 C57 C122 C172 -62(3) .
C14 C78 C143 C172 57(3) .
C15 C104 C157 C124 -63(3) .
C15 C104 C157 C170 49(3) .
C16 C13 C69 C51 63(2) .
C16 C13 C69 C67 -60(2) .
C16 C29 C114 C51 -65(3) .
C16 C29 C114 C125 58(3) .
C16 C33 C56 C67 58(2) .
C16 C33 C56 C125 -61(2) .
C17 C72 C105 C34 69(2) .
C17 C72 C105 C85 -52(3) .
C17 C123 C136 C77 -59(3) .
C17 C123 C136 C85 53(3) .
C18 C146 C199 C174 71(3) .
C18 C146 C199 C179 -60(3) .
C18 C155 C187 C165 -63(3) .
C18 C155 C187 C179 56(3) .
C19 C42 C45 C52 -61(2) .
C19 C42 C64 C43 67(2) .
C20 C119 C168 C184 64(4) .
C20 C119 C168 C220 -58(3) .
C20 C134 C271 C182 -60(4) .
C20 C134 C271 C220 55(4) .
C21 C43 C64 C42 58(2) .
C22 C50 C73 C35 -54(3) .
C23 C4 C36 C81 57.2(19) .
C23 C4 C5BA C39 -58(2) .
C23 C41 C75 C39 60(3) .
C23 C41 C117 C81 -59(2) .
C24 C109 C205 C130 -61(3) .
C24 C109 C205 C197 57(3) .
C24 C190 C260 C163 62(3) .
C24 C190 C260 C197 -46(4) .
C25 C84 C137 C200 68(3) .
C25 C84 C137 C227 -60(3) .
C26 C5 C43 C21 -64(2) .
C26 C5 C43 C64 61.0(18) .
C26 C11 C52 C21 61(2) .
C26 C11 C52 C45 -61(2) .
C26 C19 C42 C45 55(2) .
C26 C19 C42 C64 -71(2) .
C27 C63 C66 C95 56(2) .
C27 C63 C68 C94 -63(2) .
C27 C70 C90 C95 -60(2) .
C27 C70 C169 C94 62(3) .
C29 C16 C33 C56 57.9(19) .
C29 C114 C125 C56 -61(2) .
C30 C34 C105 C72 -64(2) .
C30 C34 C105 C85 63(2) .
C30 C77 C136 C85 -63(3) .
C30 C77 C136 C123 57(3) .
C31 C74 C118 C99 61(3) .
C31 C74 C118 C241 -54(3) .
C31 C76 C83 C99 -57(3) .
C31 C76 C83 C132 57(3) .
C31 C177 C245 C132 -59(4) .
C31 C177 C245 C241 62(4) .
C32 C9 C61 C38 -66(2) .
C32 C9 C65 C8AA 63(2) .
C32 C28 C47 C38 60(2) .
C32 C28 C79 C8AA -60(3) .
C33 C16 C29 C114 -56(3) .
C33 C56 C67 C69 -63(2) .
C33 C56 C125 C114 62(2) .
C34 C30 C71 C17 -61(2) .
C34 C30 C77 C136 59(3) .
C35 C87 C111 C22 61(2) .
C35 C87 C111 C48 -60(2) .
C36 C4 C23 C41 -58(2) .
C36 C4 C5BA C39 63(2) .
C36 C81 C110 C39 -65(2) .
C36 C81 C117 C41 60(2) .
C37 C112 C263 C202 -54(4) .
C37 C112 C263 C209 60(3) .
C37 C142 C243 C209 -58(3) .
C37 C142 C243 C269 52(4) .
C37 C156 C253 C202 65(3) .
C37 C156 C253 C269 -51(3) .
C40 C7 C44 C141 -67(2) .
C40 C7 C97 C144 58(3) .
C40 C60 C127 C144 -67(3) .
C40 C60 C171 C141 63(3) .
C42 C19 C26 S90 176.9(14) .
C42 C19 C26 C5 65(2) .
C42 C19 C26 C11 -54(2) .
C42 C45 C52 C11 63(2) .
C42 C45 C52 C21 -60.6(19) .
C43 C5 C26 S90 -174.9(12) .
C43 C5 C26 C11 64.7(18) .
C43 C5 C26 C19 -60.2(18) .
C43 C21 C52 C11 -59(2) .
C43 C21 C52 C45 63(2) .
C44 C7 C40 C60 64(2) .
C44 C7 C97 C144 -59(3) .
C44 C141 C171 C60 -61(3) .
C45 C42 C64 C43 -59(2) .
C46 C80 C91 C92 -60(3) .
C46 C80 C91 C128 59(2) .
C46 C93 C140 C86 63(2) .
C46 C93 C140 C128 -56(3) .
C47 C28 C32 C9 -60(2) .
C47 C28 C79 C8AA 56(2) .
C47 C38 C54 C8AA -60(2) .
C47 C38 C61 C9 62(2) .
C48 C8CA C59 C35 61(2) .
C49 C78 C143 C172 -61(3) .
C49 C100 C103 C172 46(2) .
C49 C100 C107 C57 -61(2) .
C50 C3 C8CA S75 -179.0(12) .
C50 C3 C8CA C48 -62(2) .
C50 C3 C8CA C59 60.7(19) .
C50 C22 C111 C48 61(3) .
C50 C22 C111 C87 -59(2) .
C51 C114 C125 C56 58(2) .
C52 C11 C26 S90 -177.2(13) .
C52 C11 C26 C5 -62.8(19) .
C52 C11 C26 C19 56(2) .
C52 C21 C43 C5 61(2) .
C52 C21 C43 C64 -62(2) .
C53 C152 C235 C189 -57(3) .
C53 C152 C235 C232 60(4) .
C53 C159 C216 C232 -60(4) .
C53 C159 C216 C7AA 67(3) .
C53 C164 C226 C189 56(3) .
C53 C164 C226 C7AA -62(3) .
C54 C8AA C65 C9 59(2) .
C54 C8AA C79 C28 -59(2) .
C54 C38 C47 C28 57(2) .
C54 C38 C61 C9 -51(2) .
C56 C67 C69 C13 63(2) .
C56 C67 C69 C51 -55(2) .
C57 C14 C78 C49 67(2) .
C57 C14 C78 C143 -56(3) .
C57 C122 C172 C103 -55(3) .
C57 C122 C172 C143 61(3) .
C58 C82 C88 C101 -57(2) .
C58 C82 C88 C147 66(2) .
C58 C96 C178 C101 58(3) .
C58 C96 C178 C176 -58(3) .
C58 C108 C113 C147 -64(3) .
C58 C108 C113 C176 66(3) .
C59 C8CA C48 C111 -63.4(19) .
C59 C35 C73 C50 -66(2) .
C59 C35 C87 C111 59(2) .
C60 C127 C144 C97 60(3) .
C60 C127 C144 C129 -51(3) .
C61 C9 C32 C28 65(2) .
C61 C9 C65 C8AA -58(2) .
C61 C38 C47 C28 -58(2) .
C61 C38 C54 C8AA 53(2) .
C63 C27 C70 C90 57(3) .
C63 C27 C70 C169 -67(3) .
C63 C66 C95 C90 -58(3) .
C63 C66 C95 C98 60(2) .
C63 C68 C94 C98 -56(3) .
C63 C68 C94 C169 60(3) .
C64 C42 C45 C52 62(2) .
C65 C9 C32 C28 -59(2) .
C65 C9 C61 C38 57(2) .
C65 C8AA C54 C38 -59(2) .
C65 C8AA C79 C28 63(2) .
C66 C63 C68 C94 59(2) .
C66 C95 C98 C94 -60(3) .
C67 C56 C125 C114 -56(2) .
C68 C63 C66 C95 -60(2) .
C68 C94 C98 C95 59(3) .
C68 C94 C169 C70 -59(3) .
C69 C13 C16 S95 -177.8(13) .
C69 C13 C16 C29 -61(2) .
C69 C13 C16 C33 57.8(19) .
C69 C51 C114 C29 67(2) .
C69 C51 C114 C125 -54(2) .
C70 C27 C63 S76 177.8(16) .
C70 C27 C63 C66 -56(2) .
C70 C27 C63 C68 64(2) .
C70 C90 C95 C66 59(3) .
C70 C90 C95 C98 -57(3) .
C71 C17 C72 C105 -68(2) .
C71 C17 C123 C136 63(3) .
C71 C30 C34 C105 62(2) .
C71 C30 C77 C136 -63(2) .
C72 C17 C71 C30 62(2) .
C72 C17 C123 C136 -54(3) .
C73 C35 C59 C8CA 61(2) .
C73 C35 C87 C111 -59(2) .
C74 C31 C76 C83 57(3) .
C74 C31 C177 C245 -57(3) .
C74 C118 C241 C245 57(4) .
C75 C39 C5BA C4 57(2) .
C75 C39 C110 C81 -55(2) .
C75 C41 C117 C81 59(2) .
C76 C31 C74 C118 -60(2) .
C76 C31 C177 C245 55(3) .
C76 C83 C99 C118 59(3) .
C76 C83 C132 C245 -62(3) .
C77 C30 C34 C105 -58(3) .
C77 C30 C71 C17 63(2) .
C78 C14 C57 S72 174.8(15) .
C78 C14 C57 C107 -64(2) .
C78 C14 C57 C122 53(2) .
C78 C49 C100 C103 -51(2) .
C78 C49 C100 C107 62(2) .
C78 C143 C172 C103 54(3) .
C78 C143 C172 C122 -56(3) .
C79 C8AA C54 C38 60(2) .
C79 C8AA C65 C9 -63(2) .
C79 C28 C32 C9 56(2) .
C79 C28 C47 C38 -58(2) .
C80 C46 C93 C140 55(3) .
C80 C46 C131 C106 -66(2) .
C80 C91 C92 C106 62(3) .
C80 C91 C128 C140 -67(3) .
C82 C58 C96 C178 -60(3) .
C82 C58 C108 C113 61(2) .
C82 C88 C101 C178 58(3) .
C82 C88 C147 C113 -65(2) .
C83 C99 C118 C74 -59(3) .
C83 C99 C118 C241 58(3) .
C83 C132 C245 C177 60(4) .
C83 C132 C245 C241 -59(4) .
C84 C25 C135 C120 61(2) .
C84 C25 C148 C139 -61(3) .
C84 C137 C200 C120 -67(3) .
C84 C137 C227 C139 58(4) .
C86 C106 C131 C46 -53(2) .
C87 C35 C59 C8CA -59(2) .
C87 C35 C73 C50 55(3) .
C88 C101 C178 C96 -55(3) .
C88 C101 C178 C176 58(3) .
C5BA C4 C23 C41 59(2) .
C5BA C4 C36 C81 -59.3(19) .
C5BA C39 C75 C41 -58(3) .
C5BA C39 C110 C81 63(2) .
C90 C70 C169 C94 -59(3) .
C90 C95 C98 C94 58(3) .
C91 C92 C106 C86 50(3) .
C91 C92 C106 C131 -65(3) .
C91 C128 C140 C86 -44(3) .
C91 C128 C140 C93 68(3) .
C92 C91 C128 C140 47(3) .
C92 C106 C131 C46 67(2) .
C93 C46 C80 C91 -59(3) .
C93 C46 C131 C106 54(3) .
C96 C58 C82 C88 57(2) .
C96 C58 C108 C113 -62(3) .
C97 C7 C40 C60 -56(2) .
C97 C7 C44 C141 53(3) .
C98 C94 C169 C70 56(3) .
C99 C83 C132 C245 57(3) .
C99 C118 C241 C245 -57(3) .
C100 C49 C78 C14 -65(2) .
C100 C49 C78 C143 59(3) .
C100 C103 C172 C122 67(3) .
C100 C103 C172 C143 -44(3) .
C101 C88 C147 C113 59(3) .
C102 C130 C205 C109 68(3) .
C102 C130 C205 C197 -47(4) .
C102 C163 C260 C190 -59(3) .
C102 C163 C260 C197 51(3) .
C103 C100 C107 C57 62(2) .
C104 C15 C153 C149 -51(3) .
C104 C15 C185 C150 65(3) .
C104 C157 C170 C150 -63(4) .
C105 C85 C136 C77 66(2) .
C105 C85 C136 C123 -47(3) .
C106 C86 C140 C93 -68(3) .
C106 C86 C140 C128 46(3) .
C107 C57 C122 C172 50(3) .
C107 C100 C103 C172 -71(2) .
C108 C58 C82 C88 -65(2) .
C108 C58 C96 C178 64(3) .
C108 C113 C147 C88 66(3) .
C108 C113 C176 C178 -67(3) .
C109 C24 C190 C260 55(3) .
C109 C24 C198 C102 -54(3) .
C110 C39 C75 C41 58(3) .
C110 C39 C5BA C4 -65(2) .
C110 C81 C117 C41 -60(2) .
C111 C22 C50 C3 -61(2) .
C111 C22 C50 C73 57(3) .
C112 C37 C142 C243 61(3) .
C112 C37 C156 C253 -65(3) .
C113 C176 C178 C96 59(3) .
C113 C176 C178 C101 -58(4) .
C114 C51 C69 C13 -66(2) .
C114 C51 C69 C67 53(2) .
C116 C165 C187 C155 70(3) .
C116 C165 C187 C179 -36(4) .
C116 C174 C199 C146 -73(3) .
C116 C174 C199 C179 48(5) .
C117 C41 C75 C39 -59(3) .
C117 C81 C110 C39 56(2) .
C118 C241 C245 C132 60(4) .
C118 C241 C245 C177 -58(4) .
C119 C20 C134 C271 -64(3) .
C119 C20 C193 C160 66(3) .
C119 C168 C184 C160 -71(4) .
C119 C168 C220 C271 62(4) .
C120 C138 C139 C148 58(3) .
C120 C138 C139 C227 -55(3) .
C122 C57 C107 C100 -53(3) .
C123 C17 C71 C30 -62(2) .
C123 C17 C72 C105 51(3) .
C124 C149 C153 C15 47(4) .
C124 C149 C158 C150 -38(4) .
C124 C157 C170 C150 39(4) .
C125 C56 C67 C69 55(2) .
C127 C60 C171 C141 -61(3) .
C128 C91 C92 C106 -48(3) .
C129 C141 C171 C60 61(3) .
C130 C102 C163 C260 -53(3) .
C130 C102 C198 C24 55(3) .
C131 C46 C80 C91 60(2) .
C131 C46 C93 C140 -60(3) .
C132 C83 C99 C118 -56(3) .
C134 C20 C119 C168 63(3) .
C134 C20 C193 C160 -60(3) .
C135 C25 C84 C137 -64(3) .
C135 C25 C148 C139 62(3) .
C135 C120 C138 C139 -62(3) .
C135 C120 C200 C137 64(3) .
C136 C85 C105 C34 -69(2) .
C136 C85 C105 C72 50(3) .
C138 C120 C135 C25 63(3) .
C138 C120 C200 C137 -58(3) .
C138 C139 C148 C25 -55(3) .
C138 C139 C227 C137 59(3) .
C140 C86 C106 C92 -49(3) .
C140 C86 C106 C131 64(3) .
C141 C129 C144 C97 -60(3) .
C141 C129 C144 C127 51(3) .
C142 C37 C112 C263 -62(3) .
C142 C37 C156 C253 52(3) .
C142 C243 C269 C253 -57(5) .
C144 C129 C141 C44 62(3) .
C144 C129 C141 C171 -56(3) .
C146 C18 C155 C187 -59(3) .
C146 C18 C173 C116 66(2) .
C147 C88 C101 C178 -63(3) .
C147 C113 C176 C178 63(3) .
C148 C25 C84 C137 61(2) .
C148 C25 C135 C120 -62(2) .
C148 C139 C227 C137 -54(4) .
C149 C124 C157 C104 72(3) .
C149 C124 C157 C170 -37(4) .
C151 C195 C215 C4AA -52(2) .
C151 C195 C215 C3AA 72(3) .
C151 C9CA C2AA C214 -64(3) .
C151 C9CA C2AA C4AA 55(3) .
C151 C5AA C1AA C214 46(3) .
C151 C5AA C1AA C3AA -71(3) .
C152 C53 C159 C216 51(3) .
C152 C53 C164 C226 -53(3) .
C153 C15 C104 C157 63(3) .
C153 C15 C185 C150 -56(3) .
C153 C149 C158 C150 69(3) .
C155 C18 C146 C199 57(3) .
C155 C18 C173 C116 -63(3) .
C156 C37 C112 C263 61(3) .
C156 C37 C142 C243 -55(3) .
C156 C253 C269 C243 57(4) .
C157 C124 C149 C153 -64(3) .
C157 C124 C149 C158 38(4) .
C158 C149 C153 C15 -70(3) .
C158 C150 C170 C157 -42(5) .
C158 C150 C185 C15 51(3) .
C159 C53 C152 C235 -54(3) .
C159 C53 C164 C226 59(3) .
C159 C216 C232 C235 59(3) .
C159 C216 C7AA C226 -69(3) .
C160 C182 C271 C134 66(4) .
C160 C182 C271 C220 -44(5) .
C163 C102 C130 C205 46(3) .
C163 C102 C198 C24 -63(3) .
C164 C53 C152 C235 58(3) .
C164 C53 C159 C216 -63(3) .
C164 C226 C7AA C216 66(3) .
C165 C116 C173 C18 61(2) .
C165 C116 C174 C199 -44(4) .
C168 C220 C271 C134 -58(4) .
C168 C220 C271 C182 54(4) .
C169 C70 C90 C95 61(3) .
C169 C94 C98 C95 -56(3) .
C170 C150 C158 C149 39(4) .
C170 C150 C185 C15 -66(3) .
C171 C60 C127 C144 57(3) .
C173 C18 C146 C199 -71(2) .
C173 C18 C155 C187 67(3) .
C173 C116 C165 C187 -78(3) .
C173 C116 C174 C199 73(3) .
C174 C116 C165 C187 41(3) .
C174 C116 C173 C18 -63(3) .
C176 C113 C147 C88 -61(3) .
C177 C31 C74 C118 55(2) .
C177 C31 C76 C83 -56(3) .
C182 C160 C184 C168 -48(5) .
C182 C160 C193 C20 61(4) .
C184 C160 C182 C271 47(5) .
C184 C160 C193 C20 -68(4) .
C184 C168 C220 C271 -59(4) .
C185 C15 C104 C157 -54(3) .
C185 C15 C153 C149 67(3) .
C185 C150 C158 C149 -64(3) .
C185 C150 C170 C157 66(4) .
C187 C179 C199 C146 73(3) .
C187 C179 C199 C174 -45(5) .
C189 C226 C7AA C216 -48(4) .
C190 C24 C109 C205 -58(2) .
C190 C24 C198 C102 66(3) .
C193 C20 C119 C168 -61(3) .
C193 C20 C134 C271 59(3) .
C193 C160 C182 C271 -68(4) .
C193 C160 C184 C168 69(4) .
C195 C151 C9CA C2AA -48(3) .
C195 C151 C5AA C1AA 72(3) .
C198 C24 C109 C205 58(3) .
C198 C24 C190 C260 -69(3) .
C198 C102 C130 C205 -65(3) .
C198 C102 C163 C260 62(3) .
C199 C179 C187 C155 -65(3) .
C199 C179 C187 C165 37(4) .
C200 C120 C135 C25 -62(3) .
C200 C120 C138 C139 60(3) .
C200 C137 C227 C139 -67(3) .
C202 C253 C269 C243 -57(5) .
C205 C197 C260 C163 -58(4) .
C205 C197 C260 C190 49(4) .
C209 C243 C269 C253 52(4) .
C216 C232 C235 C152 -61(4) .
C216 C232 C235 C189 56(3) .
C220 C168 C184 C160 51(4) .
C226 C189 C235 C152 61(3) .
C226 C189 C235 C232 -59(4) .
C227 C137 C200 C120 59(3) .
C227 C139 C148 C25 55(3) .
C232 C216 C7AA C226 53(4) .
C235 C189 C226 C164 -56(4) .
C235 C189 C226 C7AA 55(4) .
C243 C209 C263 C112 -61(3) .
C243 C209 C263 C202 52(4) .
C253 C202 C263 C112 56(4) .
C253 C202 C263 C209 -55(4) .
C260 C197 C205 C109 -56(4) .
C260 C197 C205 C130 58(4) .
C263 C202 C253 C156 -62(4) .
C263 C202 C253 C269 57(4) .
C263 C209 C243 C142 63(4) .
C263 C209 C243 C269 -51(4) .
C9CA C151 C195 C215 44(3) .
C9CA C151 C5AA C1AA -44(4) .
C5AA C151 C195 C215 -68(2) .
C5AA C151 C9CA C2AA 51(3) .
C2AA C214 C1AA C5AA -63(3) .
C2AA C214 C1AA C3AA 49(3) .
C2AA C4AA C215 C195 68(3) .
C2AA C4AA C215 C3AA -50(4) .
C215 C4AA C2AA C214 38(4) .
C215 C4AA C2AA C9CA -73(3) .
C215 C3AA C1AA C214 -56(3) .
C215 C3AA C1AA C5AA 56(3) .
C7AA C216 C232 C235 -59(4) .
C1AA C214 C2AA C9CA 73(3) .
C1AA C214 C2AA C4AA -38(3) .
C1AA C3AA C215 C195 -57(3) .
C1AA C3AA C215 C4AA 59(3) .

loop_
_platon_squeeze_void_nr
_platon_squeeze_void_average_x
_platon_squeeze_void_average_y
_platon_squeeze_void_average_z
_platon_squeeze_void_volume
_platon_squeeze_void_count_electrons
_platon_squeeze_void_content
1 -0.002 -0.003 -0.006 18118 9008 ' '
2 0.000 0.196 0.250 7 1 ' '
3 0.500 0.696 0.250 7 1 ' '
4 0.500 0.304 0.750 6 1 ' '
5 1.000 0.804 0.750 6 1 ' '
